data_7121775
loop_
_publ_author_name
'Gosselin, Eric J.'
'Lorzing, Gregory R.'
'Trump, Benjamin A.'
'Brown, Craig M.'
'Bloch, Eric D.'

_publ_section_title
;
 Gas adsorption in an isostructural series of pillared coordination cages.
;
_journal_issue 49
_journal_name_full 'Chemical communications (Cambridge, England)'
_journal_page_first 6392
_journal_page_last 6395
_journal_paper_doi 10.1039/c8cc03216e
_journal_volume 54
_journal_year 2018
_chemical_formula_sum 'C56.86 H30.78 D17.44 Fe4 N3 O22.28'
_chemical_formula_weight 1371.04
_chemical_name_mineral 'Fe Metal Organic Framework, dosed with Ethylene'
_space_group_IT_number 225
_space_group_name_Hall '-F 4 2 3'
_space_group_name_H-M_alt 'F m -3 m'
_symmetry_cell_setting cubic
_symmetry_space_group_name_Hall '-F 4 2 3'
_symmetry_space_group_name_H-M 'F m -3 m'
_cell_angle_alpha 90
_cell_angle_beta 90
_cell_angle_gamma 90
_cell_formula_units_Z 24
_cell_length_a 40.216(3)
_cell_length_b 40.216(3)
_cell_length_c 40.216(3)
_cell_measurement_reflns_used 294
_cell_measurement_temperature 12.1(1)
_cell_measurement_theta_max 65
_cell_measurement_theta_min 3
_cell_volume 65042(8)
_diffrn_ambient_temperature 12.1(1)
_diffrn_measured_fraction_theta_full 1.0
_diffrn_measurement_device_type 'BT1 NCNR'
_diffrn_radiation_type neutron
_diffrn_radiation_wavelength 0.2772
_diffrn_reflns_av_R_equivalents 0.0
_diffrn_reflns_number 294
_exptl_crystal_density_diffrn 0.840
_exptl_crystal_description N/A
_refine_ls_goodness_of_fit_all 1.079
_refine_ls_matrix_type full
_refine_ls_number_parameters 46
_refine_ls_number_restraints 0
_cod_data_source_file c8cc03216e3.cif
_cod_data_source_block VESTA_phase_1
_cod_depositor_comments
;
The following automatic conversions were performed:

'_geom_bond_publ_flag' value 'N' changed to 'n' according to
/home/data/users/saulius/crontab/automatic-downloads/rss-feeds/RSC/lib/dictionaries/cif_core.dic
dictionary named 'cif_core.dic' version 2.4.2 from 2011-04-26 (1369
times).

'_geom_angle_publ_flag' value 'N' changed to 'n' according to
/home/data/users/saulius/crontab/automatic-downloads/rss-feeds/RSC/lib/dictionaries/cif_core.dic
dictionary named 'cif_core.dic' version 2.4.2 from 2011-04-26 (6740
times).

Automatic conversion script
Id: cif_fix_values 4973 2017-02-22 13:04:09Z antanas 

 Adding full bibliography for 7121774--7121778.cif.
;
_cod_original_cell_volume 65045(13)
_cod_original_formula_sum 'C56.86 H30.78 D17.44 Fe4 N3.0 O22.28'
_cod_database_code 7121775

loop_
_symmetry_equiv_pos_site_id
_symmetry_equiv_pos_as_xyz
1 +x,+y,+z
2 +z,+x,+y
3 +y,+z,+x
4 +x,+y,-z
5 -z,+x,+y
6 +y,-z,+x
7 -z,+x,-y
8 -y,-z,+x
9 +y,-z,-x
10 -x,+y,-z
11 -z,-x,+y
12 +x,-y,-z
13 +y,+x,+z
14 +z,+y,+x
15 +x,+z,+y
16 +y,+x,-z
17 -z,+y,+x
18 +x,-z,+y
19 -z,+y,-x
20 -x,-z,+y
21 +x,-z,-y
22 -y,+x,-z
23 -z,-y,+x
24 +y,-x,-z
-1 -x,-y,-z
-2 -z,-x,-y
-3 -y,-z,-x
-4 -x,-y,+z
-5 +z,-x,-y
-6 -y,+z,-x
-7 +z,-x,+y
-8 +y,+z,-x
-9 -y,+z,+x
-10 +x,-y,+z
-11 +z,+x,-y
-12 -x,+y,+z
-13 -y,-x,-z
-14 -z,-y,-x
-15 -x,-z,-y
-16 -y,-x,+z
-17 +z,-y,-x
-18 -x,+z,-y
-19 +z,-y,+x
-20 +x,+z,-y
-21 -x,+z,+y
-22 +y,-x,+z
-23 +z,+y,-x
-24 -y,+x,+z
101 +x,+y+1/2,+z+1/2
102 +z,+x+1/2,+y+1/2
103 +y,+z+1/2,+x+1/2
104 +x,+y+1/2,-z+1/2
105 -z,+x+1/2,+y+1/2
106 +y,-z+1/2,+x+1/2
107 -z,+x+1/2,-y+1/2
108 -y,-z+1/2,+x+1/2
109 +y,-z+1/2,-x+1/2
110 -x,+y+1/2,-z+1/2
111 -z,-x+1/2,+y+1/2
112 +x,-y+1/2,-z+1/2
113 +y,+x+1/2,+z+1/2
114 +z,+y+1/2,+x+1/2
115 +x,+z+1/2,+y+1/2
116 +y,+x+1/2,-z+1/2
117 -z,+y+1/2,+x+1/2
118 +x,-z+1/2,+y+1/2
119 -z,+y+1/2,-x+1/2
120 -x,-z+1/2,+y+1/2
121 +x,-z+1/2,-y+1/2
122 -y,+x+1/2,-z+1/2
123 -z,-y+1/2,+x+1/2
124 +y,-x+1/2,-z+1/2
-101 -x,-y+1/2,-z+1/2
-102 -z,-x+1/2,-y+1/2
-103 -y,-z+1/2,-x+1/2
-104 -x,-y+1/2,+z+1/2
-105 +z,-x+1/2,-y+1/2
-106 -y,+z+1/2,-x+1/2
-107 +z,-x+1/2,+y+1/2
-108 +y,+z+1/2,-x+1/2
-109 -y,+z+1/2,+x+1/2
-110 +x,-y+1/2,+z+1/2
-111 +z,+x+1/2,-y+1/2
-112 -x,+y+1/2,+z+1/2
-113 -y,-x+1/2,-z+1/2
-114 -z,-y+1/2,-x+1/2
-115 -x,-z+1/2,-y+1/2
-116 -y,-x+1/2,+z+1/2
-117 +z,-y+1/2,-x+1/2
-118 -x,+z+1/2,-y+1/2
-119 +z,-y+1/2,+x+1/2
-120 +x,+z+1/2,-y+1/2
-121 -x,+z+1/2,+y+1/2
-122 +y,-x+1/2,+z+1/2
-123 +z,+y+1/2,-x+1/2
-124 -y,+x+1/2,+z+1/2
201 +x+1/2,+y,+z+1/2
202 +z+1/2,+x,+y+1/2
203 +y+1/2,+z,+x+1/2
204 +x+1/2,+y,-z+1/2
205 -z+1/2,+x,+y+1/2
206 +y+1/2,-z,+x+1/2
207 -z+1/2,+x,-y+1/2
208 -y+1/2,-z,+x+1/2
209 +y+1/2,-z,-x+1/2
210 -x+1/2,+y,-z+1/2
211 -z+1/2,-x,+y+1/2
212 +x+1/2,-y,-z+1/2
213 +y+1/2,+x,+z+1/2
214 +z+1/2,+y,+x+1/2
215 +x+1/2,+z,+y+1/2
216 +y+1/2,+x,-z+1/2
217 -z+1/2,+y,+x+1/2
218 +x+1/2,-z,+y+1/2
219 -z+1/2,+y,-x+1/2
220 -x+1/2,-z,+y+1/2
221 +x+1/2,-z,-y+1/2
222 -y+1/2,+x,-z+1/2
223 -z+1/2,-y,+x+1/2
224 +y+1/2,-x,-z+1/2
-201 -x+1/2,-y,-z+1/2
-202 -z+1/2,-x,-y+1/2
-203 -y+1/2,-z,-x+1/2
-204 -x+1/2,-y,+z+1/2
-205 +z+1/2,-x,-y+1/2
-206 -y+1/2,+z,-x+1/2
-207 +z+1/2,-x,+y+1/2
-208 +y+1/2,+z,-x+1/2
-209 -y+1/2,+z,+x+1/2
-210 +x+1/2,-y,+z+1/2
-211 +z+1/2,+x,-y+1/2
-212 -x+1/2,+y,+z+1/2
-213 -y+1/2,-x,-z+1/2
-214 -z+1/2,-y,-x+1/2
-215 -x+1/2,-z,-y+1/2
-216 -y+1/2,-x,+z+1/2
-217 +z+1/2,-y,-x+1/2
-218 -x+1/2,+z,-y+1/2
-219 +z+1/2,-y,+x+1/2
-220 +x+1/2,+z,-y+1/2
-221 -x+1/2,+z,+y+1/2
-222 +y+1/2,-x,+z+1/2
-223 +z+1/2,+y,-x+1/2
-224 -y+1/2,+x,+z+1/2
301 +x+1/2,+y+1/2,+z
302 +z+1/2,+x+1/2,+y
303 +y+1/2,+z+1/2,+x
304 +x+1/2,+y+1/2,-z
305 -z+1/2,+x+1/2,+y
306 +y+1/2,-z+1/2,+x
307 -z+1/2,+x+1/2,-y
308 -y+1/2,-z+1/2,+x
309 +y+1/2,-z+1/2,-x
310 -x+1/2,+y+1/2,-z
311 -z+1/2,-x+1/2,+y
312 +x+1/2,-y+1/2,-z
313 +y+1/2,+x+1/2,+z
314 +z+1/2,+y+1/2,+x
315 +x+1/2,+z+1/2,+y
316 +y+1/2,+x+1/2,-z
317 -z+1/2,+y+1/2,+x
318 +x+1/2,-z+1/2,+y
319 -z+1/2,+y+1/2,-x
320 -x+1/2,-z+1/2,+y
321 +x+1/2,-z+1/2,-y
322 -y+1/2,+x+1/2,-z
323 -z+1/2,-y+1/2,+x
324 +y+1/2,-x+1/2,-z
-301 -x+1/2,-y+1/2,-z
-302 -z+1/2,-x+1/2,-y
-303 -y+1/2,-z+1/2,-x
-304 -x+1/2,-y+1/2,+z
-305 +z+1/2,-x+1/2,-y
-306 -y+1/2,+z+1/2,-x
-307 +z+1/2,-x+1/2,+y
-308 +y+1/2,+z+1/2,-x
-309 -y+1/2,+z+1/2,+x
-310 +x+1/2,-y+1/2,+z
-311 +z+1/2,+x+1/2,-y
-312 -x+1/2,+y+1/2,+z
-313 -y+1/2,-x+1/2,-z
-314 -z+1/2,-y+1/2,-x
-315 -x+1/2,-z+1/2,-y
-316 -y+1/2,-x+1/2,+z
-317 +z+1/2,-y+1/2,-x
-318 -x+1/2,+z+1/2,-y
-319 +z+1/2,-y+1/2,+x
-320 +x+1/2,+z+1/2,-y
-321 -x+1/2,+z+1/2,+y
-322 +y+1/2,-x+1/2,+z
-323 +z+1/2,+y+1/2,-x
-324 -y+1/2,+x+1/2,+z

loop_
_atom_site_label
_atom_site_type_symbol
_atom_site_symmetry_multiplicity
_atom_site_fract_x
_atom_site_fract_y
_atom_site_fract_z
_atom_site_occupancy
_atom_site_B_iso_or_equiv
Fe1 Fe 48 0.5 0.3601(6) 0.6399(6) 1 1
Fe2 Fe 48 0.5 0.3105(6) 0.6895(6) 1 1
C1 C 192 0.6966(8) 0.4564(3) 0.3655(3) 0.944(12) 3.5(4)
C2 C 192 0.7127(7) 0.4261(3) 0.3817(3) 0.944(12) 3.5(4)
C3 C 96 0.6975(8) 0.4111(3) 0.4111(3) 0.944(12) 3.5(4)
C4 C 192 0.7431(6) 0.4124(4) 0.3681(4) 0.944(12) 3.5(4)
C5 C 96 0.7583(6) 0.3836(6) 0.3836(5) 0.944(12) 3.5(4)
O1 O 192 0.7116(8) 0.4698(7) 0.3402(7) 0.944(12) 3.5(4)
O2 O 192 0.6688(10) 0.4673(9) 0.3779(8) 0.944(12) 3.5(4)
H1 H 96 0.6746(9) 0.4214(5) 0.4214(5) 0.944(12) 3.5(4)
H2 H 192 0.7545(6) 0.4238(4) 0.3463(4) 0.944(12) 3.5(4)
H3 H 96 0.7812(6) 0.3733(7) 0.3733(7) 0.944(12) 3.5(4)
C1a2 C 192 0.6588(19) 0.5560(10) 0.4835(22) 0.193(2) 3.3(8)
C1b2 C 192 0.6076(12) 0.4415(18) 0.4756(24) 0.193(2) 3.3(8)
C2a2 C 192 0.6592(12) 0.5193(10) 0.4925(14) 0.193(2) 3.3(8)
C2b2 C 192 0.6346(7) 0.4644(13) 0.4887(16) 0.193(2) 3.3(8)
C32 C 192 0.6343(7) 0.4982(13) 0.4804(16) 0.193(2) 3.3(8)
C4a2 C 192 0.6843(15) 0.5066(13) 0.5129(12) 0.193(2) 3.3(8)
C4b2 C 192 0.6598(11) 0.4517(12) 0.5091(13) 0.193(2) 3.3(8)
C52 C 192 0.6847(13) 0.4728(14) 0.5212(10) 0.193(2) 3.3(8)
O1a2 O 192 0.6806(25) 0.5733(10) 0.4943(25) 0.193(2) 3.3(8)
O1b2 O 192 0.6087(17) 0.4126(18) 0.4832(28) 0.193(2) 3.3(8)
O2a2 O 192 0.6350(21) 0.5667(14) 0.4645(26) 0.193(2) 3.3(8)
O2b2 O 192 0.5847(14) 0.4542(24) 0.4567(29) 0.193(2) 3.3(8)
H12 H 192 0.6147(9) 0.5081(17) 0.4645(21) 0.193(2) 3.3(8)
H2a2 H 192 0.7037(20) 0.5231(16) 0.5223(17) 0.193(2) 3.3(8)
H2b2 H 192 0.6600(15) 0.4254(13) 0.5156(18) 0.193(2) 3.3(8)
H32 H 192 0.7043(18) 0.4630(19) 0.5371(13) 0.193(2) 3.3(8)
N1a N 48 0.7732(3) 0.5 0.2268(3) 1 3.5(7)
C6N2 C 192 0.7416(4) 0.5085(17) 0.2149(4) 0.250(2) 3.5(7)
D4N3 D 192 0.7391(12) 0.5325(24) 0.2026(12) 0.182(2) 3.5(7)
D4N4 D 192 0.7324(4) 0.4946(28) 0.1935(6) 0.182(2) 3.5(7)
H4N3 H 192 0.7391(12) 0.5325(24) 0.2026(12) 0.068(2) 3.5(7)
H4N4 H 192 0.7324(4) 0.4946(28) 0.1935(6) 0.068(2) 3.5(7)
C7N1 C 192 0.7784(9) 0.5214(12) 0.2538(10) 0.250(2) 3.5(7)
D5N3 D 192 0.8019(8) 0.5190(26) 0.2671(10) 0.182(2) 3.5(7)
D5N4 D 192 0.7822(18) 0.5476(10) 0.2482(20) 0.182(2) 3.5(7)
H5N3 H 192 0.8019(8) 0.5190(26) 0.2671(10) 0.068(2) 3.5(7)
H5N4 H 192 0.7822(18) 0.5476(10) 0.2482(20) 0.068(2) 3.5(7)
C7N3 C 192 0.7690(12) 0.4686(6) 0.2412(13) 0.250(2) 3.5(7)
D6N3 D 192 0.7645(20) 0.4478(21) 0.2244(22) 0.182(2) 3.5(7)
D6N4 D 192 0.7909(16) 0.4571(19) 0.2523(16) 0.182(2) 3.5(7)
H6N3 H 192 0.7645(20) 0.4478(21) 0.2244(22) 0.068(2) 3.5(7)
H6N4 H 192 0.7909(16) 0.4571(19) 0.2523(16) 0.068(2) 3.5(7)
N1d N 32 0.5849(8) 0.5849(8) 0.5849(8) 0.750(4) 3.5(7)
C1d C 192 0.5631(17) 0.5753(22) 0.6120(8) 0.125(2) 3.5(7)
C2d C 192 0.5695(16) 0.6027(8) 0.5577(15) 0.125(2) 3.5(7)
C3d C 192 0.6062(11) 0.5573(21) 0.5758(17) 0.125(2) 3.5(7)
O4d O 192 0.6153(24) 0.5345(22) 0.5937(25) 0.125(2) 3.5(7)
H1d H 192 0.5774(26) 0.5614(20) 0.6304(16) 0.125(2) 3.5(7)
H2d H 192 0.5403(23) 0.5616(29) 0.6062(11) 0.125(2) 3.5(7)
H3d H 192 0.5568(11) 0.5998(23) 0.6220(11) 0.125(2) 3.5(7)
H4d H 192 0.5695(24) 0.6276(12) 0.5687(25) 0.125(2) 3.5(7)
H5d H 192 0.5441(13) 0.5958(12) 0.5508(16) 0.125(2) 3.5(7)
H6d H 192 0.5850(24) 0.6028(19) 0.5354(15) 0.125(2) 3.5(7)
H7d H 192 0.6183(25) 0.5622(26) 0.5517(15) 0.125(2) 3.5(7)
Cey1 C 32 0.6506(8) 0.6506(8) 0.6506(8) 0.911(6) 3.5(7)
Cey2 C 192 0.6506(20) 0.6761(23) 0.6293(28) 0.152(3) 3.5(7)
Dey1 D 192 0.6737(9) 0.6388(23) 0.6582(25) 0.152(3) 3.5(7)
Dey2 D 192 0.6276(21) 0.6411(22) 0.6610(23) 0.152(3) 3.5(7)
Dey3 D 192 0.6736(28) 0.6856(13) 0.6189(22) 0.152(3) 3.5(7)
Dey4 D 192 0.6275(16) 0.6879(25) 0.6217(25) 0.152(3) 3.5(7)
Cey12 C 96 0.7135(19) 0.5380(24) 0.5380(16) 0.479(12) 3.5(7)
Cey22 C 192 0.7237(25) 0.5689(16) 0.5450(27) 0.120(3) 3.5(7)
Dey12 D 192 0.7061(12) 0.5312(22) 0.5130(24) 0.120(3) 3.5(7)
Dey22 D 192 0.7125(9) 0.5191(23) 0.5572(22) 0.120(3) 3.5(7)
Dey32 D 192 0.7248(23) 0.5879(15) 0.5259(26) 0.120(3) 3.5(7)
Dey42 D 192 0.7312(27) 0.5757(14) 0.5700(27) 0.120(3) 3.5(7)

loop_
_atom_type_symbol
_atom_type_number_in_cell
Fe 96.0
C 1364.8
O 534.72
H 738.528
N 72.0
D 418.56

loop_
_geom_angle_atom_site_label_1
_geom_angle_atom_site_label_2
_geom_angle_atom_site_label_3
_geom_angle
_geom_angle_site_symmetry_1
_geom_angle_site_symmetry_3
_geom_angle_publ_flag
O2 Fe1 O2 89(6) 3_555 24_566 n
O2 Fe1 O2 88(6) 3_555 -9_655 n
O2 Fe1 O2 161(6) 3_555 -13_666 n
O2 Fe1 O2 161(6) 24_566 -9_655 n
O2 Fe1 O2 88(6) 24_566 -13_666 n
O2 Fe1 O2 89(6) -9_655 -13_666 n
O1 Fe2 O1 100(6) 3_555 24_566 n
O1 Fe2 O1 78(6) 3_555 -9_655 n
O1 Fe2 O1 167(6) 3_555 -13_666 n
O1 Fe2 N1a 96(6) 3_555 109_556 n
O1 Fe2 O1 167(6) 24_566 -9_655 n
O1 Fe2 O1 78(6) 24_566 -13_666 n
O1 Fe2 N1a 96(6) 24_566 109_556 n
O1 Fe2 O1 100(6) -9_655 -13_666 n
O1 Fe2 N1a 96(6) -9_655 109_556 n
O1 Fe2 N1a 96(6) -13_666 109_556 n
C2 C1 O1 118(6) 1_555 1_555 n
C2 C1 O2 118(6) 1_555 1_555 n
O1 C1 O2 124(6) 1_555 1_555 n
C1 C2 C3 120(6) 1_555 1_555 n
C1 C2 C4 120(6) 1_555 1_555 n
C3 C2 C4 120(6) 1_555 1_555 n
C2 C3 C2 120(6) 1_555 15_555 n
C2 C3 H1 120(6) 1_555 1_555 n
C2 C3 Dey42 84(6) 1_555 12_566 n
C2 C3 Dey42 74(6) 1_555 21_566 n
C2 C3 H1 120(6) 15_555 1_555 n
C2 C3 Dey42 74(6) 15_555 12_566 n
C2 C3 Dey42 84(6) 15_555 21_566 n
H1 C3 Dey42 113(6) 1_555 12_566 n
H1 C3 Dey42 113(6) 1_555 21_566 n
Dey42 C3 Dey42 11(6) 12_566 21_566 n
C2 C4 C5 120(6) 1_555 1_555 n
C2 C4 H2 120(6) 1_555 1_555 n
C5 C4 H2 120(6) 1_555 1_555 n
C4 C5 C4 121(6) 1_555 15_555 n
C4 C5 H3 120(6) 1_555 1_555 n
C4 C5 H3 120(6) 15_555 1_555 n
Fe2 O1 C1 122(6) 2_555 1_555 n
Fe1 O2 C1 128(6) 2_555 1_555 n
C1a2 C1a2 C2a2 76(6) 4_556 1_555 n
C1a2 C1a2 C2a2 57(6) 4_556 4_556 n
C1a2 C1a2 C2b2 49(6) 4_556 12_566 n
C1a2 C1a2 C2b2 81(6) 4_556 -10_565 n
C1a2 C1a2 C4b2 46(6) 4_556 12_566 n
C1a2 C1a2 C4b2 17(6) 4_556 -10_565 n
C1a2 C1a2 C52 97(6) 4_556 12_566 n
C1a2 C1a2 C52 104(6) 4_556 15_555 n
C1a2 C1a2 O1a2 69(6) 4_556 1_555 n
C1a2 C1a2 O1a2 51(6) 4_556 4_556 n
C1a2 C1a2 O2a2 126(6) 4_556 1_555 n
C1a2 C1a2 H2b2 87(6) 4_556 12_566 n
C1a2 C1a2 H2b2 30(6) 4_556 -10_565 n
C2a2 C1a2 C2a2 19(6) 1_555 4_556 n
C2a2 C1a2 C2b2 52(6) 1_555 12_566 n
C2a2 C1a2 C2b2 50(6) 1_555 -10_565 n
C2a2 C1a2 C4b2 30(6) 1_555 12_566 n
C2a2 C1a2 C4b2 59(6) 1_555 -10_565 n
C2a2 C1a2 C52 46(6) 1_555 12_566 n
C2a2 C1a2 C52 45(6) 1_555 15_555 n
C2a2 C1a2 O1a2 118(6) 1_555 1_555 n
C2a2 C1a2 O1a2 108(6) 1_555 4_556 n
C2a2 C1a2 O2a2 118(6) 1_555 1_555 n
C2a2 C1a2 H2b2 163(6) 1_555 12_566 n
C2a2 C1a2 H2b2 106(6) 1_555 -10_565 n
C2a2 C1a2 C2b2 40(6) 4_556 12_566 n
C2a2 C1a2 C2b2 52(6) 4_556 -10_565 n
C2a2 C1a2 C4b2 12(6) 4_556 12_566 n
C2a2 C1a2 C4b2 40(6) 4_556 -10_565 n
C2a2 C1a2 C52 56(6) 4_556 12_566 n
C2a2 C1a2 C52 58(6) 4_556 15_555 n
C2a2 C1a2 O1a2 106(6) 4_556 1_555 n
C2a2 C1a2 O1a2 93(6) 4_556 4_556 n
C2a2 C1a2 O2a2 127(6) 4_556 1_555 n
C2a2 C1a2 H2b2 144(6) 4_556 12_566 n
C2a2 C1a2 H2b2 87(6) 4_556 -10_565 n
C2b2 C1a2 C2b2 32(6) 12_566 -10_565 n
C2b2 C1a2 C4b2 41(6) 12_566 12_566 n
C2b2 C1a2 C4b2 41(6) 12_566 -10_565 n
C2b2 C1a2 C52 96(6) 12_566 12_566 n
C2b2 C1a2 C52 97(6) 12_566 15_555 n
C2b2 C1a2 O1a2 117(6) 12_566 1_555 n
C2b2 C1a2 O1a2 100(6) 12_566 4_556 n
C2b2 C1a2 O2a2 97(6) 12_566 1_555 n
C2b2 C1a2 H2b2 119(6) 12_566 12_566 n
C2b2 C1a2 H2b2 72(6) 12_566 -10_565 n
C2b2 C1a2 C4b2 60(6) -10_565 12_566 n
C2b2 C1a2 C4b2 72(6) -10_565 -10_565 n
C2b2 C1a2 C52 93(6) -10_565 12_566 n
C2b2 C1a2 C52 89(6) -10_565 15_555 n
C2b2 C1a2 O1a2 149(6) -10_565 1_555 n
C2b2 C1a2 O1a2 132(6) -10_565 4_556 n
C2b2 C1a2 O2a2 76(6) -10_565 1_555 n
C2b2 C1a2 H2b2 132(6) -10_565 12_566 n
C2b2 C1a2 H2b2 102(6) -10_565 -10_565 n
C4b2 C1a2 C4b2 30(6) 12_566 -10_565 n
C4b2 C1a2 C52 59(6) 12_566 12_566 n
C4b2 C1a2 C52 63(6) 12_566 15_555 n
C4b2 C1a2 O1a2 96(6) 12_566 1_555 n
C4b2 C1a2 O1a2 82(6) 12_566 4_556 n
C4b2 C1a2 O2a2 135(6) 12_566 1_555 n
C4b2 C1a2 H2b2 133(6) 12_566 12_566 n
C4b2 C1a2 H2b2 76(6) 12_566 -10_565 n
C4b2 C1a2 C52 83(6) -10_565 12_566 n
C4b2 C1a2 C52 89(6) -10_565 15_555 n
C4b2 C1a2 O1a2 78(6) -10_565 1_555 n
C4b2 C1a2 O1a2 61(6) -10_565 4_556 n
C4b2 C1a2 O2a2 133(6) -10_565 1_555 n
C4b2 C1a2 H2b2 104(6) -10_565 12_566 n
C4b2 C1a2 H2b2 47(6) -10_565 -10_565 n
C52 C1a2 C52 9(6) 12_566 15_555 n
C52 C1a2 O1a2 89(6) 12_566 1_555 n
C52 C1a2 O1a2 92(6) 12_566 4_556 n
C52 C1a2 O2a2 132(6) 12_566 1_555 n
C52 C1a2 H2b2 134(6) 12_566 12_566 n
C52 C1a2 H2b2 117(6) 12_566 -10_565 n
C52 C1a2 O1a2 97(6) 15_555 1_555 n
C52 C1a2 O1a2 100(6) 15_555 4_556 n
C52 C1a2 O2a2 123(6) 15_555 1_555 n
C52 C1a2 H2b2 139(6) 15_555 12_566 n
C52 C1a2 H2b2 125(6) 15_555 -10_565 n
O1a2 C1a2 O1a2 17(6) 1_555 4_556 n
O1a2 C1a2 O2a2 124(6) 1_555 1_555 n
O1a2 C1a2 H2b2 50(6) 1_555 12_566 n
O1a2 C1a2 H2b2 51(6) 1_555 -10_565 n
O1a2 C1a2 O2a2 131(6) 4_556 1_555 n
O1a2 C1a2 H2b2 56(6) 4_556 12_566 n
O1a2 C1a2 H2b2 37(6) 4_556 -10_565 n
O2a2 C1a2 H2b2 75(6) 1_555 12_566 n
O2a2 C1a2 H2b2 112(6) 1_555 -10_565 n
H2b2 C1a2 H2b2 57(6) 12_566 -10_565 n
C2b2 C1b2 O1b2 118(6) 1_555 1_555 n
C2b2 C1b2 O2a2 69(6) 1_555 -10_565 n
C2b2 C1b2 O2b2 118(6) 1_555 1_555 n
C2b2 C1b2 O2b2 115(6) 1_555 15_555 n
C2b2 C1b2 H12 41(6) 1_555 15_555 n
C2b2 C1b2 H12 32(6) 1_555 -20_556 n
C2b2 C1b2 C1d 119(6) 1_555 -17_566 n
C2b2 C1b2 C2d 114(6) 1_555 9_566 n
C2b2 C1b2 C2d 128(6) 1_555 24_566 n
C2b2 C1b2 C3d 128(6) 1_555 21_566 n
C2b2 C1b2 O4d 121(6) 1_555 21_566 n
C2b2 C1b2 H2d 94(6) 1_555 -5_566 n
C2b2 C1b2 H2d 121(6) 1_555 -17_566 n
C2b2 C1b2 H5d 116(6) 1_555 9_566 n
C2b2 C1b2 H5d 106(6) 1_555 24_566 n
C2b2 C1b2 H6d 143(6) 1_555 24_566 n
C2b2 C1b2 H7d 98(6) 1_555 12_566 n
C2b2 C1b2 H7d 92(6) 1_555 21_566 n
O1b2 C1b2 O2a2 79(6) 1_555 -10_565 n
O1b2 C1b2 O2b2 124(6) 1_555 1_555 n
O1b2 C1b2 O2b2 127(6) 1_555 15_555 n
O1b2 C1b2 H12 110(6) 1_555 15_555 n
O1b2 C1b2 H12 128(6) 1_555 -20_556 n
O1b2 C1b2 C1d 81(6) 1_555 -17_566 n
O1b2 C1b2 C2d 106(6) 1_555 9_566 n
O1b2 C1b2 C2d 87(6) 1_555 24_566 n
O1b2 C1b2 C3d 77(6) 1_555 21_566 n
O1b2 C1b2 O4d 32(6) 1_555 21_566 n
O1b2 C1b2 H2d 131(6) 1_555 -5_566 n
O1b2 C1b2 H2d 94(6) 1_555 -17_566 n
O1b2 C1b2 H5d 122(6) 1_555 9_566 n
O1b2 C1b2 H5d 131(6) 1_555 24_566 n
O1b2 C1b2 H6d 39(6) 1_555 24_566 n
O1b2 C1b2 H7d 96(6) 1_555 12_566 n
O1b2 C1b2 H7d 113(6) 1_555 21_566 n
O2a2 C1b2 O2b2 122(6) -10_565 1_555 n
O2a2 C1b2 O2b2 119(6) -10_565 15_555 n
O2a2 C1b2 H12 107(6) -10_565 15_555 n
O2a2 C1b2 H12 101(6) -10_565 -20_556 n
O2a2 C1b2 C1d 58(6) -10_565 -17_566 n
O2a2 C1b2 C2d 75(6) -10_565 9_566 n
O2a2 C1b2 C2d 73(6) -10_565 24_566 n
O2a2 C1b2 C3d 66(6) -10_565 21_566 n
O2a2 C1b2 O4d 58(6) -10_565 21_566 n
O2a2 C1b2 H2d 80(6) -10_565 -5_566 n
O2a2 C1b2 H2d 71(6) -10_565 -17_566 n
O2a2 C1b2 H5d 103(6) -10_565 9_566 n
O2a2 C1b2 H5d 99(6) -10_565 24_566 n
O2a2 C1b2 H6d 77(6) -10_565 24_566 n
O2a2 C1b2 H7d 46(6) -10_565 12_566 n
O2a2 C1b2 H7d 58(6) -10_565 21_566 n
O2b2 C1b2 O2b2 4(6) 1_555 15_555 n
O2b2 C1b2 H12 112(6) 1_555 15_555 n
O2b2 C1b2 H12 101(6) 1_555 -20_556 n
O2b2 C1b2 C1d 72(6) 1_555 -17_566 n
O2b2 C1b2 C2d 48(6) 1_555 9_566 n
O2b2 C1b2 C2d 58(6) 1_555 24_566 n
O2b2 C1b2 C3d 69(6) 1_555 21_566 n
O2b2 C1b2 O4d 111(6) 1_555 21_566 n
O2b2 C1b2 H2d 44(6) 1_555 -5_566 n
O2b2 C1b2 H2d 56(6) 1_555 -17_566 n
O2b2 C1b2 H5d 19(6) 1_555 9_566 n
O2b2 C1b2 H5d 24(6) 1_555 24_566 n
O2b2 C1b2 H6d 91(6) 1_555 24_566 n
O2b2 C1b2 H7d 76(6) 1_555 12_566 n
O2b2 C1b2 H7d 64(6) 1_555 21_566 n
O2b2 C1b2 H12 111(6) 15_555 15_555 n
O2b2 C1b2 H12 99(6) 15_555 -20_556 n
O2b2 C1b2 C1d 71(6) 15_555 -17_566 n
O2b2 C1b2 C2d 46(6) 15_555 9_566 n
O2b2 C1b2 C2d 58(6) 15_555 24_566 n
O2b2 C1b2 C3d 69(6) 15_555 21_566 n
O2b2 C1b2 O4d 112(6) 15_555 21_566 n
O2b2 C1b2 H2d 40(6) 15_555 -5_566 n
O2b2 C1b2 H2d 55(6) 15_555 -17_566 n
O2b2 C1b2 H5d 17(6) 15_555 9_566 n
O2b2 C1b2 H5d 20(6) 15_555 24_566 n
O2b2 C1b2 H6d 93(6) 15_555 24_566 n
O2b2 C1b2 H7d 74(6) 15_555 12_566 n
O2b2 C1b2 H7d 61(6) 15_555 21_566 n
H12 C1b2 H12 19(6) 15_555 -20_556 n
H12 C1b2 C1d 160(6) 15_555 -17_566 n
H12 C1b2 C2d 144(6) 15_555 9_566 n
H12 C1b2 C2d 163(6) 15_555 24_566 n
H12 C1b2 C3d 169(6) 15_555 21_566 n
H12 C1b2 O4d 136(6) 15_555 21_566 n
H12 C1b2 H2d 119(6) 15_555 -5_566 n
H12 C1b2 H2d 155(6) 15_555 -17_566 n
H12 C1b2 H5d 124(6) 15_555 9_566 n
H12 C1b2 H5d 118(6) 15_555 24_566 n
H12 C1b2 H6d 148(6) 15_555 24_566 n
H12 C1b2 H7d 139(6) 15_555 12_566 n
H12 C1b2 H7d 128(6) 15_555 21_566 n
H12 C1b2 C1d 143(6) -20_556 -17_566 n
H12 C1b2 C2d 125(6) -20_556 9_566 n
H12 C1b2 C2d 144(6) -20_556 24_566 n
H12 C1b2 C3d 151(6) -20_556 21_566 n
H12 C1b2 O4d 148(6) -20_556 21_566 n
H12 C1b2 H2d 99(6) -20_556 -5_566 n
H12 C1b2 H2d 136(6) -20_556 -17_566 n
H12 C1b2 H5d 109(6) -20_556 9_566 n
H12 C1b2 H5d 101(6) -20_556 24_566 n
H12 C1b2 H6d 167(6) -20_556 24_566 n
H12 C1b2 H7d 122(6) -20_556 12_566 n
H12 C1b2 H7d 109(6) -20_556 21_566 n
C1d C1b2 C2d 27(6) -17_566 9_566 n
C1d C1b2 C2d 15(6) -17_566 24_566 n
C1d C1b2 C3d 9(6) -17_566 21_566 n
C1d C1b2 O4d 50(6) -17_566 21_566 n
C1d C1b2 H2d 50(6) -17_566 -5_566 n
C1d C1b2 H2d 17(6) -17_566 -17_566 n
C1d C1b2 H5d 56(6) -17_566 9_566 n
C1d C1b2 H5d 58(6) -17_566 24_566 n
C1d C1b2 H6d 46(6) -17_566 24_566 n
C1d C1b2 H7d 22(6) -17_566 12_566 n
C1d C1b2 H7d 34(6) -17_566 21_566 n
C2d C1b2 C2d 19(6) 9_566 24_566 n
C2d C1b2 C3d 29(6) 9_566 21_566 n
C2d C1b2 O4d 77(6) 9_566 21_566 n
C2d C1b2 H2d 25(6) 9_566 -5_566 n
C2d C1b2 H2d 12(6) 9_566 -17_566 n
C2d C1b2 H5d 30(6) 9_566 9_566 n
C2d C1b2 H5d 31(6) 9_566 24_566 n
C2d C1b2 H6d 68(6) 9_566 24_566 n
C2d C1b2 H7d 29(6) 9_566 12_566 n
C2d C1b2 H7d 24(6) 9_566 21_566 n
C2d C1b2 C3d 11(6) 24_566 21_566 n
C2d C1b2 O4d 59(6) 24_566 21_566 n
C2d C1b2 H2d 45(6) 24_566 -5_566 n
C2d C1b2 H2d 8(6) 24_566 -17_566 n
C2d C1b2 H5d 43(6) 24_566 9_566 n
C2d C1b2 H5d 47(6) 24_566 24_566 n
C2d C1b2 H6d 49(6) 24_566 24_566 n
C2d C1b2 H7d 31(6) 24_566 12_566 n
C2d C1b2 H7d 37(6) 24_566 21_566 n
C3d C1b2 O4d 48(6) 21_566 21_566 n
C3d C1b2 H2d 54(6) 21_566 -5_566 n
C3d C1b2 H2d 17(6) 21_566 -17_566 n
C3d C1b2 H5d 54(6) 21_566 9_566 n
C3d C1b2 H5d 58(6) 21_566 24_566 n
C3d C1b2 H6d 40(6) 21_566 24_566 n
C3d C1b2 H7d 31(6) 21_566 12_566 n
C3d C1b2 H7d 41(6) 21_566 21_566 n
O4d C1b2 H2d 100(6) 21_566 -5_566 n
O4d C1b2 H2d 65(6) 21_566 -17_566 n
O4d C1b2 H5d 100(6) 21_566 9_566 n
O4d C1b2 H5d 106(6) 21_566 24_566 n
O4d C1b2 H6d 22(6) 21_566 24_566 n
O4d C1b2 H7d 64(6) 21_566 12_566 n
O4d C1b2 H7d 81(6) 21_566 21_566 n
H2d C1b2 H2d 37(6) -5_566 -17_566 n
H2d C1b2 H5d 28(6) -5_566 9_566 n
H2d C1b2 H5d 20(6) -5_566 24_566 n
H2d C1b2 H6d 93(6) -5_566 24_566 n
H2d C1b2 H7d 40(6) -5_566 12_566 n
H2d C1b2 H7d 24(6) -5_566 21_566 n
H2d C1b2 H5d 39(6) -17_566 9_566 n
H2d C1b2 H5d 42(6) -17_566 24_566 n
H2d C1b2 H6d 56(6) -17_566 24_566 n
H2d C1b2 H7d 26(6) -17_566 12_566 n
H2d C1b2 H7d 29(6) -17_566 21_566 n
H5d C1b2 H5d 10(6) 9_566 24_566 n
H5d C1b2 H6d 84(6) 9_566 24_566 n
H5d C1b2 H7d 58(6) 9_566 12_566 n
H5d C1b2 H7d 46(6) 9_566 21_566 n
H5d C1b2 H6d 92(6) 24_566 24_566 n
H5d C1b2 H7d 55(6) 24_566 12_566 n
H5d C1b2 H7d 41(6) 24_566 21_566 n
H6d C1b2 H7d 66(6) 24_566 12_566 n
H6d C1b2 H7d 81(6) 24_566 21_566 n
H7d C1b2 H7d 18(6) 12_566 21_566 n
C1a2 C2a2 C1a2 47(6) 1_555 4_556 n
C1a2 C2a2 C2a2 104(6) 1_555 4_556 n
C1a2 C2a2 C2a2 173(6) 1_555 12_566 n
C1a2 C2a2 C2a2 149(6) 1_555 15_555 n
C1a2 C2a2 C2a2 128(6) 1_555 18_565 n
C1a2 C2a2 C2a2 121(6) 1_555 21_566 n
C1a2 C2a2 C2a2 166(6) 1_555 -10_565 n
C1a2 C2a2 C2a2 142(6) 1_555 -20_556 n
C1a2 C2a2 C2b2 71(6) 1_555 12_566 n
C1a2 C2a2 C2b2 91(6) 1_555 18_565 n
C1a2 C2a2 C2b2 55(6) 1_555 -10_565 n
C1a2 C2a2 C32 120(6) 1_555 1_555 n
C1a2 C2a2 C32 129(6) 1_555 4_556 n
C1a2 C2a2 C32 125(6) 1_555 12_566 n
C1a2 C2a2 C32 92(6) 1_555 18_565 n
C1a2 C2a2 C32 94(6) 1_555 21_566 n
C1a2 C2a2 C32 115(6) 1_555 -10_565 n
C1a2 C2a2 C4a2 120(6) 1_555 1_555 n
C1a2 C2a2 C4a2 113(6) 1_555 4_556 n
C1a2 C2a2 C4a2 131(6) 1_555 12_566 n
C1a2 C2a2 C4a2 109(6) 1_555 15_555 n
C1a2 C2a2 C4a2 144(6) 1_555 18_565 n
C1a2 C2a2 C4a2 141(6) 1_555 21_566 n
C1a2 C2a2 C4a2 137(6) 1_555 -10_565 n
C1a2 C2a2 C2a2 57(6) 4_556 4_556 n
C1a2 C2a2 C2a2 126(6) 4_556 12_566 n
C1a2 C2a2 C2a2 102(6) 4_556 15_555 n
C1a2 C2a2 C2a2 81(6) 4_556 18_565 n
C1a2 C2a2 C2a2 168(6) 4_556 21_566 n
C1a2 C2a2 C2a2 147(6) 4_556 -10_565 n
C1a2 C2a2 C2a2 171(6) 4_556 -20_556 n
C1a2 C2a2 C2b2 46(6) 4_556 12_566 n
C1a2 C2a2 C2b2 125(6) 4_556 18_565 n
C1a2 C2a2 C2b2 67(6) 4_556 -10_565 n
C1a2 C2a2 C32 134(6) 4_556 1_555 n
C1a2 C2a2 C32 94(6) 4_556 4_556 n
C1a2 C2a2 C32 89(6) 4_556 12_566 n
C1a2 C2a2 C32 82(6) 4_556 18_565 n
C1a2 C2a2 C32 78(6) 4_556 21_566 n
C1a2 C2a2 C32 130(6) 4_556 -10_565 n
C1a2 C2a2 C4a2 89(6) 4_556 1_555 n
C1a2 C2a2 C4a2 119(6) 4_556 4_556 n
C1a2 C2a2 C4a2 133(6) 4_556 12_566 n
C1a2 C2a2 C4a2 86(6) 4_556 15_555 n
C1a2 C2a2 C4a2 117(6) 4_556 18_565 n
C1a2 C2a2 C4a2 131(6) 4_556 21_566 n
C1a2 C2a2 C4a2 105(6) 4_556 -10_565 n
C2a2 C2a2 C2a2 69(6) 4_556 12_566 n
C2a2 C2a2 C2a2 45(6) 4_556 15_555 n
C2a2 C2a2 C2a2 24(6) 4_556 18_565 n
C2a2 C2a2 C2a2 135(6) 4_556 21_566 n
C2a2 C2a2 C2a2 90(6) 4_556 -10_565 n
C2a2 C2a2 C2a2 114(6) 4_556 -20_556 n
C2a2 C2a2 C2b2 58(6) 4_556 12_566 n
C2a2 C2a2 C2b2 137(6) 4_556 18_565 n
C2a2 C2a2 C2b2 97(6) 4_556 -10_565 n
C2a2 C2a2 C32 110(6) 4_556 1_555 n
C2a2 C2a2 C32 50(6) 4_556 4_556 n
C2a2 C2a2 C32 48(6) 4_556 12_566 n
C2a2 C2a2 C32 77(6) 4_556 18_565 n
C2a2 C2a2 C32 70(6) 4_556 21_566 n
C2a2 C2a2 C32 112(6) 4_556 -10_565 n
C2a2 C2a2 C4a2 54(6) 4_556 1_555 n
C2a2 C2a2 C4a2 101(6) 4_556 4_556 n
C2a2 C2a2 C4a2 99(6) 4_556 12_566 n
C2a2 C2a2 C4a2 61(6) 4_556 15_555 n
C2a2 C2a2 C4a2 71(6) 4_556 18_565 n
C2a2 C2a2 C4a2 89(6) 4_556 21_566 n
C2a2 C2a2 C4a2 61(6) 4_556 -10_565 n
C2a2 C2a2 C2a2 24(6) 12_566 15_555 n
C2a2 C2a2 C2a2 45(6) 12_566 18_565 n
C2a2 C2a2 C2a2 66(6) 12_566 21_566 n
C2a2 C2a2 C2a2 21(6) 12_566 -10_565 n
C2a2 C2a2 C2a2 45(6) 12_566 -20_556 n
C2a2 C2a2 C2b2 104(6) 12_566 12_566 n
C2a2 C2a2 C2b2 94(6) 12_566 18_565 n
C2a2 C2a2 C2b2 124(6) 12_566 -10_565 n
C2a2 C2a2 C32 64(6) 12_566 1_555 n
C2a2 C2a2 C32 46(6) 12_566 4_556 n
C2a2 C2a2 C32 50(6) 12_566 12_566 n
C2a2 C2a2 C32 86(6) 12_566 18_565 n
C2a2 C2a2 C32 83(6) 12_566 21_566 n
C2a2 C2a2 C32 69(6) 12_566 -10_565 n
C2a2 C2a2 C4a2 56(6) 12_566 1_555 n
C2a2 C2a2 C4a2 70(6) 12_566 4_556 n
C2a2 C2a2 C4a2 53(6) 12_566 12_566 n
C2a2 C2a2 C4a2 68(6) 12_566 15_555 n
C2a2 C2a2 C4a2 36(6) 12_566 18_565 n
C2a2 C2a2 C4a2 42(6) 12_566 21_566 n
C2a2 C2a2 C4a2 40(6) 12_566 -10_565 n
C2a2 C2a2 C2a2 21(6) 15_555 18_565 n
C2a2 C2a2 C2a2 90(6) 15_555 21_566 n
C2a2 C2a2 C2a2 45(6) 15_555 -10_565 n
C2a2 C2a2 C2a2 69(6) 15_555 -20_556 n
C2a2 C2a2 C2b2 87(6) 15_555 12_566 n
C2a2 C2a2 C2b2 112(6) 15_555 18_565 n
C2a2 C2a2 C2b2 119(6) 15_555 -10_565 n
C2a2 C2a2 C32 79(6) 15_555 1_555 n
C2a2 C2a2 C32 37(6) 15_555 4_556 n
C2a2 C2a2 C32 39(6) 15_555 12_566 n
C2a2 C2a2 C32 81(6) 15_555 18_565 n
C2a2 C2a2 C32 76(6) 15_555 21_566 n
C2a2 C2a2 C32 83(6) 15_555 -10_565 n
C2a2 C2a2 C4a2 48(6) 15_555 1_555 n
C2a2 C2a2 C4a2 80(6) 15_555 4_556 n
C2a2 C2a2 C4a2 67(6) 15_555 12_566 n
C2a2 C2a2 C4a2 61(6) 15_555 15_555 n
C2a2 C2a2 C4a2 41(6) 15_555 18_565 n
C2a2 C2a2 C4a2 55(6) 15_555 21_566 n
C2a2 C2a2 C4a2 38(6) 15_555 -10_565 n
C2a2 C2a2 C2a2 111(6) 18_565 21_566 n
C2a2 C2a2 C2a2 66(6) 18_565 -10_565 n
C2a2 C2a2 C2a2 90(6) 18_565 -20_556 n
C2a2 C2a2 C2b2 72(6) 18_565 12_566 n
C2a2 C2a2 C2b2 126(6) 18_565 18_565 n
C2a2 C2a2 C2b2 110(6) 18_565 -10_565 n
C2a2 C2a2 C32 94(6) 18_565 1_555 n
C2a2 C2a2 C32 38(6) 18_565 4_556 n
C2a2 C2a2 C32 39(6) 18_565 12_566 n
C2a2 C2a2 C32 78(6) 18_565 18_565 n
C2a2 C2a2 C32 72(6) 18_565 21_566 n
C2a2 C2a2 C32 97(6) 18_565 -10_565 n
C2a2 C2a2 C4a2 47(6) 18_565 1_555 n
C2a2 C2a2 C4a2 90(6) 18_565 4_556 n
C2a2 C2a2 C4a2 81(6) 18_565 12_566 n
C2a2 C2a2 C4a2 58(6) 18_565 15_555 n
C2a2 C2a2 C4a2 53(6) 18_565 18_565 n
C2a2 C2a2 C4a2 70(6) 18_565 21_566 n
C2a2 C2a2 C4a2 45(6) 18_565 -10_565 n
C2a2 C2a2 C2a2 45(6) 21_566 -10_565 n
C2a2 C2a2 C2a2 21(6) 21_566 -20_556 n
C2a2 C2a2 C2b2 135(6) 21_566 12_566 n
C2a2 C2a2 C2b2 48(6) 21_566 18_565 n
C2a2 C2a2 C2b2 107(6) 21_566 -10_565 n
C2a2 C2a2 C32 48(6) 21_566 1_555 n
C2a2 C2a2 C32 96(6) 21_566 4_556 n
C2a2 C2a2 C32 100(6) 21_566 12_566 n
C2a2 C2a2 C32 100(6) 21_566 18_565 n
C2a2 C2a2 C32 105(6) 21_566 21_566 n
C2a2 C2a2 C32 50(6) 21_566 -10_565 n
C2a2 C2a2 C4a2 99(6) 21_566 1_555 n
C2a2 C2a2 C4a2 63(6) 21_566 4_556 n
C2a2 C2a2 C4a2 53(6) 21_566 12_566 n
C2a2 C2a2 C4a2 101(6) 21_566 15_555 n
C2a2 C2a2 C4a2 73(6) 21_566 18_565 n
C2a2 C2a2 C4a2 57(6) 21_566 21_566 n
C2a2 C2a2 C4a2 85(6) 21_566 -10_565 n
C2a2 C2a2 C2a2 24(6) -10_565 -20_556 n
C2a2 C2a2 C2b2 118(6) -10_565 12_566 n
C2a2 C2a2 C2b2 78(6) -10_565 18_565 n
C2a2 C2a2 C2b2 123(6) -10_565 -10_565 n
C2a2 C2a2 C32 53(6) -10_565 1_555 n
C2a2 C2a2 C32 60(6) -10_565 4_556 n
C2a2 C2a2 C32 65(6) -10_565 12_566 n
C2a2 C2a2 C32 91(6) -10_565 18_565 n
C2a2 C2a2 C32 91(6) -10_565 21_566 n
C2a2 C2a2 C32 58(6) -10_565 -10_565 n
C2a2 C2a2 C4a2 69(6) -10_565 1_555 n
C2a2 C2a2 C4a2 64(6) -10_565 4_556 n
C2a2 C2a2 C4a2 45(6) -10_565 12_566 n
C2a2 C2a2 C4a2 77(6) -10_565 15_555 n
C2a2 C2a2 C4a2 42(6) -10_565 18_565 n
C2a2 C2a2 C4a2 38(6) -10_565 21_566 n
C2a2 C2a2 C4a2 51(6) -10_565 -10_565 n
C2a2 C2a2 C2b2 130(6) -20_556 12_566 n
C2a2 C2a2 C2b2 61(6) -20_556 18_565 n
C2a2 C2a2 C2b2 117(6) -20_556 -10_565 n
C2a2 C2a2 C32 46(6) -20_556 1_555 n
C2a2 C2a2 C32 79(6) -20_556 4_556 n
C2a2 C2a2 C32 83(6) -20_556 12_566 n
C2a2 C2a2 C32 96(6) -20_556 18_565 n
C2a2 C2a2 C32 99(6) -20_556 21_566 n
C2a2 C2a2 C32 50(6) -20_556 -10_565 n
C2a2 C2a2 C4a2 84(6) -20_556 1_555 n
C2a2 C2a2 C4a2 61(6) -20_556 4_556 n
C2a2 C2a2 C4a2 45(6) -20_556 12_566 n
C2a2 C2a2 C4a2 90(6) -20_556 15_555 n
C2a2 C2a2 C4a2 57(6) -20_556 18_565 n
C2a2 C2a2 C4a2 45(6) -20_556 21_566 n
C2a2 C2a2 C4a2 68(6) -20_556 -10_565 n
C2b2 C2a2 C2b2 92(6) 12_566 18_565 n
C2b2 C2a2 C2b2 40(6) 12_566 -10_565 n
C2b2 C2a2 C32 88(6) 12_566 1_555 n
C2b2 C2a2 C32 58(6) 12_566 4_556 n
C2b2 C2a2 C32 54(6) 12_566 12_566 n
C2b2 C2a2 C32 36(6) 12_566 18_565 n
C2b2 C2a2 C32 32(6) 12_566 21_566 n
C2b2 C2a2 C32 85(6) 12_566 -10_565 n
C2b2 C2a2 C4a2 111(6) 12_566 1_555 n
C2b2 C2a2 C4a2 158(6) 12_566 4_556 n
C2b2 C2a2 C4a2 153(6) 12_566 12_566 n
C2b2 C2a2 C4a2 116(6) 12_566 15_555 n
C2b2 C2a2 C4a2 125(6) 12_566 18_565 n
C2b2 C2a2 C4a2 142(6) 12_566 21_566 n
C2b2 C2a2 C4a2 117(6) 12_566 -10_565 n
C2b2 C2a2 C2b2 59(6) 18_565 -10_565 n
C2b2 C2a2 C32 32(6) 18_565 1_555 n
C2b2 C2a2 C32 89(6) 18_565 4_556 n
C2b2 C2a2 C32 90(6) 18_565 12_566 n
C2b2 C2a2 C32 63(6) 18_565 18_565 n
C2b2 C2a2 C32 70(6) 18_565 21_566 n
C2b2 C2a2 C32 29(6) 18_565 -10_565 n
C2b2 C2a2 C4a2 145(6) 18_565 1_555 n
C2b2 C2a2 C4a2 109(6) 18_565 4_556 n
C2b2 C2a2 C4a2 101(6) 18_565 12_566 n
C2b2 C2a2 C4a2 149(6) 18_565 15_555 n
C2b2 C2a2 C4a2 117(6) 18_565 18_565 n
C2b2 C2a2 C4a2 104(6) 18_565 21_566 n
C2b2 C2a2 C4a2 128(6) 18_565 -10_565 n
C2b2 C2a2 C32 72(6) -10_565 1_555 n
C2b2 C2a2 C32 82(6) -10_565 4_556 n
C2b2 C2a2 C32 79(6) -10_565 12_566 n
C2b2 C2a2 C32 38(6) -10_565 18_565 n
C2b2 C2a2 C32 43(6) -10_565 21_566 n
C2b2 C2a2 C32 67(6) -10_565 -10_565 n
C2b2 C2a2 C4a2 151(6) -10_565 1_555 n
C2b2 C2a2 C4a2 161(6) -10_565 4_556 n
C2b2 C2a2 C4a2 160(6) -10_565 12_566 n
C2b2 C2a2 C4a2 152(6) -10_565 15_555 n
C2b2 C2a2 C4a2 159(6) -10_565 18_565 n
C2b2 C2a2 C4a2 161(6) -10_565 21_566 n
C2b2 C2a2 C4a2 155(6) -10_565 -10_565 n
C32 C2a2 C32 60(6) 1_555 4_556 n
C32 C2a2 C32 62(6) 1_555 12_566 n
C32 C2a2 C32 52(6) 1_555 18_565 n
C32 C2a2 C32 57(6) 1_555 21_566 n
C32 C2a2 C32 5(6) 1_555 -10_565 n
C32 C2a2 C4a2 120(6) 1_555 1_555 n
C32 C2a2 C4a2 107(6) 1_555 4_556 n
C32 C2a2 C4a2 91(6) 1_555 12_566 n
C32 C2a2 C4a2 130(6) 1_555 15_555 n
C32 C2a2 C4a2 94(6) 1_555 18_565 n
C32 C2a2 C4a2 88(6) 1_555 21_566 n
C32 C2a2 C4a2 103(6) 1_555 -10_565 n
C32 C2a2 C32 4(6) 4_556 12_566 n
C32 C2a2 C32 45(6) 4_556 18_565 n
C32 C2a2 C32 40(6) 4_556 21_566 n
C32 C2a2 C32 62(6) 4_556 -10_565 n
C32 C2a2 C4a2 82(6) 4_556 1_555 n
C32 C2a2 C4a2 114(6) 4_556 4_556 n
C32 C2a2 C4a2 98(6) 4_556 12_566 n
C32 C2a2 C4a2 95(6) 4_556 15_555 n
C32 C2a2 C4a2 76(6) 4_556 18_565 n
C32 C2a2 C4a2 87(6) 4_556 21_566 n
C32 C2a2 C4a2 74(6) 4_556 -10_565 n
C32 C2a2 C32 42(6) 12_566 18_565 n
C32 C2a2 C32 37(6) 12_566 21_566 n
C32 C2a2 C32 63(6) 12_566 -10_565 n
C32 C2a2 C4a2 84(6) 12_566 1_555 n
C32 C2a2 C4a2 118(6) 12_566 4_556 n
C32 C2a2 C4a2 102(6) 12_566 12_566 n
C32 C2a2 C4a2 96(6) 12_566 15_555 n
C32 C2a2 C4a2 80(6) 12_566 18_565 n
C32 C2a2 C4a2 91(6) 12_566 21_566 n
C32 C2a2 C4a2 77(6) 12_566 -10_565 n
C32 C2a2 C32 8(6) 18_565 21_566 n
C32 C2a2 C32 49(6) 18_565 -10_565 n
C32 C2a2 C4a2 125(6) 18_565 1_555 n
C32 C2a2 C4a2 154(6) 18_565 4_556 n
C32 C2a2 C4a2 135(6) 18_565 12_566 n
C32 C2a2 C4a2 137(6) 18_565 15_555 n
C32 C2a2 C4a2 120(6) 18_565 18_565 n
C32 C2a2 C4a2 127(6) 18_565 21_566 n
C32 C2a2 C4a2 119(6) 18_565 -10_565 n
C32 C2a2 C32 55(6) 21_566 -10_565 n
C32 C2a2 C4a2 118(6) 21_566 1_555 n
C32 C2a2 C4a2 153(6) 21_566 4_556 n
C32 C2a2 C4a2 135(6) 21_566 12_566 n
C32 C2a2 C4a2 129(6) 21_566 15_555 n
C32 C2a2 C4a2 116(6) 21_566 18_565 n
C32 C2a2 C4a2 125(6) 21_566 21_566 n
C32 C2a2 C4a2 114(6) 21_566 -10_565 n
C32 C2a2 C4a2 125(6) -10_565 1_555 n
C32 C2a2 C4a2 111(6) -10_565 4_556 n
C32 C2a2 C4a2 95(6) -10_565 12_566 n
C32 C2a2 C4a2 135(6) -10_565 15_555 n
C32 C2a2 C4a2 99(6) -10_565 18_565 n
C32 C2a2 C4a2 93(6) -10_565 21_566 n
C32 C2a2 C4a2 108(6) -10_565 -10_565 n
C4a2 C2a2 C4a2 47(6) 1_555 4_556 n
C4a2 C2a2 C4a2 48(6) 1_555 12_566 n
C4a2 C2a2 C4a2 13(6) 1_555 15_555 n
C4a2 C2a2 C4a2 28(6) 1_555 18_565 n
C4a2 C2a2 C4a2 42(6) 1_555 21_566 n
C4a2 C2a2 C4a2 17(6) 1_555 -10_565 n
C4a2 C2a2 C4a2 19(6) 4_556 12_566 n
C4a2 C2a2 C4a2 41(6) 4_556 15_555 n
C4a2 C2a2 C4a2 39(6) 4_556 18_565 n
C4a2 C2a2 C4a2 28(6) 4_556 21_566 n
C4a2 C2a2 C4a2 44(6) 4_556 -10_565 n
C4a2 C2a2 C4a2 48(6) 12_566 15_555 n
C4a2 C2a2 C4a2 28(6) 12_566 18_565 n
C4a2 C2a2 C4a2 12(6) 12_566 21_566 n
C4a2 C2a2 C4a2 38(6) 12_566 -10_565 n
C4a2 C2a2 C4a2 36(6) 15_555 18_565 n
C4a2 C2a2 C4a2 45(6) 15_555 21_566 n
C4a2 C2a2 C4a2 28(6) 15_555 -10_565 n
C4a2 C2a2 C4a2 18(6) 18_565 21_566 n
C4a2 C2a2 C4a2 12(6) 18_565 -10_565 n
C4a2 C2a2 C4a2 29(6) 21_566 -10_565 n
C1a2 C2b2 C1a2 51(6) 12_566 -10_565 n
C1a2 C2b2 C1b2 110(6) 12_566 1_555 n
C1a2 C2b2 C2a2 58(6) 12_566 12_566 n
C1a2 C2b2 C2a2 73(6) 12_566 -10_565 n
C1a2 C2b2 C2a2 97(6) 12_566 -20_556 n
C1a2 C2b2 C2b2 49(6) 12_566 4_556 n
C1a2 C2b2 C2b2 144(6) 12_566 15_555 n
C1a2 C2b2 C32 129(6) 12_566 1_555 n
C1a2 C2b2 C32 95(6) 12_566 15_555 n
C1a2 C2b2 C32 128(6) 12_566 -10_565 n
C1a2 C2b2 C32 88(6) 12_566 -20_556 n
C1a2 C2b2 C4b2 12(6) 12_566 1_555 n
C1a2 C2b2 C4b2 39(6) 12_566 4_556 n
C1a2 C2b2 O2a2 91(6) 12_566 -10_565 n
C1a2 C2b2 H12 87(6) 12_566 15_555 n
C1a2 C2b2 H12 168(6) 12_566 -10_565 n
C1a2 C2b2 H12 118(6) 12_566 -20_556 n
C1a2 C2b2 C1b2 96(6) -10_565 1_555 n
C1a2 C2b2 C2a2 82(6) -10_565 12_566 n
C1a2 C2b2 C2a2 75(6) -10_565 -10_565 n
C1a2 C2b2 C2a2 87(6) -10_565 -20_556 n
C1a2 C2b2 C2b2 99(6) -10_565 4_556 n
C1a2 C2b2 C2b2 110(6) -10_565 15_555 n
C1a2 C2b2 C32 126(6) -10_565 1_555 n
C1a2 C2b2 C32 130(6) -10_565 15_555 n
C1a2 C2b2 C32 126(6) -10_565 -10_565 n
C1a2 C2b2 C32 127(6) -10_565 -20_556 n
C1a2 C2b2 C4b2 47(6) -10_565 1_555 n
C1a2 C2b2 C4b2 19(6) -10_565 4_556 n
C1a2 C2b2 O2a2 52(6) -10_565 -10_565 n
C1a2 C2b2 H12 131(6) -10_565 15_555 n
C1a2 C2b2 H12 133(6) -10_565 -10_565 n
C1a2 C2b2 H12 141(6) -10_565 -20_556 n
C1b2 C2b2 C2a2 166(6) 1_555 12_566 n
C1b2 C2b2 C2a2 165(6) 1_555 -10_565 n
C1b2 C2b2 C2a2 147(6) 1_555 -20_556 n
C1b2 C2b2 C2b2 110(6) 1_555 4_556 n
C1b2 C2b2 C2b2 101(6) 1_555 15_555 n
C1b2 C2b2 C32 120(6) 1_555 1_555 n
C1b2 C2b2 C32 133(6) 1_555 15_555 n
C1b2 C2b2 C32 121(6) 1_555 -10_565 n
C1b2 C2b2 C32 133(6) 1_555 -20_556 n
C1b2 C2b2 C4b2 120(6) 1_555 1_555 n
C1b2 C2b2 C4b2 113(6) 1_555 4_556 n
C1b2 C2b2 O2a2 47(6) 1_555 -10_565 n
C1b2 C2b2 H12 74(6) 1_555 15_555 n
C1b2 C2b2 H12 82(6) 1_555 -10_565 n
C1b2 C2b2 H12 50(6) 1_555 -20_556 n
C2a2 C2b2 C2a2 25(6) 12_566 -10_565 n
C2a2 C2b2 C2a2 47(6) 12_566 -20_556 n
C2a2 C2b2 C2b2 58(6) 12_566 4_556 n
C2a2 C2b2 C2b2 93(6) 12_566 15_555 n
C2a2 C2b2 C32 71(6) 12_566 1_555 n
C2a2 C2b2 C32 48(6) 12_566 15_555 n
C2a2 C2b2 C32 71(6) 12_566 -10_565 n
C2a2 C2b2 C32 46(6) 12_566 -20_556 n
C2a2 C2b2 C4b2 49(6) 12_566 1_555 n
C2a2 C2b2 C4b2 63(6) 12_566 4_556 n
C2a2 C2b2 O2a2 134(6) 12_566 -10_565 n
C2a2 C2b2 H12 97(6) 12_566 15_555 n
C2a2 C2b2 H12 110(6) 12_566 -10_565 n
C2a2 C2b2 H12 127(6) 12_566 -20_556 n
C2a2 C2b2 C2a2 25(6) -10_565 -20_556 n
C2a2 C2b2 C2b2 83(6) -10_565 4_556 n
C2a2 C2b2 C2b2 73(6) -10_565 15_555 n
C2a2 C2b2 C32 60(6) -10_565 1_555 n
C2a2 C2b2 C32 58(6) -10_565 15_555 n
C2a2 C2b2 C32 60(6) -10_565 -10_565 n
C2a2 C2b2 C32 60(6) -10_565 -20_556 n
C2a2 C2b2 C4b2 62(6) -10_565 1_555 n
C2a2 C2b2 C4b2 60(6) -10_565 4_556 n
C2a2 C2b2 O2a2 120(6) -10_565 -10_565 n
C2a2 C2b2 H12 120(6) -10_565 15_555 n
C2a2 C2b2 H12 96(6) -10_565 -10_565 n
C2a2 C2b2 H12 142(6) -10_565 -20_556 n
C2a2 C2b2 C2b2 102(6) -20_556 4_556 n
C2a2 C2b2 C2b2 48(6) -20_556 15_555 n
C2a2 C2b2 C32 41(6) -20_556 1_555 n
C2a2 C2b2 C32 59(6) -20_556 15_555 n
C2a2 C2b2 C32 41(6) -20_556 -10_565 n
C2a2 C2b2 C32 65(6) -20_556 -20_556 n
C2a2 C2b2 C4b2 86(6) -20_556 1_555 n
C2a2 C2b2 C4b2 77(6) -20_556 4_556 n
C2a2 C2b2 O2a2 116(6) -20_556 -10_565 n
C2a2 C2b2 H12 127(6) -20_556 15_555 n
C2a2 C2b2 H12 73(6) -20_556 -10_565 n
C2a2 C2b2 H12 132(6) -20_556 -20_556 n
C2b2 C2b2 C2b2 135(6) 4_556 15_555 n
C2b2 C2b2 C32 104(6) 4_556 1_555 n
C2b2 C2b2 C32 59(6) 4_556 15_555 n
C2b2 C2b2 C32 103(6) 4_556 -10_565 n
C2b2 C2b2 C32 51(6) 4_556 -20_556 n
C2b2 C2b2 C4b2 54(6) 4_556 1_555 n
C2b2 C2b2 C4b2 86(6) 4_556 4_556 n
C2b2 C2b2 O2a2 128(6) 4_556 -10_565 n
C2b2 C2b2 H12 46(6) 4_556 15_555 n
C2b2 C2b2 H12 125(6) 4_556 -10_565 n
C2b2 C2b2 H12 81(6) 4_556 -20_556 n
C2b2 C2b2 C32 31(6) 15_555 1_555 n
C2b2 C2b2 C32 76(6) 15_555 15_555 n
C2b2 C2b2 C32 32(6) 15_555 -10_565 n
C2b2 C2b2 C32 84(6) 15_555 -20_556 n
C2b2 C2b2 C4b2 132(6) 15_555 1_555 n
C2b2 C2b2 C4b2 112(6) 15_555 4_556 n
C2b2 C2b2 O2a2 97(6) 15_555 -10_565 n
C2b2 C2b2 H12 119(6) 15_555 15_555 n
C2b2 C2b2 H12 29(6) 15_555 -10_565 n
C2b2 C2b2 H12 96(6) 15_555 -20_556 n
C32 C2b2 C32 44(6) 1_555 15_555 n
C32 C2b2 C32 1(6) 1_555 -10_565 n
C32 C2b2 C32 53(6) 1_555 -20_556 n
C32 C2b2 C4b2 120(6) 1_555 1_555 n
C32 C2b2 C4b2 118(6) 1_555 4_556 n
C32 C2b2 O2a2 128(6) 1_555 -10_565 n
C32 C2b2 H12 99(6) 1_555 15_555 n
C32 C2b2 H12 38(6) 1_555 -10_565 n
C32 C2b2 H12 91(6) 1_555 -20_556 n
C32 C2b2 C32 43(6) 15_555 -10_565 n
C32 C2b2 C32 9(6) 15_555 -20_556 n
C32 C2b2 C4b2 91(6) 15_555 1_555 n
C32 C2b2 C4b2 111(6) 15_555 4_556 n
C32 C2b2 O2a2 173(6) 15_555 -10_565 n
C32 C2b2 H12 68(6) 15_555 15_555 n
C32 C2b2 H12 74(6) 15_555 -10_565 n
C32 C2b2 H12 84(6) 15_555 -20_556 n
C32 C2b2 C32 52(6) -10_565 -20_556 n
C32 C2b2 C4b2 119(6) -10_565 1_555 n
C32 C2b2 C4b2 118(6) -10_565 4_556 n
C32 C2b2 O2a2 130(6) -10_565 -10_565 n
C32 C2b2 H12 98(6) -10_565 15_555 n
C32 C2b2 H12 39(6) -10_565 -10_565 n
C32 C2b2 H12 91(6) -10_565 -20_556 n
C32 C2b2 C4b2 86(6) -20_556 1_555 n
C32 C2b2 C4b2 108(6) -20_556 4_556 n
C32 C2b2 O2a2 179(6) -20_556 -10_565 n
C32 C2b2 H12 63(6) -20_556 15_555 n
C32 C2b2 H12 81(6) -20_556 -10_565 n
C32 C2b2 H12 83(6) -20_556 -20_556 n
C4b2 C2b2 C4b2 31(6) 1_555 4_556 n
C4b2 C2b2 O2a2 94(6) 1_555 -10_565 n
C4b2 C2b2 H12 96(6) 1_555 15_555 n
C4b2 C2b2 H12 158(6) 1_555 -10_565 n
C4b2 C2b2 H12 129(6) 1_555 -20_556 n
C4b2 C2b2 O2a2 72(6) 4_556 -10_565 n
C4b2 C2b2 H12 126(6) 4_556 15_555 n
C4b2 C2b2 H12 140(6) 4_556 -10_565 n
C4b2 C2b2 H12 150(6) 4_556 -20_556 n
O2a2 C2b2 H12 116(6) -10_565 15_555 n
O2a2 C2b2 H12 100(6) -10_565 -10_565 n
O2a2 C2b2 H12 96(6) -10_565 -20_556 n
H12 C2b2 H12 93(6) 15_555 -10_565 n
H12 C2b2 H12 35(6) 15_555 -20_556 n
H12 C2b2 H12 68(6) -10_565 -20_556 n
C2a2 C32 C2a2 19(6) 1_555 4_556 n
C2a2 C32 C2a2 66(6) 1_555 12_566 n
C2a2 C32 C2a2 28(6) 1_555 21_566 n
C2a2 C32 C2a2 70(6) 1_555 -10_565 n
C2a2 C32 C2a2 56(6) 1_555 -20_556 n
C2a2 C32 C2b2 120(6) 1_555 1_555 n
C2a2 C32 C2b2 127(6) 1_555 15_555 n
C2a2 C32 C2b2 83(6) 1_555 18_565 n
C2a2 C32 C2b2 48(6) 1_555 -10_565 n
C2a2 C32 C32 70(6) 1_555 4_556 n
C2a2 C32 C32 66(6) 1_555 12_566 n
C2a2 C32 C32 101(6) 1_555 15_555 n
C2a2 C32 C32 47(6) 1_555 18_565 n
C2a2 C32 C32 48(6) 1_555 21_566 n
C2a2 C32 C32 53(6) 1_555 -10_565 n
C2a2 C32 C32 97(6) 1_555 -20_556 n
C2a2 C32 C4b2 68(6) 1_555 15_555 n
C2a2 C32 C4b2 84(6) 1_555 18_565 n
C2a2 C32 H12 120(6) 1_555 1_555 n
C2a2 C32 H12 154(6) 1_555 -10_565 n
C2a2 C32 H12 139(6) 1_555 -20_556 n
C2a2 C32 C2a2 55(6) 4_556 12_566 n
C2a2 C32 C2a2 43(6) 4_556 21_566 n
C2a2 C32 C2a2 65(6) 4_556 -10_565 n
C2a2 C32 C2a2 62(6) 4_556 -20_556 n
C2a2 C32 C2b2 109(6) 4_556 1_555 n
C2a2 C32 C2b2 143(6) 4_556 15_555 n
C2a2 C32 C2b2 100(6) 4_556 18_565 n
C2a2 C32 C2b2 51(6) 4_556 -10_565 n
C2a2 C32 C32 50(6) 4_556 4_556 n
C2a2 C32 C32 47(6) 4_556 12_566 n
C2a2 C32 C32 84(6) 4_556 15_555 n
C2a2 C32 C32 38(6) 4_556 18_565 n
C2a2 C32 C32 37(6) 4_556 21_566 n
C2a2 C32 C32 60(6) 4_556 -10_565 n
C2a2 C32 C32 80(6) 4_556 -20_556 n
C2a2 C32 C4b2 87(6) 4_556 15_555 n
C2a2 C32 C4b2 100(6) 4_556 18_565 n
C2a2 C32 H12 128(6) 4_556 1_555 n
C2a2 C32 H12 162(6) 4_556 -10_565 n
C2a2 C32 H12 121(6) 4_556 -20_556 n
C2a2 C32 C2a2 65(6) 12_566 21_566 n
C2a2 C32 C2a2 20(6) 12_566 -10_565 n
C2a2 C32 C2a2 46(6) 12_566 -20_556 n
C2a2 C32 C2b2 54(6) 12_566 1_555 n
C2a2 C32 C2b2 110(6) 12_566 15_555 n
C2a2 C32 C2b2 141(6) 12_566 18_565 n
C2a2 C32 C2b2 106(6) 12_566 -10_565 n
C2a2 C32 C32 48(6) 12_566 4_556 n
C2a2 C32 C32 51(6) 12_566 12_566 n
C2a2 C32 C32 39(6) 12_566 15_555 n
C2a2 C32 C32 85(6) 12_566 18_565 n
C2a2 C32 C32 80(6) 12_566 21_566 n
C2a2 C32 C32 115(6) 12_566 -10_565 n
C2a2 C32 C32 38(6) 12_566 -20_556 n
C2a2 C32 C4b2 102(6) 12_566 15_555 n
C2a2 C32 C4b2 91(6) 12_566 18_565 n
C2a2 C32 H12 171(6) 12_566 1_555 n
C2a2 C32 H12 140(6) 12_566 -10_565 n
C2a2 C32 H12 76(6) 12_566 -20_556 n
C2a2 C32 C2a2 58(6) 21_566 -10_565 n
C2a2 C32 C2a2 33(6) 21_566 -20_556 n
C2a2 C32 C2b2 109(6) 21_566 1_555 n
C2a2 C32 C2b2 100(6) 21_566 15_555 n
C2a2 C32 C2b2 77(6) 21_566 18_565 n
C2a2 C32 C2b2 69(6) 21_566 -10_565 n
C2a2 C32 C32 89(6) 21_566 4_556 n
C2a2 C32 C32 88(6) 21_566 12_566 n
C2a2 C32 C32 104(6) 21_566 15_555 n
C2a2 C32 C32 74(6) 21_566 18_565 n
C2a2 C32 C32 75(6) 21_566 21_566 n
C2a2 C32 C32 70(6) 21_566 -10_565 n
C2a2 C32 C32 102(6) 21_566 -20_556 n
C2a2 C32 C4b2 47(6) 21_566 15_555 n
C2a2 C32 C4b2 57(6) 21_566 18_565 n
C2a2 C32 H12 124(6) 21_566 1_555 n
C2a2 C32 H12 143(6) 21_566 -10_565 n
C2a2 C32 H12 138(6) 21_566 -20_556 n
C2a2 C32 C2a2 30(6) -10_565 -20_556 n
C2a2 C32 C2b2 52(6) -10_565 1_555 n
C2a2 C32 C2b2 92(6) -10_565 15_555 n
C2a2 C32 C2b2 128(6) -10_565 18_565 n
C2a2 C32 C2b2 116(6) -10_565 -10_565 n
C2a2 C32 C32 68(6) -10_565 4_556 n
C2a2 C32 C32 71(6) -10_565 12_566 n
C2a2 C32 C32 50(6) -10_565 15_555 n
C2a2 C32 C32 100(6) -10_565 18_565 n
C2a2 C32 C32 97(6) -10_565 21_566 n
C2a2 C32 C32 122(6) -10_565 -10_565 n
C2a2 C32 C32 51(6) -10_565 -20_556 n
C2a2 C32 C4b2 86(6) -10_565 15_555 n
C2a2 C32 C4b2 71(6) -10_565 18_565 n
C2a2 C32 H12 164(6) -10_565 1_555 n
C2a2 C32 H12 132(6) -10_565 -10_565 n
C2a2 C32 H12 80(6) -10_565 -20_556 n
C2a2 C32 C2b2 77(6) -20_556 1_555 n
C2a2 C32 C2b2 83(6) -20_556 15_555 n
C2a2 C32 C2b2 98(6) -20_556 18_565 n
C2a2 C32 C2b2 102(6) -20_556 -10_565 n
C2a2 C32 C32 89(6) -20_556 4_556 n
C2a2 C32 C32 90(6) -20_556 12_566 n
C2a2 C32 C32 80(6) -20_556 15_555 n
C2a2 C32 C32 99(6) -20_556 18_565 n
C2a2 C32 C32 99(6) -20_556 21_566 n
C2a2 C32 C32 103(6) -20_556 -10_565 n
C2a2 C32 C32 81(6) -20_556 -20_556 n
C2a2 C32 C4b2 56(6) -20_556 15_555 n
C2a2 C32 C4b2 48(6) -20_556 18_565 n
C2a2 C32 H12 142(6) -20_556 1_555 n
C2a2 C32 H12 133(6) -20_556 -10_565 n
C2a2 C32 H12 106(6) -20_556 -20_556 n
C2b2 C32 C2b2 73(6) 1_555 15_555 n
C2b2 C32 C2b2 143(6) 1_555 18_565 n
C2b2 C32 C2b2 154(6) 1_555 -10_565 n
C2b2 C32 C32 76(6) 1_555 4_556 n
C2b2 C32 C32 81(6) 1_555 12_566 n
C2b2 C32 C32 31(6) 1_555 15_555 n
C2b2 C32 C32 126(6) 1_555 18_565 n
C2b2 C32 C32 121(6) 1_555 21_566 n
C2b2 C32 C32 166(6) 1_555 -10_565 n
C2b2 C32 C32 36(6) 1_555 -20_556 n
C2b2 C32 C4b2 116(6) 1_555 15_555 n
C2b2 C32 C4b2 89(6) 1_555 18_565 n
C2b2 C32 H12 120(6) 1_555 1_555 n
C2b2 C32 H12 85(6) 1_555 -10_565 n
C2b2 C32 H12 30(6) 1_555 -20_556 n
C2b2 C32 C2b2 70(6) 15_555 18_565 n
C2b2 C32 C2b2 133(6) 15_555 -10_565 n
C2b2 C32 C32 149(6) 15_555 4_556 n
C2b2 C32 C32 155(6) 15_555 12_566 n
C2b2 C32 C32 104(6) 15_555 15_555 n
C2b2 C32 C32 160(6) 15_555 18_565 n
C2b2 C32 C32 166(6) 15_555 21_566 n
C2b2 C32 C32 121(6) 15_555 -10_565 n
C2b2 C32 C32 110(6) 15_555 -20_556 n
C2b2 C32 C4b2 61(6) 15_555 15_555 n
C2b2 C32 C4b2 43(6) 15_555 18_565 n
C2b2 C32 H12 72(6) 15_555 1_555 n
C2b2 C32 H12 50(6) 15_555 -10_565 n
C2b2 C32 H12 80(6) 15_555 -20_556 n
C2b2 C32 C2b2 63(6) 18_565 -10_565 n
C2b2 C32 C32 141(6) 18_565 4_556 n
C2b2 C32 C32 135(6) 18_565 12_566 n
C2b2 C32 C32 174(6) 18_565 15_555 n
C2b2 C32 C32 90(6) 18_565 18_565 n
C2b2 C32 C32 96(6) 18_565 21_566 n
C2b2 C32 C32 51(6) 18_565 -10_565 n
C2b2 C32 C32 179(6) 18_565 -20_556 n
C2b2 C32 C4b2 42(6) 18_565 15_555 n
C2b2 C32 C4b2 63(6) 18_565 18_565 n
C2b2 C32 H12 48(6) 18_565 1_555 n
C2b2 C32 H12 72(6) 18_565 -10_565 n
C2b2 C32 H12 139(6) 18_565 -20_556 n
C2b2 C32 C32 77(6) -10_565 4_556 n
C2b2 C32 C32 72(6) -10_565 12_566 n
C2b2 C32 C32 122(6) -10_565 15_555 n
C2b2 C32 C32 27(6) -10_565 18_565 n
C2b2 C32 C32 32(6) -10_565 21_566 n
C2b2 C32 C32 13(6) -10_565 -10_565 n
C2b2 C32 C32 117(6) -10_565 -20_556 n
C2b2 C32 C4b2 83(6) -10_565 15_555 n
C2b2 C32 C4b2 110(6) -10_565 18_565 n
C2b2 C32 H12 77(6) -10_565 1_555 n
C2b2 C32 H12 112(6) -10_565 -10_565 n
C2b2 C32 H12 139(6) -10_565 -20_556 n
C32 C32 C32 5(6) 4_556 12_566 n
C32 C32 C32 45(6) 4_556 15_555 n
C32 C32 C32 50(6) 4_556 18_565 n
C32 C32 C32 45(6) 4_556 21_566 n
C32 C32 C32 90(6) 4_556 -10_565 n
C32 C32 C32 40(6) 4_556 -20_556 n
C32 C32 C4b2 136(6) 4_556 15_555 n
C32 C32 C4b2 137(6) 4_556 18_565 n
C32 C32 H12 126(6) 4_556 1_555 n
C32 C32 H12 128(6) 4_556 -10_565 n
C32 C32 H12 74(6) 4_556 -20_556 n
C32 C32 C32 50(6) 12_566 15_555 n
C32 C32 C32 45(6) 12_566 18_565 n
C32 C32 C32 40(6) 12_566 21_566 n
C32 C32 C32 85(6) 12_566 -10_565 n
C32 C32 C32 45(6) 12_566 -20_556 n
C32 C32 C4b2 134(6) 12_566 15_555 n
C32 C32 C4b2 138(6) 12_566 18_565 n
C32 C32 H12 123(6) 12_566 1_555 n
C32 C32 H12 129(6) 12_566 -10_565 n
C32 C32 H12 78(6) 12_566 -20_556 n
C32 C32 C32 95(6) 15_555 18_565 n
C32 C32 C32 90(6) 15_555 21_566 n
C32 C32 C32 135(6) 15_555 -10_565 n
C32 C32 C32 5(6) 15_555 -20_556 n
C32 C32 C4b2 135(6) 15_555 15_555 n
C32 C32 C4b2 113(6) 15_555 18_565 n
C32 C32 H12 132(6) 15_555 1_555 n
C32 C32 H12 105(6) 15_555 -10_565 n
C32 C32 H12 38(6) 15_555 -20_556 n
C32 C32 C32 5(6) 18_565 21_566 n
C32 C32 C32 40(6) 18_565 -10_565 n
C32 C32 C32 90(6) 18_565 -20_556 n
C32 C32 C4b2 104(6) 18_565 15_555 n
C32 C32 C4b2 128(6) 18_565 18_565 n
C32 C32 H12 95(6) 18_565 1_555 n
C32 C32 H12 125(6) 18_565 -10_565 n
C32 C32 H12 117(6) 18_565 -20_556 n
C32 C32 C32 45(6) 21_566 -10_565 n
C32 C32 C32 85(6) 21_566 -20_556 n
C32 C32 C4b2 108(6) 21_566 15_555 n
C32 C32 C4b2 131(6) 21_566 18_565 n
C32 C32 H12 99(6) 21_566 1_555 n
C32 C32 H12 127(6) 21_566 -10_565 n
C32 C32 H12 113(6) 21_566 -20_556 n
C32 C32 C32 130(6) -10_565 -20_556 n
C32 C32 C4b2 74(6) -10_565 15_555 n
C32 C32 C4b2 101(6) -10_565 18_565 n
C32 C32 H12 69(6) -10_565 1_555 n
C32 C32 H12 104(6) -10_565 -10_565 n
C32 C32 H12 146(6) -10_565 -20_556 n
C32 C32 C4b2 137(6) -20_556 15_555 n
C32 C32 C4b2 116(6) -20_556 18_565 n
C32 C32 H12 133(6) -20_556 1_555 n
C32 C32 H12 108(6) -20_556 -10_565 n
C32 C32 H12 42(6) -20_556 -20_556 n
C4b2 C32 C4b2 27(6) 15_555 18_565 n
C4b2 C32 H12 87(6) 15_555 1_555 n
C4b2 C32 H12 96(6) 15_555 -10_565 n
C4b2 C32 H12 138(6) 15_555 -20_556 n
C4b2 C32 H12 96(6) 18_565 1_555 n
C4b2 C32 H12 90(6) 18_565 -10_565 n
C4b2 C32 H12 112(6) 18_565 -20_556 n
H12 C32 H12 35(6) 1_555 -10_565 n
H12 C32 H12 97(6) 1_555 -20_556 n
H12 C32 H12 67(6) -10_565 -20_556 n
C2a2 C4a2 C2a2 25(6) 1_555 4_556 n
C2a2 C4a2 C2a2 71(6) 1_555 12_566 n
C2a2 C4a2 C2a2 72(6) 1_555 15_555 n
C2a2 C4a2 C2a2 55(6) 1_555 18_565 n
C2a2 C4a2 C2a2 24(6) 1_555 21_566 n
C2a2 C4a2 C2a2 60(6) 1_555 -10_565 n
C2a2 C4a2 C2a2 42(6) 1_555 -20_556 n
C2a2 C4a2 C4a2 54(6) 1_555 4_556 n
C2a2 C4a2 C4a2 69(6) 1_555 12_566 n
C2a2 C4a2 C4a2 48(6) 1_555 15_555 n
C2a2 C4a2 C4a2 100(6) 1_555 18_565 n
C2a2 C4a2 C4a2 81(6) 1_555 21_566 n
C2a2 C4a2 C4a2 111(6) 1_555 -10_565 n
C2a2 C4a2 C4a2 48(6) 1_555 -20_556 n
C2a2 C4a2 C4b2 93(6) 1_555 -20_556 n
C2a2 C4a2 C52 120(6) 1_555 1_555 n
C2a2 C4a2 C52 47(6) 1_555 12_566 n
C2a2 C4a2 C52 48(6) 1_555 15_555 n
C2a2 C4a2 C52 127(6) 1_555 21_566 n
C2a2 C4a2 C52 84(6) 1_555 -10_565 n
C2a2 C4a2 C52 99(6) 1_555 -20_556 n
C2a2 C4a2 H2a2 120(6) 1_555 1_555 n
C2a2 C4a2 H2a2 122(6) 1_555 15_555 n
C2a2 C4a2 H2a2 147(6) 1_555 18_565 n
C2a2 C4a2 C2a2 72(6) 4_556 12_566 n
C2a2 C4a2 C2a2 60(6) 4_556 15_555 n
C2a2 C4a2 C2a2 35(6) 4_556 18_565 n
C2a2 C4a2 C2a2 46(6) 4_556 21_566 n
C2a2 C4a2 C2a2 70(6) 4_556 -10_565 n
C2a2 C4a2 C2a2 60(6) 4_556 -20_556 n
C2a2 C4a2 C4a2 79(6) 4_556 4_556 n
C2a2 C4a2 C4a2 92(6) 4_556 12_566 n
C2a2 C4a2 C4a2 63(6) 4_556 15_555 n
C2a2 C4a2 C4a2 111(6) 4_556 18_565 n
C2a2 C4a2 C4a2 100(6) 4_556 21_566 n
C2a2 C4a2 C4a2 116(6) 4_556 -10_565 n
C2a2 C4a2 C4a2 72(6) 4_556 -20_556 n
C2a2 C4a2 C4b2 68(6) 4_556 -20_556 n
C2a2 C4a2 C52 119(6) 4_556 1_555 n
C2a2 C4a2 C52 68(6) 4_556 12_566 n
C2a2 C4a2 C52 71(6) 4_556 15_555 n
C2a2 C4a2 C52 119(6) 4_556 21_566 n
C2a2 C4a2 C52 71(6) 4_556 -10_565 n
C2a2 C4a2 C52 80(6) 4_556 -20_556 n
C2a2 C4a2 H2a2 115(6) 4_556 1_555 n
C2a2 C4a2 H2a2 116(6) 4_556 15_555 n
C2a2 C4a2 H2a2 151(6) 4_556 18_565 n
C2a2 C4a2 C2a2 27(6) 12_566 15_555 n
C2a2 C4a2 C2a2 53(6) 12_566 18_565 n
C2a2 C4a2 C2a2 58(6) 12_566 21_566 n
C2a2 C4a2 C2a2 21(6) 12_566 -10_565 n
C2a2 C4a2 C2a2 42(6) 12_566 -20_556 n
C2a2 C4a2 C4a2 81(6) 12_566 4_556 n
C2a2 C4a2 C4a2 63(6) 12_566 12_566 n
C2a2 C4a2 C4a2 113(6) 12_566 15_555 n
C2a2 C4a2 C4a2 44(6) 12_566 18_565 n
C2a2 C4a2 C4a2 53(6) 12_566 21_566 n
C2a2 C4a2 C4a2 45(6) 12_566 -10_565 n
C2a2 C4a2 C4a2 94(6) 12_566 -20_556 n
C2a2 C4a2 C4b2 77(6) 12_566 -20_556 n
C2a2 C4a2 C52 50(6) 12_566 1_555 n
C2a2 C4a2 C52 104(6) 12_566 12_566 n
C2a2 C4a2 C52 96(6) 12_566 15_555 n
C2a2 C4a2 C52 56(6) 12_566 21_566 n
C2a2 C4a2 C52 137(6) 12_566 -10_565 n
C2a2 C4a2 C52 129(6) 12_566 -20_556 n
C2a2 C4a2 H2a2 167(6) 12_566 1_555 n
C2a2 C4a2 H2a2 165(6) 12_566 15_555 n
C2a2 C4a2 H2a2 81(6) 12_566 18_565 n
C2a2 C4a2 C2a2 31(6) 15_555 18_565 n
C2a2 C4a2 C2a2 70(6) 15_555 21_566 n
C2a2 C4a2 C2a2 45(6) 15_555 -10_565 n
C2a2 C4a2 C2a2 61(6) 15_555 -20_556 n
C2a2 C4a2 C4a2 103(6) 15_555 4_556 n
C2a2 C4a2 C4a2 89(6) 15_555 12_566 n
C2a2 C4a2 C4a2 119(6) 15_555 15_555 n
C2a2 C4a2 C4a2 67(6) 15_555 18_565 n
C2a2 C4a2 C4a2 79(6) 15_555 21_566 n
C2a2 C4a2 C4a2 61(6) 15_555 -10_565 n
C2a2 C4a2 C4a2 111(6) 15_555 -20_556 n
C2a2 C4a2 C4b2 51(6) 15_555 -20_556 n
C2a2 C4a2 C52 60(6) 15_555 1_555 n
C2a2 C4a2 C52 116(6) 15_555 12_566 n
C2a2 C4a2 C52 112(6) 15_555 15_555 n
C2a2 C4a2 C52 59(6) 15_555 21_566 n
C2a2 C4a2 C52 112(6) 15_555 -10_565 n
C2a2 C4a2 C52 102(6) 15_555 -20_556 n
C2a2 C4a2 H2a2 145(6) 15_555 1_555 n
C2a2 C4a2 H2a2 144(6) 15_555 15_555 n
C2a2 C4a2 H2a2 91(6) 15_555 18_565 n
C2a2 C4a2 C2a2 66(6) 18_565 21_566 n
C2a2 C4a2 C2a2 64(6) 18_565 -10_565 n
C2a2 C4a2 C2a2 68(6) 18_565 -20_556 n
C2a2 C4a2 C4a2 104(6) 18_565 4_556 n
C2a2 C4a2 C4a2 104(6) 18_565 12_566 n
C2a2 C4a2 C4a2 99(6) 18_565 15_555 n
C2a2 C4a2 C4a2 96(6) 18_565 18_565 n
C2a2 C4a2 C4a2 101(6) 18_565 21_566 n
C2a2 C4a2 C4a2 92(6) 18_565 -10_565 n
C2a2 C4a2 C4a2 103(6) 18_565 -20_556 n
C2a2 C4a2 C4b2 41(6) 18_565 -20_556 n
C2a2 C4a2 C52 89(6) 18_565 1_555 n
C2a2 C4a2 C52 102(6) 18_565 12_566 n
C2a2 C4a2 C52 103(6) 18_565 15_555 n
C2a2 C4a2 C52 86(6) 18_565 21_566 n
C2a2 C4a2 C52 84(6) 18_565 -10_565 n
C2a2 C4a2 C52 80(6) 18_565 -20_556 n
C2a2 C4a2 H2a2 126(6) 18_565 1_555 n
C2a2 C4a2 H2a2 126(6) 18_565 15_555 n
C2a2 C4a2 H2a2 118(6) 18_565 18_565 n
C2a2 C4a2 C2a2 42(6) 21_566 -10_565 n
C2a2 C4a2 C2a2 20(6) 21_566 -20_556 n
C2a2 C4a2 C4a2 38(6) 21_566 4_556 n
C2a2 C4a2 C4a2 46(6) 21_566 12_566 n
C2a2 C4a2 C4a2 55(6) 21_566 15_555 n
C2a2 C4a2 C4a2 77(6) 21_566 18_565 n
C2a2 C4a2 C4a2 57(6) 21_566 21_566 n
C2a2 C4a2 C4a2 91(6) 21_566 -10_565 n
C2a2 C4a2 C4a2 41(6) 21_566 -20_556 n
C2a2 C4a2 C4b2 107(6) 21_566 -20_556 n
C2a2 C4a2 C52 103(6) 21_566 1_555 n
C2a2 C4a2 C52 47(6) 21_566 12_566 n
C2a2 C4a2 C52 42(6) 21_566 15_555 n
C2a2 C4a2 C52 113(6) 21_566 21_566 n
C2a2 C4a2 C52 107(6) 21_566 -10_565 n
C2a2 C4a2 C52 123(6) 21_566 -20_556 n
C2a2 C4a2 H2a2 134(6) 21_566 1_555 n
C2a2 C4a2 H2a2 137(6) 21_566 15_555 n
C2a2 C4a2 H2a2 125(6) 21_566 18_565 n
C2a2 C4a2 C2a2 23(6) -10_565 -20_556 n
C2a2 C4a2 C4a2 61(6) -10_565 4_556 n
C2a2 C4a2 C4a2 44(6) -10_565 12_566 n
C2a2 C4a2 C4a2 95(6) -10_565 15_555 n
C2a2 C4a2 C4a2 42(6) -10_565 18_565 n
C2a2 C4a2 C4a2 38(6) -10_565 21_566 n
C2a2 C4a2 C4a2 51(6) -10_565 -10_565 n
C2a2 C4a2 C4a2 74(6) -10_565 -20_556 n
C2a2 C4a2 C4b2 96(6) -10_565 -20_556 n
C2a2 C4a2 C52 61(6) -10_565 1_555 n
C2a2 C4a2 C52 85(6) -10_565 12_566 n
C2a2 C4a2 C52 76(6) -10_565 15_555 n
C2a2 C4a2 C52 71(6) -10_565 21_566 n
C2a2 C4a2 C52 141(6) -10_565 -10_565 n
C2a2 C4a2 C52 143(6) -10_565 -20_556 n
C2a2 C4a2 H2a2 170(6) -10_565 1_555 n
C2a2 C4a2 H2a2 170(6) -10_565 15_555 n
C2a2 C4a2 H2a2 88(6) -10_565 18_565 n
C2a2 C4a2 C4a2 42(6) -20_556 4_556 n
C2a2 C4a2 C4a2 36(6) -20_556 12_566 n
C2a2 C4a2 C4a2 73(6) -20_556 15_555 n
C2a2 C4a2 C4a2 57(6) -20_556 18_565 n
C2a2 C4a2 C4a2 41(6) -20_556 21_566 n
C2a2 C4a2 C4a2 71(6) -20_556 -10_565 n
C2a2 C4a2 C4a2 52(6) -20_556 -20_556 n
C2a2 C4a2 C4b2 108(6) -20_556 -20_556 n
C2a2 C4a2 C52 82(6) -20_556 1_555 n
C2a2 C4a2 C52 62(6) -20_556 12_566 n
C2a2 C4a2 C52 54(6) -20_556 15_555 n
C2a2 C4a2 C52 93(6) -20_556 21_566 n
C2a2 C4a2 C52 126(6) -20_556 -10_565 n
C2a2 C4a2 C52 140(6) -20_556 -20_556 n
C2a2 C4a2 H2a2 151(6) -20_556 1_555 n
C2a2 C4a2 H2a2 153(6) -20_556 15_555 n
C2a2 C4a2 H2a2 105(6) -20_556 18_565 n
C4a2 C4a2 C4a2 27(6) 4_556 12_566 n
C4a2 C4a2 C4a2 45(6) 4_556 15_555 n
C4a2 C4a2 C4a2 72(6) 4_556 18_565 n
C4a2 C4a2 C4a2 45(6) 4_556 21_566 n
C4a2 C4a2 C4a2 90(6) 4_556 -10_565 n
C4a2 C4a2 C4a2 18(6) 4_556 -20_556 n
C4a2 C4a2 C4b2 145(6) 4_556 -20_556 n
C4a2 C4a2 C52 104(6) 4_556 1_555 n
C4a2 C4a2 C52 31(6) 4_556 12_566 n
C4a2 C4a2 C52 20(6) 4_556 15_555 n
C4a2 C4a2 C52 117(6) 4_556 21_566 n
C4a2 C4a2 C52 112(6) 4_556 -10_565 n
C4a2 C4a2 C52 134(6) 4_556 -20_556 n
C4a2 C4a2 H2a2 110(6) 4_556 1_555 n
C4a2 C4a2 H2a2 112(6) 4_556 15_555 n
C4a2 C4a2 H2a2 106(6) 4_556 18_565 n
C4a2 C4a2 C4a2 72(6) 12_566 15_555 n
C4a2 C4a2 C4a2 45(6) 12_566 18_565 n
C4a2 C4a2 C4a2 18(6) 12_566 21_566 n
C4a2 C4a2 C4a2 63(6) 12_566 -10_565 n
C4a2 C4a2 C4a2 45(6) 12_566 -20_556 n
C4a2 C4a2 C4b2 139(6) 12_566 -20_556 n
C4a2 C4a2 C52 77(6) 12_566 1_555 n
C4a2 C4a2 C52 58(6) 12_566 12_566 n
C4a2 C4a2 C52 47(6) 12_566 15_555 n
C4a2 C4a2 C52 90(6) 12_566 21_566 n
C4a2 C4a2 C52 139(6) 12_566 -10_565 n
C4a2 C4a2 C52 161(6) 12_566 -20_556 n
C4a2 C4a2 H2a2 126(6) 12_566 1_555 n
C4a2 C4a2 H2a2 127(6) 12_566 15_555 n
C4a2 C4a2 H2a2 84(6) 12_566 18_565 n
C4a2 C4a2 C4a2 117(6) 15_555 18_565 n
C4a2 C4a2 C4a2 90(6) 15_555 21_566 n
C4a2 C4a2 C4a2 135(6) 15_555 -10_565 n
C4a2 C4a2 C4a2 27(6) 15_555 -20_556 n
C4a2 C4a2 C4b2 123(6) 15_555 -20_556 n
C4a2 C4a2 C52 149(6) 15_555 1_555 n
C4a2 C4a2 C52 14(6) 15_555 12_566 n
C4a2 C4a2 C52 25(6) 15_555 15_555 n
C4a2 C4a2 C52 162(6) 15_555 21_566 n
C4a2 C4a2 C52 67(6) 15_555 -10_565 n
C4a2 C4a2 C52 89(6) 15_555 -20_556 n
C4a2 C4a2 H2a2 79(6) 15_555 1_555 n
C4a2 C4a2 H2a2 82(6) 15_555 15_555 n
C4a2 C4a2 H2a2 140(6) 15_555 18_565 n
C4a2 C4a2 C4a2 27(6) 18_565 21_566 n
C4a2 C4a2 C4a2 18(6) 18_565 -10_565 n
C4a2 C4a2 C4a2 90(6) 18_565 -20_556 n
C4a2 C4a2 C4b2 108(6) 18_565 -20_556 n
C4a2 C4a2 C52 32(6) 18_565 1_555 n
C4a2 C4a2 C52 103(6) 18_565 12_566 n
C4a2 C4a2 C52 92(6) 18_565 15_555 n
C4a2 C4a2 C52 45(6) 18_565 21_566 n
C4a2 C4a2 C52 176(6) 18_565 -10_565 n
C4a2 C4a2 C52 153(6) 18_565 -20_556 n
C4a2 C4a2 H2a2 133(6) 18_565 1_555 n
C4a2 C4a2 H2a2 132(6) 18_565 15_555 n
C4a2 C4a2 H2a2 48(6) 18_565 18_565 n
C4a2 C4a2 C4a2 45(6) 21_566 -10_565 n
C4a2 C4a2 C4a2 63(6) 21_566 -20_556 n
C4a2 C4a2 C4b2 128(6) 21_566 -20_556 n
C4a2 C4a2 C52 59(6) 21_566 1_555 n
C4a2 C4a2 C52 76(6) 21_566 12_566 n
C4a2 C4a2 C52 65(6) 21_566 15_555 n
C4a2 C4a2 C52 72(6) 21_566 21_566 n
C4a2 C4a2 C52 157(6) 21_566 -10_565 n
C4a2 C4a2 C52 179(6) 21_566 -20_556 n
C4a2 C4a2 H2a2 132(6) 21_566 1_555 n
C4a2 C4a2 H2a2 133(6) 21_566 15_555 n
C4a2 C4a2 H2a2 69(6) 21_566 18_565 n
C4a2 C4a2 C4a2 108(6) -10_565 -20_556 n
C4a2 C4a2 C4b2 93(6) -10_565 -20_556 n
C4a2 C4a2 C52 14(6) -10_565 1_555 n
C4a2 C4a2 C52 121(6) -10_565 12_566 n
C4a2 C4a2 C52 110(6) -10_565 15_555 n
C4a2 C4a2 C52 27(6) -10_565 21_566 n
C4a2 C4a2 C52 158(6) -10_565 -10_565 n
C4a2 C4a2 C52 136(6) -10_565 -20_556 n
C4a2 C4a2 H2a2 127(6) -10_565 1_555 n
C4a2 C4a2 H2a2 126(6) -10_565 15_555 n
C4a2 C4a2 H2a2 37(6) -10_565 18_565 n
C4a2 C4a2 C4b2 140(6) -20_556 -20_556 n
C4a2 C4a2 C52 122(6) -20_556 1_555 n
C4a2 C4a2 C52 13(6) -20_556 12_566 n
C4a2 C4a2 C52 2(6) -20_556 15_555 n
C4a2 C4a2 C52 135(6) -20_556 21_566 n
C4a2 C4a2 C52 94(6) -20_556 -10_565 n
C4a2 C4a2 C52 116(6) -20_556 -20_556 n
C4a2 C4a2 H2a2 98(6) -20_556 1_555 n
C4a2 C4a2 H2a2 100(6) -20_556 15_555 n
C4a2 C4a2 H2a2 121(6) -20_556 18_565 n
C4b2 C4a2 C52 82(6) -20_556 1_555 n
C4b2 C4a2 C52 133(6) -20_556 12_566 n
C4b2 C4a2 C52 139(6) -20_556 15_555 n
C4b2 C4a2 C52 72(6) -20_556 21_566 n
C4b2 C4a2 C52 69(6) -20_556 -10_565 n
C4b2 C4a2 C52 53(6) -20_556 -20_556 n
C4b2 C4a2 H2a2 95(6) -20_556 1_555 n
C4b2 C4a2 H2a2 94(6) -20_556 15_555 n
C4b2 C4a2 H2a2 97(6) -20_556 18_565 n
C52 C4a2 C52 135(6) 1_555 12_566 n
C52 C4a2 C52 124(6) 1_555 15_555 n
C52 C4a2 C52 13(6) 1_555 21_566 n
C52 C4a2 C52 144(6) 1_555 -10_565 n
C52 C4a2 C52 122(6) 1_555 -20_556 n
C52 C4a2 H2a2 120(6) 1_555 1_555 n
C52 C4a2 H2a2 118(6) 1_555 15_555 n
C52 C4a2 H2a2 32(6) 1_555 18_565 n
C52 C4a2 C52 11(6) 12_566 15_555 n
C52 C4a2 C52 148(6) 12_566 21_566 n
C52 C4a2 C52 81(6) 12_566 -10_565 n
C52 C4a2 C52 103(6) 12_566 -20_556 n
C52 C4a2 H2a2 89(6) 12_566 1_555 n
C52 C4a2 H2a2 91(6) 12_566 15_555 n
C52 C4a2 H2a2 130(6) 12_566 18_565 n
C52 C4a2 C52 137(6) 15_555 21_566 n
C52 C4a2 C52 92(6) 15_555 -10_565 n
C52 C4a2 C52 114(6) 15_555 -20_556 n
C52 C4a2 H2a2 96(6) 15_555 1_555 n
C52 C4a2 H2a2 99(6) 15_555 15_555 n
C52 C4a2 H2a2 122(6) 15_555 18_565 n
C52 C4a2 C52 131(6) 21_566 -10_565 n
C52 C4a2 C52 108(6) 21_566 -20_556 n
C52 C4a2 H2a2 112(6) 21_566 1_555 n
C52 C4a2 H2a2 110(6) 21_566 15_555 n
C52 C4a2 H2a2 32(6) 21_566 18_565 n
C52 C4a2 C52 22(6) -10_565 -20_556 n
C52 C4a2 H2a2 45(6) -10_565 1_555 n
C52 C4a2 H2a2 46(6) -10_565 15_555 n
C52 C4a2 H2a2 129(6) -10_565 18_565 n
C52 C4a2 H2a2 46(6) -20_556 1_555 n
C52 C4a2 H2a2 46(6) -20_556 15_555 n
C52 C4a2 H2a2 111(6) -20_556 18_565 n
H2a2 C4a2 H2a2 2(6) 1_555 15_555 n
H2a2 C4a2 H2a2 90(6) 1_555 18_565 n
H2a2 C4a2 H2a2 88(6) 15_555 18_565 n
C1a2 C4b2 C1a2 117(6) 12_566 -10_565 n
C1a2 C4b2 C2a2 139(6) 12_566 12_566 n
C1a2 C4b2 C2a2 122(6) 12_566 15_555 n
C1a2 C4b2 C2a2 165(6) 12_566 -10_565 n
C1a2 C4b2 C2b2 127(6) 12_566 1_555 n
C1a2 C4b2 C2b2 101(6) 12_566 4_556 n
C1a2 C4b2 C32 130(6) 12_566 15_555 n
C1a2 C4b2 C32 127(6) 12_566 -20_556 n
C1a2 C4b2 C4a2 133(6) 12_566 18_565 n
C1a2 C4b2 C4b2 134(6) 12_566 4_556 n
C1a2 C4b2 C52 105(6) 12_566 1_555 n
C1a2 C4b2 C52 150(6) 12_566 4_556 n
C1a2 C4b2 C52 103(6) 12_566 21_566 n
C1a2 C4b2 O1a2 65(6) 12_566 12_566 n
C1a2 C4b2 O1a2 81(6) 12_566 -10_565 n
C1a2 C4b2 O2a2 34(6) 12_566 12_566 n
C1a2 C4b2 H2b2 30(6) 12_566 1_555 n
C1a2 C4b2 H2b2 87(6) 12_566 4_556 n
C1a2 C4b2 C2a2 104(6) -10_565 12_566 n
C1a2 C4b2 C2a2 121(6) -10_565 15_555 n
C1a2 C4b2 C2a2 77(6) -10_565 -10_565 n
C1a2 C4b2 C2b2 61(6) -10_565 1_555 n
C1a2 C4b2 C2b2 100(6) -10_565 4_556 n
C1a2 C4b2 C32 86(6) -10_565 15_555 n
C1a2 C4b2 C32 90(6) -10_565 -20_556 n
C1a2 C4b2 C4a2 102(6) -10_565 18_565 n
C1a2 C4b2 C4b2 17(6) -10_565 4_556 n
C1a2 C4b2 C52 122(6) -10_565 1_555 n
C1a2 C4b2 C52 60(6) -10_565 4_556 n
C1a2 C4b2 C52 129(6) -10_565 21_566 n
C1a2 C4b2 O1a2 73(6) -10_565 12_566 n
C1a2 C4b2 O1a2 55(6) -10_565 -10_565 n
C1a2 C4b2 O2a2 118(6) -10_565 12_566 n
C1a2 C4b2 H2b2 87(6) -10_565 1_555 n
C1a2 C4b2 H2b2 30(6) -10_565 4_556 n
C2a2 C4b2 C2a2 17(6) 12_566 15_555 n
C2a2 C4b2 C2a2 27(6) 12_566 -10_565 n
C2a2 C4b2 C2b2 66(6) 12_566 1_555 n
C2a2 C4b2 C2b2 62(6) 12_566 4_556 n
C2a2 C4b2 C32 42(6) 12_566 15_555 n
C2a2 C4b2 C32 41(6) 12_566 -20_556 n
C2a2 C4b2 C4a2 36(6) 12_566 18_565 n
C2a2 C4b2 C4b2 87(6) 12_566 4_556 n
C2a2 C4b2 C52 55(6) 12_566 1_555 n
C2a2 C4b2 C52 60(6) 12_566 4_556 n
C2a2 C4b2 C52 51(6) 12_566 21_566 n
C2a2 C4b2 O1a2 140(6) 12_566 12_566 n
C2a2 C4b2 O1a2 133(6) 12_566 -10_565 n
C2a2 C4b2 O2a2 118(6) 12_566 12_566 n
C2a2 C4b2 H2b2 169(6) 12_566 1_555 n
C2a2 C4b2 H2b2 134(6) 12_566 4_556 n
C2a2 C4b2 C2a2 44(6) 15_555 -10_565 n
C2a2 C4b2 C2b2 77(6) 15_555 1_555 n
C2a2 C4b2 C2b2 62(6) 15_555 4_556 n
C2a2 C4b2 C32 50(6) 15_555 15_555 n
C2a2 C4b2 C32 47(6) 15_555 -20_556 n
C2a2 C4b2 C4a2 39(6) 15_555 18_565 n
C2a2 C4b2 C4b2 104(6) 15_555 4_556 n
C2a2 C4b2 C52 49(6) 15_555 1_555 n
C2a2 C4b2 C52 73(6) 15_555 4_556 n
C2a2 C4b2 C52 42(6) 15_555 21_566 n
C2a2 C4b2 O1a2 141(6) 15_555 12_566 n
C2a2 C4b2 O1a2 142(6) 15_555 -10_565 n
C2a2 C4b2 O2a2 106(6) 15_555 12_566 n
C2a2 C4b2 H2b2 152(6) 15_555 1_555 n
C2a2 C4b2 H2b2 151(6) 15_555 4_556 n
C2a2 C4b2 C2b2 52(6) -10_565 1_555 n
C2a2 C4b2 C2b2 68(6) -10_565 4_556 n
C2a2 C4b2 C32 40(6) -10_565 15_555 n
C2a2 C4b2 C32 42(6) -10_565 -20_556 n
C2a2 C4b2 C4a2 43(6) -10_565 18_565 n
C2a2 C4b2 C4b2 60(6) -10_565 4_556 n
C2a2 C4b2 C52 70(6) -10_565 1_555 n
C2a2 C4b2 C52 42(6) -10_565 4_556 n
C2a2 C4b2 C52 70(6) -10_565 21_566 n
C2a2 C4b2 O1a2 129(6) -10_565 12_566 n
C2a2 C4b2 O1a2 114(6) -10_565 -10_565 n
C2a2 C4b2 O2a2 135(6) -10_565 12_566 n
C2a2 C4b2 H2b2 164(6) -10_565 1_555 n
C2a2 C4b2 H2b2 107(6) -10_565 4_556 n
C2b2 C4b2 C2b2 40(6) 1_555 4_556 n
C2b2 C4b2 C32 28(6) 1_555 15_555 n
C2b2 C4b2 C32 32(6) 1_555 -20_556 n
C2b2 C4b2 C4a2 94(6) 1_555 18_565 n
C2b2 C4b2 C4b2 54(6) 1_555 4_556 n
C2b2 C4b2 C52 120(6) 1_555 1_555 n
C2b2 C4b2 C52 80(6) 1_555 4_556 n
C2b2 C4b2 C52 117(6) 1_555 21_566 n
C2b2 C4b2 O1a2 133(6) 1_555 12_566 n
C2b2 C4b2 O1a2 116(6) 1_555 -10_565 n
C2b2 C4b2 O2a2 96(6) 1_555 12_566 n
C2b2 C4b2 H2b2 120(6) 1_555 1_555 n
C2b2 C4b2 H2b2 82(6) 1_555 4_556 n
C2b2 C4b2 C32 30(6) 4_556 15_555 n
C2b2 C4b2 C32 26(6) 4_556 -20_556 n
C2b2 C4b2 C4a2 98(6) 4_556 18_565 n
C2b2 C4b2 C4b2 94(6) 4_556 4_556 n
C2b2 C4b2 C52 110(6) 4_556 1_555 n
C2b2 C4b2 C52 110(6) 4_556 4_556 n
C2b2 C4b2 C52 102(6) 4_556 21_566 n
C2b2 C4b2 O1a2 157(6) 4_556 12_566 n
C2b2 C4b2 O1a2 150(6) 4_556 -10_565 n
C2b2 C4b2 O2a2 67(6) 4_556 12_566 n
C2b2 C4b2 H2b2 115(6) 4_556 1_555 n
C2b2 C4b2 H2b2 113(6) 4_556 4_556 n
C32 C4b2 C32 5(6) 15_555 -20_556 n
C32 C4b2 C4a2 76(6) 15_555 18_565 n
C32 C4b2 C4b2 74(6) 15_555 4_556 n
C32 C4b2 C52 97(6) 15_555 1_555 n
C32 C4b2 C52 80(6) 15_555 4_556 n
C32 C4b2 C52 92(6) 15_555 21_566 n
C32 C4b2 O1a2 158(6) 15_555 12_566 n
C32 C4b2 O1a2 140(6) 15_555 -10_565 n
C32 C4b2 O2a2 96(6) 15_555 12_566 n
C32 C4b2 H2b2 140(6) 15_555 1_555 n
C32 C4b2 H2b2 110(6) 15_555 4_556 n
C32 C4b2 C4a2 76(6) -20_556 18_565 n
C32 C4b2 C4b2 79(6) -20_556 4_556 n
C32 C4b2 C52 95(6) -20_556 1_555 n
C32 C4b2 C52 84(6) -20_556 4_556 n
C32 C4b2 C52 90(6) -20_556 21_566 n
C32 C4b2 O1a2 163(6) -20_556 12_566 n
C32 C4b2 O1a2 145(6) -20_556 -10_565 n
C32 C4b2 O2a2 93(6) -20_556 12_566 n
C32 C4b2 H2b2 140(6) -20_556 1_555 n
C32 C4b2 H2b2 114(6) -20_556 4_556 n
C4a2 C4b2 C4b2 87(6) 18_565 4_556 n
C4a2 C4b2 C52 28(6) 18_565 1_555 n
C4a2 C4b2 C52 42(6) 18_565 4_556 n
C4a2 C4b2 C52 30(6) 18_565 21_566 n
C4a2 C4b2 O1a2 105(6) 18_565 12_566 n
C4a2 C4b2 O1a2 103(6) 18_565 -10_565 n
C4a2 C4b2 O2a2 139(6) 18_565 12_566 n
C4a2 C4b2 H2b2 144(6) 18_565 1_555 n
C4a2 C4b2 H2b2 124(6) 18_565 4_556 n
C4b2 C4b2 C52 110(6) 4_556 1_555 n
C4b2 C4b2 C52 47(6) 4_556 4_556 n
C4b2 C4b2 C52 116(6) 4_556 21_566 n
C4b2 C4b2 O1a2 84(6) 4_556 12_566 n
C4b2 C4b2 O1a2 66(6) 4_556 -10_565 n
C4b2 C4b2 O2a2 131(6) 4_556 12_566 n
C4b2 C4b2 H2b2 104(6) 4_556 1_555 n
C4b2 C4b2 H2b2 47(6) 4_556 4_556 n
C52 C4b2 C52 63(6) 1_555 4_556 n
C52 C4b2 C52 9(6) 1_555 21_566 n
C52 C4b2 O1a2 93(6) 1_555 12_566 n
C52 C4b2 O1a2 99(6) 1_555 -10_565 n
C52 C4b2 O2a2 119(6) 1_555 12_566 n
C52 C4b2 H2b2 120(6) 1_555 1_555 n
C52 C4b2 H2b2 133(6) 1_555 4_556 n
C52 C4b2 C52 69(6) 4_556 21_566 n
C52 C4b2 O1a2 86(6) 4_556 12_566 n
C52 C4b2 O1a2 74(6) 4_556 -10_565 n
C52 C4b2 O2a2 176(6) 4_556 12_566 n
C52 C4b2 H2b2 128(6) 4_556 1_555 n
C52 C4b2 H2b2 83(6) 4_556 4_556 n
C52 C4b2 O1a2 99(6) 21_566 12_566 n
C52 C4b2 O1a2 107(6) 21_566 -10_565 n
C52 C4b2 O2a2 113(6) 21_566 12_566 n
C52 C4b2 H2b2 122(6) 21_566 1_555 n
C52 C4b2 H2b2 141(6) 21_566 4_556 n
O1a2 C4b2 O1a2 19(6) 12_566 -10_565 n
O1a2 C4b2 O2a2 96(6) 12_566 12_566 n
O1a2 C4b2 H2b2 44(6) 12_566 1_555 n
O1a2 C4b2 H2b2 51(6) 12_566 4_556 n
O1a2 C4b2 O2a2 108(6) -10_565 12_566 n
O1a2 C4b2 H2b2 54(6) -10_565 1_555 n
O1a2 C4b2 H2b2 37(6) -10_565 4_556 n
O2a2 C4b2 H2b2 54(6) 12_566 1_555 n
O2a2 C4b2 H2b2 97(6) 12_566 4_556 n
H2b2 C4b2 H2b2 57(6) 1_555 4_556 n
C1a2 C52 C1a2 83(6) 12_566 15_555 n
C1a2 C52 C2a2 65(6) 12_566 12_566 n
C1a2 C52 C2a2 85(6) 12_566 15_555 n
C1a2 C52 C2a2 101(6) 12_566 18_565 n
C1a2 C52 C2a2 68(6) 12_566 -10_565 n
C1a2 C52 C4a2 133(6) 12_566 1_555 n
C1a2 C52 C4a2 106(6) 12_566 12_566 n
C1a2 C52 C4a2 130(6) 12_566 15_555 n
C1a2 C52 C4a2 115(6) 12_566 18_565 n
C1a2 C52 C4a2 103(6) 12_566 21_566 n
C1a2 C52 C4a2 129(6) 12_566 -10_565 n
C1a2 C52 C4b2 15(6) 12_566 1_555 n
C1a2 C52 C4b2 37(6) 12_566 4_556 n
C1a2 C52 C4b2 90(6) 12_566 21_566 n
C1a2 C52 C52 83(6) 12_566 4_556 n
C1a2 C52 C52 127(6) 12_566 21_566 n
C1a2 C52 H2a2 147(6) 12_566 18_565 n
C1a2 C52 H2a2 144(6) 12_566 -10_565 n
C1a2 C52 H32 107(6) 12_566 1_555 n
C1a2 C52 Cey12 112(6) 12_566 18_565 n
C1a2 C52 Dey12 100(6) 12_566 12_566 n
C1a2 C52 Dey12 160(6) 12_566 18_565 n
C1a2 C52 Dey12 116(6) 12_566 -10_565 n
C1a2 C52 Dey22 84(6) 12_566 18_565 n
C1a2 C52 C2a2 78(6) 15_555 12_566 n
C1a2 C52 C2a2 56(6) 15_555 15_555 n
C1a2 C52 C2a2 60(6) 15_555 18_565 n
C1a2 C52 C2a2 98(6) 15_555 -10_565 n
C1a2 C52 C4a2 87(6) 15_555 1_555 n
C1a2 C52 C4a2 122(6) 15_555 12_566 n
C1a2 C52 C4a2 92(6) 15_555 15_555 n
C1a2 C52 C4a2 112(6) 15_555 18_565 n
C1a2 C52 C4a2 125(6) 15_555 21_566 n
C1a2 C52 C4a2 93(6) 15_555 -10_565 n
C1a2 C52 C4b2 90(6) 15_555 1_555 n
C1a2 C52 C4b2 109(6) 15_555 4_556 n
C1a2 C52 C4b2 14(6) 15_555 21_566 n
C1a2 C52 C52 141(6) 15_555 4_556 n
C1a2 C52 C52 44(6) 15_555 21_566 n
C1a2 C52 H2a2 115(6) 15_555 18_565 n
C1a2 C52 H2a2 118(6) 15_555 -10_565 n
C1a2 C52 H32 93(6) 15_555 1_555 n
C1a2 C52 Cey12 100(6) 15_555 18_565 n
C1a2 C52 Dey12 171(6) 15_555 12_566 n
C1a2 C52 Dey12 93(6) 15_555 18_565 n
C1a2 C52 Dey12 148(6) 15_555 -10_565 n
C1a2 C52 Dey22 128(6) 15_555 18_565 n
C2a2 C52 C2a2 31(6) 12_566 15_555 n
C2a2 C52 C2a2 43(6) 12_566 18_565 n
C2a2 C52 C2a2 20(6) 12_566 -10_565 n
C2a2 C52 C4a2 68(6) 12_566 1_555 n
C2a2 C52 C4a2 58(6) 12_566 12_566 n
C2a2 C52 C4a2 66(6) 12_566 15_555 n
C2a2 C52 C4a2 58(6) 12_566 18_565 n
C2a2 C52 C4a2 58(6) 12_566 21_566 n
C2a2 C52 C4a2 65(6) 12_566 -10_565 n
C2a2 C52 C4b2 53(6) 12_566 1_555 n
C2a2 C52 C4b2 49(6) 12_566 4_556 n
C2a2 C52 C4b2 71(6) 12_566 21_566 n
C2a2 C52 C52 63(6) 12_566 4_556 n
C2a2 C52 C52 98(6) 12_566 21_566 n
C2a2 C52 H2a2 143(6) 12_566 18_565 n
C2a2 C52 H2a2 143(6) 12_566 -10_565 n
C2a2 C52 H32 168(6) 12_566 1_555 n
C2a2 C52 Cey12 177(6) 12_566 18_565 n
C2a2 C52 Dey12 95(6) 12_566 12_566 n
C2a2 C52 Dey12 134(6) 12_566 18_565 n
C2a2 C52 Dey12 132(6) 12_566 -10_565 n
C2a2 C52 Dey22 138(6) 12_566 18_565 n
C2a2 C52 C2a2 16(6) 15_555 18_565 n
C2a2 C52 C2a2 47(6) 15_555 -10_565 n
C2a2 C52 C4a2 52(6) 15_555 1_555 n
C2a2 C52 C4a2 68(6) 15_555 12_566 n
C2a2 C52 C4a2 53(6) 15_555 15_555 n
C2a2 C52 C4a2 61(6) 15_555 18_565 n
C2a2 C52 C4a2 70(6) 15_555 21_566 n
C2a2 C52 C4a2 53(6) 15_555 -10_565 n
C2a2 C52 C4b2 78(6) 15_555 1_555 n
C2a2 C52 C4b2 79(6) 15_555 4_556 n
C2a2 C52 C4b2 45(6) 15_555 21_566 n
C2a2 C52 C52 87(6) 15_555 4_556 n
C2a2 C52 C52 67(6) 15_555 21_566 n
C2a2 C52 H2a2 128(6) 15_555 18_565 n
C2a2 C52 H2a2 130(6) 15_555 -10_565 n
C2a2 C52 H32 146(6) 15_555 1_555 n
C2a2 C52 Cey12 150(6) 15_555 18_565 n
C2a2 C52 Dey12 115(6) 15_555 12_566 n
C2a2 C52 Dey12 109(6) 15_555 18_565 n
C2a2 C52 Dey12 144(6) 15_555 -10_565 n
C2a2 C52 Dey22 169(6) 15_555 18_565 n
C2a2 C52 C2a2 55(6) 18_565 -10_565 n
C2a2 C52 C4a2 37(6) 18_565 1_555 n
C2a2 C52 C4a2 63(6) 18_565 12_566 n
C2a2 C52 C4a2 39(6) 18_565 15_555 n
C2a2 C52 C4a2 53(6) 18_565 18_565 n
C2a2 C52 C4a2 65(6) 18_565 21_566 n
C2a2 C52 C4a2 39(6) 18_565 -10_565 n
C2a2 C52 C4b2 93(6) 18_565 1_555 n
C2a2 C52 C4b2 91(6) 18_565 4_556 n
C2a2 C52 C4b2 47(6) 18_565 21_566 n
C2a2 C52 C52 87(6) 18_565 4_556 n
C2a2 C52 C52 57(6) 18_565 21_566 n
C2a2 C52 H2a2 112(6) 18_565 18_565 n
C2a2 C52 H2a2 114(6) 18_565 -10_565 n
C2a2 C52 H32 138(6) 18_565 1_555 n
C2a2 C52 Cey12 139(6) 18_565 18_565 n
C2a2 C52 Dey12 111(6) 18_565 12_566 n
C2a2 C52 Dey12 93(6) 18_565 18_565 n
C2a2 C52 Dey12 132(6) 18_565 -10_565 n
C2a2 C52 Dey22 172(6) 18_565 18_565 n
C2a2 C52 C4a2 68(6) -10_565 1_555 n
C2a2 C52 C4a2 42(6) -10_565 12_566 n
C2a2 C52 C4a2 64(6) -10_565 15_555 n
C2a2 C52 C4a2 47(6) -10_565 18_565 n
C2a2 C52 C4a2 41(6) -10_565 21_566 n
C2a2 C52 C4a2 62(6) -10_565 -10_565 n
C2a2 C52 C4b2 53(6) -10_565 1_555 n
C2a2 C52 C4b2 40(6) -10_565 4_556 n
C2a2 C52 C4b2 90(6) -10_565 21_566 n
C2a2 C52 C52 43(6) -10_565 4_556 n
C2a2 C52 C52 112(6) -10_565 21_566 n
C2a2 C52 H2a2 130(6) -10_565 18_565 n
C2a2 C52 H2a2 129(6) -10_565 -10_565 n
C2a2 C52 H32 167(6) -10_565 1_555 n
C2a2 C52 Cey12 161(6) -10_565 18_565 n
C2a2 C52 Dey12 75(6) -10_565 12_566 n
C2a2 C52 Dey12 132(6) -10_565 18_565 n
C2a2 C52 Dey12 112(6) -10_565 -10_565 n
C2a2 C52 Dey22 123(6) -10_565 18_565 n
C4a2 C52 C4a2 45(6) 1_555 12_566 n
C4a2 C52 C4a2 6(6) 1_555 15_555 n
C4a2 C52 C4a2 32(6) 1_555 18_565 n
C4a2 C52 C4a2 49(6) 1_555 21_566 n
C4a2 C52 C4a2 8(6) 1_555 -10_565 n
C4a2 C52 C4b2 120(6) 1_555 1_555 n
C4a2 C52 C4b2 107(6) 1_555 4_556 n
C4a2 C52 C4b2 74(6) 1_555 21_566 n
C4a2 C52 C52 76(6) 1_555 4_556 n
C4a2 C52 C52 59(6) 1_555 21_566 n
C4a2 C52 H2a2 78(6) 1_555 18_565 n
C4a2 C52 H2a2 80(6) 1_555 -10_565 n
C4a2 C52 H32 120(6) 1_555 1_555 n
C4a2 C52 Cey12 115(6) 1_555 18_565 n
C4a2 C52 Dey12 84(6) 1_555 12_566 n
C4a2 C52 Dey12 66(6) 1_555 18_565 n
C4a2 C52 Dey12 95(6) 1_555 -10_565 n
C4a2 C52 Dey22 135(6) 1_555 18_565 n
C4a2 C52 C4a2 39(6) 12_566 15_555 n
C4a2 C52 C4a2 13(6) 12_566 18_565 n
C4a2 C52 C4a2 4(6) 12_566 21_566 n
C4a2 C52 C4a2 37(6) 12_566 -10_565 n
C4a2 C52 C4b2 90(6) 12_566 1_555 n
C4a2 C52 C4b2 70(6) 12_566 4_556 n
C4a2 C52 C4b2 109(6) 12_566 21_566 n
C4a2 C52 C52 31(6) 12_566 4_556 n
C4a2 C52 C52 104(6) 12_566 21_566 n
C4a2 C52 H2a2 88(6) 12_566 18_565 n
C4a2 C52 H2a2 87(6) 12_566 -10_565 n
C4a2 C52 H32 134(6) 12_566 1_555 n
C4a2 C52 Cey12 125(6) 12_566 18_565 n
C4a2 C52 Dey12 48(6) 12_566 12_566 n
C4a2 C52 Dey12 93(6) 12_566 18_565 n
C4a2 C52 Dey12 78(6) 12_566 -10_565 n
C4a2 C52 Dey22 110(6) 12_566 18_565 n
C4a2 C52 C4a2 26(6) 15_555 18_565 n
C4a2 C52 C4a2 43(6) 15_555 21_566 n
C4a2 C52 C4a2 2(6) 15_555 -10_565 n
C4a2 C52 C4b2 116(6) 15_555 1_555 n
C4a2 C52 C4b2 102(6) 15_555 4_556 n
C4a2 C52 C4b2 79(6) 15_555 21_566 n
C4a2 C52 C52 70(6) 15_555 4_556 n
C4a2 C52 C52 65(6) 15_555 21_566 n
C4a2 C52 H2a2 79(6) 15_555 18_565 n
C4a2 C52 H2a2 80(6) 15_555 -10_565 n
C4a2 C52 H32 123(6) 15_555 1_555 n
C4a2 C52 Cey12 117(6) 15_555 18_565 n
C4a2 C52 Dey12 79(6) 15_555 12_566 n
C4a2 C52 Dey12 69(6) 15_555 18_565 n
C4a2 C52 Dey12 93(6) 15_555 -10_565 n
C4a2 C52 Dey22 133(6) 15_555 18_565 n
C4a2 C52 C4a2 17(6) 18_565 21_566 n
C4a2 C52 C4a2 24(6) 18_565 -10_565 n
C4a2 C52 C4b2 99(6) 18_565 1_555 n
C4a2 C52 C4b2 80(6) 18_565 4_556 n
C4a2 C52 C4b2 99(6) 18_565 21_566 n
C4a2 C52 C52 44(6) 18_565 4_556 n
C4a2 C52 C52 91(6) 18_565 21_566 n
C4a2 C52 H2a2 85(6) 18_565 18_565 n
C4a2 C52 H2a2 85(6) 18_565 -10_565 n
C4a2 C52 H32 133(6) 18_565 1_555 n
C4a2 C52 Cey12 125(6) 18_565 18_565 n
C4a2 C52 Dey12 58(6) 18_565 12_566 n
C4a2 C52 Dey12 85(6) 18_565 18_565 n
C4a2 C52 Dey12 83(6) 18_565 -10_565 n
C4a2 C52 Dey22 119(6) 18_565 18_565 n
C4a2 C52 C4a2 41(6) 21_566 -10_565 n
C4a2 C52 C4b2 88(6) 21_566 1_555 n
C4a2 C52 C4b2 67(6) 21_566 4_556 n
C4a2 C52 C4b2 112(6) 21_566 21_566 n
C4a2 C52 C52 27(6) 21_566 4_556 n
C4a2 C52 C52 108(6) 21_566 21_566 n
C4a2 C52 H2a2 89(6) 21_566 18_565 n
C4a2 C52 H2a2 88(6) 21_566 -10_565 n
C4a2 C52 H32 134(6) 21_566 1_555 n
C4a2 C52 Cey12 125(6) 21_566 18_565 n
C4a2 C52 Dey12 46(6) 21_566 12_566 n
C4a2 C52 Dey12 96(6) 21_566 18_565 n
C4a2 C52 Dey12 77(6) 21_566 -10_565 n
C4a2 C52 Dey22 107(6) 21_566 18_565 n
C4a2 C52 C4b2 115(6) -10_565 1_555 n
C4a2 C52 C4b2 100(6) -10_565 4_556 n
C4a2 C52 C4b2 80(6) -10_565 21_566 n
C4a2 C52 C52 68(6) -10_565 4_556 n
C4a2 C52 C52 67(6) -10_565 21_566 n
C4a2 C52 H2a2 80(6) -10_565 18_565 n
C4a2 C52 H2a2 81(6) -10_565 -10_565 n
C4a2 C52 H32 125(6) -10_565 1_555 n
C4a2 C52 Cey12 119(6) -10_565 18_565 n
C4a2 C52 Dey12 78(6) -10_565 12_566 n
C4a2 C52 Dey12 71(6) -10_565 18_565 n
C4a2 C52 Dey12 93(6) -10_565 -10_565 n
C4a2 C52 Dey22 132(6) -10_565 18_565 n
C4b2 C52 C4b2 23(6) 1_555 4_556 n
C4b2 C52 C4b2 94(6) 1_555 21_566 n
C4b2 C52 C52 70(6) 1_555 4_556 n
C4b2 C52 C52 132(6) 1_555 21_566 n
C4b2 C52 H2a2 151(6) 1_555 18_565 n
C4b2 C52 H2a2 148(6) 1_555 -10_565 n
C4b2 C52 H32 120(6) 1_555 1_555 n
C4b2 C52 Cey12 125(6) 1_555 18_565 n
C4b2 C52 Dey12 91(6) 1_555 12_566 n
C4b2 C52 Dey12 174(6) 1_555 18_565 n
C4b2 C52 Dey12 116(6) 1_555 -10_565 n
C4b2 C52 Dey22 91(6) 1_555 18_565 n
C4b2 C52 C4b2 109(6) 4_556 21_566 n
C4b2 C52 C52 47(6) 4_556 4_556 n
C4b2 C52 C52 145(6) 4_556 21_566 n
C4b2 C52 H2a2 136(6) 4_556 18_565 n
C4b2 C52 H2a2 133(6) 4_556 -10_565 n
C4b2 C52 H32 129(6) 4_556 1_555 n
C4b2 C52 Cey12 130(6) 4_556 18_565 n
C4b2 C52 Dey12 71(6) 4_556 12_566 n
C4b2 C52 Dey12 158(6) 4_556 18_565 n
C4b2 C52 Dey12 101(6) 4_556 -10_565 n
C4b2 C52 Dey22 90(6) 4_556 18_565 n
C4b2 C52 C52 131(6) 21_566 4_556 n
C4b2 C52 C52 39(6) 21_566 21_566 n
C4b2 C52 H2a2 114(6) 21_566 18_565 n
C4b2 C52 H2a2 118(6) 21_566 -10_565 n
C4b2 C52 H32 102(6) 21_566 1_555 n
C4b2 C52 Cey12 109(6) 21_566 18_565 n
C4b2 C52 Dey12 157(6) 21_566 12_566 n
C4b2 C52 Dey12 90(6) 21_566 18_565 n
C4b2 C52 Dey12 150(6) 21_566 -10_565 n
C4b2 C52 Dey22 140(6) 21_566 18_565 n
C52 C52 C52 135(6) 4_556 21_566 n
C52 C52 H2a2 96(6) 4_556 18_565 n
C52 C52 H2a2 93(6) 4_556 -10_565 n
C52 C52 H32 126(6) 4_556 1_555 n
C52 C52 Cey12 119(6) 4_556 18_565 n
C52 C52 Dey12 32(6) 4_556 12_566 n
C52 C52 Dey12 111(6) 4_556 18_565 n
C52 C52 Dey12 69(6) 4_556 -10_565 n
C52 C52 Dey22 87(6) 4_556 18_565 n
C52 C52 H2a2 76(6) 21_566 18_565 n
C52 C52 H2a2 79(6) 21_566 -10_565 n
C52 C52 H32 81(6) 21_566 1_555 n
C52 C52 Cey12 83(6) 21_566 18_565 n
C52 C52 Dey12 132(6) 21_566 12_566 n
C52 C52 Dey12 52(6) 21_566 18_565 n
C52 C52 Dey12 112(6) 21_566 -10_565 n
C52 C52 Dey22 124(6) 21_566 18_565 n
H2a2 C52 H2a2 3(6) 18_565 -10_565 n
H2a2 C52 H32 48(6) 18_565 1_555 n
H2a2 C52 Cey12 40(6) 18_565 18_565 n
H2a2 C52 Dey12 66(6) 18_565 12_566 n
H2a2 C52 Dey12 24(6) 18_565 18_565 n
H2a2 C52 Dey12 36(6) 18_565 -10_565 n
H2a2 C52 Dey22 62(6) 18_565 18_565 n
H2a2 C52 H32 48(6) -10_565 1_555 n
H2a2 C52 Cey12 40(6) -10_565 18_565 n
H2a2 C52 Dey12 63(6) -10_565 12_566 n
H2a2 C52 Dey12 28(6) -10_565 18_565 n
H2a2 C52 Dey12 33(6) -10_565 -10_565 n
H2a2 C52 Dey22 60(6) -10_565 18_565 n
H32 C52 Cey12 9(6) 1_555 18_565 n
H32 C52 Dey12 94(6) 1_555 12_566 n
H32 C52 Dey12 54(6) 1_555 18_565 n
H32 C52 Dey12 59(6) 1_555 -10_565 n
H32 C52 Dey22 43(6) 1_555 18_565 n
Cey12 C52 Dey12 87(6) 18_565 12_566 n
Cey12 C52 Dey12 49(6) 18_565 18_565 n
Cey12 C52 Dey12 50(6) 18_565 -10_565 n
Cey12 C52 Dey22 41(6) 18_565 18_565 n
Dey12 C52 Dey12 87(6) 12_566 18_565 n
Dey12 C52 Dey12 37(6) 12_566 -10_565 n
Dey12 C52 Dey22 62(6) 12_566 18_565 n
Dey12 C52 Dey12 60(6) 18_565 -10_565 n
Dey12 C52 Dey22 82(6) 18_565 18_565 n
Dey12 C52 Dey22 40(6) -10_565 18_565 n
C1a2 O1a2 C1a2 60(6) 1_555 4_556 n
C1a2 O1a2 C4b2 19(6) 1_555 12_566 n
C1a2 O1a2 C4b2 47(6) 1_555 -10_565 n
C1a2 O1a2 O1a2 111(6) 1_555 4_556 n
C1a2 O1a2 H2b2 39(6) 1_555 12_566 n
C1a2 O1a2 H2b2 77(6) 1_555 -10_565 n
C1a2 O1a2 Dey22 104(6) 1_555 -20_556 n
C1a2 O1a2 C4b2 46(6) 4_556 12_566 n
C1a2 O1a2 C4b2 17(6) 4_556 -10_565 n
C1a2 O1a2 O1a2 51(6) 4_556 4_556 n
C1a2 O1a2 H2b2 75(6) 4_556 12_566 n
C1a2 O1a2 H2b2 32(6) 4_556 -10_565 n
C1a2 O1a2 Dey22 122(6) 4_556 -20_556 n
C4b2 O1a2 C4b2 30(6) 12_566 -10_565 n
C4b2 O1a2 O1a2 96(6) 12_566 4_556 n
C4b2 O1a2 H2b2 55(6) 12_566 12_566 n
C4b2 O1a2 H2b2 71(6) 12_566 -10_565 n
C4b2 O1a2 Dey22 100(6) 12_566 -20_556 n
C4b2 O1a2 O1a2 66(6) -10_565 4_556 n
C4b2 O1a2 H2b2 72(6) -10_565 12_566 n
C4b2 O1a2 H2b2 48(6) -10_565 -10_565 n
C4b2 O1a2 Dey22 110(6) -10_565 -20_556 n
O1a2 O1a2 H2b2 116(6) 4_556 12_566 n
O1a2 O1a2 H2b2 44(6) 4_556 -10_565 n
O1a2 O1a2 Dey22 111(6) 4_556 -20_556 n
H2b2 O1a2 H2b2 72(6) 12_566 -10_565 n
H2b2 O1a2 Dey22 129(6) 12_566 -20_556 n
H2b2 O1a2 Dey22 148(6) -10_565 -20_556 n
C1b2 O1b2 O1b2 105(6) 1_555 4_556 n
C1b2 O1b2 O1b2 131(6) 1_555 -16_665 n
C1b2 O1b2 O2a2 52(6) 1_555 -10_565 n
C1b2 O1b2 C3d 59(6) 1_555 21_566 n
C1b2 O1b2 O4d 95(6) 1_555 21_566 n
C1b2 O1b2 O4d 127(6) 1_555 -5_566 n
C1b2 O1b2 H2d 28(6) 1_555 -17_566 n
C1b2 O1b2 H6d 106(6) 1_555 12_566 n
C1b2 O1b2 H6d 68(6) 1_555 24_566 n
O1b2 O1b2 O1b2 90(6) 4_556 -16_665 n
O1b2 O1b2 O2a2 119(6) 4_556 -10_565 n
O1b2 O1b2 C3d 164(6) 4_556 21_566 n
O1b2 O1b2 O4d 153(6) 4_556 21_566 n
O1b2 O1b2 O4d 119(6) 4_556 -5_566 n
O1b2 O1b2 H2d 132(6) 4_556 -17_566 n
O1b2 O1b2 H6d 123(6) 4_556 12_566 n
O1b2 O1b2 H6d 161(6) 4_556 24_566 n
O1b2 O1b2 O2a2 150(6) -16_665 -10_565 n
O1b2 O1b2 C3d 99(6) -16_665 21_566 n
O1b2 O1b2 O4d 91(6) -16_665 21_566 n
O1b2 O1b2 O4d 33(6) -16_665 -5_566 n
O1b2 O1b2 H2d 118(6) -16_665 -17_566 n
O1b2 O1b2 H6d 35(6) -16_665 12_566 n
O1b2 O1b2 H6d 83(6) -16_665 24_566 n
O2a2 O1b2 C3d 55(6) -10_565 21_566 n
O2a2 O1b2 O4d 61(6) -10_565 21_566 n
O2a2 O1b2 O4d 117(6) -10_565 -5_566 n
O2a2 O1b2 H2d 47(6) -10_565 -17_566 n
O2a2 O1b2 H6d 117(6) -10_565 12_566 n
O2a2 O1b2 H6d 71(6) -10_565 24_566 n
C3d O1b2 O4d 42(6) 21_566 21_566 n
C3d O1b2 O4d 74(6) 21_566 -5_566 n
C3d O1b2 H2d 32(6) 21_566 -17_566 n
C3d O1b2 H6d 64(6) 21_566 12_566 n
C3d O1b2 H6d 16(6) 21_566 24_566 n
O4d O1b2 O4d 57(6) 21_566 -5_566 n
O4d O1b2 H2d 70(6) 21_566 -17_566 n
O4d O1b2 H6d 66(6) 21_566 12_566 n
O4d O1b2 H6d 45(6) 21_566 24_566 n
O4d O1b2 H2d 102(6) -5_566 -17_566 n
O4d O1b2 H6d 25(6) -5_566 12_566 n
O4d O1b2 H6d 61(6) -5_566 24_566 n
H2d O1b2 H6d 85(6) -17_566 12_566 n
H2d O1b2 H6d 42(6) -17_566 24_566 n
H6d O1b2 H6d 48(6) 12_566 24_566 n
C1a2 O2a2 C1b2 111(6) 1_555 -10_565 n
C1a2 O2a2 C2b2 52(6) 1_555 -10_565 n
C1a2 O2a2 C4b2 11(6) 1_555 12_566 n
C1a2 O2a2 O1b2 113(6) 1_555 -10_565 n
C1a2 O2a2 O2a2 100(6) 1_555 21_566 n
C1a2 O2a2 H2b2 33(6) 1_555 12_566 n
C1a2 O2a2 C1d 167(6) 1_555 -23_556 n
C1a2 O2a2 C2d 164(6) 1_555 16_556 n
C1a2 O2a2 C3d 175(6) 1_555 -20_556 n
C1a2 O2a2 O4d 133(6) 1_555 -20_556 n
C1a2 O2a2 H1d 141(6) 1_555 -11_556 n
C1a2 O2a2 H2d 139(6) 1_555 -23_556 n
C1a2 O2a2 H3d 143(6) 1_555 -23_556 n
C1a2 O2a2 H4d 139(6) 1_555 16_556 n
C1a2 O2a2 H4d 139(6) 1_555 -8_556 n
C1a2 O2a2 H6d 143(6) 1_555 16_556 n
C1a2 O2a2 H7d 149(6) 1_555 4_556 n
C1a2 O2a2 H7d 131(6) 1_555 -20_556 n
C1b2 O2a2 C2b2 64(6) -10_565 -10_565 n
C1b2 O2a2 C4b2 101(6) -10_565 12_566 n
C1b2 O2a2 O1b2 50(6) -10_565 -10_565 n
C1b2 O2a2 O2a2 94(6) -10_565 21_566 n
C1b2 O2a2 H2b2 122(6) -10_565 12_566 n
C1b2 O2a2 C1d 77(6) -10_565 -23_556 n
C1b2 O2a2 C2d 59(6) -10_565 16_556 n
C1b2 O2a2 C3d 66(6) -10_565 -20_556 n
C1b2 O2a2 O4d 71(6) -10_565 -20_556 n
C1b2 O2a2 H1d 107(6) -10_565 -11_556 n
C1b2 O2a2 H2d 31(6) -10_565 -23_556 n
C1b2 O2a2 H3d 97(6) -10_565 -23_556 n
C1b2 O2a2 H4d 100(6) -10_565 16_556 n
C1b2 O2a2 H4d 100(6) -10_565 -8_556 n
C1b2 O2a2 H6d 50(6) -10_565 16_556 n
C1b2 O2a2 H7d 64(6) -10_565 4_556 n
C1b2 O2a2 H7d 75(6) -10_565 -20_556 n
C2b2 O2a2 C4b2 41(6) -10_565 12_566 n
C2b2 O2a2 O1b2 97(6) -10_565 -10_565 n
C2b2 O2a2 O2a2 83(6) -10_565 21_566 n
C2b2 O2a2 H2b2 80(6) -10_565 12_566 n
C2b2 O2a2 C1d 130(6) -10_565 -23_556 n
C2b2 O2a2 C2d 113(6) -10_565 16_556 n
C2b2 O2a2 C3d 123(6) -10_565 -20_556 n
C2b2 O2a2 O4d 128(6) -10_565 -20_556 n
C2b2 O2a2 H1d 149(6) -10_565 -11_556 n
C2b2 O2a2 H2d 87(6) -10_565 -23_556 n
C2b2 O2a2 H3d 160(6) -10_565 -23_556 n
C2b2 O2a2 H4d 131(6) -10_565 16_556 n
C2b2 O2a2 H4d 130(6) -10_565 -8_556 n
C2b2 O2a2 H6d 112(6) -10_565 16_556 n
C2b2 O2a2 H7d 105(6) -10_565 4_556 n
C2b2 O2a2 H7d 97(6) -10_565 -20_556 n
C4b2 O2a2 O1b2 110(6) 12_566 -10_565 n
C4b2 O2a2 O2a2 98(6) 12_566 21_566 n
C4b2 O2a2 H2b2 42(6) 12_566 12_566 n
C4b2 O2a2 C1d 166(6) 12_566 -23_556 n
C4b2 O2a2 C2d 154(6) 12_566 16_556 n
C4b2 O2a2 C3d 164(6) 12_566 -20_556 n
C4b2 O2a2 O4d 135(6) 12_566 -20_556 n
C4b2 O2a2 H1d 150(6) 12_566 -11_556 n
C4b2 O2a2 H2d 128(6) 12_566 -23_556 n
C4b2 O2a2 H3d 152(6) 12_566 -23_556 n
C4b2 O2a2 H4d 143(6) 12_566 16_556 n
C4b2 O2a2 H4d 142(6) 12_566 -8_556 n
C4b2 O2a2 H6d 139(6) 12_566 16_556 n
C4b2 O2a2 H7d 142(6) 12_566 4_556 n
C4b2 O2a2 H7d 127(6) 12_566 -20_556 n
O1b2 O2a2 O2a2 137(6) -10_565 21_566 n
O1b2 O2a2 H2b2 96(6) -10_565 12_566 n
O1b2 O2a2 C1d 79(6) -10_565 -23_556 n
O1b2 O2a2 C2d 71(6) -10_565 16_556 n
O1b2 O2a2 C3d 68(6) -10_565 -20_556 n
O1b2 O2a2 O4d 31(6) -10_565 -20_556 n
O1b2 O2a2 H1d 97(6) -10_565 -11_556 n
O1b2 O2a2 H2d 60(6) -10_565 -23_556 n
O1b2 O2a2 H3d 67(6) -10_565 -23_556 n
O1b2 O2a2 H4d 106(6) -10_565 16_556 n
O1b2 O2a2 H4d 107(6) -10_565 -8_556 n
O1b2 O2a2 H6d 30(6) -10_565 16_556 n
O1b2 O2a2 H7d 87(6) -10_565 4_556 n
O1b2 O2a2 H7d 106(6) -10_565 -20_556 n
O2a2 O2a2 H2b2 127(6) 21_566 12_566 n
O2a2 O2a2 C1d 69(6) 21_566 -23_556 n
O2a2 O2a2 C2d 70(6) 21_566 16_556 n
O2a2 O2a2 C3d 76(6) 21_566 -20_556 n
O2a2 O2a2 O4d 126(6) 21_566 -20_556 n
O2a2 O2a2 H1d 68(6) 21_566 -11_556 n
O2a2 O2a2 H2d 76(6) 21_566 -23_556 n
O2a2 O2a2 H3d 102(6) 21_566 -23_556 n
O2a2 O2a2 H4d 51(6) 21_566 16_556 n
O2a2 O2a2 H4d 50(6) 21_566 -8_556 n
O2a2 O2a2 H6d 111(6) 21_566 16_556 n
O2a2 O2a2 H7d 52(6) 21_566 4_556 n
O2a2 O2a2 H7d 32(6) 21_566 -20_556 n
H2b2 O2a2 C1d 150(6) 12_566 -23_556 n
H2b2 O2a2 C2d 162(6) 12_566 16_556 n
H2b2 O2a2 C3d 152(6) 12_566 -20_556 n
H2b2 O2a2 O4d 104(6) 12_566 -20_556 n
H2b2 O2a2 H1d 126(6) 12_566 -11_556 n
H2b2 O2a2 H2d 151(6) 12_566 -23_556 n
H2b2 O2a2 H3d 111(6) 12_566 -23_556 n
H2b2 O2a2 H4d 137(6) 12_566 16_556 n
H2b2 O2a2 H4d 137(6) 12_566 -8_556 n
H2b2 O2a2 H6d 123(6) 12_566 16_556 n
H2b2 O2a2 H7d 174(6) 12_566 4_556 n
H2b2 O2a2 H7d 158(6) 12_566 -20_556 n
C1d O2a2 C2d 18(6) -23_556 16_556 n
C1d O2a2 C3d 13(6) -23_556 -20_556 n
C1d O2a2 O4d 58(6) -23_556 -20_556 n
C1d O2a2 H1d 30(6) -23_556 -11_556 n
C1d O2a2 H2d 47(6) -23_556 -23_556 n
C1d O2a2 H3d 40(6) -23_556 -23_556 n
C1d O2a2 H4d 28(6) -23_556 16_556 n
C1d O2a2 H4d 29(6) -23_556 -8_556 n
C1d O2a2 H6d 49(6) -23_556 16_556 n
C1d O2a2 H7d 25(6) -23_556 4_556 n
C1d O2a2 H7d 40(6) -23_556 -20_556 n
C2d O2a2 C3d 10(6) 16_556 -20_556 n
C2d O2a2 O4d 58(6) 16_556 -20_556 n
C2d O2a2 H1d 48(6) 16_556 -11_556 n
C2d O2a2 H2d 29(6) 16_556 -23_556 n
C2d O2a2 H3d 53(6) 16_556 -23_556 n
C2d O2a2 H4d 43(6) 16_556 16_556 n
C2d O2a2 H4d 43(6) 16_556 -8_556 n
C2d O2a2 H6d 42(6) 16_556 16_556 n
C2d O2a2 H7d 18(6) 16_556 4_556 n
C2d O2a2 H7d 37(6) 16_556 -20_556 n
C3d O2a2 O4d 51(6) -20_556 -20_556 n
C3d O2a2 H1d 41(6) -20_556 -11_556 n
C3d O2a2 H2d 36(6) -20_556 -23_556 n
C3d O2a2 H3d 42(6) -20_556 -23_556 n
C3d O2a2 H4d 41(6) -20_556 16_556 n
C3d O2a2 H4d 41(6) -20_556 -8_556 n
C3d O2a2 H6d 38(6) -20_556 16_556 n
C3d O2a2 H7d 26(6) -20_556 4_556 n
C3d O2a2 H7d 45(6) -20_556 -20_556 n
O4d O2a2 H1d 68(6) -20_556 -11_556 n
O4d O2a2 H2d 65(6) -20_556 -23_556 n
O4d O2a2 H3d 35(6) -20_556 -23_556 n
O4d O2a2 H4d 81(6) -20_556 16_556 n
O4d O2a2 H4d 82(6) -20_556 -8_556 n
O4d O2a2 H6d 24(6) -20_556 16_556 n
O4d O2a2 H7d 76(6) -20_556 4_556 n
O4d O2a2 H7d 95(6) -20_556 -20_556 n
H1d O2a2 H2d 76(6) -11_556 -23_556 n
H1d O2a2 H3d 35(6) -11_556 -23_556 n
H1d O2a2 H4d 18(6) -11_556 16_556 n
H1d O2a2 H4d 19(6) -11_556 -8_556 n
H1d O2a2 H6d 71(6) -11_556 16_556 n
H1d O2a2 H7d 48(6) -11_556 4_556 n
H1d O2a2 H7d 52(6) -11_556 -20_556 n
H2d O2a2 H3d 75(6) -23_556 -23_556 n
H2d O2a2 H4d 69(6) -23_556 16_556 n
H2d O2a2 H4d 69(6) -23_556 -8_556 n
H2d O2a2 H6d 41(6) -23_556 16_556 n
H2d O2a2 H7d 34(6) -23_556 4_556 n
H2d O2a2 H7d 48(6) -23_556 -20_556 n
H3d O2a2 H4d 51(6) -23_556 16_556 n
H3d O2a2 H4d 52(6) -23_556 -8_556 n
H3d O2a2 H6d 48(6) -23_556 16_556 n
H3d O2a2 H7d 65(6) -23_556 4_556 n
H3d O2a2 H7d 78(6) -23_556 -20_556 n
H4d O2a2 H4d 1(6) 16_556 -8_556 n
H4d O2a2 H6d 77(6) 16_556 16_556 n
H4d O2a2 H7d 37(6) 16_556 4_556 n
H4d O2a2 H7d 36(6) 16_556 -20_556 n
H4d O2a2 H6d 78(6) -8_556 16_556 n
H4d O2a2 H7d 36(6) -8_556 4_556 n
H4d O2a2 H7d 35(6) -8_556 -20_556 n
H6d O2a2 H7d 59(6) 16_556 4_556 n
H6d O2a2 H7d 78(6) 16_556 -20_556 n
H7d O2a2 H7d 20(6) 4_556 -20_556 n
C1b2 O2b2 C1b2 92(6) 1_555 15_555 n
C1b2 O2b2 O2b2 134(6) 1_555 15_555 n
C1b2 O2b2 C1d 64(6) 1_555 -17_566 n
C1b2 O2b2 C2d 86(6) 1_555 9_566 n
C1b2 O2b2 C2d 66(6) 1_555 24_566 n
C1b2 O2b2 C3d 89(6) 1_555 12_566 n
C1b2 O2b2 C3d 61(6) 1_555 21_566 n
C1b2 O2b2 H2d 85(6) 1_555 -5_566 n
C1b2 O2b2 H2d 30(6) 1_555 -17_566 n
C1b2 O2b2 H5d 40(6) 1_555 9_566 n
C1b2 O2b2 H5d 78(6) 1_555 24_566 n
C1b2 O2b2 H7d 49(6) 1_555 12_566 n
C1b2 O2b2 H7d 67(6) 1_555 21_566 n
C1b2 O2b2 O2b2 42(6) 15_555 15_555 n
C1b2 O2b2 C1d 79(6) 15_555 -17_566 n
C1b2 O2b2 C2d 62(6) 15_555 9_566 n
C1b2 O2b2 C2d 84(6) 15_555 24_566 n
C1b2 O2b2 C3d 58(6) 15_555 12_566 n
C1b2 O2b2 C3d 87(6) 15_555 21_566 n
C1b2 O2b2 H2d 28(6) 15_555 -5_566 n
C1b2 O2b2 H2d 83(6) 15_555 -17_566 n
C1b2 O2b2 H5d 68(6) 15_555 9_566 n
C1b2 O2b2 H5d 31(6) 15_555 24_566 n
C1b2 O2b2 H7d 66(6) 15_555 12_566 n
C1b2 O2b2 H7d 47(6) 15_555 21_566 n
O2b2 O2b2 C1d 99(6) 15_555 -17_566 n
O2b2 O2b2 C2d 73(6) 15_555 9_566 n
O2b2 O2b2 C2d 101(6) 15_555 24_566 n
O2b2 O2b2 C3d 69(6) 15_555 12_566 n
O2b2 O2b2 C3d 107(6) 15_555 21_566 n
O2b2 O2b2 H2d 54(6) 15_555 -5_566 n
O2b2 O2b2 H2d 120(6) 15_555 -17_566 n
O2b2 O2b2 H5d 104(6) 15_555 9_566 n
O2b2 O2b2 H5d 61(6) 15_555 24_566 n
O2b2 O2b2 H7d 98(6) 15_555 12_566 n
O2b2 O2b2 H7d 76(6) 15_555 21_566 n
C1d O2b2 C2d 26(6) -17_566 9_566 n
C1d O2b2 C2d 5(6) -17_566 24_566 n
C1d O2b2 C3d 30(6) -17_566 12_566 n
C1d O2b2 C3d 9(6) -17_566 21_566 n
C1d O2b2 H2d 52(6) -17_566 -5_566 n
C1d O2b2 H2d 34(6) -17_566 -17_566 n
C1d O2b2 H5d 31(6) -17_566 9_566 n
C1d O2b2 H5d 48(6) -17_566 24_566 n
C1d O2b2 H7d 24(6) -17_566 12_566 n
C1d O2b2 H7d 33(6) -17_566 21_566 n
C2d O2b2 C2d 29(6) 9_566 24_566 n
C2d O2b2 C3d 4(6) 9_566 12_566 n
C2d O2b2 C3d 34(6) 9_566 21_566 n
C2d O2b2 H2d 35(6) 9_566 -5_566 n
C2d O2b2 H2d 57(6) 9_566 -17_566 n
C2d O2b2 H5d 47(6) 9_566 9_566 n
C2d O2b2 H5d 35(6) 9_566 24_566 n
C2d O2b2 H7d 38(6) 9_566 12_566 n
C2d O2b2 H7d 28(6) 9_566 21_566 n
C2d O2b2 C3d 33(6) 24_566 12_566 n
C2d O2b2 C3d 5(6) 24_566 21_566 n
C2d O2b2 H2d 57(6) 24_566 -5_566 n
C2d O2b2 H2d 36(6) 24_566 -17_566 n
C2d O2b2 H5d 35(6) 24_566 9_566 n
C2d O2b2 H5d 53(6) 24_566 24_566 n
C2d O2b2 H7d 28(6) 24_566 12_566 n
C2d O2b2 H7d 38(6) 24_566 21_566 n
C3d O2b2 C3d 38(6) 12_566 21_566 n
C3d O2b2 H2d 32(6) 12_566 -5_566 n
C3d O2b2 H2d 60(6) 12_566 -17_566 n
C3d O2b2 H5d 49(6) 12_566 9_566 n
C3d O2b2 H5d 32(6) 12_566 24_566 n
C3d O2b2 H7d 40(6) 12_566 12_566 n
C3d O2b2 H7d 28(6) 12_566 21_566 n
C3d O2b2 H2d 61(6) 21_566 -5_566 n
C3d O2b2 H2d 32(6) 21_566 -17_566 n
C3d O2b2 H5d 34(6) 21_566 9_566 n
C3d O2b2 H5d 57(6) 21_566 24_566 n
C3d O2b2 H7d 28(6) 21_566 12_566 n
C3d O2b2 H7d 41(6) 21_566 21_566 n
H2d O2b2 H2d 65(6) -5_566 -17_566 n
H2d O2b2 H5d 50(6) -5_566 9_566 n
H2d O2b2 H5d 7(6) -5_566 24_566 n
H2d O2b2 H7d 45(6) -5_566 12_566 n
H2d O2b2 H7d 23(6) -5_566 21_566 n
H2d O2b2 H5d 16(6) -17_566 9_566 n
H2d O2b2 H5d 59(6) -17_566 24_566 n
H2d O2b2 H7d 22(6) -17_566 12_566 n
H2d O2b2 H7d 44(6) -17_566 21_566 n
H5d O2b2 H5d 43(6) 9_566 24_566 n
H5d O2b2 H7d 9(6) 9_566 12_566 n
H5d O2b2 H7d 29(6) 9_566 21_566 n
H5d O2b2 H7d 38(6) 24_566 12_566 n
H5d O2b2 H7d 17(6) 24_566 21_566 n
H7d O2b2 H7d 22(6) 12_566 21_566 n
C1b2 H12 C1b2 88(6) 15_555 18_565 n
C1b2 H12 C2b2 64(6) 15_555 15_555 n
C1b2 H12 C2b2 107(6) 15_555 18_565 n
C1b2 H12 C2b2 161(6) 15_555 -10_565 n
C1b2 H12 C32 100(6) 15_555 1_555 n
C1b2 H12 C32 142(6) 15_555 18_565 n
C1b2 H12 C32 107(6) 15_555 -10_565 n
C1b2 H12 H12 166(6) 15_555 21_566 n
C1b2 H12 H12 37(6) 15_555 -10_565 n
C1b2 H12 C2b2 124(6) 18_565 15_555 n
C1b2 H12 C2b2 99(6) 18_565 18_565 n
C1b2 H12 C2b2 102(6) 18_565 -10_565 n
C1b2 H12 C32 148(6) 18_565 1_555 n
C1b2 H12 C32 128(6) 18_565 18_565 n
C1b2 H12 C32 143(6) 18_565 -10_565 n
C1b2 H12 H12 99(6) 18_565 21_566 n
C1b2 H12 H12 124(6) 18_565 -10_565 n
C2b2 H12 C2b2 53(6) 15_555 18_565 n
C2b2 H12 C2b2 97(6) 15_555 -10_565 n
C2b2 H12 C32 40(6) 15_555 1_555 n
C2b2 H12 C32 82(6) 15_555 18_565 n
C2b2 H12 C32 45(6) 15_555 -10_565 n
C2b2 H12 H12 120(6) 15_555 21_566 n
C2b2 H12 H12 46(6) 15_555 -10_565 n
C2b2 H12 C2b2 55(6) 18_565 -10_565 n
C2b2 H12 C32 49(6) 18_565 1_555 n
C2b2 H12 C32 59(6) 18_565 18_565 n
C2b2 H12 C32 45(6) 18_565 -10_565 n
C2b2 H12 H12 84(6) 18_565 21_566 n
C2b2 H12 H12 99(6) 18_565 -10_565 n
C2b2 H12 C32 64(6) -10_565 1_555 n
C2b2 H12 C32 26(6) -10_565 18_565 n
C2b2 H12 C32 56(6) -10_565 -10_565 n
C2b2 H12 H12 29(6) -10_565 21_566 n
C2b2 H12 H12 131(6) -10_565 -10_565 n
C32 H12 C32 43(6) 1_555 18_565 n
C32 H12 C32 7(6) 1_555 -10_565 n
C32 H12 H12 81(6) 1_555 21_566 n
C32 H12 H12 69(6) 1_555 -10_565 n
C32 H12 C32 37(6) 18_565 -10_565 n
C32 H12 H12 38(6) 18_565 21_566 n
C32 H12 H12 106(6) 18_565 -10_565 n
C32 H12 H12 75(6) -10_565 21_566 n
C32 H12 H12 76(6) -10_565 -10_565 n
H12 H12 H12 135(6) 21_566 -10_565 n
C4a2 H2a2 C4a2 19(6) 1_555 15_555 n
C4a2 H2a2 C4a2 17(6) 1_555 -10_565 n
C4a2 H2a2 C4a2 34(6) 1_555 -20_556 n
C4a2 H2a2 C52 54(6) 1_555 -10_565 n
C4a2 H2a2 C52 49(6) 1_555 -20_556 n
C4a2 H2a2 H2a2 79(6) 1_555 15_555 n
C4a2 H2a2 H32 134(6) 1_555 -10_565 n
C4a2 H2a2 Cey12 155(6) 1_555 1_555 n
C4a2 H2a2 Dey12 106(6) 1_555 1_555 n
C4a2 H2a2 Dey12 81(6) 1_555 4_556 n
C4a2 H2a2 Dey12 84(6) 1_555 15_555 n
C4a2 H2a2 Dey12 63(6) 1_555 18_565 n
C4a2 H2a2 Dey22 116(6) 1_555 1_555 n
C4a2 H2a2 Dey22 137(6) 1_555 15_555 n
C4a2 H2a2 C4a2 33(6) 15_555 -10_565 n
C4a2 H2a2 C4a2 17(6) 15_555 -20_556 n
C4a2 H2a2 C52 49(6) 15_555 -10_565 n
C4a2 H2a2 C52 54(6) 15_555 -20_556 n
C4a2 H2a2 H2a2 98(6) 15_555 15_555 n
C4a2 H2a2 H32 135(6) 15_555 -10_565 n
C4a2 H2a2 Cey12 157(6) 15_555 1_555 n
C4a2 H2a2 Dey12 87(6) 15_555 1_555 n
C4a2 H2a2 Dey12 64(6) 15_555 4_556 n
C4a2 H2a2 Dey12 103(6) 15_555 15_555 n
C4a2 H2a2 Dey12 80(6) 15_555 18_565 n
C4a2 H2a2 Dey22 134(6) 15_555 1_555 n
C4a2 H2a2 Dey22 119(6) 15_555 15_555 n
C4a2 H2a2 C4a2 44(6) -10_565 -20_556 n
C4a2 H2a2 C52 69(6) -10_565 -10_565 n
C4a2 H2a2 C52 58(6) -10_565 -20_556 n
C4a2 H2a2 H2a2 67(6) -10_565 15_555 n
C4a2 H2a2 H32 139(6) -10_565 -10_565 n
C4a2 H2a2 Cey12 153(6) -10_565 1_555 n
C4a2 H2a2 Dey12 116(6) -10_565 1_555 n
C4a2 H2a2 Dey12 88(6) -10_565 4_556 n
C4a2 H2a2 Dey12 70(6) -10_565 15_555 n
C4a2 H2a2 Dey12 46(6) -10_565 18_565 n
C4a2 H2a2 Dey22 107(6) -10_565 1_555 n
C4a2 H2a2 Dey22 153(6) -10_565 15_555 n
C4a2 H2a2 C52 59(6) -20_556 -10_565 n
C4a2 H2a2 C52 70(6) -20_556 -20_556 n
C4a2 H2a2 H2a2 111(6) -20_556 15_555 n
C4a2 H2a2 H32 142(6) -20_556 -10_565 n
C4a2 H2a2 Cey12 157(6) -20_556 1_555 n
C4a2 H2a2 Dey12 72(6) -20_556 1_555 n
C4a2 H2a2 Dey12 47(6) -20_556 4_556 n
C4a2 H2a2 Dey12 114(6) -20_556 15_555 n
C4a2 H2a2 Dey12 87(6) -20_556 18_565 n
C4a2 H2a2 Dey22 150(6) -20_556 1_555 n
C4a2 H2a2 Dey22 109(6) -20_556 15_555 n
C52 H2a2 C52 25(6) -10_565 -20_556 n
C52 H2a2 H2a2 101(6) -10_565 15_555 n
C52 H2a2 H32 86(6) -10_565 -10_565 n
C52 H2a2 Cey12 108(6) -10_565 1_555 n
C52 H2a2 Dey12 91(6) -10_565 1_555 n
C52 H2a2 Dey12 88(6) -10_565 4_556 n
C52 H2a2 Dey12 111(6) -10_565 15_555 n
C52 H2a2 Dey12 106(6) -10_565 18_565 n
C52 H2a2 Dey22 108(6) -10_565 1_555 n
C52 H2a2 Dey22 92(6) -10_565 15_555 n
C52 H2a2 H2a2 76(6) -20_556 15_555 n
C52 H2a2 H32 85(6) -20_556 -10_565 n
C52 H2a2 Cey12 107(6) -20_556 1_555 n
C52 H2a2 Dey12 115(6) -20_556 1_555 n
C52 H2a2 Dey12 109(6) -20_556 4_556 n
C52 H2a2 Dey12 86(6) -20_556 15_555 n
C52 H2a2 Dey12 85(6) -20_556 18_565 n
C52 H2a2 Dey22 89(6) -20_556 1_555 n
C52 H2a2 Dey22 111(6) -20_556 15_555 n
H2a2 H2a2 H32 88(6) 15_555 -10_565 n
H2a2 H2a2 Cey12 89(6) 15_555 1_555 n
H2a2 H2a2 Dey12 168(6) 15_555 1_555 n
H2a2 H2a2 Dey12 148(6) 15_555 4_556 n
H2a2 H2a2 Dey12 11(6) 15_555 15_555 n
H2a2 H2a2 Dey12 31(6) 15_555 18_565 n
H2a2 H2a2 Dey22 41(6) 15_555 1_555 n
H2a2 H2a2 Dey22 138(6) 15_555 15_555 n
H32 H2a2 Cey12 23(6) -10_565 1_555 n
H32 H2a2 Dey12 95(6) -10_565 1_555 n
H32 H2a2 Dey12 124(6) -10_565 4_556 n
H32 H2a2 Dey12 91(6) -10_565 15_555 n
H32 H2a2 Dey12 119(6) -10_565 18_565 n
H32 H2a2 Dey22 51(6) -10_565 1_555 n
H32 H2a2 Dey22 53(6) -10_565 15_555 n
Cey12 H2a2 Dey12 90(6) 1_555 1_555 n
Cey12 H2a2 Dey12 118(6) 1_555 4_556 n
Cey12 H2a2 Dey12 88(6) 1_555 15_555 n
Cey12 H2a2 Dey12 115(6) 1_555 18_565 n
Cey12 H2a2 Dey22 48(6) 1_555 1_555 n
Cey12 H2a2 Dey22 50(6) 1_555 15_555 n
Dey12 H2a2 Dey12 29(6) 1_555 4_556 n
Dey12 H2a2 Dey12 158(6) 1_555 15_555 n
Dey12 H2a2 Dey12 142(6) 1_555 18_565 n
Dey12 H2a2 Dey22 138(6) 1_555 1_555 n
Dey12 H2a2 Dey22 43(6) 1_555 15_555 n
Dey12 H2a2 Dey12 142(6) 4_556 15_555 n
Dey12 H2a2 Dey12 116(6) 4_556 18_565 n
Dey12 H2a2 Dey22 161(6) 4_556 1_555 n
Dey12 H2a2 Dey22 71(6) 4_556 15_555 n
Dey12 H2a2 Dey12 28(6) 15_555 18_565 n
Dey12 H2a2 Dey22 41(6) 15_555 1_555 n
Dey12 H2a2 Dey22 137(6) 15_555 15_555 n
Dey12 H2a2 Dey22 69(6) 18_565 1_555 n
Dey12 H2a2 Dey22 160(6) 18_565 15_555 n
Dey22 H2a2 Dey22 98(6) 1_555 15_555 n
C1a2 H2b2 C1a2 63(6) 12_566 -10_565 n
C1a2 H2b2 C4b2 17(6) 12_566 1_555 n
C1a2 H2b2 C4b2 46(6) 12_566 4_556 n
C1a2 H2b2 O1a2 91(6) 12_566 12_566 n
C1a2 H2b2 O1a2 92(6) 12_566 -10_565 n
C1a2 H2b2 O2a2 72(6) 12_566 12_566 n
C1a2 H2b2 H2b2 93(6) 12_566 4_556 n
C1a2 H2b2 C4b2 46(6) -10_565 1_555 n
C1a2 H2b2 C4b2 17(6) -10_565 4_556 n
C1a2 H2b2 O1a2 68(6) -10_565 12_566 n
C1a2 H2b2 O1a2 52(6) -10_565 -10_565 n
C1a2 H2b2 O2a2 112(6) -10_565 12_566 n
C1a2 H2b2 H2b2 30(6) -10_565 4_556 n
C4b2 H2b2 C4b2 29(6) 1_555 4_556 n
C4b2 H2b2 O1a2 81(6) 1_555 12_566 n
C4b2 H2b2 O1a2 78(6) 1_555 -10_565 n
C4b2 H2b2 O2a2 85(6) 1_555 12_566 n
C4b2 H2b2 H2b2 76(6) 1_555 4_556 n
C4b2 H2b2 O1a2 71(6) 4_556 12_566 n
C4b2 H2b2 O1a2 59(6) 4_556 -10_565 n
C4b2 H2b2 O2a2 104(6) 4_556 12_566 n
C4b2 H2b2 H2b2 47(6) 4_556 4_556 n
O1a2 H2b2 O1a2 20(6) 12_566 -10_565 n
O1a2 H2b2 O2a2 159(6) 12_566 12_566 n
O1a2 H2b2 H2b2 64(6) 12_566 4_556 n
O1a2 H2b2 O2a2 162(6) -10_565 12_566 n
O1a2 H2b2 H2b2 44(6) -10_565 4_556 n
O2a2 H2b2 H2b2 127(6) 12_566 4_556 n
C52 H32 C52 18(6) 1_555 21_566 n
C52 H32 H2a2 47(6) 1_555 18_565 n
C52 H32 H2a2 46(6) 1_555 -10_565 n
C52 H32 Cey12 144(6) 1_555 18_565 n
C52 H32 Cey22 159(6) 1_555 18_565 n
C52 H32 Cey22 142(6) 1_555 -10_565 n
C52 H32 Dey12 64(6) 1_555 18_565 n
C52 H32 Dey12 53(6) 1_555 -10_565 n
C52 H32 Dey22 95(6) 1_555 18_565 n
C52 H32 Dey22 114(6) 1_555 -10_565 n
C52 H32 H2a2 46(6) 21_566 18_565 n
C52 H32 H2a2 47(6) 21_566 -10_565 n
C52 H32 Cey12 145(6) 21_566 18_565 n
C52 H32 Cey22 143(6) 21_566 18_565 n
C52 H32 Cey22 159(6) 21_566 -10_565 n
C52 H32 Dey12 53(6) 21_566 18_565 n
C52 H32 Dey12 64(6) 21_566 -10_565 n
C52 H32 Dey22 113(6) 21_566 18_565 n
C52 H32 Dey22 96(6) 21_566 -10_565 n
H2a2 H32 H2a2 3(6) 18_565 -10_565 n
H2a2 H32 Cey12 100(6) 18_565 18_565 n
H2a2 H32 Cey22 138(6) 18_565 18_565 n
H2a2 H32 Cey22 140(6) 18_565 -10_565 n
H2a2 H32 Dey12 30(6) 18_565 18_565 n
H2a2 H32 Dey12 33(6) 18_565 -10_565 n
H2a2 H32 Dey22 95(6) 18_565 18_565 n
H2a2 H32 Dey22 92(6) 18_565 -10_565 n
H2a2 H32 Cey12 100(6) -10_565 18_565 n
H2a2 H32 Cey22 140(6) -10_565 18_565 n
H2a2 H32 Cey22 138(6) -10_565 -10_565 n
H2a2 H32 Dey12 33(6) -10_565 18_565 n
H2a2 H32 Dey12 30(6) -10_565 -10_565 n
H2a2 H32 Dey22 92(6) -10_565 18_565 n
H2a2 H32 Dey22 95(6) -10_565 -10_565 n
Cey12 H32 Cey22 53(6) 18_565 18_565 n
Cey12 H32 Cey22 52(6) 18_565 -10_565 n
Cey12 H32 Dey12 93(6) 18_565 18_565 n
Cey12 H32 Dey12 93(6) 18_565 -10_565 n
Cey12 H32 Dey22 72(6) 18_565 18_565 n
Cey12 H32 Dey22 73(6) 18_565 -10_565 n
Cey22 H32 Cey22 53(6) 18_565 -10_565 n
Cey22 H32 Dey12 111(6) 18_565 18_565 n
Cey22 H32 Dey12 145(6) 18_565 -10_565 n
Cey22 H32 Dey22 104(6) 18_565 18_565 n
Cey22 H32 Dey22 52(6) 18_565 -10_565 n
Cey22 H32 Dey12 145(6) -10_565 18_565 n
Cey22 H32 Dey12 111(6) -10_565 -10_565 n
Cey22 H32 Dey22 52(6) -10_565 18_565 n
Cey22 H32 Dey22 104(6) -10_565 -10_565 n
Dey12 H32 Dey12 62(6) 18_565 -10_565 n
Dey12 H32 Dey22 121(6) 18_565 18_565 n
Dey12 H32 Dey22 62(6) 18_565 -10_565 n
Dey12 H32 Dey22 62(6) -10_565 18_565 n
Dey12 H32 Dey22 122(6) -10_565 -10_565 n
Dey22 H32 Dey22 146(6) 18_565 -10_565 n
Fe2 N1a C6N2 114(6) 207_655 1_555 n
Fe2 N1a C6N2 114(6) 207_655 19_656 n
Fe2 N1a C6N2 114(6) 207_655 -10_565 n
Fe2 N1a C6N2 114(6) 207_655 -14_666 n
Fe2 N1a C7N1 116(6) 207_655 1_555 n
Fe2 N1a C7N1 116(6) 207_655 19_656 n
Fe2 N1a C7N1 116(6) 207_655 -10_565 n
Fe2 N1a C7N1 116(6) 207_655 -14_666 n
Fe2 N1a C7N3 112(6) 207_655 1_555 n
Fe2 N1a C7N3 112(6) 207_655 19_656 n
Fe2 N1a C7N3 112(6) 207_655 -10_565 n
Fe2 N1a C7N3 112(6) 207_655 -14_666 n
C6N2 N1a C6N2 124(6) 1_555 19_656 n
C6N2 N1a C6N2 28(6) 1_555 -10_565 n
C6N2 N1a C6N2 133(6) 1_555 -14_666 n
C6N2 N1a C7N1 104(6) 1_555 1_555 n
C6N2 N1a C7N1 25(6) 1_555 19_656 n
C6N2 N1a C7N1 123(6) 1_555 -10_565 n
C6N2 N1a C7N1 53(6) 1_555 -14_666 n
C6N2 N1a C7N3 105(6) 1_555 1_555 n
C6N2 N1a C7N3 83(6) 1_555 19_656 n
C6N2 N1a C7N3 79(6) 1_555 -10_565 n
C6N2 N1a C7N3 56(6) 1_555 -14_666 n
C6N2 N1a C6N2 133(6) 19_656 -10_565 n
C6N2 N1a C6N2 28(6) 19_656 -14_666 n
C6N2 N1a C7N1 25(6) 19_656 1_555 n
C6N2 N1a C7N1 104(6) 19_656 19_656 n
C6N2 N1a C7N1 53(6) 19_656 -10_565 n
C6N2 N1a C7N1 123(6) 19_656 -14_666 n
C6N2 N1a C7N3 83(6) 19_656 1_555 n
C6N2 N1a C7N3 105(6) 19_656 19_656 n
C6N2 N1a C7N3 56(6) 19_656 -10_565 n
C6N2 N1a C7N3 79(6) 19_656 -14_666 n
C6N2 N1a C6N2 124(6) -10_565 -14_666 n
C6N2 N1a C7N1 123(6) -10_565 1_555 n
C6N2 N1a C7N1 53(6) -10_565 19_656 n
C6N2 N1a C7N1 104(6) -10_565 -10_565 n
C6N2 N1a C7N1 25(6) -10_565 -14_666 n
C6N2 N1a C7N3 79(6) -10_565 1_555 n
C6N2 N1a C7N3 56(6) -10_565 19_656 n
C6N2 N1a C7N3 105(6) -10_565 -10_565 n
C6N2 N1a C7N3 83(6) -10_565 -14_666 n
C6N2 N1a C7N1 53(6) -14_666 1_555 n
C6N2 N1a C7N1 123(6) -14_666 19_656 n
C6N2 N1a C7N1 25(6) -14_666 -10_565 n
C6N2 N1a C7N1 104(6) -14_666 -14_666 n
C6N2 N1a C7N3 56(6) -14_666 1_555 n
C6N2 N1a C7N3 79(6) -14_666 19_656 n
C6N2 N1a C7N3 83(6) -14_666 -10_565 n
C6N2 N1a C7N3 105(6) -14_666 -14_666 n
C7N1 N1a C7N1 82(6) 1_555 19_656 n
C7N1 N1a C7N1 76(6) 1_555 -10_565 n
C7N1 N1a C7N1 127(6) 1_555 -14_666 n
C7N1 N1a C7N3 105(6) 1_555 1_555 n
C7N1 N1a C7N3 121(6) 1_555 19_656 n
C7N1 N1a C7N3 31(6) 1_555 -10_565 n
C7N1 N1a C7N3 54(6) 1_555 -14_666 n
C7N1 N1a C7N1 127(6) 19_656 -10_565 n
C7N1 N1a C7N1 76(6) 19_656 -14_666 n
C7N1 N1a C7N3 121(6) 19_656 1_555 n
C7N1 N1a C7N3 105(6) 19_656 19_656 n
C7N1 N1a C7N3 54(6) 19_656 -10_565 n
C7N1 N1a C7N3 31(6) 19_656 -14_666 n
C7N1 N1a C7N1 82(6) -10_565 -14_666 n
C7N1 N1a C7N3 31(6) -10_565 1_555 n
C7N1 N1a C7N3 54(6) -10_565 19_656 n
C7N1 N1a C7N3 105(6) -10_565 -10_565 n
C7N1 N1a C7N3 121(6) -10_565 -14_666 n
C7N1 N1a C7N3 54(6) -14_666 1_555 n
C7N1 N1a C7N3 31(6) -14_666 19_656 n
C7N1 N1a C7N3 121(6) -14_666 -10_565 n
C7N1 N1a C7N3 105(6) -14_666 -14_666 n
C7N3 N1a C7N3 24(6) 1_555 19_656 n
C7N3 N1a C7N3 129(6) 1_555 -10_565 n
C7N3 N1a C7N3 136(6) 1_555 -14_666 n
C7N3 N1a C7N3 136(6) 19_656 -10_565 n
C7N3 N1a C7N3 129(6) 19_656 -14_666 n
C7N3 N1a C7N3 24(6) -10_565 -14_666 n
N1a C6N2 C6N2 76(6) 1_555 -10_565 n
N1a C6N2 C6N2 114(6) 1_555 214_554 n
N1a C6N2 C6N2 105(6) 1_555 -219_463 n
N1a C6N2 D4N3 117(6) 1_555 1_555 n
N1a C6N2 D4N4 117(6) 1_555 1_555 n
N1a C6N2 D4N4 129(6) 1_555 -10_565 n
N1a C6N2 H4N3 117(6) 1_555 1_555 n
N1a C6N2 H4N4 117(6) 1_555 1_555 n
N1a C6N2 H4N4 129(6) 1_555 -10_565 n
N1a C6N2 C7N1 77(6) 1_555 19_656 n
N1a C6N2 C7N1 64(6) 1_555 -14_666 n
N1a C6N2 C7N1 106(6) 1_555 210_655 n
N1a C6N2 D5N3 138(6) 1_555 19_656 n
N1a C6N2 D5N3 102(6) 1_555 -14_666 n
N1a C6N2 D5N4 89(6) 1_555 19_656 n
N1a C6N2 H5N3 138(6) 1_555 19_656 n
N1a C6N2 H5N3 102(6) 1_555 -14_666 n
N1a C6N2 H5N4 89(6) 1_555 19_656 n
N1a C6N2 C7N3 50(6) 1_555 -10_565 n
N1a C6N2 C7N3 62(6) 1_555 -14_666 n
N1a C6N2 D6N4 98(6) 1_555 -14_666 n
N1a C6N2 H6N4 98(6) 1_555 -14_666 n
C6N2 C6N2 C6N2 90(6) -10_565 214_554 n
C6N2 C6N2 C6N2 66(6) -10_565 -219_463 n
C6N2 C6N2 D4N3 152(6) -10_565 1_555 n
C6N2 C6N2 D4N4 59(6) -10_565 1_555 n
C6N2 C6N2 D4N4 82(6) -10_565 -10_565 n
C6N2 C6N2 H4N3 152(6) -10_565 1_555 n
C6N2 C6N2 H4N4 59(6) -10_565 1_555 n
C6N2 C6N2 H4N4 82(6) -10_565 -10_565 n
C6N2 C6N2 C7N1 148(6) -10_565 19_656 n
C6N2 C6N2 C7N1 15(6) -10_565 -14_666 n
C6N2 C6N2 C7N1 109(6) -10_565 210_655 n
C6N2 C6N2 D5N3 119(6) -10_565 19_656 n
C6N2 C6N2 D5N3 35(6) -10_565 -14_666 n
C6N2 C6N2 D5N4 165(6) -10_565 19_656 n
C6N2 C6N2 H5N3 119(6) -10_565 19_656 n
C6N2 C6N2 H5N3 35(6) -10_565 -14_666 n
C6N2 C6N2 H5N4 165(6) -10_565 19_656 n
C6N2 C6N2 C7N3 121(6) -10_565 -10_565 n
C6N2 C6N2 C7N3 134(6) -10_565 -14_666 n
C6N2 C6N2 D6N4 166(6) -10_565 -14_666 n
C6N2 C6N2 H6N4 166(6) -10_565 -14_666 n
C6N2 C6N2 C6N2 24(6) 214_554 -219_463 n
C6N2 C6N2 D4N3 105(6) 214_554 1_555 n
C6N2 C6N2 D4N4 109(6) 214_554 1_555 n
C6N2 C6N2 D4N4 112(6) 214_554 -10_565 n
C6N2 C6N2 H4N3 105(6) 214_554 1_555 n
C6N2 C6N2 H4N4 109(6) 214_554 1_555 n
C6N2 C6N2 H4N4 112(6) 214_554 -10_565 n
C6N2 C6N2 C7N1 84(6) 214_554 19_656 n
C6N2 C6N2 C7N1 87(6) 214_554 -14_666 n
C6N2 C6N2 C7N1 23(6) 214_554 210_655 n
C6N2 C6N2 D5N3 105(6) 214_554 19_656 n
C6N2 C6N2 D5N3 100(6) 214_554 -14_666 n
C6N2 C6N2 D5N4 97(6) 214_554 19_656 n
C6N2 C6N2 H5N3 105(6) 214_554 19_656 n
C6N2 C6N2 H5N3 100(6) 214_554 -14_666 n
C6N2 C6N2 H5N4 97(6) 214_554 19_656 n
C6N2 C6N2 C7N3 91(6) 214_554 -10_565 n
C6N2 C6N2 C7N3 91(6) 214_554 -14_666 n
C6N2 C6N2 D6N4 104(6) 214_554 -14_666 n
C6N2 C6N2 H6N4 104(6) 214_554 -14_666 n
C6N2 C6N2 D4N3 127(6) -219_463 1_555 n
C6N2 C6N2 D4N4 95(6) -219_463 1_555 n
C6N2 C6N2 D4N4 106(6) -219_463 -10_565 n
C6N2 C6N2 H4N3 127(6) -219_463 1_555 n
C6N2 C6N2 H4N4 95(6) -219_463 1_555 n
C6N2 C6N2 H4N4 106(6) -219_463 -10_565 n
C6N2 C6N2 C7N1 105(6) -219_463 19_656 n
C6N2 C6N2 C7N1 64(6) -219_463 -14_666 n
C6N2 C6N2 C7N1 45(6) -219_463 210_655 n
C6N2 C6N2 D5N3 116(6) -219_463 19_656 n
C6N2 C6N2 D5N3 80(6) -219_463 -14_666 n
C6N2 C6N2 D5N4 121(6) -219_463 19_656 n
C6N2 C6N2 H5N3 116(6) -219_463 19_656 n
C6N2 C6N2 H5N3 80(6) -219_463 -14_666 n
C6N2 C6N2 H5N4 121(6) -219_463 19_656 n
C6N2 C6N2 C7N3 103(6) -219_463 -10_565 n
C6N2 C6N2 C7N3 108(6) -219_463 -14_666 n
C6N2 C6N2 D6N4 128(6) -219_463 -14_666 n
C6N2 C6N2 H6N4 128(6) -219_463 -14_666 n
D4N3 C6N2 D4N4 94(6) 1_555 1_555 n
D4N3 C6N2 D4N4 71(6) 1_555 -10_565 n
D4N3 C6N2 H4N3 0(6) 1_555 1_555 n
D4N3 C6N2 H4N4 94(6) 1_555 1_555 n
D4N3 C6N2 H4N4 71(6) 1_555 -10_565 n
D4N3 C6N2 C7N1 59(6) 1_555 19_656 n
D4N3 C6N2 C7N1 165(6) 1_555 -14_666 n
D4N3 C6N2 C7N1 91(6) 1_555 210_655 n
D4N3 C6N2 D5N3 35(6) 1_555 19_656 n
D4N3 C6N2 D5N3 119(6) 1_555 -14_666 n
D4N3 C6N2 D5N4 37(6) 1_555 19_656 n
D4N3 C6N2 H5N3 35(6) 1_555 19_656 n
D4N3 C6N2 H5N3 119(6) 1_555 -14_666 n
D4N3 C6N2 H5N4 37(6) 1_555 19_656 n
D4N3 C6N2 C7N3 82(6) 1_555 -10_565 n
D4N3 C6N2 C7N3 70(6) 1_555 -14_666 n
D4N3 C6N2 D6N4 23(6) 1_555 -14_666 n
D4N3 C6N2 H6N4 23(6) 1_555 -14_666 n
D4N4 C6N2 D4N4 23(6) 1_555 -10_565 n
D4N4 C6N2 H4N3 94(6) 1_555 1_555 n
D4N4 C6N2 H4N4 0(6) 1_555 1_555 n
D4N4 C6N2 H4N4 23(6) 1_555 -10_565 n
D4N4 C6N2 C7N1 152(6) 1_555 19_656 n
D4N4 C6N2 C7N1 74(6) 1_555 -14_666 n
D4N4 C6N2 C7N1 129(6) 1_555 210_655 n
D4N4 C6N2 D5N3 60(6) 1_555 19_656 n
D4N4 C6N2 D5N3 25(6) 1_555 -14_666 n
D4N4 C6N2 D5N4 130(6) 1_555 19_656 n
D4N4 C6N2 H5N3 60(6) 1_555 19_656 n
D4N4 C6N2 H5N3 25(6) 1_555 -14_666 n
D4N4 C6N2 H5N4 130(6) 1_555 19_656 n
D4N4 C6N2 C7N3 160(6) 1_555 -10_565 n
D4N4 C6N2 C7N3 157(6) 1_555 -14_666 n
D4N4 C6N2 D6N4 115(6) 1_555 -14_666 n
D4N4 C6N2 H6N4 115(6) 1_555 -14_666 n
D4N4 C6N2 H4N3 71(6) -10_565 1_555 n
D4N4 C6N2 H4N4 23(6) -10_565 1_555 n
D4N4 C6N2 H4N4 0(6) -10_565 -10_565 n
D4N4 C6N2 C7N1 129(6) -10_565 19_656 n
D4N4 C6N2 C7N1 97(6) -10_565 -14_666 n
D4N4 C6N2 C7N1 125(6) -10_565 210_655 n
D4N4 C6N2 D5N3 37(6) -10_565 19_656 n
D4N4 C6N2 D5N3 48(6) -10_565 -14_666 n
D4N4 C6N2 D5N4 107(6) -10_565 19_656 n
D4N4 C6N2 H5N3 37(6) -10_565 19_656 n
D4N4 C6N2 H5N3 48(6) -10_565 -14_666 n
D4N4 C6N2 H5N4 107(6) -10_565 19_656 n
D4N4 C6N2 C7N3 148(6) -10_565 -10_565 n
D4N4 C6N2 C7N3 138(6) -10_565 -14_666 n
D4N4 C6N2 D6N4 93(6) -10_565 -14_666 n
D4N4 C6N2 H6N4 93(6) -10_565 -14_666 n
H4N3 C6N2 H4N4 94(6) 1_555 1_555 n
H4N3 C6N2 H4N4 71(6) 1_555 -10_565 n
H4N3 C6N2 C7N1 59(6) 1_555 19_656 n
H4N3 C6N2 C7N1 165(6) 1_555 -14_666 n
H4N3 C6N2 C7N1 91(6) 1_555 210_655 n
H4N3 C6N2 D5N3 35(6) 1_555 19_656 n
H4N3 C6N2 D5N3 119(6) 1_555 -14_666 n
H4N3 C6N2 D5N4 37(6) 1_555 19_656 n
H4N3 C6N2 H5N3 35(6) 1_555 19_656 n
H4N3 C6N2 H5N3 119(6) 1_555 -14_666 n
H4N3 C6N2 H5N4 37(6) 1_555 19_656 n
H4N3 C6N2 C7N3 82(6) 1_555 -10_565 n
H4N3 C6N2 C7N3 70(6) 1_555 -14_666 n
H4N3 C6N2 D6N4 23(6) 1_555 -14_666 n
H4N3 C6N2 H6N4 23(6) 1_555 -14_666 n
H4N4 C6N2 H4N4 23(6) 1_555 -10_565 n
H4N4 C6N2 C7N1 152(6) 1_555 19_656 n
H4N4 C6N2 C7N1 74(6) 1_555 -14_666 n
H4N4 C6N2 C7N1 129(6) 1_555 210_655 n
H4N4 C6N2 D5N3 60(6) 1_555 19_656 n
H4N4 C6N2 D5N3 25(6) 1_555 -14_666 n
H4N4 C6N2 D5N4 130(6) 1_555 19_656 n
H4N4 C6N2 H5N3 60(6) 1_555 19_656 n
H4N4 C6N2 H5N3 25(6) 1_555 -14_666 n
H4N4 C6N2 H5N4 130(6) 1_555 19_656 n
H4N4 C6N2 C7N3 160(6) 1_555 -10_565 n
H4N4 C6N2 C7N3 157(6) 1_555 -14_666 n
H4N4 C6N2 D6N4 115(6) 1_555 -14_666 n
H4N4 C6N2 H6N4 115(6) 1_555 -14_666 n
H4N4 C6N2 C7N1 129(6) -10_565 19_656 n
H4N4 C6N2 C7N1 97(6) -10_565 -14_666 n
H4N4 C6N2 C7N1 125(6) -10_565 210_655 n
H4N4 C6N2 D5N3 37(6) -10_565 19_656 n
H4N4 C6N2 D5N3 48(6) -10_565 -14_666 n
H4N4 C6N2 D5N4 107(6) -10_565 19_656 n
H4N4 C6N2 H5N3 37(6) -10_565 19_656 n
H4N4 C6N2 H5N3 48(6) -10_565 -14_666 n
H4N4 C6N2 H5N4 107(6) -10_565 19_656 n
H4N4 C6N2 C7N3 148(6) -10_565 -10_565 n
H4N4 C6N2 C7N3 138(6) -10_565 -14_666 n
H4N4 C6N2 D6N4 93(6) -10_565 -14_666 n
H4N4 C6N2 H6N4 93(6) -10_565 -14_666 n
C7N1 C6N2 C7N1 133(6) 19_656 -14_666 n
C7N1 C6N2 C7N1 62(6) 19_656 210_655 n
C7N1 C6N2 D5N3 93(6) 19_656 19_656 n
C7N1 C6N2 D5N3 175(6) 19_656 -14_666 n
C7N1 C6N2 D5N4 22(6) 19_656 19_656 n
C7N1 C6N2 H5N3 93(6) 19_656 19_656 n
C7N1 C6N2 H5N3 175(6) 19_656 -14_666 n
C7N1 C6N2 H5N4 22(6) 19_656 19_656 n
C7N1 C6N2 C7N3 28(6) 19_656 -10_565 n
C7N1 C6N2 C7N3 16(6) 19_656 -14_666 n
C7N1 C6N2 D6N4 37(6) 19_656 -14_666 n
C7N1 C6N2 H6N4 37(6) 19_656 -14_666 n
C7N1 C6N2 C7N1 103(6) -14_666 210_655 n
C7N1 C6N2 D5N3 134(6) -14_666 19_656 n
C7N1 C6N2 D5N3 50(6) -14_666 -14_666 n
C7N1 C6N2 D5N4 151(6) -14_666 19_656 n
C7N1 C6N2 H5N3 134(6) -14_666 19_656 n
C7N1 C6N2 H5N3 50(6) -14_666 -14_666 n
C7N1 C6N2 H5N4 151(6) -14_666 19_656 n
C7N1 C6N2 C7N3 106(6) -14_666 -10_565 n
C7N1 C6N2 C7N3 119(6) -14_666 -14_666 n
C7N1 C6N2 D6N4 161(6) -14_666 -14_666 n
C7N1 C6N2 H6N4 161(6) -14_666 -14_666 n
C7N1 C6N2 D5N3 105(6) 210_655 19_656 n
C7N1 C6N2 D5N3 123(6) 210_655 -14_666 n
C7N1 C6N2 D5N4 76(6) 210_655 19_656 n
C7N1 C6N2 H5N3 105(6) 210_655 19_656 n
C7N1 C6N2 H5N3 123(6) 210_655 -14_666 n
C7N1 C6N2 H5N4 76(6) 210_655 19_656 n
C7N1 C6N2 C7N3 71(6) 210_655 -10_565 n
C7N1 C6N2 C7N3 69(6) 210_655 -14_666 n
C7N1 C6N2 D6N4 84(6) 210_655 -14_666 n
C7N1 C6N2 H6N4 84(6) 210_655 -14_666 n
D5N3 C6N2 D5N3 85(6) 19_656 -14_666 n
D5N3 C6N2 D5N4 72(6) 19_656 19_656 n
D5N3 C6N2 H5N3 0(6) 19_656 19_656 n
D5N3 C6N2 H5N3 85(6) 19_656 -14_666 n
D5N3 C6N2 H5N4 72(6) 19_656 19_656 n
D5N3 C6N2 C7N3 117(6) 19_656 -10_565 n
D5N3 C6N2 C7N3 105(6) 19_656 -14_666 n
D5N3 C6N2 D6N4 58(6) 19_656 -14_666 n
D5N3 C6N2 H6N4 58(6) 19_656 -14_666 n
D5N3 C6N2 D5N4 154(6) -14_666 19_656 n
D5N3 C6N2 H5N3 85(6) -14_666 19_656 n
D5N3 C6N2 H5N3 0(6) -14_666 -14_666 n
D5N3 C6N2 H5N4 154(6) -14_666 19_656 n
D5N3 C6N2 C7N3 152(6) -14_666 -10_565 n
D5N3 C6N2 C7N3 163(6) -14_666 -14_666 n
D5N3 C6N2 D6N4 140(6) -14_666 -14_666 n
D5N3 C6N2 H6N4 140(6) -14_666 -14_666 n
D5N4 C6N2 H5N3 72(6) 19_656 19_656 n
D5N4 C6N2 H5N3 154(6) 19_656 -14_666 n
D5N4 C6N2 H5N4 0(6) 19_656 19_656 n
D5N4 C6N2 C7N3 46(6) 19_656 -10_565 n
D5N4 C6N2 C7N3 33(6) 19_656 -14_666 n
D5N4 C6N2 D6N4 14(6) 19_656 -14_666 n
D5N4 C6N2 H6N4 14(6) 19_656 -14_666 n
H5N3 C6N2 H5N3 85(6) 19_656 -14_666 n
H5N3 C6N2 H5N4 72(6) 19_656 19_656 n
H5N3 C6N2 C7N3 117(6) 19_656 -10_565 n
H5N3 C6N2 C7N3 105(6) 19_656 -14_666 n
H5N3 C6N2 D6N4 58(6) 19_656 -14_666 n
H5N3 C6N2 H6N4 58(6) 19_656 -14_666 n
H5N3 C6N2 H5N4 154(6) -14_666 19_656 n
H5N3 C6N2 C7N3 152(6) -14_666 -10_565 n
H5N3 C6N2 C7N3 163(6) -14_666 -14_666 n
H5N3 C6N2 D6N4 140(6) -14_666 -14_666 n
H5N3 C6N2 H6N4 140(6) -14_666 -14_666 n
H5N4 C6N2 C7N3 46(6) 19_656 -10_565 n
H5N4 C6N2 C7N3 33(6) 19_656 -14_666 n
H5N4 C6N2 D6N4 14(6) 19_656 -14_666 n
H5N4 C6N2 H6N4 14(6) 19_656 -14_666 n
C7N3 C6N2 C7N3 13(6) -10_565 -14_666 n
C7N3 C6N2 D6N4 59(6) -10_565 -14_666 n
C7N3 C6N2 H6N4 59(6) -10_565 -14_666 n
C7N3 C6N2 D6N4 47(6) -14_666 -14_666 n
C7N3 C6N2 H6N4 47(6) -14_666 -14_666 n
D6N4 C6N2 H6N4 0(6) -14_666 -14_666 n
C6N2 D4N3 D4N4 49(6) 1_555 -10_565 n
C6N2 D4N3 H4N4 49(6) 1_555 -10_565 n
C6N2 D4N3 C7N1 34(6) 1_555 19_656 n
C6N2 D4N3 D5N3 53(6) 1_555 19_656 n
C6N2 D4N3 D5N4 102(6) 1_555 19_656 n
C6N2 D4N3 H5N3 53(6) 1_555 19_656 n
C6N2 D4N3 H5N4 102(6) 1_555 19_656 n
C6N2 D4N3 C7N3 63(6) 1_555 -14_666 n
C6N2 D4N3 D6N4 111(6) 1_555 -14_666 n
C6N2 D4N3 H6N4 111(6) 1_555 -14_666 n
D4N4 D4N3 H4N4 0(6) -10_565 -10_565 n
D4N4 D4N3 C7N1 83(6) -10_565 19_656 n
D4N4 D4N3 D5N3 10(6) -10_565 19_656 n
D4N4 D4N3 D5N4 150(6) -10_565 19_656 n
D4N4 D4N3 H5N3 10(6) -10_565 19_656 n
D4N4 D4N3 H5N4 150(6) -10_565 19_656 n
D4N4 D4N3 C7N3 111(6) -10_565 -14_666 n
D4N4 D4N3 D6N4 155(6) -10_565 -14_666 n
D4N4 D4N3 H6N4 155(6) -10_565 -14_666 n
H4N4 D4N3 C7N1 83(6) -10_565 19_656 n
H4N4 D4N3 D5N3 10(6) -10_565 19_656 n
H4N4 D4N3 D5N4 150(6) -10_565 19_656 n
H4N4 D4N3 H5N3 10(6) -10_565 19_656 n
H4N4 D4N3 H5N4 150(6) -10_565 19_656 n
H4N4 D4N3 C7N3 111(6) -10_565 -14_666 n
H4N4 D4N3 D6N4 155(6) -10_565 -14_666 n
H4N4 D4N3 H6N4 155(6) -10_565 -14_666 n
C7N1 D4N3 D5N3 87(6) 19_656 19_656 n
C7N1 D4N3 D5N4 68(6) 19_656 19_656 n
C7N1 D4N3 H5N3 87(6) 19_656 19_656 n
C7N1 D4N3 H5N4 68(6) 19_656 19_656 n
C7N1 D4N3 C7N3 30(6) 19_656 -14_666 n
C7N1 D4N3 D6N4 78(6) 19_656 -14_666 n
C7N1 D4N3 H6N4 78(6) 19_656 -14_666 n
D5N3 D4N3 D5N4 155(6) 19_656 19_656 n
D5N3 D4N3 H5N3 0(6) 19_656 19_656 n
D5N3 D4N3 H5N4 155(6) 19_656 19_656 n
D5N3 D4N3 C7N3 116(6) 19_656 -14_666 n
D5N3 D4N3 D6N4 164(6) 19_656 -14_666 n
D5N3 D4N3 H6N4 164(6) 19_656 -14_666 n
D5N4 D4N3 H5N3 155(6) 19_656 19_656 n
D5N4 D4N3 H5N4 0(6) 19_656 19_656 n
D5N4 D4N3 C7N3 39(6) 19_656 -14_666 n
D5N4 D4N3 D6N4 12(6) 19_656 -14_666 n
D5N4 D4N3 H6N4 12(6) 19_656 -14_666 n
H5N3 D4N3 H5N4 155(6) 19_656 19_656 n
H5N3 D4N3 C7N3 116(6) 19_656 -14_666 n
H5N3 D4N3 D6N4 164(6) 19_656 -14_666 n
H5N3 D4N3 H6N4 164(6) 19_656 -14_666 n
H5N4 D4N3 C7N3 39(6) 19_656 -14_666 n
H5N4 D4N3 D6N4 12(6) 19_656 -14_666 n
H5N4 D4N3 H6N4 12(6) 19_656 -14_666 n
C7N3 D4N3 D6N4 49(6) -14_666 -14_666 n
C7N3 D4N3 H6N4 49(6) -14_666 -14_666 n
D6N4 D4N3 H6N4 0(6) -14_666 -14_666 n
C6N2 D4N4 C6N2 38(6) 1_555 -10_565 n
C6N2 D4N4 D4N3 99(6) 1_555 -10_565 n
C6N2 D4N4 D4N4 59(6) 1_555 -10_565 n
C6N2 D4N4 H4N3 99(6) 1_555 -10_565 n
C6N2 D4N4 H4N4 59(6) 1_555 -10_565 n
C6N2 D4N4 C7N1 10(6) 1_555 19_656 n
C6N2 D4N4 C7N1 58(6) 1_555 -14_666 n
C6N2 D4N4 D5N3 49(6) 1_555 19_656 n
C6N2 D4N4 D5N3 103(6) 1_555 -14_666 n
C6N2 D4N4 H5N3 49(6) 1_555 19_656 n
C6N2 D4N4 H5N3 103(6) 1_555 -14_666 n
C6N2 D4N4 D4N3 60(6) -10_565 -10_565 n
C6N2 D4N4 D4N4 98(6) -10_565 -10_565 n
C6N2 D4N4 H4N3 60(6) -10_565 -10_565 n
C6N2 D4N4 H4N4 98(6) -10_565 -10_565 n
C6N2 D4N4 C7N1 48(6) -10_565 19_656 n
C6N2 D4N4 C7N1 20(6) -10_565 -14_666 n
C6N2 D4N4 D5N3 87(6) -10_565 19_656 n
C6N2 D4N4 D5N3 65(6) -10_565 -14_666 n
C6N2 D4N4 H5N3 87(6) -10_565 19_656 n
C6N2 D4N4 H5N3 65(6) -10_565 -14_666 n
D4N3 D4N4 D4N4 157(6) -10_565 -10_565 n
D4N3 D4N4 H4N3 0(6) -10_565 -10_565 n
D4N3 D4N4 H4N4 157(6) -10_565 -10_565 n
D4N3 D4N4 C7N1 108(6) -10_565 19_656 n
D4N3 D4N4 C7N1 41(6) -10_565 -14_666 n
D4N3 D4N4 D5N3 148(6) -10_565 19_656 n
D4N3 D4N4 D5N3 11(6) -10_565 -14_666 n
D4N3 D4N4 H5N3 148(6) -10_565 19_656 n
D4N3 D4N4 H5N3 11(6) -10_565 -14_666 n
D4N4 D4N4 H4N3 157(6) -10_565 -10_565 n
D4N4 D4N4 H4N4 0(6) -10_565 -10_565 n
D4N4 D4N4 C7N1 49(6) -10_565 19_656 n
D4N4 D4N4 C7N1 117(6) -10_565 -14_666 n
D4N4 D4N4 D5N3 11(6) -10_565 19_656 n
D4N4 D4N4 D5N3 161(6) -10_565 -14_666 n
D4N4 D4N4 H5N3 11(6) -10_565 19_656 n
D4N4 D4N4 H5N3 161(6) -10_565 -14_666 n
H4N3 D4N4 H4N4 157(6) -10_565 -10_565 n
H4N3 D4N4 C7N1 108(6) -10_565 19_656 n
H4N3 D4N4 C7N1 41(6) -10_565 -14_666 n
H4N3 D4N4 D5N3 148(6) -10_565 19_656 n
H4N3 D4N4 D5N3 11(6) -10_565 -14_666 n
H4N3 D4N4 H5N3 148(6) -10_565 19_656 n
H4N3 D4N4 H5N3 11(6) -10_565 -14_666 n
H4N4 D4N4 C7N1 49(6) -10_565 19_656 n
H4N4 D4N4 C7N1 117(6) -10_565 -14_666 n
H4N4 D4N4 D5N3 11(6) -10_565 19_656 n
H4N4 D4N4 D5N3 161(6) -10_565 -14_666 n
H4N4 D4N4 H5N3 11(6) -10_565 19_656 n
H4N4 D4N4 H5N3 161(6) -10_565 -14_666 n
C7N1 D4N4 C7N1 68(6) 19_656 -14_666 n
C7N1 D4N4 D5N3 39(6) 19_656 19_656 n
C7N1 D4N4 D5N3 113(6) 19_656 -14_666 n
C7N1 D4N4 H5N3 39(6) 19_656 19_656 n
C7N1 D4N4 H5N3 113(6) 19_656 -14_666 n
C7N1 D4N4 D5N3 107(6) -14_666 19_656 n
C7N1 D4N4 D5N3 46(6) -14_666 -14_666 n
C7N1 D4N4 H5N3 107(6) -14_666 19_656 n
C7N1 D4N4 H5N3 46(6) -14_666 -14_666 n
D5N3 D4N4 D5N3 150(6) 19_656 -14_666 n
D5N3 D4N4 H5N3 0(6) 19_656 19_656 n
D5N3 D4N4 H5N3 150(6) 19_656 -14_666 n
D5N3 D4N4 H5N3 150(6) -14_666 19_656 n
D5N3 D4N4 H5N3 0(6) -14_666 -14_666 n
H5N3 D4N4 H5N3 150(6) 19_656 -14_666 n
C6N2 H4N3 D4N4 49(6) 1_555 -10_565 n
C6N2 H4N3 H4N4 49(6) 1_555 -10_565 n
C6N2 H4N3 C7N1 34(6) 1_555 19_656 n
C6N2 H4N3 D5N3 53(6) 1_555 19_656 n
C6N2 H4N3 D5N4 102(6) 1_555 19_656 n
C6N2 H4N3 H5N3 53(6) 1_555 19_656 n
C6N2 H4N3 H5N4 102(6) 1_555 19_656 n
C6N2 H4N3 C7N3 63(6) 1_555 -14_666 n
C6N2 H4N3 D6N4 111(6) 1_555 -14_666 n
C6N2 H4N3 H6N4 111(6) 1_555 -14_666 n
D4N4 H4N3 H4N4 0(6) -10_565 -10_565 n
D4N4 H4N3 C7N1 83(6) -10_565 19_656 n
D4N4 H4N3 D5N3 10(6) -10_565 19_656 n
D4N4 H4N3 D5N4 150(6) -10_565 19_656 n
D4N4 H4N3 H5N3 10(6) -10_565 19_656 n
D4N4 H4N3 H5N4 150(6) -10_565 19_656 n
D4N4 H4N3 C7N3 111(6) -10_565 -14_666 n
D4N4 H4N3 D6N4 155(6) -10_565 -14_666 n
D4N4 H4N3 H6N4 155(6) -10_565 -14_666 n
H4N4 H4N3 C7N1 83(6) -10_565 19_656 n
H4N4 H4N3 D5N3 10(6) -10_565 19_656 n
H4N4 H4N3 D5N4 150(6) -10_565 19_656 n
H4N4 H4N3 H5N3 10(6) -10_565 19_656 n
H4N4 H4N3 H5N4 150(6) -10_565 19_656 n
H4N4 H4N3 C7N3 111(6) -10_565 -14_666 n
H4N4 H4N3 D6N4 155(6) -10_565 -14_666 n
H4N4 H4N3 H6N4 155(6) -10_565 -14_666 n
C7N1 H4N3 D5N3 87(6) 19_656 19_656 n
C7N1 H4N3 D5N4 68(6) 19_656 19_656 n
C7N1 H4N3 H5N3 87(6) 19_656 19_656 n
C7N1 H4N3 H5N4 68(6) 19_656 19_656 n
C7N1 H4N3 C7N3 30(6) 19_656 -14_666 n
C7N1 H4N3 D6N4 78(6) 19_656 -14_666 n
C7N1 H4N3 H6N4 78(6) 19_656 -14_666 n
D5N3 H4N3 D5N4 155(6) 19_656 19_656 n
D5N3 H4N3 H5N3 0(6) 19_656 19_656 n
D5N3 H4N3 H5N4 155(6) 19_656 19_656 n
D5N3 H4N3 C7N3 116(6) 19_656 -14_666 n
D5N3 H4N3 D6N4 164(6) 19_656 -14_666 n
D5N3 H4N3 H6N4 164(6) 19_656 -14_666 n
D5N4 H4N3 H5N3 155(6) 19_656 19_656 n
D5N4 H4N3 H5N4 0(6) 19_656 19_656 n
D5N4 H4N3 C7N3 39(6) 19_656 -14_666 n
D5N4 H4N3 D6N4 12(6) 19_656 -14_666 n
D5N4 H4N3 H6N4 12(6) 19_656 -14_666 n
H5N3 H4N3 H5N4 155(6) 19_656 19_656 n
H5N3 H4N3 C7N3 116(6) 19_656 -14_666 n
H5N3 H4N3 D6N4 164(6) 19_656 -14_666 n
H5N3 H4N3 H6N4 164(6) 19_656 -14_666 n
H5N4 H4N3 C7N3 39(6) 19_656 -14_666 n
H5N4 H4N3 D6N4 12(6) 19_656 -14_666 n
H5N4 H4N3 H6N4 12(6) 19_656 -14_666 n
C7N3 H4N3 D6N4 49(6) -14_666 -14_666 n
C7N3 H4N3 H6N4 49(6) -14_666 -14_666 n
D6N4 H4N3 H6N4 0(6) -14_666 -14_666 n
C6N2 H4N4 C6N2 38(6) 1_555 -10_565 n
C6N2 H4N4 D4N3 99(6) 1_555 -10_565 n
C6N2 H4N4 D4N4 59(6) 1_555 -10_565 n
C6N2 H4N4 H4N3 99(6) 1_555 -10_565 n
C6N2 H4N4 H4N4 59(6) 1_555 -10_565 n
C6N2 H4N4 C7N1 10(6) 1_555 19_656 n
C6N2 H4N4 C7N1 58(6) 1_555 -14_666 n
C6N2 H4N4 D5N3 49(6) 1_555 19_656 n
C6N2 H4N4 D5N3 103(6) 1_555 -14_666 n
C6N2 H4N4 H5N3 49(6) 1_555 19_656 n
C6N2 H4N4 H5N3 103(6) 1_555 -14_666 n
C6N2 H4N4 D4N3 60(6) -10_565 -10_565 n
C6N2 H4N4 D4N4 98(6) -10_565 -10_565 n
C6N2 H4N4 H4N3 60(6) -10_565 -10_565 n
C6N2 H4N4 H4N4 98(6) -10_565 -10_565 n
C6N2 H4N4 C7N1 48(6) -10_565 19_656 n
C6N2 H4N4 C7N1 20(6) -10_565 -14_666 n
C6N2 H4N4 D5N3 87(6) -10_565 19_656 n
C6N2 H4N4 D5N3 65(6) -10_565 -14_666 n
C6N2 H4N4 H5N3 87(6) -10_565 19_656 n
C6N2 H4N4 H5N3 65(6) -10_565 -14_666 n
D4N3 H4N4 D4N4 157(6) -10_565 -10_565 n
D4N3 H4N4 H4N3 0(6) -10_565 -10_565 n
D4N3 H4N4 H4N4 157(6) -10_565 -10_565 n
D4N3 H4N4 C7N1 108(6) -10_565 19_656 n
D4N3 H4N4 C7N1 41(6) -10_565 -14_666 n
D4N3 H4N4 D5N3 148(6) -10_565 19_656 n
D4N3 H4N4 D5N3 11(6) -10_565 -14_666 n
D4N3 H4N4 H5N3 148(6) -10_565 19_656 n
D4N3 H4N4 H5N3 11(6) -10_565 -14_666 n
D4N4 H4N4 H4N3 157(6) -10_565 -10_565 n
D4N4 H4N4 H4N4 0(6) -10_565 -10_565 n
D4N4 H4N4 C7N1 49(6) -10_565 19_656 n
D4N4 H4N4 C7N1 117(6) -10_565 -14_666 n
D4N4 H4N4 D5N3 11(6) -10_565 19_656 n
D4N4 H4N4 D5N3 161(6) -10_565 -14_666 n
D4N4 H4N4 H5N3 11(6) -10_565 19_656 n
D4N4 H4N4 H5N3 161(6) -10_565 -14_666 n
H4N3 H4N4 H4N4 157(6) -10_565 -10_565 n
H4N3 H4N4 C7N1 108(6) -10_565 19_656 n
H4N3 H4N4 C7N1 41(6) -10_565 -14_666 n
H4N3 H4N4 D5N3 148(6) -10_565 19_656 n
H4N3 H4N4 D5N3 11(6) -10_565 -14_666 n
H4N3 H4N4 H5N3 148(6) -10_565 19_656 n
H4N3 H4N4 H5N3 11(6) -10_565 -14_666 n
H4N4 H4N4 C7N1 49(6) -10_565 19_656 n
H4N4 H4N4 C7N1 117(6) -10_565 -14_666 n
H4N4 H4N4 D5N3 11(6) -10_565 19_656 n
H4N4 H4N4 D5N3 161(6) -10_565 -14_666 n
H4N4 H4N4 H5N3 11(6) -10_565 19_656 n
H4N4 H4N4 H5N3 161(6) -10_565 -14_666 n
C7N1 H4N4 C7N1 68(6) 19_656 -14_666 n
C7N1 H4N4 D5N3 39(6) 19_656 19_656 n
C7N1 H4N4 D5N3 113(6) 19_656 -14_666 n
C7N1 H4N4 H5N3 39(6) 19_656 19_656 n
C7N1 H4N4 H5N3 113(6) 19_656 -14_666 n
C7N1 H4N4 D5N3 107(6) -14_666 19_656 n
C7N1 H4N4 D5N3 46(6) -14_666 -14_666 n
C7N1 H4N4 H5N3 107(6) -14_666 19_656 n
C7N1 H4N4 H5N3 46(6) -14_666 -14_666 n
D5N3 H4N4 D5N3 150(6) 19_656 -14_666 n
D5N3 H4N4 H5N3 0(6) 19_656 19_656 n
D5N3 H4N4 H5N3 150(6) 19_656 -14_666 n
D5N3 H4N4 H5N3 150(6) -14_666 19_656 n
D5N3 H4N4 H5N3 0(6) -14_666 -14_666 n
H5N3 H4N4 H5N3 150(6) 19_656 -14_666 n
N1a C7N1 C6N2 77(6) 1_555 19_656 n
N1a C7N1 C6N2 64(6) 1_555 -14_666 n
N1a C7N1 C6N2 110(6) 1_555 210_655 n
N1a C7N1 D4N3 131(6) 1_555 19_656 n
N1a C7N1 D4N4 88(6) 1_555 19_656 n
N1a C7N1 D4N4 98(6) 1_555 -14_666 n
N1a C7N1 H4N3 131(6) 1_555 19_656 n
N1a C7N1 H4N4 88(6) 1_555 19_656 n
N1a C7N1 H4N4 98(6) 1_555 -14_666 n
N1a C7N1 C7N1 49(6) 1_555 19_656 n
N1a C7N1 C7N1 52(6) 1_555 -10_565 n
N1a C7N1 C7N1 116(6) 1_555 214_554 n
N1a C7N1 D5N3 117(6) 1_555 1_555 n
N1a C7N1 D5N4 117(6) 1_555 1_555 n
N1a C7N1 H5N3 117(6) 1_555 1_555 n
N1a C7N1 H5N4 117(6) 1_555 1_555 n
N1a C7N1 C7N3 74(6) 1_555 -10_565 n
N1a C7N1 C7N3 63(6) 1_555 -14_666 n
N1a C7N1 C7N3 107(6) 1_555 -219_463 n
N1a C7N1 D6N3 97(6) 1_555 -14_666 n
N1a C7N1 D6N4 124(6) 1_555 -10_565 n
N1a C7N1 H6N3 97(6) 1_555 -14_666 n
N1a C7N1 H6N4 124(6) 1_555 -10_565 n
C6N2 C7N1 C6N2 17(6) 19_656 -14_666 n
C6N2 C7N1 C6N2 73(6) 19_656 210_655 n
C6N2 C7N1 D4N3 87(6) 19_656 19_656 n
C6N2 C7N1 D4N4 18(6) 19_656 19_656 n
C6N2 C7N1 D4N4 31(6) 19_656 -14_666 n
C6N2 C7N1 H4N3 87(6) 19_656 19_656 n
C6N2 C7N1 H4N4 18(6) 19_656 19_656 n
C6N2 C7N1 H4N4 31(6) 19_656 -14_666 n
C6N2 C7N1 C7N1 122(6) 19_656 19_656 n
C6N2 C7N1 C7N1 32(6) 19_656 -10_565 n
C6N2 C7N1 C7N1 96(6) 19_656 214_554 n
C6N2 C7N1 D5N3 53(6) 19_656 1_555 n
C6N2 C7N1 D5N4 145(6) 19_656 1_555 n
C6N2 C7N1 H5N3 53(6) 19_656 1_555 n
C6N2 C7N1 H5N4 145(6) 19_656 1_555 n
C6N2 C7N1 C7N3 152(6) 19_656 -10_565 n
C6N2 C7N1 C7N3 139(6) 19_656 -14_666 n
C6N2 C7N1 C7N3 119(6) 19_656 -219_463 n
C6N2 C7N1 D6N3 156(6) 19_656 -14_666 n
C6N2 C7N1 D6N4 122(6) 19_656 -10_565 n
C6N2 C7N1 H6N3 156(6) 19_656 -14_666 n
C6N2 C7N1 H6N4 122(6) 19_656 -10_565 n
C6N2 C7N1 C6N2 71(6) -14_666 210_655 n
C6N2 C7N1 D4N3 104(6) -14_666 19_656 n
C6N2 C7N1 D4N4 34(6) -14_666 19_656 n
C6N2 C7N1 D4N4 48(6) -14_666 -14_666 n
C6N2 C7N1 H4N3 104(6) -14_666 19_656 n
C6N2 C7N1 H4N4 34(6) -14_666 19_656 n
C6N2 C7N1 H4N4 48(6) -14_666 -14_666 n
C6N2 C7N1 C7N1 105(6) -14_666 19_656 n
C6N2 C7N1 C7N1 15(6) -14_666 -10_565 n
C6N2 C7N1 C7N1 93(6) -14_666 214_554 n
C6N2 C7N1 D5N3 70(6) -14_666 1_555 n
C6N2 C7N1 D5N4 159(6) -14_666 1_555 n
C6N2 C7N1 H5N3 70(6) -14_666 1_555 n
C6N2 C7N1 H5N4 159(6) -14_666 1_555 n
C6N2 C7N1 C7N3 137(6) -14_666 -10_565 n
C6N2 C7N1 C7N3 123(6) -14_666 -14_666 n
C6N2 C7N1 C7N3 112(6) -14_666 -219_463 n
C6N2 C7N1 D6N3 157(6) -14_666 -14_666 n
C6N2 C7N1 D6N4 137(6) -14_666 -10_565 n
C6N2 C7N1 H6N3 157(6) -14_666 -14_666 n
C6N2 C7N1 H6N4 137(6) -14_666 -10_565 n
C6N2 C7N1 D4N3 109(6) 210_655 19_656 n
C6N2 C7N1 D4N4 82(6) 210_655 19_656 n
C6N2 C7N1 D4N4 87(6) 210_655 -14_666 n
C6N2 C7N1 H4N3 109(6) 210_655 19_656 n
C6N2 C7N1 H4N4 82(6) 210_655 19_656 n
C6N2 C7N1 H4N4 87(6) 210_655 -14_666 n
C6N2 C7N1 C7N1 102(6) 210_655 19_656 n
C6N2 C7N1 C7N1 71(6) 210_655 -10_565 n
C6N2 C7N1 C7N1 23(6) 210_655 214_554 n
C6N2 C7N1 D5N3 91(6) 210_655 1_555 n
C6N2 C7N1 D5N4 124(6) 210_655 1_555 n
C6N2 C7N1 H5N3 91(6) 210_655 1_555 n
C6N2 C7N1 H5N4 124(6) 210_655 1_555 n
C6N2 C7N1 C7N3 117(6) 210_655 -10_565 n
C6N2 C7N1 C7N3 111(6) 210_655 -14_666 n
C6N2 C7N1 C7N3 48(6) 210_655 -219_463 n
C6N2 C7N1 D6N3 130(6) 210_655 -14_666 n
C6N2 C7N1 D6N4 126(6) 210_655 -10_565 n
C6N2 C7N1 H6N3 130(6) 210_655 -14_666 n
C6N2 C7N1 H6N4 126(6) 210_655 -10_565 n
D4N3 C7N1 D4N4 69(6) 19_656 19_656 n
D4N3 C7N1 D4N4 56(6) 19_656 -14_666 n
D4N3 C7N1 H4N3 0(6) 19_656 19_656 n
D4N3 C7N1 H4N4 69(6) 19_656 19_656 n
D4N3 C7N1 H4N4 56(6) 19_656 -14_666 n
D4N3 C7N1 C7N1 143(6) 19_656 19_656 n
D4N3 C7N1 C7N1 119(6) 19_656 -10_565 n
D4N3 C7N1 C7N1 111(6) 19_656 214_554 n
D4N3 C7N1 D5N3 35(6) 19_656 1_555 n
D4N3 C7N1 D5N4 59(6) 19_656 1_555 n
D4N3 C7N1 H5N3 35(6) 19_656 1_555 n
D4N3 C7N1 H5N4 59(6) 19_656 1_555 n
D4N3 C7N1 C7N3 111(6) 19_656 -10_565 n
D4N3 C7N1 C7N3 125(6) 19_656 -14_666 n
D4N3 C7N1 C7N3 121(6) 19_656 -219_463 n
D4N3 C7N1 D6N3 79(6) 19_656 -14_666 n
D4N3 C7N1 D6N4 36(6) 19_656 -10_565 n
D4N3 C7N1 H6N3 79(6) 19_656 -14_666 n
D4N3 C7N1 H6N4 36(6) 19_656 -10_565 n
D4N4 C7N1 D4N4 13(6) 19_656 -14_666 n
D4N4 C7N1 H4N3 69(6) 19_656 19_656 n
D4N4 C7N1 H4N4 0(6) 19_656 19_656 n
D4N4 C7N1 H4N4 13(6) 19_656 -14_666 n
D4N4 C7N1 C7N1 136(6) 19_656 19_656 n
D4N4 C7N1 C7N1 49(6) 19_656 -10_565 n
D4N4 C7N1 C7N1 104(6) 19_656 214_554 n
D4N4 C7N1 D5N3 36(6) 19_656 1_555 n
D4N4 C7N1 D5N4 127(6) 19_656 1_555 n
D4N4 C7N1 H5N3 36(6) 19_656 1_555 n
D4N4 C7N1 H5N4 127(6) 19_656 1_555 n
D4N4 C7N1 C7N3 157(6) 19_656 -10_565 n
D4N4 C7N1 C7N3 150(6) 19_656 -14_666 n
D4N4 C7N1 C7N3 130(6) 19_656 -219_463 n
D4N4 C7N1 D6N3 141(6) 19_656 -14_666 n
D4N4 C7N1 D6N4 104(6) 19_656 -10_565 n
D4N4 C7N1 H6N3 141(6) 19_656 -14_666 n
D4N4 C7N1 H6N4 104(6) 19_656 -10_565 n
D4N4 C7N1 H4N3 56(6) -14_666 19_656 n
D4N4 C7N1 H4N4 13(6) -14_666 19_656 n
D4N4 C7N1 H4N4 0(6) -14_666 -14_666 n
D4N4 C7N1 C7N1 147(6) -14_666 19_656 n
D4N4 C7N1 C7N1 63(6) -14_666 -10_565 n
D4N4 C7N1 C7N1 107(6) -14_666 214_554 n
D4N4 C7N1 D5N3 22(6) -14_666 1_555 n
D4N4 C7N1 D5N4 114(6) -14_666 1_555 n
D4N4 C7N1 H5N3 22(6) -14_666 1_555 n
D4N4 C7N1 H5N4 114(6) -14_666 1_555 n
D4N4 C7N1 C7N3 156(6) -14_666 -10_565 n
D4N4 C7N1 C7N3 157(6) -14_666 -14_666 n
D4N4 C7N1 C7N3 133(6) -14_666 -219_463 n
D4N4 C7N1 D6N3 131(6) -14_666 -14_666 n
D4N4 C7N1 D6N4 91(6) -14_666 -10_565 n
D4N4 C7N1 H6N3 131(6) -14_666 -14_666 n
D4N4 C7N1 H6N4 91(6) -14_666 -10_565 n
H4N3 C7N1 H4N4 69(6) 19_656 19_656 n
H4N3 C7N1 H4N4 56(6) 19_656 -14_666 n
H4N3 C7N1 C7N1 143(6) 19_656 19_656 n
H4N3 C7N1 C7N1 119(6) 19_656 -10_565 n
H4N3 C7N1 C7N1 111(6) 19_656 214_554 n
H4N3 C7N1 D5N3 35(6) 19_656 1_555 n
H4N3 C7N1 D5N4 59(6) 19_656 1_555 n
H4N3 C7N1 H5N3 35(6) 19_656 1_555 n
H4N3 C7N1 H5N4 59(6) 19_656 1_555 n
H4N3 C7N1 C7N3 111(6) 19_656 -10_565 n
H4N3 C7N1 C7N3 125(6) 19_656 -14_666 n
H4N3 C7N1 C7N3 121(6) 19_656 -219_463 n
H4N3 C7N1 D6N3 79(6) 19_656 -14_666 n
H4N3 C7N1 D6N4 36(6) 19_656 -10_565 n
H4N3 C7N1 H6N3 79(6) 19_656 -14_666 n
H4N3 C7N1 H6N4 36(6) 19_656 -10_565 n
H4N4 C7N1 H4N4 13(6) 19_656 -14_666 n
H4N4 C7N1 C7N1 136(6) 19_656 19_656 n
H4N4 C7N1 C7N1 49(6) 19_656 -10_565 n
H4N4 C7N1 C7N1 104(6) 19_656 214_554 n
H4N4 C7N1 D5N3 36(6) 19_656 1_555 n
H4N4 C7N1 D5N4 127(6) 19_656 1_555 n
H4N4 C7N1 H5N3 36(6) 19_656 1_555 n
H4N4 C7N1 H5N4 127(6) 19_656 1_555 n
H4N4 C7N1 C7N3 157(6) 19_656 -10_565 n
H4N4 C7N1 C7N3 150(6) 19_656 -14_666 n
H4N4 C7N1 C7N3 130(6) 19_656 -219_463 n
H4N4 C7N1 D6N3 141(6) 19_656 -14_666 n
H4N4 C7N1 D6N4 104(6) 19_656 -10_565 n
H4N4 C7N1 H6N3 141(6) 19_656 -14_666 n
H4N4 C7N1 H6N4 104(6) 19_656 -10_565 n
H4N4 C7N1 C7N1 147(6) -14_666 19_656 n
H4N4 C7N1 C7N1 63(6) -14_666 -10_565 n
H4N4 C7N1 C7N1 107(6) -14_666 214_554 n
H4N4 C7N1 D5N3 22(6) -14_666 1_555 n
H4N4 C7N1 D5N4 114(6) -14_666 1_555 n
H4N4 C7N1 H5N3 22(6) -14_666 1_555 n
H4N4 C7N1 H5N4 114(6) -14_666 1_555 n
H4N4 C7N1 C7N3 156(6) -14_666 -10_565 n
H4N4 C7N1 C7N3 157(6) -14_666 -14_666 n
H4N4 C7N1 C7N3 133(6) -14_666 -219_463 n
H4N4 C7N1 D6N3 131(6) -14_666 -14_666 n
H4N4 C7N1 D6N4 91(6) -14_666 -10_565 n
H4N4 C7N1 H6N3 131(6) -14_666 -14_666 n
H4N4 C7N1 H6N4 91(6) -14_666 -10_565 n
C7N1 C7N1 C7N1 90(6) 19_656 -10_565 n
C7N1 C7N1 C7N1 90(6) 19_656 214_554 n
C7N1 C7N1 D5N3 164(6) 19_656 1_555 n
C7N1 C7N1 D5N4 87(6) 19_656 1_555 n
C7N1 C7N1 H5N3 164(6) 19_656 1_555 n
C7N1 C7N1 H5N4 87(6) 19_656 1_555 n
C7N1 C7N1 C7N3 33(6) 19_656 -10_565 n
C7N1 C7N1 C7N3 19(6) 19_656 -14_666 n
C7N1 C7N1 C7N3 68(6) 19_656 -219_463 n
C7N1 C7N1 D6N3 65(6) 19_656 -14_666 n
C7N1 C7N1 D6N4 108(6) 19_656 -10_565 n
C7N1 C7N1 H6N3 65(6) 19_656 -14_666 n
C7N1 C7N1 H6N4 108(6) 19_656 -10_565 n
C7N1 C7N1 C7N1 90(6) -10_565 214_554 n
C7N1 C7N1 D5N3 85(6) -10_565 1_555 n
C7N1 C7N1 D5N4 166(6) -10_565 1_555 n
C7N1 C7N1 H5N3 85(6) -10_565 1_555 n
C7N1 C7N1 H5N4 166(6) -10_565 1_555 n
C7N1 C7N1 C7N3 122(6) -10_565 -10_565 n
C7N1 C7N1 C7N3 108(6) -10_565 -14_666 n
C7N1 C7N1 C7N3 104(6) -10_565 -219_463 n
C7N1 C7N1 D6N3 149(6) -10_565 -14_666 n
C7N1 C7N1 D6N4 150(6) -10_565 -10_565 n
C7N1 C7N1 H6N3 149(6) -10_565 -14_666 n
C7N1 C7N1 H6N4 150(6) -10_565 -10_565 n
C7N1 C7N1 D5N3 105(6) 214_554 1_555 n
C7N1 C7N1 D5N4 104(6) 214_554 1_555 n
C7N1 C7N1 H5N3 105(6) 214_554 1_555 n
C7N1 C7N1 H5N4 104(6) 214_554 1_555 n
C7N1 C7N1 C7N3 97(6) 214_554 -10_565 n
C7N1 C7N1 C7N3 94(6) 214_554 -14_666 n
C7N1 C7N1 C7N3 27(6) 214_554 -219_463 n
C7N1 C7N1 D6N3 108(6) 214_554 -14_666 n
C7N1 C7N1 D6N4 113(6) 214_554 -10_565 n
C7N1 C7N1 H6N3 108(6) 214_554 -14_666 n
C7N1 C7N1 H6N4 113(6) 214_554 -10_565 n
D5N3 C7N1 D5N4 94(6) 1_555 1_555 n
D5N3 C7N1 H5N3 0(6) 1_555 1_555 n
D5N3 C7N1 H5N4 94(6) 1_555 1_555 n
D5N3 C7N1 C7N3 145(6) 1_555 -10_565 n
D5N3 C7N1 C7N3 157(6) 1_555 -14_666 n
D5N3 C7N1 C7N3 128(6) 1_555 -219_463 n
D5N3 C7N1 D6N3 113(6) 1_555 -14_666 n
D5N3 C7N1 D6N4 71(6) 1_555 -10_565 n
D5N3 C7N1 H6N3 113(6) 1_555 -14_666 n
D5N3 C7N1 H6N4 71(6) 1_555 -10_565 n
D5N4 C7N1 H5N3 94(6) 1_555 1_555 n
D5N4 C7N1 H5N4 0(6) 1_555 1_555 n
D5N4 C7N1 C7N3 54(6) 1_555 -10_565 n
D5N4 C7N1 C7N3 68(6) 1_555 -14_666 n
D5N4 C7N1 C7N3 88(6) 1_555 -219_463 n
D5N4 C7N1 D6N3 22(6) 1_555 -14_666 n
D5N4 C7N1 D6N4 23(6) 1_555 -10_565 n
D5N4 C7N1 H6N3 22(6) 1_555 -14_666 n
D5N4 C7N1 H6N4 23(6) 1_555 -10_565 n
H5N3 C7N1 H5N4 94(6) 1_555 1_555 n
H5N3 C7N1 C7N3 145(6) 1_555 -10_565 n
H5N3 C7N1 C7N3 157(6) 1_555 -14_666 n
H5N3 C7N1 C7N3 128(6) 1_555 -219_463 n
H5N3 C7N1 D6N3 113(6) 1_555 -14_666 n
H5N3 C7N1 D6N4 71(6) 1_555 -10_565 n
H5N3 C7N1 H6N3 113(6) 1_555 -14_666 n
H5N3 C7N1 H6N4 71(6) 1_555 -10_565 n
H5N4 C7N1 C7N3 54(6) 1_555 -10_565 n
H5N4 C7N1 C7N3 68(6) 1_555 -14_666 n
H5N4 C7N1 C7N3 88(6) 1_555 -219_463 n
H5N4 C7N1 D6N3 22(6) 1_555 -14_666 n
H5N4 C7N1 D6N4 23(6) 1_555 -10_565 n
H5N4 C7N1 H6N3 22(6) 1_555 -14_666 n
H5N4 C7N1 H6N4 23(6) 1_555 -10_565 n
C7N3 C7N1 C7N3 15(6) -10_565 -14_666 n
C7N3 C7N1 C7N3 70(6) -10_565 -219_463 n
C7N3 C7N1 D6N3 32(6) -10_565 -14_666 n
C7N3 C7N1 D6N4 75(6) -10_565 -10_565 n
C7N3 C7N1 H6N3 32(6) -10_565 -14_666 n
C7N3 C7N1 H6N4 75(6) -10_565 -10_565 n
C7N3 C7N1 C7N3 68(6) -14_666 -219_463 n
C7N3 C7N1 D6N3 47(6) -14_666 -14_666 n
C7N3 C7N1 D6N4 90(6) -14_666 -10_565 n
C7N3 C7N1 H6N3 47(6) -14_666 -14_666 n
C7N3 C7N1 H6N4 90(6) -14_666 -10_565 n
C7N3 C7N1 D6N3 85(6) -219_463 -14_666 n
C7N3 C7N1 D6N4 105(6) -219_463 -10_565 n
C7N3 C7N1 H6N3 85(6) -219_463 -14_666 n
C7N3 C7N1 H6N4 105(6) -219_463 -10_565 n
D6N3 C7N1 D6N4 43(6) -14_666 -10_565 n
D6N3 C7N1 H6N3 0(6) -14_666 -14_666 n
D6N3 C7N1 H6N4 43(6) -14_666 -10_565 n
D6N4 C7N1 H6N3 43(6) -10_565 -14_666 n
D6N4 C7N1 H6N4 0(6) -10_565 -10_565 n
H6N3 C7N1 H6N4 43(6) -14_666 -10_565 n
C6N2 D5N3 C6N2 26(6) 19_656 -14_666 n
C6N2 D5N3 D4N3 92(6) 19_656 19_656 n
C6N2 D5N3 D4N4 71(6) 19_656 19_656 n
C6N2 D5N3 D4N4 79(6) 19_656 -14_666 n
C6N2 D5N3 H4N3 92(6) 19_656 19_656 n
C6N2 D5N3 H4N4 71(6) 19_656 19_656 n
C6N2 D5N3 H4N4 79(6) 19_656 -14_666 n
C6N2 D5N3 C7N1 34(6) 19_656 1_555 n
C6N2 D5N3 D5N3 61(6) 19_656 -10_565 n
C6N2 D5N3 H5N3 61(6) 19_656 -10_565 n
C6N2 D5N3 D6N4 84(6) 19_656 -10_565 n
C6N2 D5N3 H6N4 84(6) 19_656 -10_565 n
C6N2 D5N3 D4N3 118(6) -14_666 19_656 n
C6N2 D5N3 D4N4 45(6) -14_666 19_656 n
C6N2 D5N3 D4N4 52(6) -14_666 -14_666 n
C6N2 D5N3 H4N3 118(6) -14_666 19_656 n
C6N2 D5N3 H4N4 45(6) -14_666 19_656 n
C6N2 D5N3 H4N4 52(6) -14_666 -14_666 n
C6N2 D5N3 C7N1 61(6) -14_666 1_555 n
C6N2 D5N3 D5N3 35(6) -14_666 -10_565 n
C6N2 D5N3 H5N3 35(6) -14_666 -10_565 n
C6N2 D5N3 D6N4 110(6) -14_666 -10_565 n
C6N2 D5N3 H6N4 110(6) -14_666 -10_565 n
D4N3 D5N3 D4N4 156(6) 19_656 19_656 n
D4N3 D5N3 D4N4 158(6) 19_656 -14_666 n
D4N3 D5N3 H4N3 0(6) 19_656 19_656 n
D4N3 D5N3 H4N4 156(6) 19_656 19_656 n
D4N3 D5N3 H4N4 158(6) 19_656 -14_666 n
D4N3 D5N3 C7N1 58(6) 19_656 1_555 n
D4N3 D5N3 D5N3 150(6) 19_656 -10_565 n
D4N3 D5N3 H5N3 150(6) 19_656 -10_565 n
D4N3 D5N3 D6N4 8(6) 19_656 -10_565 n
D4N3 D5N3 H6N4 8(6) 19_656 -10_565 n
D4N4 D5N3 D4N4 8(6) 19_656 -14_666 n
D4N4 D5N3 H4N3 156(6) 19_656 19_656 n
D4N4 D5N3 H4N4 0(6) 19_656 19_656 n
D4N4 D5N3 H4N4 8(6) 19_656 -14_666 n
D4N4 D5N3 C7N1 105(6) 19_656 1_555 n
D4N4 D5N3 D5N3 11(6) 19_656 -10_565 n
D4N4 D5N3 H5N3 11(6) 19_656 -10_565 n
D4N4 D5N3 D6N4 149(6) 19_656 -10_565 n
D4N4 D5N3 H6N4 149(6) 19_656 -10_565 n
D4N4 D5N3 H4N3 158(6) -14_666 19_656 n
D4N4 D5N3 H4N4 8(6) -14_666 19_656 n
D4N4 D5N3 H4N4 0(6) -14_666 -14_666 n
D4N4 D5N3 C7N1 112(6) -14_666 1_555 n
D4N4 D5N3 D5N3 19(6) -14_666 -10_565 n
D4N4 D5N3 H5N3 19(6) -14_666 -10_565 n
D4N4 D5N3 D6N4 152(6) -14_666 -10_565 n
D4N4 D5N3 H6N4 152(6) -14_666 -10_565 n
H4N3 D5N3 H4N4 156(6) 19_656 19_656 n
H4N3 D5N3 H4N4 158(6) 19_656 -14_666 n
H4N3 D5N3 C7N1 58(6) 19_656 1_555 n
H4N3 D5N3 D5N3 150(6) 19_656 -10_565 n
H4N3 D5N3 H5N3 150(6) 19_656 -10_565 n
H4N3 D5N3 D6N4 8(6) 19_656 -10_565 n
H4N3 D5N3 H6N4 8(6) 19_656 -10_565 n
H4N4 D5N3 H4N4 8(6) 19_656 -14_666 n
H4N4 D5N3 C7N1 105(6) 19_656 1_555 n
H4N4 D5N3 D5N3 11(6) 19_656 -10_565 n
H4N4 D5N3 H5N3 11(6) 19_656 -10_565 n
H4N4 D5N3 D6N4 149(6) 19_656 -10_565 n
H4N4 D5N3 H6N4 149(6) 19_656 -10_565 n
H4N4 D5N3 C7N1 112(6) -14_666 1_555 n
H4N4 D5N3 D5N3 19(6) -14_666 -10_565 n
H4N4 D5N3 H5N3 19(6) -14_666 -10_565 n
H4N4 D5N3 D6N4 152(6) -14_666 -10_565 n
H4N4 D5N3 H6N4 152(6) -14_666 -10_565 n
C7N1 D5N3 D5N3 95(6) 1_555 -10_565 n
C7N1 D5N3 H5N3 95(6) 1_555 -10_565 n
C7N1 D5N3 D6N4 51(6) 1_555 -10_565 n
C7N1 D5N3 H6N4 51(6) 1_555 -10_565 n
D5N3 D5N3 H5N3 0(6) -10_565 -10_565 n
D5N3 D5N3 D6N4 142(6) -10_565 -10_565 n
D5N3 D5N3 H6N4 142(6) -10_565 -10_565 n
H5N3 D5N3 D6N4 142(6) -10_565 -10_565 n
H5N3 D5N3 H6N4 142(6) -10_565 -10_565 n
D6N4 D5N3 H6N4 0(6) -10_565 -10_565 n
C6N2 D5N4 D4N3 41(6) 19_656 19_656 n
C6N2 D5N4 H4N3 41(6) 19_656 19_656 n
C6N2 D5N4 C7N1 12(6) 19_656 1_555 n
C6N2 D5N4 C7N3 54(6) 19_656 -10_565 n
C6N2 D5N4 C7N3 73(6) 19_656 -14_666 n
C6N2 D5N4 D6N3 113(6) 19_656 -10_565 n
C6N2 D5N4 D6N3 123(6) 19_656 -14_666 n
C6N2 D5N4 D6N4 55(6) 19_656 -10_565 n
C6N2 D5N4 H6N3 113(6) 19_656 -10_565 n
C6N2 D5N4 H6N3 123(6) 19_656 -14_666 n
C6N2 D5N4 H6N4 55(6) 19_656 -10_565 n
D4N3 D5N4 H4N3 0(6) 19_656 19_656 n
D4N3 D5N4 C7N1 53(6) 19_656 1_555 n
D4N3 D5N4 C7N3 95(6) 19_656 -10_565 n
D4N3 D5N4 C7N3 113(6) 19_656 -14_666 n
D4N3 D5N4 D6N3 149(6) 19_656 -10_565 n
D4N3 D5N4 D6N3 152(6) 19_656 -14_666 n
D4N3 D5N4 D6N4 17(6) 19_656 -10_565 n
D4N3 D5N4 H6N3 149(6) 19_656 -10_565 n
D4N3 D5N4 H6N3 152(6) 19_656 -14_666 n
D4N3 D5N4 H6N4 17(6) 19_656 -10_565 n
H4N3 D5N4 C7N1 53(6) 19_656 1_555 n
H4N3 D5N4 C7N3 95(6) 19_656 -10_565 n
H4N3 D5N4 C7N3 113(6) 19_656 -14_666 n
H4N3 D5N4 D6N3 149(6) 19_656 -10_565 n
H4N3 D5N4 D6N3 152(6) 19_656 -14_666 n
H4N3 D5N4 D6N4 17(6) 19_656 -10_565 n
H4N3 D5N4 H6N3 149(6) 19_656 -10_565 n
H4N3 D5N4 H6N3 152(6) 19_656 -14_666 n
H4N3 D5N4 H6N4 17(6) 19_656 -10_565 n
C7N1 D5N4 C7N3 43(6) 1_555 -10_565 n
C7N1 D5N4 C7N3 62(6) 1_555 -14_666 n
C7N1 D5N4 D6N3 103(6) 1_555 -10_565 n
C7N1 D5N4 D6N3 114(6) 1_555 -14_666 n
C7N1 D5N4 D6N4 67(6) 1_555 -10_565 n
C7N1 D5N4 H6N3 103(6) 1_555 -10_565 n
C7N1 D5N4 H6N3 114(6) 1_555 -14_666 n
C7N1 D5N4 H6N4 67(6) 1_555 -10_565 n
C7N3 D5N4 C7N3 19(6) -10_565 -14_666 n
C7N3 D5N4 D6N3 61(6) -10_565 -10_565 n
C7N3 D5N4 D6N3 72(6) -10_565 -14_666 n
C7N3 D5N4 D6N4 107(6) -10_565 -10_565 n
C7N3 D5N4 H6N3 61(6) -10_565 -10_565 n
C7N3 D5N4 H6N3 72(6) -10_565 -14_666 n
C7N3 D5N4 H6N4 107(6) -10_565 -10_565 n
C7N3 D5N4 D6N3 41(6) -14_666 -10_565 n
C7N3 D5N4 D6N3 53(6) -14_666 -14_666 n
C7N3 D5N4 D6N4 124(6) -14_666 -10_565 n
C7N3 D5N4 H6N3 41(6) -14_666 -10_565 n
C7N3 D5N4 H6N3 53(6) -14_666 -14_666 n
C7N3 D5N4 H6N4 124(6) -14_666 -10_565 n
D6N3 D5N4 D6N3 13(6) -10_565 -14_666 n
D6N3 D5N4 D6N4 148(6) -10_565 -10_565 n
D6N3 D5N4 H6N3 0(6) -10_565 -10_565 n
D6N3 D5N4 H6N3 13(6) -10_565 -14_666 n
D6N3 D5N4 H6N4 148(6) -10_565 -10_565 n
D6N3 D5N4 D6N4 145(6) -14_666 -10_565 n
D6N3 D5N4 H6N3 13(6) -14_666 -10_565 n
D6N3 D5N4 H6N3 0(6) -14_666 -14_666 n
D6N3 D5N4 H6N4 145(6) -14_666 -10_565 n
D6N4 D5N4 H6N3 148(6) -10_565 -10_565 n
D6N4 D5N4 H6N3 145(6) -10_565 -14_666 n
D6N4 D5N4 H6N4 0(6) -10_565 -10_565 n
H6N3 D5N4 H6N3 13(6) -10_565 -14_666 n
H6N3 D5N4 H6N4 148(6) -10_565 -10_565 n
H6N3 D5N4 H6N4 145(6) -14_666 -10_565 n
C6N2 H5N3 C6N2 26(6) 19_656 -14_666 n
C6N2 H5N3 D4N3 92(6) 19_656 19_656 n
C6N2 H5N3 D4N4 71(6) 19_656 19_656 n
C6N2 H5N3 D4N4 79(6) 19_656 -14_666 n
C6N2 H5N3 H4N3 92(6) 19_656 19_656 n
C6N2 H5N3 H4N4 71(6) 19_656 19_656 n
C6N2 H5N3 H4N4 79(6) 19_656 -14_666 n
C6N2 H5N3 C7N1 34(6) 19_656 1_555 n
C6N2 H5N3 D5N3 61(6) 19_656 -10_565 n
C6N2 H5N3 H5N3 61(6) 19_656 -10_565 n
C6N2 H5N3 D6N4 84(6) 19_656 -10_565 n
C6N2 H5N3 H6N4 84(6) 19_656 -10_565 n
C6N2 H5N3 D4N3 118(6) -14_666 19_656 n
C6N2 H5N3 D4N4 45(6) -14_666 19_656 n
C6N2 H5N3 D4N4 52(6) -14_666 -14_666 n
C6N2 H5N3 H4N3 118(6) -14_666 19_656 n
C6N2 H5N3 H4N4 45(6) -14_666 19_656 n
C6N2 H5N3 H4N4 52(6) -14_666 -14_666 n
C6N2 H5N3 C7N1 61(6) -14_666 1_555 n
C6N2 H5N3 D5N3 35(6) -14_666 -10_565 n
C6N2 H5N3 H5N3 35(6) -14_666 -10_565 n
C6N2 H5N3 D6N4 110(6) -14_666 -10_565 n
C6N2 H5N3 H6N4 110(6) -14_666 -10_565 n
D4N3 H5N3 D4N4 156(6) 19_656 19_656 n
D4N3 H5N3 D4N4 158(6) 19_656 -14_666 n
D4N3 H5N3 H4N3 0(6) 19_656 19_656 n
D4N3 H5N3 H4N4 156(6) 19_656 19_656 n
D4N3 H5N3 H4N4 158(6) 19_656 -14_666 n
D4N3 H5N3 C7N1 58(6) 19_656 1_555 n
D4N3 H5N3 D5N3 150(6) 19_656 -10_565 n
D4N3 H5N3 H5N3 150(6) 19_656 -10_565 n
D4N3 H5N3 D6N4 8(6) 19_656 -10_565 n
D4N3 H5N3 H6N4 8(6) 19_656 -10_565 n
D4N4 H5N3 D4N4 8(6) 19_656 -14_666 n
D4N4 H5N3 H4N3 156(6) 19_656 19_656 n
D4N4 H5N3 H4N4 0(6) 19_656 19_656 n
D4N4 H5N3 H4N4 8(6) 19_656 -14_666 n
D4N4 H5N3 C7N1 105(6) 19_656 1_555 n
D4N4 H5N3 D5N3 11(6) 19_656 -10_565 n
D4N4 H5N3 H5N3 11(6) 19_656 -10_565 n
D4N4 H5N3 D6N4 149(6) 19_656 -10_565 n
D4N4 H5N3 H6N4 149(6) 19_656 -10_565 n
D4N4 H5N3 H4N3 158(6) -14_666 19_656 n
D4N4 H5N3 H4N4 8(6) -14_666 19_656 n
D4N4 H5N3 H4N4 0(6) -14_666 -14_666 n
D4N4 H5N3 C7N1 112(6) -14_666 1_555 n
D4N4 H5N3 D5N3 19(6) -14_666 -10_565 n
D4N4 H5N3 H5N3 19(6) -14_666 -10_565 n
D4N4 H5N3 D6N4 152(6) -14_666 -10_565 n
D4N4 H5N3 H6N4 152(6) -14_666 -10_565 n
H4N3 H5N3 H4N4 156(6) 19_656 19_656 n
H4N3 H5N3 H4N4 158(6) 19_656 -14_666 n
H4N3 H5N3 C7N1 58(6) 19_656 1_555 n
H4N3 H5N3 D5N3 150(6) 19_656 -10_565 n
H4N3 H5N3 H5N3 150(6) 19_656 -10_565 n
H4N3 H5N3 D6N4 8(6) 19_656 -10_565 n
H4N3 H5N3 H6N4 8(6) 19_656 -10_565 n
H4N4 H5N3 H4N4 8(6) 19_656 -14_666 n
H4N4 H5N3 C7N1 105(6) 19_656 1_555 n
H4N4 H5N3 D5N3 11(6) 19_656 -10_565 n
H4N4 H5N3 H5N3 11(6) 19_656 -10_565 n
H4N4 H5N3 D6N4 149(6) 19_656 -10_565 n
H4N4 H5N3 H6N4 149(6) 19_656 -10_565 n
H4N4 H5N3 C7N1 112(6) -14_666 1_555 n
H4N4 H5N3 D5N3 19(6) -14_666 -10_565 n
H4N4 H5N3 H5N3 19(6) -14_666 -10_565 n
H4N4 H5N3 D6N4 152(6) -14_666 -10_565 n
H4N4 H5N3 H6N4 152(6) -14_666 -10_565 n
C7N1 H5N3 D5N3 95(6) 1_555 -10_565 n
C7N1 H5N3 H5N3 95(6) 1_555 -10_565 n
C7N1 H5N3 D6N4 51(6) 1_555 -10_565 n
C7N1 H5N3 H6N4 51(6) 1_555 -10_565 n
D5N3 H5N3 H5N3 0(6) -10_565 -10_565 n
D5N3 H5N3 D6N4 142(6) -10_565 -10_565 n
D5N3 H5N3 H6N4 142(6) -10_565 -10_565 n
H5N3 H5N3 D6N4 142(6) -10_565 -10_565 n
H5N3 H5N3 H6N4 142(6) -10_565 -10_565 n
D6N4 H5N3 H6N4 0(6) -10_565 -10_565 n
C6N2 H5N4 D4N3 41(6) 19_656 19_656 n
C6N2 H5N4 H4N3 41(6) 19_656 19_656 n
C6N2 H5N4 C7N1 12(6) 19_656 1_555 n
C6N2 H5N4 C7N3 54(6) 19_656 -10_565 n
C6N2 H5N4 C7N3 73(6) 19_656 -14_666 n
C6N2 H5N4 D6N3 113(6) 19_656 -10_565 n
C6N2 H5N4 D6N3 123(6) 19_656 -14_666 n
C6N2 H5N4 D6N4 55(6) 19_656 -10_565 n
C6N2 H5N4 H6N3 113(6) 19_656 -10_565 n
C6N2 H5N4 H6N3 123(6) 19_656 -14_666 n
C6N2 H5N4 H6N4 55(6) 19_656 -10_565 n
D4N3 H5N4 H4N3 0(6) 19_656 19_656 n
D4N3 H5N4 C7N1 53(6) 19_656 1_555 n
D4N3 H5N4 C7N3 95(6) 19_656 -10_565 n
D4N3 H5N4 C7N3 113(6) 19_656 -14_666 n
D4N3 H5N4 D6N3 149(6) 19_656 -10_565 n
D4N3 H5N4 D6N3 152(6) 19_656 -14_666 n
D4N3 H5N4 D6N4 17(6) 19_656 -10_565 n
D4N3 H5N4 H6N3 149(6) 19_656 -10_565 n
D4N3 H5N4 H6N3 152(6) 19_656 -14_666 n
D4N3 H5N4 H6N4 17(6) 19_656 -10_565 n
H4N3 H5N4 C7N1 53(6) 19_656 1_555 n
H4N3 H5N4 C7N3 95(6) 19_656 -10_565 n
H4N3 H5N4 C7N3 113(6) 19_656 -14_666 n
H4N3 H5N4 D6N3 149(6) 19_656 -10_565 n
H4N3 H5N4 D6N3 152(6) 19_656 -14_666 n
H4N3 H5N4 D6N4 17(6) 19_656 -10_565 n
H4N3 H5N4 H6N3 149(6) 19_656 -10_565 n
H4N3 H5N4 H6N3 152(6) 19_656 -14_666 n
H4N3 H5N4 H6N4 17(6) 19_656 -10_565 n
C7N1 H5N4 C7N3 43(6) 1_555 -10_565 n
C7N1 H5N4 C7N3 62(6) 1_555 -14_666 n
C7N1 H5N4 D6N3 103(6) 1_555 -10_565 n
C7N1 H5N4 D6N3 114(6) 1_555 -14_666 n
C7N1 H5N4 D6N4 67(6) 1_555 -10_565 n
C7N1 H5N4 H6N3 103(6) 1_555 -10_565 n
C7N1 H5N4 H6N3 114(6) 1_555 -14_666 n
C7N1 H5N4 H6N4 67(6) 1_555 -10_565 n
C7N3 H5N4 C7N3 19(6) -10_565 -14_666 n
C7N3 H5N4 D6N3 61(6) -10_565 -10_565 n
C7N3 H5N4 D6N3 72(6) -10_565 -14_666 n
C7N3 H5N4 D6N4 107(6) -10_565 -10_565 n
C7N3 H5N4 H6N3 61(6) -10_565 -10_565 n
C7N3 H5N4 H6N3 72(6) -10_565 -14_666 n
C7N3 H5N4 H6N4 107(6) -10_565 -10_565 n
C7N3 H5N4 D6N3 41(6) -14_666 -10_565 n
C7N3 H5N4 D6N3 53(6) -14_666 -14_666 n
C7N3 H5N4 D6N4 124(6) -14_666 -10_565 n
C7N3 H5N4 H6N3 41(6) -14_666 -10_565 n
C7N3 H5N4 H6N3 53(6) -14_666 -14_666 n
C7N3 H5N4 H6N4 124(6) -14_666 -10_565 n
D6N3 H5N4 D6N3 13(6) -10_565 -14_666 n
D6N3 H5N4 D6N4 148(6) -10_565 -10_565 n
D6N3 H5N4 H6N3 0(6) -10_565 -10_565 n
D6N3 H5N4 H6N3 13(6) -10_565 -14_666 n
D6N3 H5N4 H6N4 148(6) -10_565 -10_565 n
D6N3 H5N4 D6N4 145(6) -14_666 -10_565 n
D6N3 H5N4 H6N3 13(6) -14_666 -10_565 n
D6N3 H5N4 H6N3 0(6) -14_666 -14_666 n
D6N3 H5N4 H6N4 145(6) -14_666 -10_565 n
D6N4 H5N4 H6N3 148(6) -10_565 -10_565 n
D6N4 H5N4 H6N3 145(6) -10_565 -14_666 n
D6N4 H5N4 H6N4 0(6) -10_565 -10_565 n
H6N3 H5N4 H6N3 13(6) -10_565 -14_666 n
H6N3 H5N4 H6N4 148(6) -10_565 -10_565 n
H6N3 H5N4 H6N4 145(6) -14_666 -10_565 n
N1a C7N3 C6N2 50(6) 1_555 -10_565 n
N1a C7N3 C6N2 62(6) 1_555 -14_666 n
N1a C7N3 D4N3 100(6) 1_555 -14_666 n
N1a C7N3 H4N3 100(6) 1_555 -14_666 n
N1a C7N3 C7N1 75(6) 1_555 -10_565 n
N1a C7N3 C7N1 63(6) 1_555 -14_666 n
N1a C7N3 C7N1 101(6) 1_555 -219_463 n
N1a C7N3 D5N4 136(6) 1_555 -10_565 n
N1a C7N3 D5N4 102(6) 1_555 -14_666 n
N1a C7N3 H5N4 136(6) 1_555 -10_565 n
N1a C7N3 H5N4 102(6) 1_555 -14_666 n
N1a C7N3 C7N3 78(6) 1_555 19_656 n
N1a C7N3 C7N3 106(6) 1_555 210_655 n
N1a C7N3 C7N3 112(6) 1_555 214_554 n
N1a C7N3 D6N3 117(6) 1_555 1_555 n
N1a C7N3 D6N3 134(6) 1_555 19_656 n
N1a C7N3 D6N4 117(6) 1_555 1_555 n
N1a C7N3 D6N4 90(6) 1_555 19_656 n
N1a C7N3 H6N3 117(6) 1_555 1_555 n
N1a C7N3 H6N3 134(6) 1_555 19_656 n
N1a C7N3 H6N4 117(6) 1_555 1_555 n
N1a C7N3 H6N4 90(6) 1_555 19_656 n
C6N2 C7N3 C6N2 105(6) -10_565 -14_666 n
C6N2 C7N3 D4N3 150(6) -10_565 -14_666 n
C6N2 C7N3 H4N3 150(6) -10_565 -14_666 n
C6N2 C7N3 C7N1 116(6) -10_565 -10_565 n
C6N2 C7N3 C7N1 13(6) -10_565 -14_666 n
C6N2 C7N3 C7N1 100(6) -10_565 -219_463 n
C6N2 C7N3 D5N4 160(6) -10_565 -10_565 n
C6N2 C7N3 D5N4 61(6) -10_565 -14_666 n
C6N2 C7N3 H5N4 160(6) -10_565 -10_565 n
C6N2 C7N3 H5N4 61(6) -10_565 -14_666 n
C6N2 C7N3 C7N3 31(6) -10_565 19_656 n
C6N2 C7N3 C7N3 72(6) -10_565 210_655 n
C6N2 C7N3 C7N3 89(6) -10_565 214_554 n
C6N2 C7N3 D6N3 86(6) -10_565 1_555 n
C6N2 C7N3 D6N3 120(6) -10_565 19_656 n
C6N2 C7N3 D6N4 164(6) -10_565 1_555 n
C6N2 C7N3 D6N4 49(6) -10_565 19_656 n
C6N2 C7N3 H6N3 86(6) -10_565 1_555 n
C6N2 C7N3 H6N3 120(6) -10_565 19_656 n
C6N2 C7N3 H6N4 164(6) -10_565 1_555 n
C6N2 C7N3 H6N4 49(6) -10_565 19_656 n
C6N2 C7N3 D4N3 47(6) -14_666 -14_666 n
C6N2 C7N3 H4N3 47(6) -14_666 -14_666 n
C6N2 C7N3 C7N1 13(6) -14_666 -10_565 n
C6N2 C7N3 C7N1 117(6) -14_666 -14_666 n
C6N2 C7N3 C7N1 63(6) -14_666 -219_463 n
C6N2 C7N3 D5N4 93(6) -14_666 -10_565 n
C6N2 C7N3 D5N4 164(6) -14_666 -14_666 n
C6N2 C7N3 H5N4 93(6) -14_666 -10_565 n
C6N2 C7N3 H5N4 164(6) -14_666 -14_666 n
C6N2 C7N3 C7N3 136(6) -14_666 19_656 n
C6N2 C7N3 C7N3 103(6) -14_666 210_655 n
C6N2 C7N3 C7N3 89(6) -14_666 214_554 n
C6N2 C7N3 D6N3 160(6) -14_666 1_555 n
C6N2 C7N3 D6N3 129(6) -14_666 19_656 n
C6N2 C7N3 D6N4 72(6) -14_666 1_555 n
C6N2 C7N3 D6N4 151(6) -14_666 19_656 n
C6N2 C7N3 H6N3 160(6) -14_666 1_555 n
C6N2 C7N3 H6N3 129(6) -14_666 19_656 n
C6N2 C7N3 H6N4 72(6) -14_666 1_555 n
C6N2 C7N3 H6N4 151(6) -14_666 19_656 n
D4N3 C7N3 H4N3 0(6) -14_666 -14_666 n
D4N3 C7N3 C7N1 39(6) -14_666 -10_565 n
D4N3 C7N3 C7N1 162(6) -14_666 -14_666 n
D4N3 C7N3 C7N1 78(6) -14_666 -219_463 n
D4N3 C7N3 D5N4 46(6) -14_666 -10_565 n
D4N3 C7N3 D5N4 144(6) -14_666 -14_666 n
D4N3 C7N3 H5N4 46(6) -14_666 -10_565 n
D4N3 C7N3 H5N4 144(6) -14_666 -14_666 n
D4N3 C7N3 C7N3 170(6) -14_666 19_656 n
D4N3 C7N3 C7N3 120(6) -14_666 210_655 n
D4N3 C7N3 C7N3 100(6) -14_666 214_554 n
D4N3 C7N3 D6N3 118(6) -14_666 1_555 n
D4N3 C7N3 D6N3 83(6) -14_666 19_656 n
D4N3 C7N3 D6N4 24(6) -14_666 1_555 n
D4N3 C7N3 D6N4 152(6) -14_666 19_656 n
D4N3 C7N3 H6N3 118(6) -14_666 1_555 n
D4N3 C7N3 H6N3 83(6) -14_666 19_656 n
D4N3 C7N3 H6N4 24(6) -14_666 1_555 n
D4N3 C7N3 H6N4 152(6) -14_666 19_656 n
H4N3 C7N3 C7N1 39(6) -14_666 -10_565 n
H4N3 C7N3 C7N1 162(6) -14_666 -14_666 n
H4N3 C7N3 C7N1 78(6) -14_666 -219_463 n
H4N3 C7N3 D5N4 46(6) -14_666 -10_565 n
H4N3 C7N3 D5N4 144(6) -14_666 -14_666 n
H4N3 C7N3 H5N4 46(6) -14_666 -10_565 n
H4N3 C7N3 H5N4 144(6) -14_666 -14_666 n
H4N3 C7N3 C7N3 170(6) -14_666 19_656 n
H4N3 C7N3 C7N3 120(6) -14_666 210_655 n
H4N3 C7N3 C7N3 100(6) -14_666 214_554 n
H4N3 C7N3 D6N3 118(6) -14_666 1_555 n
H4N3 C7N3 D6N3 83(6) -14_666 19_656 n
H4N3 C7N3 D6N4 24(6) -14_666 1_555 n
H4N3 C7N3 D6N4 152(6) -14_666 19_656 n
H4N3 C7N3 H6N3 118(6) -14_666 1_555 n
H4N3 C7N3 H6N3 83(6) -14_666 19_656 n
H4N3 C7N3 H6N4 24(6) -14_666 1_555 n
H4N3 C7N3 H6N4 152(6) -14_666 19_656 n
C7N1 C7N3 C7N1 128(6) -10_565 -14_666 n
C7N1 C7N3 C7N1 56(6) -10_565 -219_463 n
C7N1 C7N3 D5N4 83(6) -10_565 -10_565 n
C7N1 C7N3 D5N4 177(6) -10_565 -14_666 n
C7N1 C7N3 H5N4 83(6) -10_565 -10_565 n
C7N1 C7N3 H5N4 177(6) -10_565 -14_666 n
C7N1 C7N3 C7N3 147(6) -10_565 19_656 n
C7N1 C7N3 C7N3 100(6) -10_565 210_655 n
C7N1 C7N3 C7N3 83(6) -10_565 214_554 n
C7N1 C7N3 D6N3 156(6) -10_565 1_555 n
C7N1 C7N3 D6N3 121(6) -10_565 19_656 n
C7N1 C7N3 D6N4 63(6) -10_565 1_555 n
C7N1 C7N3 D6N4 164(6) -10_565 19_656 n
C7N1 C7N3 H6N3 156(6) -10_565 1_555 n
C7N1 C7N3 H6N3 121(6) -10_565 19_656 n
C7N1 C7N3 H6N4 63(6) -10_565 1_555 n
C7N1 C7N3 H6N4 164(6) -10_565 19_656 n
C7N1 C7N3 C7N1 102(6) -14_666 -219_463 n
C7N1 C7N3 D5N4 149(6) -14_666 -10_565 n
C7N1 C7N3 D5N4 49(6) -14_666 -14_666 n
C7N1 C7N3 H5N4 149(6) -14_666 -10_565 n
C7N1 C7N3 H5N4 49(6) -14_666 -14_666 n
C7N1 C7N3 C7N3 19(6) -14_666 19_656 n
C7N1 C7N3 C7N3 67(6) -14_666 210_655 n
C7N1 C7N3 C7N3 86(6) -14_666 214_554 n
C7N1 C7N3 D6N3 75(6) -14_666 1_555 n
C7N1 C7N3 D6N3 110(6) -14_666 19_656 n
C7N1 C7N3 D6N4 166(6) -14_666 1_555 n
C7N1 C7N3 D6N4 38(6) -14_666 19_656 n
C7N1 C7N3 H6N3 75(6) -14_666 1_555 n
C7N1 C7N3 H6N3 110(6) -14_666 19_656 n
C7N1 C7N3 H6N4 166(6) -14_666 1_555 n
C7N1 C7N3 H6N4 38(6) -14_666 19_656 n
C7N1 C7N3 D5N4 96(6) -219_463 -10_565 n
C7N1 C7N3 D5N4 124(6) -219_463 -14_666 n
C7N1 C7N3 H5N4 96(6) -219_463 -10_565 n
C7N1 C7N3 H5N4 124(6) -219_463 -14_666 n
C7N1 C7N3 C7N3 112(6) -219_463 19_656 n
C7N1 C7N3 C7N3 45(6) -219_463 210_655 n
C7N1 C7N3 C7N3 27(6) -219_463 214_554 n
C7N1 C7N3 D6N3 133(6) -219_463 1_555 n
C7N1 C7N3 D6N3 124(6) -219_463 19_656 n
C7N1 C7N3 D6N4 92(6) -219_463 1_555 n
C7N1 C7N3 D6N4 126(6) -219_463 19_656 n
C7N1 C7N3 H6N3 133(6) -219_463 1_555 n
C7N1 C7N3 H6N3 124(6) -219_463 19_656 n
C7N1 C7N3 H6N4 92(6) -219_463 1_555 n
C7N1 C7N3 H6N4 126(6) -219_463 19_656 n
D5N4 C7N3 D5N4 100(6) -10_565 -14_666 n
D5N4 C7N3 H5N4 0(6) -10_565 -10_565 n
D5N4 C7N3 H5N4 100(6) -10_565 -14_666 n
D5N4 C7N3 C7N3 130(6) -10_565 19_656 n
D5N4 C7N3 C7N3 114(6) -10_565 210_655 n
D5N4 C7N3 C7N3 101(6) -10_565 214_554 n
D5N4 C7N3 D6N3 74(6) -10_565 1_555 n
D5N4 C7N3 D6N3 39(6) -10_565 19_656 n
D5N4 C7N3 D6N4 22(6) -10_565 1_555 n
D5N4 C7N3 D6N4 111(6) -10_565 19_656 n
D5N4 C7N3 H6N3 74(6) -10_565 1_555 n
D5N4 C7N3 H6N3 39(6) -10_565 19_656 n
D5N4 C7N3 H6N4 22(6) -10_565 1_555 n
D5N4 C7N3 H6N4 111(6) -10_565 19_656 n
D5N4 C7N3 H5N4 100(6) -14_666 -10_565 n
D5N4 C7N3 H5N4 0(6) -14_666 -14_666 n
D5N4 C7N3 C7N3 30(6) -14_666 19_656 n
D5N4 C7N3 C7N3 80(6) -14_666 210_655 n
D5N4 C7N3 C7N3 98(6) -14_666 214_554 n
D5N4 C7N3 D6N3 26(6) -14_666 1_555 n
D5N4 C7N3 D6N3 62(6) -14_666 19_656 n
D5N4 C7N3 D6N4 120(6) -14_666 1_555 n
D5N4 C7N3 D6N4 13(6) -14_666 19_656 n
D5N4 C7N3 H6N3 26(6) -14_666 1_555 n
D5N4 C7N3 H6N3 62(6) -14_666 19_656 n
D5N4 C7N3 H6N4 120(6) -14_666 1_555 n
D5N4 C7N3 H6N4 13(6) -14_666 19_656 n
H5N4 C7N3 H5N4 100(6) -10_565 -14_666 n
H5N4 C7N3 C7N3 130(6) -10_565 19_656 n
H5N4 C7N3 C7N3 114(6) -10_565 210_655 n
H5N4 C7N3 C7N3 101(6) -10_565 214_554 n
H5N4 C7N3 D6N3 74(6) -10_565 1_555 n
H5N4 C7N3 D6N3 39(6) -10_565 19_656 n
H5N4 C7N3 D6N4 22(6) -10_565 1_555 n
H5N4 C7N3 D6N4 111(6) -10_565 19_656 n
H5N4 C7N3 H6N3 74(6) -10_565 1_555 n
H5N4 C7N3 H6N3 39(6) -10_565 19_656 n
H5N4 C7N3 H6N4 22(6) -10_565 1_555 n
H5N4 C7N3 H6N4 111(6) -10_565 19_656 n
H5N4 C7N3 C7N3 30(6) -14_666 19_656 n
H5N4 C7N3 C7N3 80(6) -14_666 210_655 n
H5N4 C7N3 C7N3 98(6) -14_666 214_554 n
H5N4 C7N3 D6N3 26(6) -14_666 1_555 n
H5N4 C7N3 D6N3 62(6) -14_666 19_656 n
H5N4 C7N3 D6N4 120(6) -14_666 1_555 n
H5N4 C7N3 D6N4 13(6) -14_666 19_656 n
H5N4 C7N3 H6N3 26(6) -14_666 1_555 n
H5N4 C7N3 H6N3 62(6) -14_666 19_656 n
H5N4 C7N3 H6N4 120(6) -14_666 1_555 n
H5N4 C7N3 H6N4 13(6) -14_666 19_656 n
C7N3 C7N3 C7N3 70(6) 19_656 210_655 n
C7N3 C7N3 C7N3 90(6) 19_656 214_554 n
C7N3 C7N3 D6N3 56(6) 19_656 1_555 n
C7N3 C7N3 D6N3 92(6) 19_656 19_656 n
C7N3 C7N3 D6N4 149(6) 19_656 1_555 n
C7N3 C7N3 D6N4 20(6) 19_656 19_656 n
C7N3 C7N3 H6N3 56(6) 19_656 1_555 n
C7N3 C7N3 H6N3 92(6) 19_656 19_656 n
C7N3 C7N3 H6N4 149(6) 19_656 1_555 n
C7N3 C7N3 H6N4 20(6) 19_656 19_656 n
C7N3 C7N3 C7N3 20(6) 210_655 214_554 n
C7N3 C7N3 D6N3 96(6) 210_655 1_555 n
C7N3 C7N3 D6N3 112(6) 210_655 19_656 n
C7N3 C7N3 D6N4 124(6) 210_655 1_555 n
C7N3 C7N3 D6N4 82(6) 210_655 19_656 n
C7N3 C7N3 H6N3 96(6) 210_655 1_555 n
C7N3 C7N3 H6N3 112(6) 210_655 19_656 n
C7N3 C7N3 H6N4 124(6) 210_655 1_555 n
C7N3 C7N3 H6N4 82(6) 210_655 19_656 n
C7N3 C7N3 D6N3 109(6) 214_554 1_555 n
C7N3 C7N3 D6N3 113(6) 214_554 19_656 n
C7N3 C7N3 D6N4 106(6) 214_554 1_555 n
C7N3 C7N3 D6N4 101(6) 214_554 19_656 n
C7N3 C7N3 H6N3 109(6) 214_554 1_555 n
C7N3 C7N3 H6N3 113(6) 214_554 19_656 n
C7N3 C7N3 H6N4 106(6) 214_554 1_555 n
C7N3 C7N3 H6N4 101(6) 214_554 19_656 n
D6N3 C7N3 D6N3 35(6) 1_555 19_656 n
D6N3 C7N3 D6N4 94(6) 1_555 1_555 n
D6N3 C7N3 D6N4 37(6) 1_555 19_656 n
D6N3 C7N3 H6N3 0(6) 1_555 1_555 n
D6N3 C7N3 H6N3 35(6) 1_555 19_656 n
D6N3 C7N3 H6N4 94(6) 1_555 1_555 n
D6N3 C7N3 H6N4 37(6) 1_555 19_656 n
D6N3 C7N3 D6N4 58(6) 19_656 1_555 n
D6N3 C7N3 D6N4 72(6) 19_656 19_656 n
D6N3 C7N3 H6N3 35(6) 19_656 1_555 n
D6N3 C7N3 H6N3 0(6) 19_656 19_656 n
D6N3 C7N3 H6N4 58(6) 19_656 1_555 n
D6N3 C7N3 H6N4 72(6) 19_656 19_656 n
D6N4 C7N3 D6N4 129(6) 1_555 19_656 n
D6N4 C7N3 H6N3 94(6) 1_555 1_555 n
D6N4 C7N3 H6N3 58(6) 1_555 19_656 n
D6N4 C7N3 H6N4 0(6) 1_555 1_555 n
D6N4 C7N3 H6N4 129(6) 1_555 19_656 n
D6N4 C7N3 H6N3 37(6) 19_656 1_555 n
D6N4 C7N3 H6N3 72(6) 19_656 19_656 n
D6N4 C7N3 H6N4 129(6) 19_656 1_555 n
D6N4 C7N3 H6N4 0(6) 19_656 19_656 n
H6N3 C7N3 H6N3 35(6) 1_555 19_656 n
H6N3 C7N3 H6N4 94(6) 1_555 1_555 n
H6N3 C7N3 H6N4 37(6) 1_555 19_656 n
H6N3 C7N3 H6N4 58(6) 19_656 1_555 n
H6N3 C7N3 H6N4 72(6) 19_656 19_656 n
H6N4 C7N3 H6N4 129(6) 1_555 19_656 n
C7N1 D6N3 D5N4 103(6) -14_666 -10_565 n
C7N1 D6N3 D5N4 43(6) -14_666 -14_666 n
C7N1 D6N3 H5N4 103(6) -14_666 -10_565 n
C7N1 D6N3 H5N4 43(6) -14_666 -14_666 n
C7N1 D6N3 C7N3 58(6) -14_666 1_555 n
C7N1 D6N3 C7N3 26(6) -14_666 19_656 n
C7N1 D6N3 D6N3 115(6) -14_666 19_656 n
C7N1 D6N3 D6N4 44(6) -14_666 19_656 n
C7N1 D6N3 H6N3 115(6) -14_666 19_656 n
C7N1 D6N3 H6N4 44(6) -14_666 19_656 n
D5N4 D6N3 D5N4 143(6) -10_565 -14_666 n
D5N4 D6N3 H5N4 0(6) -10_565 -10_565 n
D5N4 D6N3 H5N4 143(6) -10_565 -14_666 n
D5N4 D6N3 C7N3 45(6) -10_565 1_555 n
D5N4 D6N3 C7N3 77(6) -10_565 19_656 n
D5N4 D6N3 D6N3 12(6) -10_565 19_656 n
D5N4 D6N3 D6N4 147(6) -10_565 19_656 n
D5N4 D6N3 H6N3 12(6) -10_565 19_656 n
D5N4 D6N3 H6N4 147(6) -10_565 19_656 n
D5N4 D6N3 H5N4 143(6) -14_666 -10_565 n
D5N4 D6N3 H5N4 0(6) -14_666 -14_666 n
D5N4 D6N3 C7N3 100(6) -14_666 1_555 n
D5N4 D6N3 C7N3 68(6) -14_666 19_656 n
D5N4 D6N3 D6N3 155(6) -14_666 19_656 n
D5N4 D6N3 D6N4 15(6) -14_666 19_656 n
D5N4 D6N3 H6N3 155(6) -14_666 19_656 n
D5N4 D6N3 H6N4 15(6) -14_666 19_656 n
H5N4 D6N3 H5N4 143(6) -10_565 -14_666 n
H5N4 D6N3 C7N3 45(6) -10_565 1_555 n
H5N4 D6N3 C7N3 77(6) -10_565 19_656 n
H5N4 D6N3 D6N3 12(6) -10_565 19_656 n
H5N4 D6N3 D6N4 147(6) -10_565 19_656 n
H5N4 D6N3 H6N3 12(6) -10_565 19_656 n
H5N4 D6N3 H6N4 147(6) -10_565 19_656 n
H5N4 D6N3 C7N3 100(6) -14_666 1_555 n
H5N4 D6N3 C7N3 68(6) -14_666 19_656 n
H5N4 D6N3 D6N3 155(6) -14_666 19_656 n
H5N4 D6N3 D6N4 15(6) -14_666 19_656 n
H5N4 D6N3 H6N3 155(6) -14_666 19_656 n
H5N4 D6N3 H6N4 15(6) -14_666 19_656 n
C7N3 D6N3 C7N3 32(6) 1_555 19_656 n
C7N3 D6N3 D6N3 56(6) 1_555 19_656 n
C7N3 D6N3 D6N4 102(6) 1_555 19_656 n
C7N3 D6N3 H6N3 56(6) 1_555 19_656 n
C7N3 D6N3 H6N4 102(6) 1_555 19_656 n
C7N3 D6N3 D6N3 88(6) 19_656 19_656 n
C7N3 D6N3 D6N4 70(6) 19_656 19_656 n
C7N3 D6N3 H6N3 88(6) 19_656 19_656 n
C7N3 D6N3 H6N4 70(6) 19_656 19_656 n
D6N3 D6N3 D6N4 158(6) 19_656 19_656 n
D6N3 D6N3 H6N3 0(6) 19_656 19_656 n
D6N3 D6N3 H6N4 158(6) 19_656 19_656 n
D6N4 D6N3 H6N3 158(6) 19_656 19_656 n
D6N4 D6N3 H6N4 0(6) 19_656 19_656 n
H6N3 D6N3 H6N4 158(6) 19_656 19_656 n
C6N2 D6N4 D4N3 45(6) -14_666 -14_666 n
C6N2 D6N4 H4N3 45(6) -14_666 -14_666 n
C6N2 D6N4 C7N1 21(6) -14_666 -10_565 n
C6N2 D6N4 D5N3 37(6) -14_666 -10_565 n
C6N2 D6N4 D5N4 111(6) -14_666 -10_565 n
C6N2 D6N4 H5N3 37(6) -14_666 -10_565 n
C6N2 D6N4 H5N4 111(6) -14_666 -10_565 n
C6N2 D6N4 C7N3 62(6) -14_666 1_555 n
C6N2 D6N4 C7N3 71(6) -14_666 19_656 n
C6N2 D6N4 D6N3 113(6) -14_666 19_656 n
C6N2 D6N4 H6N3 113(6) -14_666 19_656 n
D4N3 D6N4 H4N3 0(6) -14_666 -14_666 n
D4N3 D6N4 C7N1 65(6) -14_666 -10_565 n
D4N3 D6N4 D5N3 8(6) -14_666 -10_565 n
D4N3 D6N4 D5N4 151(6) -14_666 -10_565 n
D4N3 D6N4 H5N3 8(6) -14_666 -10_565 n
D4N3 D6N4 H5N4 151(6) -14_666 -10_565 n
D4N3 D6N4 C7N3 107(6) -14_666 1_555 n
D4N3 D6N4 C7N3 117(6) -14_666 19_656 n
D4N3 D6N4 D6N3 158(6) -14_666 19_656 n
D4N3 D6N4 H6N3 158(6) -14_666 19_656 n
H4N3 D6N4 C7N1 65(6) -14_666 -10_565 n
H4N3 D6N4 D5N3 8(6) -14_666 -10_565 n
H4N3 D6N4 D5N4 151(6) -14_666 -10_565 n
H4N3 D6N4 H5N3 8(6) -14_666 -10_565 n
H4N3 D6N4 H5N4 151(6) -14_666 -10_565 n
H4N3 D6N4 C7N3 107(6) -14_666 1_555 n
H4N3 D6N4 C7N3 117(6) -14_666 19_656 n
H4N3 D6N4 D6N3 158(6) -14_666 19_656 n
H4N3 D6N4 H6N3 158(6) -14_666 19_656 n
C7N1 D6N4 D5N3 58(6) -10_565 -10_565 n
C7N1 D6N4 D5N4 90(6) -10_565 -10_565 n
C7N1 D6N4 H5N3 58(6) -10_565 -10_565 n
C7N1 D6N4 H5N4 90(6) -10_565 -10_565 n
C7N1 D6N4 C7N3 42(6) -10_565 1_555 n
C7N1 D6N4 C7N3 52(6) -10_565 19_656 n
C7N1 D6N4 D6N3 93(6) -10_565 19_656 n
C7N1 D6N4 H6N3 93(6) -10_565 19_656 n
D5N3 D6N4 D5N4 146(6) -10_565 -10_565 n
D5N3 D6N4 H5N3 0(6) -10_565 -10_565 n
D5N3 D6N4 H5N4 146(6) -10_565 -10_565 n
D5N3 D6N4 C7N3 99(6) -10_565 1_555 n
D5N3 D6N4 C7N3 109(6) -10_565 19_656 n
D5N3 D6N4 D6N3 150(6) -10_565 19_656 n
D5N3 D6N4 H6N3 150(6) -10_565 19_656 n
D5N4 D6N4 H5N3 146(6) -10_565 -10_565 n
D5N4 D6N4 H5N4 0(6) -10_565 -10_565 n
D5N4 D6N4 C7N3 51(6) -10_565 1_555 n
D5N4 D6N4 C7N3 43(6) -10_565 19_656 n
D5N4 D6N4 D6N3 21(6) -10_565 19_656 n
D5N4 D6N4 H6N3 21(6) -10_565 19_656 n
H5N3 D6N4 H5N4 146(6) -10_565 -10_565 n
H5N3 D6N4 C7N3 99(6) -10_565 1_555 n
H5N3 D6N4 C7N3 109(6) -10_565 19_656 n
H5N3 D6N4 D6N3 150(6) -10_565 19_656 n
H5N3 D6N4 H6N3 150(6) -10_565 19_656 n
H5N4 D6N4 C7N3 51(6) -10_565 1_555 n
H5N4 D6N4 C7N3 43(6) -10_565 19_656 n
H5N4 D6N4 D6N3 21(6) -10_565 19_656 n
H5N4 D6N4 H6N3 21(6) -10_565 19_656 n
C7N3 D6N4 C7N3 11(6) 1_555 19_656 n
C7N3 D6N4 D6N3 51(6) 1_555 19_656 n
C7N3 D6N4 H6N3 51(6) 1_555 19_656 n
C7N3 D6N4 D6N3 41(6) 19_656 19_656 n
C7N3 D6N4 H6N3 41(6) 19_656 19_656 n
D6N3 D6N4 H6N3 0(6) 19_656 19_656 n
C7N1 H6N3 D5N4 103(6) -14_666 -10_565 n
C7N1 H6N3 D5N4 43(6) -14_666 -14_666 n
C7N1 H6N3 H5N4 103(6) -14_666 -10_565 n
C7N1 H6N3 H5N4 43(6) -14_666 -14_666 n
C7N1 H6N3 C7N3 58(6) -14_666 1_555 n
C7N1 H6N3 C7N3 26(6) -14_666 19_656 n
C7N1 H6N3 D6N3 115(6) -14_666 19_656 n
C7N1 H6N3 D6N4 44(6) -14_666 19_656 n
C7N1 H6N3 H6N3 115(6) -14_666 19_656 n
C7N1 H6N3 H6N4 44(6) -14_666 19_656 n
D5N4 H6N3 D5N4 143(6) -10_565 -14_666 n
D5N4 H6N3 H5N4 0(6) -10_565 -10_565 n
D5N4 H6N3 H5N4 143(6) -10_565 -14_666 n
D5N4 H6N3 C7N3 45(6) -10_565 1_555 n
D5N4 H6N3 C7N3 77(6) -10_565 19_656 n
D5N4 H6N3 D6N3 12(6) -10_565 19_656 n
D5N4 H6N3 D6N4 147(6) -10_565 19_656 n
D5N4 H6N3 H6N3 12(6) -10_565 19_656 n
D5N4 H6N3 H6N4 147(6) -10_565 19_656 n
D5N4 H6N3 H5N4 143(6) -14_666 -10_565 n
D5N4 H6N3 H5N4 0(6) -14_666 -14_666 n
D5N4 H6N3 C7N3 100(6) -14_666 1_555 n
D5N4 H6N3 C7N3 68(6) -14_666 19_656 n
D5N4 H6N3 D6N3 155(6) -14_666 19_656 n
D5N4 H6N3 D6N4 15(6) -14_666 19_656 n
D5N4 H6N3 H6N3 155(6) -14_666 19_656 n
D5N4 H6N3 H6N4 15(6) -14_666 19_656 n
H5N4 H6N3 H5N4 143(6) -10_565 -14_666 n
H5N4 H6N3 C7N3 45(6) -10_565 1_555 n
H5N4 H6N3 C7N3 77(6) -10_565 19_656 n
H5N4 H6N3 D6N3 12(6) -10_565 19_656 n
H5N4 H6N3 D6N4 147(6) -10_565 19_656 n
H5N4 H6N3 H6N3 12(6) -10_565 19_656 n
H5N4 H6N3 H6N4 147(6) -10_565 19_656 n
H5N4 H6N3 C7N3 100(6) -14_666 1_555 n
H5N4 H6N3 C7N3 68(6) -14_666 19_656 n
H5N4 H6N3 D6N3 155(6) -14_666 19_656 n
H5N4 H6N3 D6N4 15(6) -14_666 19_656 n
H5N4 H6N3 H6N3 155(6) -14_666 19_656 n
H5N4 H6N3 H6N4 15(6) -14_666 19_656 n
C7N3 H6N3 C7N3 32(6) 1_555 19_656 n
C7N3 H6N3 D6N3 56(6) 1_555 19_656 n
C7N3 H6N3 D6N4 102(6) 1_555 19_656 n
C7N3 H6N3 H6N3 56(6) 1_555 19_656 n
C7N3 H6N3 H6N4 102(6) 1_555 19_656 n
C7N3 H6N3 D6N3 88(6) 19_656 19_656 n
C7N3 H6N3 D6N4 70(6) 19_656 19_656 n
C7N3 H6N3 H6N3 88(6) 19_656 19_656 n
C7N3 H6N3 H6N4 70(6) 19_656 19_656 n
D6N3 H6N3 D6N4 158(6) 19_656 19_656 n
D6N3 H6N3 H6N3 0(6) 19_656 19_656 n
D6N3 H6N3 H6N4 158(6) 19_656 19_656 n
D6N4 H6N3 H6N3 158(6) 19_656 19_656 n
D6N4 H6N3 H6N4 0(6) 19_656 19_656 n
H6N3 H6N3 H6N4 158(6) 19_656 19_656 n
C6N2 H6N4 D4N3 45(6) -14_666 -14_666 n
C6N2 H6N4 H4N3 45(6) -14_666 -14_666 n
C6N2 H6N4 C7N1 21(6) -14_666 -10_565 n
C6N2 H6N4 D5N3 37(6) -14_666 -10_565 n
C6N2 H6N4 D5N4 111(6) -14_666 -10_565 n
C6N2 H6N4 H5N3 37(6) -14_666 -10_565 n
C6N2 H6N4 H5N4 111(6) -14_666 -10_565 n
C6N2 H6N4 C7N3 62(6) -14_666 1_555 n
C6N2 H6N4 C7N3 71(6) -14_666 19_656 n
C6N2 H6N4 D6N3 113(6) -14_666 19_656 n
C6N2 H6N4 H6N3 113(6) -14_666 19_656 n
D4N3 H6N4 H4N3 0(6) -14_666 -14_666 n
D4N3 H6N4 C7N1 65(6) -14_666 -10_565 n
D4N3 H6N4 D5N3 8(6) -14_666 -10_565 n
D4N3 H6N4 D5N4 151(6) -14_666 -10_565 n
D4N3 H6N4 H5N3 8(6) -14_666 -10_565 n
D4N3 H6N4 H5N4 151(6) -14_666 -10_565 n
D4N3 H6N4 C7N3 107(6) -14_666 1_555 n
D4N3 H6N4 C7N3 117(6) -14_666 19_656 n
D4N3 H6N4 D6N3 158(6) -14_666 19_656 n
D4N3 H6N4 H6N3 158(6) -14_666 19_656 n
H4N3 H6N4 C7N1 65(6) -14_666 -10_565 n
H4N3 H6N4 D5N3 8(6) -14_666 -10_565 n
H4N3 H6N4 D5N4 151(6) -14_666 -10_565 n
H4N3 H6N4 H5N3 8(6) -14_666 -10_565 n
H4N3 H6N4 H5N4 151(6) -14_666 -10_565 n
H4N3 H6N4 C7N3 107(6) -14_666 1_555 n
H4N3 H6N4 C7N3 117(6) -14_666 19_656 n
H4N3 H6N4 D6N3 158(6) -14_666 19_656 n
H4N3 H6N4 H6N3 158(6) -14_666 19_656 n
C7N1 H6N4 D5N3 58(6) -10_565 -10_565 n
C7N1 H6N4 D5N4 90(6) -10_565 -10_565 n
C7N1 H6N4 H5N3 58(6) -10_565 -10_565 n
C7N1 H6N4 H5N4 90(6) -10_565 -10_565 n
C7N1 H6N4 C7N3 42(6) -10_565 1_555 n
C7N1 H6N4 C7N3 52(6) -10_565 19_656 n
C7N1 H6N4 D6N3 93(6) -10_565 19_656 n
C7N1 H6N4 H6N3 93(6) -10_565 19_656 n
D5N3 H6N4 D5N4 146(6) -10_565 -10_565 n
D5N3 H6N4 H5N3 0(6) -10_565 -10_565 n
D5N3 H6N4 H5N4 146(6) -10_565 -10_565 n
D5N3 H6N4 C7N3 99(6) -10_565 1_555 n
D5N3 H6N4 C7N3 109(6) -10_565 19_656 n
D5N3 H6N4 D6N3 150(6) -10_565 19_656 n
D5N3 H6N4 H6N3 150(6) -10_565 19_656 n
D5N4 H6N4 H5N3 146(6) -10_565 -10_565 n
D5N4 H6N4 H5N4 0(6) -10_565 -10_565 n
D5N4 H6N4 C7N3 51(6) -10_565 1_555 n
D5N4 H6N4 C7N3 43(6) -10_565 19_656 n
D5N4 H6N4 D6N3 21(6) -10_565 19_656 n
D5N4 H6N4 H6N3 21(6) -10_565 19_656 n
H5N3 H6N4 H5N4 146(6) -10_565 -10_565 n
H5N3 H6N4 C7N3 99(6) -10_565 1_555 n
H5N3 H6N4 C7N3 109(6) -10_565 19_656 n
H5N3 H6N4 D6N3 150(6) -10_565 19_656 n
H5N3 H6N4 H6N3 150(6) -10_565 19_656 n
H5N4 H6N4 C7N3 51(6) -10_565 1_555 n
H5N4 H6N4 C7N3 43(6) -10_565 19_656 n
H5N4 H6N4 D6N3 21(6) -10_565 19_656 n
H5N4 H6N4 H6N3 21(6) -10_565 19_656 n
C7N3 H6N4 C7N3 11(6) 1_555 19_656 n
C7N3 H6N4 D6N3 51(6) 1_555 19_656 n
C7N3 H6N4 H6N3 51(6) 1_555 19_656 n
C7N3 H6N4 D6N3 41(6) 19_656 19_656 n
C7N3 H6N4 H6N3 41(6) 19_656 19_656 n
D6N3 H6N4 H6N3 0(6) 19_656 19_656 n
C1d N1d C1d 120(6) 1_555 2_555 n
C1d N1d C1d 120(6) 1_555 3_555 n
C1d N1d C1d 28(6) 1_555 13_555 n
C1d N1d C1d 147(6) 1_555 14_555 n
C1d N1d C1d 92(6) 1_555 15_555 n
C1d N1d C2d 116(6) 1_555 1_555 n
C1d N1d C2d 20(6) 1_555 2_555 n
C1d N1d C2d 115(6) 1_555 3_555 n
C1d N1d C2d 139(6) 1_555 13_555 n
C1d N1d C2d 90(6) 1_555 14_555 n
C1d N1d C2d 34(6) 1_555 15_555 n
C1d N1d C3d 110(6) 1_555 1_555 n
C1d N1d C3d 125(6) 1_555 2_555 n
C1d N1d C3d 13(6) 1_555 3_555 n
C1d N1d C3d 83(6) 1_555 13_555 n
C1d N1d C3d 37(6) 1_555 14_555 n
C1d N1d C3d 150(6) 1_555 15_555 n
C1d N1d C1d 120(6) 2_555 3_555 n
C1d N1d C1d 92(6) 2_555 13_555 n
C1d N1d C1d 28(6) 2_555 14_555 n
C1d N1d C1d 147(6) 2_555 15_555 n
C1d N1d C2d 115(6) 2_555 1_555 n
C1d N1d C2d 116(6) 2_555 2_555 n
C1d N1d C2d 20(6) 2_555 3_555 n
C1d N1d C2d 34(6) 2_555 13_555 n
C1d N1d C2d 139(6) 2_555 14_555 n
C1d N1d C2d 90(6) 2_555 15_555 n
C1d N1d C3d 13(6) 2_555 1_555 n
C1d N1d C3d 110(6) 2_555 2_555 n
C1d N1d C3d 125(6) 2_555 3_555 n
C1d N1d C3d 150(6) 2_555 13_555 n
C1d N1d C3d 83(6) 2_555 14_555 n
C1d N1d C3d 37(6) 2_555 15_555 n
C1d N1d C1d 147(6) 3_555 13_555 n
C1d N1d C1d 92(6) 3_555 14_555 n
C1d N1d C1d 28(6) 3_555 15_555 n
C1d N1d C2d 20(6) 3_555 1_555 n
C1d N1d C2d 115(6) 3_555 2_555 n
C1d N1d C2d 116(6) 3_555 3_555 n
C1d N1d C2d 90(6) 3_555 13_555 n
C1d N1d C2d 34(6) 3_555 14_555 n
C1d N1d C2d 139(6) 3_555 15_555 n
C1d N1d C3d 125(6) 3_555 1_555 n
C1d N1d C3d 13(6) 3_555 2_555 n
C1d N1d C3d 110(6) 3_555 3_555 n
C1d N1d C3d 37(6) 3_555 13_555 n
C1d N1d C3d 150(6) 3_555 14_555 n
C1d N1d C3d 83(6) 3_555 15_555 n
C1d N1d C1d 120(6) 13_555 14_555 n
C1d N1d C1d 120(6) 13_555 15_555 n
C1d N1d C2d 139(6) 13_555 1_555 n
C1d N1d C2d 34(6) 13_555 2_555 n
C1d N1d C2d 90(6) 13_555 3_555 n
C1d N1d C2d 116(6) 13_555 13_555 n
C1d N1d C2d 115(6) 13_555 14_555 n
C1d N1d C2d 20(6) 13_555 15_555 n
C1d N1d C3d 83(6) 13_555 1_555 n
C1d N1d C3d 150(6) 13_555 2_555 n
C1d N1d C3d 37(6) 13_555 3_555 n
C1d N1d C3d 110(6) 13_555 13_555 n
C1d N1d C3d 13(6) 13_555 14_555 n
C1d N1d C3d 125(6) 13_555 15_555 n
C1d N1d C1d 120(6) 14_555 15_555 n
C1d N1d C2d 90(6) 14_555 1_555 n
C1d N1d C2d 139(6) 14_555 2_555 n
C1d N1d C2d 34(6) 14_555 3_555 n
C1d N1d C2d 20(6) 14_555 13_555 n
C1d N1d C2d 116(6) 14_555 14_555 n
C1d N1d C2d 115(6) 14_555 15_555 n
C1d N1d C3d 37(6) 14_555 1_555 n
C1d N1d C3d 83(6) 14_555 2_555 n
C1d N1d C3d 150(6) 14_555 3_555 n
C1d N1d C3d 125(6) 14_555 13_555 n
C1d N1d C3d 110(6) 14_555 14_555 n
C1d N1d C3d 13(6) 14_555 15_555 n
C1d N1d C2d 34(6) 15_555 1_555 n
C1d N1d C2d 90(6) 15_555 2_555 n
C1d N1d C2d 139(6) 15_555 3_555 n
C1d N1d C2d 115(6) 15_555 13_555 n
C1d N1d C2d 20(6) 15_555 14_555 n
C1d N1d C2d 116(6) 15_555 15_555 n
C1d N1d C3d 150(6) 15_555 1_555 n
C1d N1d C3d 37(6) 15_555 2_555 n
C1d N1d C3d 83(6) 15_555 3_555 n
C1d N1d C3d 13(6) 15_555 13_555 n
C1d N1d C3d 125(6) 15_555 14_555 n
C1d N1d C3d 110(6) 15_555 15_555 n
C2d N1d C2d 105(6) 1_555 2_555 n
C2d N1d C2d 105(6) 1_555 3_555 n
C2d N1d C2d 81(6) 1_555 13_555 n
C2d N1d C2d 27(6) 1_555 14_555 n
C2d N1d C2d 124(6) 1_555 15_555 n
C2d N1d C3d 116(6) 1_555 1_555 n
C2d N1d C3d 12(6) 1_555 2_555 n
C2d N1d C3d 104(6) 1_555 3_555 n
C2d N1d C3d 36(6) 1_555 13_555 n
C2d N1d C3d 136(6) 1_555 14_555 n
C2d N1d C3d 78(6) 1_555 15_555 n
C2d N1d C2d 105(6) 2_555 3_555 n
C2d N1d C2d 124(6) 2_555 13_555 n
C2d N1d C2d 81(6) 2_555 14_555 n
C2d N1d C2d 27(6) 2_555 15_555 n
C2d N1d C3d 104(6) 2_555 1_555 n
C2d N1d C3d 116(6) 2_555 2_555 n
C2d N1d C3d 12(6) 2_555 3_555 n
C2d N1d C3d 78(6) 2_555 13_555 n
C2d N1d C3d 36(6) 2_555 14_555 n
C2d N1d C3d 136(6) 2_555 15_555 n
C2d N1d C2d 27(6) 3_555 13_555 n
C2d N1d C2d 124(6) 3_555 14_555 n
C2d N1d C2d 81(6) 3_555 15_555 n
C2d N1d C3d 12(6) 3_555 1_555 n
C2d N1d C3d 104(6) 3_555 2_555 n
C2d N1d C3d 116(6) 3_555 3_555 n
C2d N1d C3d 136(6) 3_555 13_555 n
C2d N1d C3d 78(6) 3_555 14_555 n
C2d N1d C3d 36(6) 3_555 15_555 n
C2d N1d C2d 105(6) 13_555 14_555 n
C2d N1d C2d 105(6) 13_555 15_555 n
C2d N1d C3d 36(6) 13_555 1_555 n
C2d N1d C3d 78(6) 13_555 2_555 n
C2d N1d C3d 136(6) 13_555 3_555 n
C2d N1d C3d 116(6) 13_555 13_555 n
C2d N1d C3d 104(6) 13_555 14_555 n
C2d N1d C3d 12(6) 13_555 15_555 n
C2d N1d C2d 105(6) 14_555 15_555 n
C2d N1d C3d 136(6) 14_555 1_555 n
C2d N1d C3d 36(6) 14_555 2_555 n
C2d N1d C3d 78(6) 14_555 3_555 n
C2d N1d C3d 12(6) 14_555 13_555 n
C2d N1d C3d 116(6) 14_555 14_555 n
C2d N1d C3d 104(6) 14_555 15_555 n
C2d N1d C3d 78(6) 15_555 1_555 n
C2d N1d C3d 136(6) 15_555 2_555 n
C2d N1d C3d 36(6) 15_555 3_555 n
C2d N1d C3d 104(6) 15_555 13_555 n
C2d N1d C3d 12(6) 15_555 14_555 n
C2d N1d C3d 116(6) 15_555 15_555 n
C3d N1d C3d 114(6) 1_555 2_555 n
C3d N1d C3d 114(6) 1_555 3_555 n
C3d N1d C3d 147(6) 1_555 13_555 n
C3d N1d C3d 73(6) 1_555 14_555 n
C3d N1d C3d 43(6) 1_555 15_555 n
C3d N1d C3d 114(6) 2_555 3_555 n
C3d N1d C3d 43(6) 2_555 13_555 n
C3d N1d C3d 147(6) 2_555 14_555 n
C3d N1d C3d 73(6) 2_555 15_555 n
C3d N1d C3d 73(6) 3_555 13_555 n
C3d N1d C3d 43(6) 3_555 14_555 n
C3d N1d C3d 147(6) 3_555 15_555 n
C3d N1d C3d 114(6) 13_555 14_555 n
C3d N1d C3d 114(6) 13_555 15_555 n
C3d N1d C3d 114(6) 14_555 15_555 n
C1b2 C1d O2a2 45(6) 23_665 17_655 n
C1b2 C1d O2b2 43(6) 23_665 23_665 n
C1b2 C1d N1d 125(6) 23_665 1_555 n
C1b2 C1d C1d 111(6) 23_665 13_555 n
C1b2 C1d C2d 48(6) 23_665 2_555 n
C1b2 C1d C2d 84(6) 23_665 15_555 n
C1b2 C1d C3d 46(6) 23_665 3_555 n
C1b2 C1d C3d 100(6) 23_665 14_555 n
C1b2 C1d O4d 57(6) 23_665 3_555 n
C1b2 C1d H1d 110(6) 23_665 1_555 n
C1b2 C1d H1d 94(6) 23_665 13_555 n
C1b2 C1d H2d 10(6) 23_665 1_555 n
C1b2 C1d H2d 64(6) 23_665 13_555 n
C1b2 C1d H3d 101(6) 23_665 1_555 n
C1b2 C1d H4d 105(6) 23_665 2_555 n
C1b2 C1d H4d 106(6) 23_665 15_555 n
C1b2 C1d H5d 47(6) 23_665 2_555 n
C1b2 C1d H5d 35(6) 23_665 15_555 n
C1b2 C1d H6d 43(6) 23_665 2_555 n
C1b2 C1d H7d 67(6) 23_665 3_555 n
C1b2 C1d H7d 36(6) 23_665 14_555 n
O2a2 C1d O2b2 84(6) 17_655 23_665 n
O2a2 C1d N1d 169(6) 17_655 1_555 n
O2a2 C1d C1d 111(6) 17_655 13_555 n
O2a2 C1d C2d 92(6) 17_655 2_555 n
O2a2 C1d C2d 108(6) 17_655 15_555 n
O2a2 C1d C3d 86(6) 17_655 3_555 n
O2a2 C1d C3d 113(6) 17_655 14_555 n
O2a2 C1d O4d 56(6) 17_655 3_555 n
O2a2 C1d H1d 82(6) 17_655 1_555 n
O2a2 C1d H1d 49(6) 17_655 13_555 n
O2a2 C1d H2d 52(6) 17_655 1_555 n
O2a2 C1d H2d 81(6) 17_655 13_555 n
O2a2 C1d H3d 79(6) 17_655 1_555 n
O2a2 C1d H4d 67(6) 17_655 2_555 n
O2a2 C1d H4d 69(6) 17_655 15_555 n
O2a2 C1d H5d 80(6) 17_655 2_555 n
O2a2 C1d H5d 74(6) 17_655 15_555 n
O2a2 C1d H6d 66(6) 17_655 2_555 n
O2a2 C1d H7d 66(6) 17_655 3_555 n
O2a2 C1d H7d 33(6) 17_655 14_555 n
O2b2 C1d N1d 89(6) 23_665 1_555 n
O2b2 C1d C1d 81(6) 23_665 13_555 n
O2b2 C1d C2d 14(6) 23_665 2_555 n
O2b2 C1d C2d 46(6) 23_665 15_555 n
O2b2 C1d C3d 45(6) 23_665 3_555 n
O2b2 C1d C3d 65(6) 23_665 14_555 n
O2b2 C1d O4d 92(6) 23_665 3_555 n
O2b2 C1d H1d 108(6) 23_665 1_555 n
O2b2 C1d H1d 130(6) 23_665 13_555 n
O2b2 C1d H2d 34(6) 23_665 1_555 n
O2b2 C1d H2d 40(6) 23_665 13_555 n
O2b2 C1d H3d 136(6) 23_665 1_555 n
O2b2 C1d H4d 118(6) 23_665 2_555 n
O2b2 C1d H4d 116(6) 23_665 15_555 n
O2b2 C1d H5d 16(6) 23_665 2_555 n
O2b2 C1d H5d 10(6) 23_665 15_555 n
O2b2 C1d H6d 68(6) 23_665 2_555 n
O2b2 C1d H7d 60(6) 23_665 3_555 n
O2b2 C1d H7d 58(6) 23_665 14_555 n
N1d C1d C1d 76(6) 1_555 13_555 n
N1d C1d C2d 80(6) 1_555 2_555 n
N1d C1d C2d 73(6) 1_555 15_555 n
N1d C1d C3d 83(6) 1_555 3_555 n
N1d C1d C3d 71(6) 1_555 14_555 n
N1d C1d O4d 116(6) 1_555 3_555 n
N1d C1d H1d 109(6) 1_555 1_555 n
N1d C1d H1d 140(6) 1_555 13_555 n
N1d C1d H2d 119(6) 1_555 1_555 n
N1d C1d H2d 100(6) 1_555 13_555 n
N1d C1d H3d 100(6) 1_555 1_555 n
N1d C1d H4d 124(6) 1_555 2_555 n
N1d C1d H4d 122(6) 1_555 15_555 n
N1d C1d H5d 95(6) 1_555 2_555 n
N1d C1d H5d 100(6) 1_555 15_555 n
N1d C1d H6d 104(6) 1_555 2_555 n
N1d C1d H7d 118(6) 1_555 3_555 n
N1d C1d H7d 145(6) 1_555 14_555 n
C1d C1d C2d 89(6) 13_555 2_555 n
C1d C1d C2d 36(6) 13_555 15_555 n
C1d C1d C3d 123(6) 13_555 3_555 n
C1d C1d C3d 18(6) 13_555 14_555 n
C1d C1d O4d 167(6) 13_555 3_555 n
C1d C1d H1d 43(6) 13_555 1_555 n
C1d C1d H1d 98(6) 13_555 13_555 n
C1d C1d H2d 104(6) 13_555 1_555 n
C1d C1d H2d 48(6) 13_555 13_555 n
C1d C1d H3d 143(6) 13_555 1_555 n
C1d C1d H4d 63(6) 13_555 2_555 n
C1d C1d H4d 59(6) 13_555 15_555 n
C1d C1d H5d 69(6) 13_555 2_555 n
C1d C1d H5d 84(6) 13_555 15_555 n
C1d C1d H6d 149(6) 13_555 2_555 n
C1d C1d H7d 49(6) 13_555 3_555 n
C1d C1d H7d 86(6) 13_555 14_555 n
C2d C1d C2d 53(6) 2_555 15_555 n
C2d C1d C3d 35(6) 2_555 3_555 n
C2d C1d C3d 71(6) 2_555 14_555 n
C2d C1d O4d 88(6) 2_555 3_555 n
C2d C1d H1d 120(6) 2_555 1_555 n
C2d C1d H1d 140(6) 2_555 13_555 n
C2d C1d H2d 40(6) 2_555 1_555 n
C2d C1d H2d 52(6) 2_555 13_555 n
C2d C1d H3d 127(6) 2_555 1_555 n
C2d C1d H4d 131(6) 2_555 2_555 n
C2d C1d H4d 130(6) 2_555 15_555 n
C2d C1d H5d 29(6) 2_555 2_555 n
C2d C1d H5d 22(6) 2_555 15_555 n
C2d C1d H6d 62(6) 2_555 2_555 n
C2d C1d H7d 74(6) 2_555 3_555 n
C2d C1d H7d 70(6) 2_555 14_555 n
C2d C1d C3d 87(6) 15_555 3_555 n
C2d C1d C3d 18(6) 15_555 14_555 n
C2d C1d O4d 139(6) 15_555 3_555 n
C2d C1d H1d 73(6) 15_555 1_555 n
C2d C1d H1d 124(6) 15_555 13_555 n
C2d C1d H2d 75(6) 15_555 1_555 n
C2d C1d H2d 27(6) 15_555 13_555 n
C2d C1d H3d 173(6) 15_555 1_555 n
C2d C1d H4d 91(6) 15_555 2_555 n
C2d C1d H4d 88(6) 15_555 15_555 n
C2d C1d H5d 37(6) 15_555 2_555 n
C2d C1d H5d 51(6) 15_555 15_555 n
C2d C1d H6d 114(6) 15_555 2_555 n
C2d C1d H7d 47(6) 15_555 3_555 n
C2d C1d H7d 75(6) 15_555 14_555 n
C3d C1d C3d 105(6) 3_555 14_555 n
C3d C1d O4d 56(6) 3_555 3_555 n
C3d C1d H1d 152(6) 3_555 1_555 n
C3d C1d H1d 129(6) 3_555 13_555 n
C3d C1d H2d 45(6) 3_555 1_555 n
C3d C1d H2d 85(6) 3_555 13_555 n
C3d C1d H3d 92(6) 3_555 1_555 n
C3d C1d H4d 151(6) 3_555 2_555 n
C3d C1d H4d 152(6) 3_555 15_555 n
C3d C1d H5d 61(6) 3_555 2_555 n
C3d C1d H5d 48(6) 3_555 15_555 n
C3d C1d H6d 30(6) 3_555 2_555 n
C3d C1d H7d 102(6) 3_555 3_555 n
C3d C1d H7d 81(6) 3_555 14_555 n
C3d C1d O4d 156(6) 14_555 3_555 n
C3d C1d H1d 58(6) 14_555 1_555 n
C3d C1d H1d 113(6) 14_555 13_555 n
C3d C1d H2d 91(6) 14_555 1_555 n
C3d C1d H2d 37(6) 14_555 13_555 n
C3d C1d H3d 159(6) 14_555 1_555 n
C3d C1d H4d 78(6) 14_555 2_555 n
C3d C1d H4d 75(6) 14_555 15_555 n
C3d C1d H5d 54(6) 14_555 2_555 n
C3d C1d H5d 68(6) 14_555 15_555 n
C3d C1d H6d 132(6) 14_555 2_555 n
C3d C1d H7d 47(6) 14_555 3_555 n
C3d C1d H7d 83(6) 14_555 14_555 n
O4d C1d H1d 131(6) 3_555 1_555 n
O4d C1d H1d 77(6) 3_555 13_555 n
O4d C1d H2d 66(6) 3_555 1_555 n
O4d C1d H2d 121(6) 3_555 13_555 n
O4d C1d H3d 44(6) 3_555 1_555 n
O4d C1d H4d 111(6) 3_555 2_555 n
O4d C1d H4d 114(6) 3_555 15_555 n
O4d C1d H5d 103(6) 3_555 2_555 n
O4d C1d H5d 88(6) 3_555 15_555 n
O4d C1d H6d 27(6) 3_555 2_555 n
O4d C1d H7d 118(6) 3_555 3_555 n
O4d C1d H7d 80(6) 3_555 14_555 n
H1d C1d H1d 56(6) 1_555 13_555 n
H1d C1d H2d 109(6) 1_555 1_555 n
H1d C1d H2d 68(6) 1_555 13_555 n
H1d C1d H3d 110(6) 1_555 1_555 n
H1d C1d H4d 20(6) 1_555 2_555 n
H1d C1d H4d 17(6) 1_555 15_555 n
H1d C1d H5d 92(6) 1_555 2_555 n
H1d C1d H5d 104(6) 1_555 15_555 n
H1d C1d H6d 147(6) 1_555 2_555 n
H1d C1d H7d 49(6) 1_555 3_555 n
H1d C1d H7d 74(6) 1_555 14_555 n
H1d C1d H2d 101(6) 13_555 1_555 n
H1d C1d H2d 106(6) 13_555 13_555 n
H1d C1d H3d 61(6) 13_555 1_555 n
H1d C1d H4d 36(6) 13_555 2_555 n
H1d C1d H4d 39(6) 13_555 15_555 n
H1d C1d H5d 120(6) 13_555 2_555 n
H1d C1d H5d 119(6) 13_555 15_555 n
H1d C1d H6d 100(6) 13_555 2_555 n
H1d C1d H7d 81(6) 13_555 3_555 n
H1d C1d H7d 72(6) 13_555 14_555 n
H2d C1d H2d 56(6) 1_555 13_555 n
H2d C1d H3d 110(6) 1_555 1_555 n
H2d C1d H4d 107(6) 1_555 2_555 n
H2d C1d H4d 107(6) 1_555 15_555 n
H2d C1d H5d 38(6) 1_555 2_555 n
H2d C1d H5d 25(6) 1_555 15_555 n
H2d C1d H6d 49(6) 1_555 2_555 n
H2d C1d H7d 62(6) 1_555 3_555 n
H2d C1d H7d 37(6) 1_555 14_555 n
H2d C1d H3d 160(6) 13_555 1_555 n
H2d C1d H4d 80(6) 13_555 2_555 n
H2d C1d H4d 78(6) 13_555 15_555 n
H2d C1d H5d 24(6) 13_555 2_555 n
H2d C1d H5d 38(6) 13_555 15_555 n
H2d C1d H6d 103(6) 13_555 2_555 n
H2d C1d H7d 24(6) 13_555 3_555 n
H2d C1d H7d 48(6) 13_555 14_555 n
H3d C1d H4d 93(6) 1_555 2_555 n
H3d C1d H4d 95(6) 1_555 15_555 n
H3d C1d H5d 147(6) 1_555 2_555 n
H3d C1d H5d 132(6) 1_555 15_555 n
H3d C1d H6d 68(6) 1_555 2_555 n
H3d C1d H7d 140(6) 1_555 3_555 n
H3d C1d H7d 112(6) 1_555 14_555 n
H4d C1d H4d 3(6) 2_555 15_555 n
H4d C1d H5d 102(6) 2_555 2_555 n
H4d C1d H5d 111(6) 2_555 15_555 n
H4d C1d H6d 131(6) 2_555 2_555 n
H4d C1d H7d 58(6) 2_555 3_555 n
H4d C1d H7d 70(6) 2_555 14_555 n
H4d C1d H5d 101(6) 15_555 2_555 n
H4d C1d H5d 110(6) 15_555 15_555 n
H4d C1d H6d 134(6) 15_555 2_555 n
H4d C1d H7d 56(6) 15_555 3_555 n
H4d C1d H7d 70(6) 15_555 14_555 n
H5d C1d H5d 15(6) 2_555 15_555 n
H5d C1d H6d 81(6) 2_555 2_555 n
H5d C1d H7d 45(6) 2_555 3_555 n
H5d C1d H7d 49(6) 2_555 14_555 n
H5d C1d H6d 66(6) 15_555 2_555 n
H5d C1d H7d 55(6) 15_555 3_555 n
H5d C1d H7d 48(6) 15_555 14_555 n
H6d C1d H7d 110(6) 2_555 3_555 n
H6d C1d H7d 77(6) 2_555 14_555 n
H7d C1d H7d 37(6) 3_555 14_555 n
C1b2 C2d C1b2 72(6) 7_656 22_656 n
C1b2 C2d O2a2 81(6) 7_656 16_556 n
C1b2 C2d O2b2 45(6) 7_656 7_656 n
C1b2 C2d O2b2 50(6) 7_656 22_656 n
C1b2 C2d N1d 118(6) 7_656 1_555 n
C1b2 C2d C1d 112(6) 7_656 3_555 n
C1b2 C2d C1d 68(6) 7_656 15_555 n
C1b2 C2d C2d 44(6) 7_656 14_555 n
C1b2 C2d C3d 145(6) 7_656 2_555 n
C1b2 C2d C3d 55(6) 7_656 13_555 n
C1b2 C2d C3d 150(6) 7_656 15_555 n
C1b2 C2d O4d 130(6) 7_656 2_555 n
C1b2 C2d H1d 71(6) 7_656 3_555 n
C1b2 C2d H1d 100(6) 7_656 15_555 n
C1b2 C2d H2d 66(6) 7_656 3_555 n
C1b2 C2d H2d 7(6) 7_656 15_555 n
C1b2 C2d H3d 141(6) 7_656 3_555 n
C1b2 C2d H4d 84(6) 7_656 1_555 n
C1b2 C2d H4d 82(6) 7_656 14_555 n
C1b2 C2d H5d 26(6) 7_656 1_555 n
C1b2 C2d H5d 43(6) 7_656 14_555 n
C1b2 C2d H6d 126(6) 7_656 1_555 n
C1b2 C2d H7d 36(6) 7_656 2_555 n
C1b2 C2d H7d 61(6) 7_656 13_555 n
C1b2 C2d O2a2 48(6) 22_656 16_556 n
C1b2 C2d O2b2 60(6) 22_656 7_656 n
C1b2 C2d O2b2 56(6) 22_656 22_656 n
C1b2 C2d N1d 156(6) 22_656 1_555 n
C1b2 C2d C1d 117(6) 22_656 3_555 n
C1b2 C2d C1d 129(6) 22_656 15_555 n
C1b2 C2d C2d 116(6) 22_656 14_555 n
C1b2 C2d C3d 99(6) 22_656 2_555 n
C1b2 C2d C3d 125(6) 22_656 13_555 n
C1b2 C2d C3d 109(6) 22_656 15_555 n
C1b2 C2d O4d 63(6) 22_656 2_555 n
C1b2 C2d H1d 110(6) 22_656 3_555 n
C1b2 C2d H1d 94(6) 22_656 15_555 n
C1b2 C2d H2d 7(6) 22_656 3_555 n
C1b2 C2d H2d 79(6) 22_656 15_555 n
C1b2 C2d H3d 99(6) 22_656 3_555 n
C1b2 C2d H4d 105(6) 22_656 1_555 n
C1b2 C2d H4d 106(6) 22_656 14_555 n
C1b2 C2d H5d 60(6) 22_656 1_555 n
C1b2 C2d H5d 43(6) 22_656 14_555 n
C1b2 C2d H6d 53(6) 22_656 1_555 n
C1b2 C2d H7d 82(6) 22_656 2_555 n
C1b2 C2d H7d 56(6) 22_656 13_555 n
O2a2 C2d O2b2 101(6) 16_556 7_656 n
O2a2 C2d O2b2 99(6) 16_556 22_656 n
O2a2 C2d N1d 150(6) 16_556 1_555 n
O2a2 C2d C1d 70(6) 16_556 3_555 n
O2a2 C2d C1d 95(6) 16_556 15_555 n
O2a2 C2d C2d 110(6) 16_556 14_555 n
O2a2 C2d C3d 68(6) 16_556 2_555 n
O2a2 C2d C3d 107(6) 16_556 13_555 n
O2a2 C2d C3d 123(6) 16_556 15_555 n
O2a2 C2d O4d 53(6) 16_556 2_555 n
O2a2 C2d H1d 70(6) 16_556 3_555 n
O2a2 C2d H1d 46(6) 16_556 15_555 n
O2a2 C2d H2d 47(6) 16_556 3_555 n
O2a2 C2d H2d 85(6) 16_556 15_555 n
O2a2 C2d H3d 67(6) 16_556 3_555 n
O2a2 C2d H4d 58(6) 16_556 1_555 n
O2a2 C2d H4d 60(6) 16_556 14_555 n
O2a2 C2d H5d 90(6) 16_556 1_555 n
O2a2 C2d H5d 82(6) 16_556 14_555 n
O2a2 C2d H6d 65(6) 16_556 1_555 n
O2a2 C2d H7d 61(6) 16_556 2_555 n
O2a2 C2d H7d 23(6) 16_556 13_555 n
O2b2 C2d O2b2 6(6) 7_656 22_656 n
O2b2 C2d N1d 109(6) 7_656 1_555 n
O2b2 C2d C1d 158(6) 7_656 3_555 n
O2b2 C2d C1d 107(6) 7_656 15_555 n
O2b2 C2d C2d 73(6) 7_656 14_555 n
O2b2 C2d C3d 156(6) 7_656 2_555 n
O2b2 C2d C3d 87(6) 7_656 13_555 n
O2b2 C2d C3d 108(6) 7_656 15_555 n
O2b2 C2d O4d 119(6) 7_656 2_555 n
O2b2 C2d H1d 116(6) 7_656 3_555 n
O2b2 C2d H1d 140(6) 7_656 15_555 n
O2b2 C2d H2d 58(6) 7_656 3_555 n
O2b2 C2d H2d 49(6) 7_656 15_555 n
O2b2 C2d H3d 158(6) 7_656 3_555 n
O2b2 C2d H4d 129(6) 7_656 1_555 n
O2b2 C2d H4d 127(6) 7_656 14_555 n
O2b2 C2d H5d 19(6) 7_656 1_555 n
O2b2 C2d H5d 19(6) 7_656 14_555 n
O2b2 C2d H6d 99(6) 7_656 1_555 n
O2b2 C2d H7d 81(6) 7_656 2_555 n
O2b2 C2d H7d 92(6) 7_656 13_555 n
O2b2 C2d N1d 112(6) 22_656 1_555 n
O2b2 C2d C1d 161(6) 22_656 3_555 n
O2b2 C2d C1d 113(6) 22_656 15_555 n
O2b2 C2d C2d 79(6) 22_656 14_555 n
O2b2 C2d C3d 150(6) 22_656 2_555 n
O2b2 C2d C3d 93(6) 22_656 13_555 n
O2b2 C2d C3d 105(6) 22_656 15_555 n
O2b2 C2d O4d 113(6) 22_656 2_555 n
O2b2 C2d H1d 121(6) 22_656 3_555 n
O2b2 C2d H1d 140(6) 22_656 15_555 n
O2b2 C2d H2d 54(6) 22_656 3_555 n
O2b2 C2d H2d 54(6) 22_656 15_555 n
O2b2 C2d H3d 152(6) 22_656 3_555 n
O2b2 C2d H4d 132(6) 22_656 1_555 n
O2b2 C2d H4d 131(6) 22_656 14_555 n
O2b2 C2d H5d 23(6) 22_656 1_555 n
O2b2 C2d H5d 17(6) 22_656 14_555 n
O2b2 C2d H6d 93(6) 22_656 1_555 n
O2b2 C2d H7d 85(6) 22_656 2_555 n
O2b2 C2d H7d 92(6) 22_656 13_555 n
N1d C2d C1d 81(6) 1_555 3_555 n
N1d C2d C1d 73(6) 1_555 15_555 n
N1d C2d C2d 77(6) 1_555 14_555 n
N1d C2d C3d 85(6) 1_555 2_555 n
N1d C2d C3d 72(6) 1_555 13_555 n
N1d C2d C3d 51(6) 1_555 15_555 n
N1d C2d O4d 112(6) 1_555 2_555 n
N1d C2d H1d 94(6) 1_555 3_555 n
N1d C2d H1d 105(6) 1_555 15_555 n
N1d C2d H2d 160(6) 1_555 3_555 n
N1d C2d H2d 112(6) 1_555 15_555 n
N1d C2d H3d 86(6) 1_555 3_555 n
N1d C2d H4d 98(6) 1_555 1_555 n
N1d C2d H4d 98(6) 1_555 14_555 n
N1d C2d H5d 118(6) 1_555 1_555 n
N1d C2d H5d 128(6) 1_555 14_555 n
N1d C2d H6d 112(6) 1_555 1_555 n
N1d C2d H7d 120(6) 1_555 2_555 n
N1d C2d H7d 147(6) 1_555 13_555 n
C1d C2d C1d 56(6) 3_555 15_555 n
C1d C2d C2d 91(6) 3_555 14_555 n
C1d C2d C3d 41(6) 3_555 2_555 n
C1d C2d C3d 77(6) 3_555 13_555 n
C1d C2d C3d 94(6) 3_555 15_555 n
C1d C2d O4d 72(6) 3_555 2_555 n
C1d C2d H1d 42(6) 3_555 3_555 n
C1d C2d H1d 24(6) 3_555 15_555 n
C1d C2d H2d 117(6) 3_555 3_555 n
C1d C2d H2d 109(6) 3_555 15_555 n
C1d C2d H3d 37(6) 3_555 3_555 n
C1d C2d H4d 29(6) 3_555 1_555 n
C1d C2d H4d 30(6) 3_555 14_555 n
C1d C2d H5d 138(6) 3_555 1_555 n
C1d C2d H5d 147(6) 3_555 14_555 n
C1d C2d H6d 95(6) 3_555 1_555 n
C1d C2d H7d 77(6) 3_555 2_555 n
C1d C2d H7d 72(6) 3_555 13_555 n
C1d C2d C2d 36(6) 15_555 14_555 n
C1d C2d C3d 96(6) 15_555 2_555 n
C1d C2d C3d 22(6) 15_555 13_555 n
C1d C2d C3d 121(6) 15_555 15_555 n
C1d C2d O4d 127(6) 15_555 2_555 n
C1d C2d H1d 26(6) 15_555 3_555 n
C1d C2d H1d 63(6) 15_555 15_555 n
C1d C2d H2d 123(6) 15_555 3_555 n
C1d C2d H2d 62(6) 15_555 15_555 n
C1d C2d H3d 92(6) 15_555 3_555 n
C1d C2d H4d 42(6) 15_555 1_555 n
C1d C2d H4d 40(6) 15_555 14_555 n
C1d C2d H5d 92(6) 15_555 1_555 n
C1d C2d H5d 111(6) 15_555 14_555 n
C1d C2d H6d 150(6) 15_555 1_555 n
C1d C2d H7d 48(6) 15_555 2_555 n
C1d C2d H7d 77(6) 15_555 13_555 n
C2d C2d C3d 131(6) 14_555 2_555 n
C2d C2d C3d 14(6) 14_555 13_555 n
C2d C2d C3d 125(6) 14_555 15_555 n
C2d C2d O4d 159(6) 14_555 2_555 n
C2d C2d H1d 56(6) 14_555 3_555 n
C2d C2d H1d 96(6) 14_555 15_555 n
C2d C2d H2d 110(6) 14_555 3_555 n
C2d C2d H2d 38(6) 14_555 15_555 n
C2d C2d H3d 128(6) 14_555 3_555 n
C2d C2d H4d 73(6) 14_555 1_555 n
C2d C2d H4d 71(6) 14_555 14_555 n
C2d C2d H5d 61(6) 14_555 1_555 n
C2d C2d H5d 81(6) 14_555 14_555 n
C2d C2d H6d 170(6) 14_555 1_555 n
C2d C2d H7d 49(6) 14_555 2_555 n
C2d C2d H7d 87(6) 14_555 13_555 n
C3d C2d C3d 117(6) 2_555 13_555 n
C3d C2d C3d 65(6) 2_555 15_555 n
C3d C2d O4d 37(6) 2_555 2_555 n
C3d C2d H1d 81(6) 2_555 3_555 n
C3d C2d H1d 46(6) 2_555 15_555 n
C3d C2d H2d 103(6) 2_555 3_555 n
C3d C2d H2d 144(6) 2_555 15_555 n
C3d C2d H3d 4(6) 2_555 3_555 n
C3d C2d H4d 65(6) 2_555 1_555 n
C3d C2d H4d 67(6) 2_555 14_555 n
C3d C2d H5d 157(6) 2_555 1_555 n
C3d C2d H5d 142(6) 2_555 14_555 n
C3d C2d H6d 57(6) 2_555 1_555 n
C3d C2d H7d 110(6) 2_555 2_555 n
C3d C2d H7d 85(6) 2_555 13_555 n
C3d C2d C3d 123(6) 13_555 15_555 n
C3d C2d O4d 148(6) 13_555 2_555 n
C3d C2d H1d 44(6) 13_555 3_555 n
C3d C2d H1d 84(6) 13_555 15_555 n
C3d C2d H2d 119(6) 13_555 3_555 n
C3d C2d H2d 48(6) 13_555 15_555 n
C3d C2d H3d 114(6) 13_555 3_555 n
C3d C2d H4d 62(6) 13_555 1_555 n
C3d C2d H4d 59(6) 13_555 14_555 n
C3d C2d H5d 74(6) 13_555 1_555 n
C3d C2d H5d 95(6) 13_555 14_555 n
C3d C2d H6d 171(6) 13_555 1_555 n
C3d C2d H7d 48(6) 13_555 2_555 n
C3d C2d H7d 85(6) 13_555 13_555 n
C3d C2d O4d 70(6) 15_555 2_555 n
C3d C2d H1d 131(6) 15_555 3_555 n
C3d C2d H1d 110(6) 15_555 15_555 n
C3d C2d H2d 115(6) 15_555 3_555 n
C3d C2d H2d 150(6) 15_555 15_555 n
C3d C2d H3d 69(6) 15_555 3_555 n
C3d C2d H4d 123(6) 15_555 1_555 n
C3d C2d H4d 124(6) 15_555 14_555 n
C3d C2d H5d 127(6) 15_555 1_555 n
C3d C2d H5d 117(6) 15_555 14_555 n
C3d C2d H6d 62(6) 15_555 1_555 n
C3d C2d H7d 169(6) 15_555 2_555 n
C3d C2d H7d 146(6) 15_555 13_555 n
O4d C2d H1d 104(6) 2_555 3_555 n
O4d C2d H1d 64(6) 2_555 15_555 n
O4d C2d H2d 68(6) 2_555 3_555 n
O4d C2d H2d 135(6) 2_555 15_555 n
O4d C2d H3d 39(6) 2_555 3_555 n
O4d C2d H4d 87(6) 2_555 1_555 n
O4d C2d H4d 89(6) 2_555 14_555 n
O4d C2d H5d 124(6) 2_555 1_555 n
O4d C2d H5d 105(6) 2_555 14_555 n
O4d C2d H6d 23(6) 2_555 1_555 n
O4d C2d H7d 113(6) 2_555 2_555 n
O4d C2d H7d 76(6) 2_555 13_555 n
H1d C2d H1d 40(6) 3_555 15_555 n
H1d C2d H2d 106(6) 3_555 3_555 n
H1d C2d H2d 67(6) 3_555 15_555 n
H1d C2d H3d 78(6) 3_555 3_555 n
H1d C2d H4d 18(6) 3_555 1_555 n
H1d C2d H4d 15(6) 3_555 14_555 n
H1d C2d H5d 97(6) 3_555 1_555 n
H1d C2d H5d 111(6) 3_555 14_555 n
H1d C2d H6d 126(6) 3_555 1_555 n
H1d C2d H7d 38(6) 3_555 2_555 n
H1d C2d H7d 54(6) 3_555 13_555 n
H1d C2d H2d 93(6) 15_555 3_555 n
H1d C2d H2d 98(6) 15_555 15_555 n
H1d C2d H3d 42(6) 15_555 3_555 n
H1d C2d H4d 22(6) 15_555 1_555 n
H1d C2d H4d 25(6) 15_555 14_555 n
H1d C2d H5d 122(6) 15_555 1_555 n
H1d C2d H5d 124(6) 15_555 14_555 n
H1d C2d H6d 87(6) 15_555 1_555 n
H1d C2d H7d 64(6) 15_555 2_555 n
H1d C2d H7d 48(6) 15_555 13_555 n
H2d C2d H2d 72(6) 3_555 15_555 n
H2d C2d H3d 103(6) 3_555 3_555 n
H2d C2d H4d 101(6) 3_555 1_555 n
H2d C2d H4d 102(6) 3_555 14_555 n
H2d C2d H5d 56(6) 3_555 1_555 n
H2d C2d H5d 40(6) 3_555 14_555 n
H2d C2d H6d 60(6) 3_555 1_555 n
H2d C2d H7d 76(6) 3_555 2_555 n
H2d C2d H7d 52(6) 3_555 13_555 n
H2d C2d H3d 140(6) 15_555 3_555 n
H2d C2d H4d 81(6) 15_555 1_555 n
H2d C2d H4d 79(6) 15_555 14_555 n
H2d C2d H5d 31(6) 15_555 1_555 n
H2d C2d H5d 49(6) 15_555 14_555 n
H2d C2d H6d 132(6) 15_555 1_555 n
H2d C2d H7d 34(6) 15_555 2_555 n
H2d C2d H7d 63(6) 15_555 13_555 n
H3d C2d H4d 61(6) 3_555 1_555 n
H3d C2d H4d 63(6) 3_555 14_555 n
H3d C2d H5d 156(6) 3_555 1_555 n
H3d C2d H5d 142(6) 3_555 14_555 n
H3d C2d H6d 60(6) 3_555 1_555 n
H3d C2d H7d 106(6) 3_555 2_555 n
H3d C2d H7d 83(6) 3_555 13_555 n
H4d C2d H4d 2(6) 1_555 14_555 n
H4d C2d H5d 110(6) 1_555 1_555 n
H4d C2d H5d 119(6) 1_555 14_555 n
H4d C2d H6d 109(6) 1_555 1_555 n
H4d C2d H7d 48(6) 1_555 2_555 n
H4d C2d H7d 50(6) 1_555 13_555 n
H4d C2d H5d 108(6) 14_555 1_555 n
H4d C2d H5d 118(6) 14_555 14_555 n
H4d C2d H6d 111(6) 14_555 1_555 n
H4d C2d H7d 47(6) 14_555 2_555 n
H4d C2d H7d 50(6) 14_555 13_555 n
H5d C2d H5d 20(6) 1_555 14_555 n
H5d C2d H6d 109(6) 1_555 1_555 n
H5d C2d H7d 61(6) 1_555 2_555 n
H5d C2d H7d 76(6) 1_555 13_555 n
H5d C2d H6d 89(6) 14_555 1_555 n
H5d C2d H7d 74(6) 14_555 2_555 n
H5d C2d H7d 75(6) 14_555 13_555 n
H6d C2d H7d 125(6) 1_555 2_555 n
H6d C2d H7d 87(6) 1_555 13_555 n
H7d C2d H7d 38(6) 2_555 13_555 n
C1b2 C3d O1b2 44(6) 21_566 21_566 n
C1b2 C3d O2a2 49(6) 21_566 18_565 n
C1b2 C3d O2b2 53(6) 21_566 12_566 n
C1b2 C3d O2b2 50(6) 21_566 21_566 n
C1b2 C3d N1d 145(6) 21_566 1_555 n
C1b2 C3d C1d 125(6) 21_566 2_555 n
C1b2 C3d C1d 115(6) 21_566 14_555 n
C1b2 C3d C2d 70(6) 21_566 3_555 n
C1b2 C3d C2d 97(6) 21_566 13_555 n
C1b2 C3d C2d 108(6) 21_566 15_555 n
C1b2 C3d C3d 111(6) 21_566 14_555 n
C1b2 C3d C3d 107(6) 21_566 15_555 n
C1b2 C3d O4d 66(6) 21_566 1_555 n
C1b2 C3d H1d 107(6) 21_566 2_555 n
C1b2 C3d H1d 98(6) 21_566 14_555 n
C1b2 C3d H2d 12(6) 21_566 2_555 n
C1b2 C3d H2d 69(6) 21_566 14_555 n
C1b2 C3d H3d 111(6) 21_566 2_555 n
C1b2 C3d H4d 105(6) 21_566 3_555 n
C1b2 C3d H4d 105(6) 21_566 13_555 n
C1b2 C3d H5d 54(6) 21_566 3_555 n
C1b2 C3d H5d 40(6) 21_566 13_555 n
C1b2 C3d H6d 51(6) 21_566 3_555 n
C1b2 C3d H6d 82(6) 21_566 15_555 n
O1b2 C3d O2a2 57(6) 21_566 18_565 n
O1b2 C3d O2b2 89(6) 21_566 12_566 n
O1b2 C3d O2b2 84(6) 21_566 21_566 n
O1b2 C3d N1d 134(6) 21_566 1_555 n
O1b2 C3d C1d 131(6) 21_566 2_555 n
O1b2 C3d C1d 154(6) 21_566 14_555 n
O1b2 C3d C2d 109(6) 21_566 3_555 n
O1b2 C3d C2d 140(6) 21_566 13_555 n
O1b2 C3d C2d 84(6) 21_566 15_555 n
O1b2 C3d C3d 81(6) 21_566 14_555 n
O1b2 C3d C3d 151(6) 21_566 15_555 n
O1b2 C3d O4d 26(6) 21_566 1_555 n
O1b2 C3d H1d 129(6) 21_566 2_555 n
O1b2 C3d H1d 95(6) 21_566 14_555 n
O1b2 C3d H2d 56(6) 21_566 2_555 n
O1b2 C3d H2d 113(6) 21_566 14_555 n
O1b2 C3d H3d 74(6) 21_566 2_555 n
O1b2 C3d H4d 117(6) 21_566 3_555 n
O1b2 C3d H4d 119(6) 21_566 13_555 n
O1b2 C3d H5d 95(6) 21_566 3_555 n
O1b2 C3d H5d 80(6) 21_566 13_555 n
O1b2 C3d H6d 13(6) 21_566 3_555 n
O1b2 C3d H6d 48(6) 21_566 15_555 n
O2a2 C3d O2b2 93(6) 18_565 12_566 n
O2a2 C3d O2b2 92(6) 18_565 21_566 n
O2a2 C3d N1d 165(6) 18_565 1_555 n
O2a2 C3d C1d 82(6) 18_565 2_555 n
O2a2 C3d C1d 97(6) 18_565 14_555 n
O2a2 C3d C2d 101(6) 18_565 3_555 n
O2a2 C3d C2d 104(6) 18_565 13_555 n
O2a2 C3d C2d 141(6) 18_565 15_555 n
O2a2 C3d C3d 136(6) 18_565 14_555 n
O2a2 C3d C3d 104(6) 18_565 15_555 n
O2a2 C3d O4d 58(6) 18_565 1_555 n
O2a2 C3d H1d 72(6) 18_565 2_555 n
O2a2 C3d H1d 50(6) 18_565 14_555 n
O2a2 C3d H2d 53(6) 18_565 2_555 n
O2a2 C3d H2d 80(6) 18_565 14_555 n
O2a2 C3d H3d 77(6) 18_565 2_555 n
O2a2 C3d H4d 63(6) 18_565 3_555 n
O2a2 C3d H4d 64(6) 18_565 13_555 n
O2a2 C3d H5d 84(6) 18_565 3_555 n
O2a2 C3d H5d 79(6) 18_565 13_555 n
O2a2 C3d H6d 71(6) 18_565 3_555 n
O2a2 C3d H6d 104(6) 18_565 15_555 n
O2b2 C3d O2b2 5(6) 12_566 21_566 n
O2b2 C3d N1d 96(6) 12_566 1_555 n
O2b2 C3d C1d 122(6) 12_566 2_555 n
O2b2 C3d C1d 85(6) 12_566 14_555 n
O2b2 C3d C2d 20(6) 12_566 3_555 n
O2b2 C3d C2d 54(6) 12_566 13_555 n
O2b2 C3d C2d 93(6) 12_566 15_555 n
O2b2 C3d C3d 101(6) 12_566 14_555 n
O2b2 C3d C3d 69(6) 12_566 15_555 n
O2b2 C3d O4d 115(6) 12_566 1_555 n
O2b2 C3d H1d 102(6) 12_566 2_555 n
O2b2 C3d H1d 128(6) 12_566 14_555 n
O2b2 C3d H2d 43(6) 12_566 2_555 n
O2b2 C3d H2d 41(6) 12_566 14_555 n
O2b2 C3d H3d 163(6) 12_566 2_555 n
O2b2 C3d H4d 112(6) 12_566 3_555 n
O2b2 C3d H4d 111(6) 12_566 13_555 n
O2b2 C3d H5d 16(6) 12_566 3_555 n
O2b2 C3d H5d 14(6) 12_566 13_555 n
O2b2 C3d H6d 88(6) 12_566 3_555 n
O2b2 C3d H6d 96(6) 12_566 15_555 n
O2b2 C3d N1d 98(6) 21_566 1_555 n
O2b2 C3d C1d 126(6) 21_566 2_555 n
O2b2 C3d C1d 90(6) 21_566 14_555 n
O2b2 C3d C2d 25(6) 21_566 3_555 n
O2b2 C3d C2d 59(6) 21_566 13_555 n
O2b2 C3d C2d 91(6) 21_566 15_555 n
O2b2 C3d C3d 99(6) 21_566 14_555 n
O2b2 C3d C3d 73(6) 21_566 15_555 n
O2b2 C3d O4d 110(6) 21_566 1_555 n
O2b2 C3d H1d 106(6) 21_566 2_555 n
O2b2 C3d H1d 130(6) 21_566 14_555 n
O2b2 C3d H2d 41(6) 21_566 2_555 n
O2b2 C3d H2d 45(6) 21_566 14_555 n
O2b2 C3d H3d 158(6) 21_566 2_555 n
O2b2 C3d H4d 116(6) 21_566 3_555 n
O2b2 C3d H4d 114(6) 21_566 13_555 n
O2b2 C3d H5d 19(6) 21_566 3_555 n
O2b2 C3d H5d 13(6) 21_566 13_555 n
O2b2 C3d H6d 84(6) 21_566 3_555 n
O2b2 C3d H6d 92(6) 21_566 15_555 n
N1d C3d C1d 84(6) 1_555 2_555 n
N1d C3d C1d 72(6) 1_555 14_555 n
N1d C3d C2d 84(6) 1_555 3_555 n
N1d C3d C2d 72(6) 1_555 13_555 n
N1d C3d C2d 51(6) 1_555 15_555 n
N1d C3d C3d 53(6) 1_555 14_555 n
N1d C3d C3d 69(6) 1_555 15_555 n
N1d C3d O4d 127(6) 1_555 1_555 n
N1d C3d H1d 94(6) 1_555 2_555 n
N1d C3d H1d 116(6) 1_555 14_555 n
N1d C3d H2d 139(6) 1_555 2_555 n
N1d C3d H2d 99(6) 1_555 14_555 n
N1d C3d H3d 97(6) 1_555 2_555 n
N1d C3d H4d 103(6) 1_555 3_555 n
N1d C3d H4d 101(6) 1_555 13_555 n
N1d C3d H5d 102(6) 1_555 3_555 n
N1d C3d H5d 110(6) 1_555 13_555 n
N1d C3d H6d 121(6) 1_555 3_555 n
N1d C3d H6d 86(6) 1_555 15_555 n
C1d C3d C1d 40(6) 2_555 14_555 n
C1d C3d C2d 104(6) 2_555 3_555 n
C1d C3d C2d 71(6) 2_555 13_555 n
C1d C3d C2d 127(6) 2_555 15_555 n
C1d C3d C3d 123(6) 2_555 14_555 n
C1d C3d C3d 57(6) 2_555 15_555 n
C1d C3d O4d 111(6) 2_555 1_555 n
C1d C3d H1d 22(6) 2_555 2_555 n
C1d C3d H1d 36(6) 2_555 14_555 n
C1d C3d H2d 120(6) 2_555 2_555 n
C1d C3d H2d 82(6) 2_555 14_555 n
C1d C3d H3d 71(6) 2_555 2_555 n
C1d C3d H4d 20(6) 2_555 3_555 n
C1d C3d H4d 20(6) 2_555 13_555 n
C1d C3d H5d 107(6) 2_555 3_555 n
C1d C3d H5d 120(6) 2_555 13_555 n
C1d C3d H6d 140(6) 2_555 3_555 n
C1d C3d H6d 142(6) 2_555 15_555 n
C1d C3d C2d 66(6) 14_555 3_555 n
C1d C3d C2d 32(6) 14_555 13_555 n
C1d C3d C2d 122(6) 14_555 15_555 n
C1d C3d C3d 125(6) 14_555 14_555 n
C1d C3d C3d 18(6) 14_555 15_555 n
C1d C3d O4d 148(6) 14_555 1_555 n
C1d C3d H1d 30(6) 14_555 2_555 n
C1d C3d H1d 70(6) 14_555 14_555 n
C1d C3d H2d 104(6) 14_555 2_555 n
C1d C3d H2d 50(6) 14_555 14_555 n
C1d C3d H3d 110(6) 14_555 2_555 n
C1d C3d H4d 44(6) 14_555 3_555 n
C1d C3d H4d 42(6) 14_555 13_555 n
C1d C3d H5d 73(6) 14_555 3_555 n
C1d C3d H5d 88(6) 14_555 13_555 n
C1d C3d H6d 166(6) 14_555 3_555 n
C1d C3d H6d 158(6) 14_555 15_555 n
C2d C3d C2d 35(6) 3_555 13_555 n
C2d C3d C2d 97(6) 3_555 15_555 n
C2d C3d C3d 106(6) 3_555 14_555 n
C2d C3d C3d 49(6) 3_555 15_555 n
C2d C3d O4d 135(6) 3_555 1_555 n
C2d C3d H1d 87(6) 3_555 2_555 n
C2d C3d H1d 122(6) 3_555 14_555 n
C2d C3d H2d 59(6) 3_555 2_555 n
C2d C3d H2d 29(6) 3_555 14_555 n
C2d C3d H3d 175(6) 3_555 2_555 n
C2d C3d H4d 100(6) 3_555 3_555 n
C2d C3d H4d 98(6) 3_555 13_555 n
C2d C3d H5d 18(6) 3_555 3_555 n
C2d C3d H5d 30(6) 3_555 13_555 n
C2d C3d H6d 108(6) 3_555 3_555 n
C2d C3d H6d 111(6) 3_555 15_555 n
C2d C3d C2d 111(6) 13_555 15_555 n
C2d C3d C3d 118(6) 13_555 14_555 n
C2d C3d C3d 14(6) 13_555 15_555 n
C2d C3d O4d 161(6) 13_555 1_555 n
C2d C3d H1d 57(6) 13_555 2_555 n
C2d C3d H1d 97(6) 13_555 14_555 n
C2d C3d H2d 84(6) 13_555 2_555 n
C2d C3d H2d 28(6) 13_555 14_555 n
C2d C3d H3d 141(6) 13_555 2_555 n
C2d C3d H4d 71(6) 13_555 3_555 n
C2d C3d H4d 69(6) 13_555 13_555 n
C2d C3d H5d 45(6) 13_555 3_555 n
C2d C3d H5d 61(6) 13_555 13_555 n
C2d C3d H6d 143(6) 13_555 3_555 n
C2d C3d H6d 139(6) 13_555 15_555 n
C2d C3d C3d 9(6) 15_555 14_555 n
C2d C3d C3d 114(6) 15_555 15_555 n
C2d C3d O4d 84(6) 15_555 1_555 n
C2d C3d H1d 144(6) 15_555 2_555 n
C2d C3d H1d 139(6) 15_555 14_555 n
C2d C3d H2d 113(6) 15_555 2_555 n
C2d C3d H2d 126(6) 15_555 14_555 n
C2d C3d H3d 87(6) 15_555 2_555 n
C2d C3d H4d 146(6) 15_555 3_555 n
C2d C3d H4d 146(6) 15_555 13_555 n
C2d C3d H5d 108(6) 15_555 3_555 n
C2d C3d H5d 102(6) 15_555 13_555 n
C2d C3d H6d 71(6) 15_555 3_555 n
C2d C3d H6d 36(6) 15_555 15_555 n
C3d C3d C3d 120(6) 14_555 15_555 n
C3d C3d O4d 78(6) 14_555 1_555 n
C3d C3d H1d 142(6) 14_555 2_555 n
C3d C3d H1d 131(6) 14_555 14_555 n
C3d C3d H2d 117(6) 14_555 2_555 n
C3d C3d H2d 135(6) 14_555 14_555 n
C3d C3d H3d 78(6) 14_555 2_555 n
C3d C3d H4d 141(6) 14_555 3_555 n
C3d C3d H4d 142(6) 14_555 13_555 n
C3d C3d H5d 116(6) 14_555 3_555 n
C3d C3d H5d 110(6) 14_555 13_555 n
C3d C3d H6d 68(6) 14_555 3_555 n
C3d C3d H6d 33(6) 14_555 15_555 n
C3d C3d O4d 161(6) 15_555 1_555 n
C3d C3d H1d 45(6) 15_555 2_555 n
C3d C3d H1d 86(6) 15_555 14_555 n
C3d C3d H2d 95(6) 15_555 2_555 n
C3d C3d H2d 38(6) 15_555 14_555 n
C3d C3d H3d 127(6) 15_555 2_555 n
C3d C3d H4d 60(6) 15_555 3_555 n
C3d C3d H4d 58(6) 15_555 13_555 n
C3d C3d H5d 58(6) 15_555 3_555 n
C3d C3d H5d 74(6) 15_555 13_555 n
C3d C3d H6d 156(6) 15_555 3_555 n
C3d C3d H6d 148(6) 15_555 15_555 n
O4d C3d H1d 118(6) 1_555 2_555 n
O4d C3d H1d 78(6) 1_555 14_555 n
O4d C3d H2d 79(6) 1_555 2_555 n
O4d C3d H2d 132(6) 1_555 14_555 n
O4d C3d H3d 48(6) 1_555 2_555 n
O4d C3d H4d 104(6) 1_555 3_555 n
O4d C3d H4d 106(6) 1_555 13_555 n
O4d C3d H5d 120(6) 1_555 3_555 n
O4d C3d H5d 105(6) 1_555 13_555 n
O4d C3d H6d 30(6) 1_555 3_555 n
O4d C3d H6d 50(6) 1_555 15_555 n
H1d C3d H1d 41(6) 2_555 14_555 n
H1d C3d H2d 100(6) 2_555 2_555 n
H1d C3d H2d 61(6) 2_555 14_555 n
H1d C3d H3d 88(6) 2_555 2_555 n
H1d C3d H4d 15(6) 2_555 3_555 n
H1d C3d H4d 13(6) 2_555 13_555 n
H1d C3d H5d 86(6) 2_555 3_555 n
H1d C3d H5d 99(6) 2_555 13_555 n
H1d C3d H6d 142(6) 2_555 3_555 n
H1d C3d H6d 162(6) 2_555 15_555 n
H1d C3d H2d 100(6) 14_555 2_555 n
H1d C3d H2d 93(6) 14_555 14_555 n
H1d C3d H3d 54(6) 14_555 2_555 n
H1d C3d H4d 26(6) 14_555 3_555 n
H1d C3d H4d 28(6) 14_555 13_555 n
H1d C3d H5d 113(6) 14_555 3_555 n
H1d C3d H5d 118(6) 14_555 13_555 n
H1d C3d H6d 105(6) 14_555 3_555 n
H1d C3d H6d 124(6) 14_555 15_555 n
H2d C3d H2d 57(6) 2_555 14_555 n
H2d C3d H3d 121(6) 2_555 2_555 n
H2d C3d H4d 101(6) 2_555 3_555 n
H2d C3d H4d 101(6) 2_555 13_555 n
H2d C3d H5d 42(6) 2_555 3_555 n
H2d C3d H5d 30(6) 2_555 13_555 n
H2d C3d H6d 63(6) 2_555 3_555 n
H2d C3d H6d 91(6) 2_555 15_555 n
H2d C3d H3d 146(6) 14_555 2_555 n
H2d C3d H4d 72(6) 14_555 3_555 n
H2d C3d H4d 71(6) 14_555 13_555 n
H2d C3d H5d 25(6) 14_555 3_555 n
H2d C3d H5d 40(6) 14_555 13_555 n
H2d C3d H6d 119(6) 14_555 3_555 n
H2d C3d H6d 136(6) 14_555 15_555 n
H3d C3d H4d 75(6) 2_555 3_555 n
H3d C3d H4d 77(6) 2_555 13_555 n
H3d C3d H5d 161(6) 2_555 3_555 n
H3d C3d H5d 151(6) 2_555 13_555 n
H3d C3d H6d 75(6) 2_555 3_555 n
H3d C3d H6d 74(6) 2_555 15_555 n
H4d C3d H4d 2(6) 3_555 13_555 n
H4d C3d H5d 97(6) 3_555 3_555 n
H4d C3d H5d 107(6) 3_555 13_555 n
H4d C3d H6d 129(6) 3_555 3_555 n
H4d C3d H6d 149(6) 3_555 15_555 n
H4d C3d H5d 95(6) 13_555 3_555 n
H4d C3d H5d 105(6) 13_555 13_555 n
H4d C3d H6d 131(6) 13_555 3_555 n
H4d C3d H6d 151(6) 13_555 15_555 n
H5d C3d H5d 16(6) 3_555 13_555 n
H5d C3d H6d 98(6) 3_555 3_555 n
H5d C3d H6d 111(6) 3_555 15_555 n
H5d C3d H6d 82(6) 13_555 3_555 n
H5d C3d H6d 98(6) 13_555 15_555 n
H6d C3d H6d 35(6) 3_555 15_555 n
C1b2 O4d O1b2 96(6) 21_566 8_665 n
C1b2 O4d O1b2 53(6) 21_566 21_566 n
C1b2 O4d O2a2 51(6) 21_566 18_565 n
C1b2 O4d C1d 73(6) 21_566 2_555 n
C1b2 O4d C2d 58(6) 21_566 3_555 n
C1b2 O4d C3d 66(6) 21_566 1_555 n
C1b2 O4d O4d 121(6) 21_566 14_555 n
C1b2 O4d H1d 82(6) 21_566 14_555 n
C1b2 O4d H2d 26(6) 21_566 2_555 n
C1b2 O4d H3d 123(6) 21_566 2_555 n
C1b2 O4d H3d 139(6) 21_566 13_555 n
C1b2 O4d H6d 46(6) 21_566 3_555 n
C1b2 O4d H6d 95(6) 21_566 15_555 n
C1b2 O4d H7d 47(6) 21_566 15_555 n
O1b2 O4d O1b2 56(6) 8_665 21_566 n
O1b2 O4d O2a2 143(6) 8_665 18_565 n
O1b2 O4d C1d 124(6) 8_665 2_555 n
O1b2 O4d C2d 109(6) 8_665 3_555 n
O1b2 O4d C3d 112(6) 8_665 1_555 n
O1b2 O4d O4d 33(6) 8_665 14_555 n
O1b2 O4d H1d 154(6) 8_665 14_555 n
O1b2 O4d H2d 106(6) 8_665 2_555 n
O1b2 O4d H3d 124(6) 8_665 2_555 n
O1b2 O4d H3d 71(6) 8_665 13_555 n
O1b2 O4d H6d 69(6) 8_665 3_555 n
O1b2 O4d H6d 33(6) 8_665 15_555 n
O1b2 O4d H7d 131(6) 8_665 15_555 n
O1b2 O4d O2a2 88(6) 21_566 18_565 n
O1b2 O4d C1d 123(6) 21_566 2_555 n
O1b2 O4d C2d 104(6) 21_566 3_555 n
O1b2 O4d C3d 112(6) 21_566 1_555 n
O1b2 O4d O4d 89(6) 21_566 14_555 n
O1b2 O4d H1d 133(6) 21_566 14_555 n
O1b2 O4d H2d 76(6) 21_566 2_555 n
O1b2 O4d H3d 175(6) 21_566 2_555 n
O1b2 O4d H3d 127(6) 21_566 13_555 n
O1b2 O4d H6d 66(6) 21_566 3_555 n
O1b2 O4d H6d 78(6) 21_566 15_555 n
O1b2 O4d H7d 100(6) 21_566 15_555 n
O2a2 O4d C1d 66(6) 18_565 2_555 n
O2a2 O4d C2d 69(6) 18_565 3_555 n
O2a2 O4d C3d 71(6) 18_565 1_555 n
O2a2 O4d O4d 171(6) 18_565 14_555 n
O2a2 O4d H1d 49(6) 18_565 14_555 n
O2a2 O4d H2d 52(6) 18_565 2_555 n
O2a2 O4d H3d 91(6) 18_565 2_555 n
O2a2 O4d H3d 143(6) 18_565 13_555 n
O2a2 O4d H6d 91(6) 18_565 3_555 n
O2a2 O4d H6d 143(6) 18_565 15_555 n
O2a2 O4d H7d 40(6) 18_565 15_555 n
C1d O4d C2d 20(6) 2_555 3_555 n
C1d O4d C3d 13(6) 2_555 1_555 n
C1d O4d O4d 108(6) 2_555 14_555 n
C1d O4d H1d 31(6) 2_555 14_555 n
C1d O4d H2d 47(6) 2_555 2_555 n
C1d O4d H3d 52(6) 2_555 2_555 n
C1d O4d H3d 83(6) 2_555 13_555 n
C1d O4d H6d 64(6) 2_555 3_555 n
C1d O4d H6d 92(6) 2_555 15_555 n
C1d O4d H7d 30(6) 2_555 15_555 n
C2d O4d C3d 8(6) 3_555 1_555 n
C2d O4d O4d 103(6) 3_555 14_555 n
C2d O4d H1d 48(6) 3_555 14_555 n
C2d O4d H2d 32(6) 3_555 2_555 n
C2d O4d H3d 71(6) 3_555 2_555 n
C2d O4d H3d 89(6) 3_555 13_555 n
C2d O4d H6d 45(6) 3_555 3_555 n
C2d O4d H6d 81(6) 3_555 15_555 n
C2d O4d H7d 29(6) 3_555 15_555 n
C3d O4d O4d 102(6) 1_555 14_555 n
C3d O4d H1d 44(6) 1_555 14_555 n
C3d O4d H2d 40(6) 1_555 2_555 n
C3d O4d H3d 62(6) 1_555 2_555 n
C3d O4d H3d 83(6) 1_555 13_555 n
C3d O4d H6d 51(6) 1_555 3_555 n
C3d O4d H6d 82(6) 1_555 15_555 n
C3d O4d H7d 32(6) 1_555 15_555 n
O4d O4d H1d 130(6) 14_555 14_555 n
O4d O4d H2d 119(6) 14_555 2_555 n
O4d O4d H3d 91(6) 14_555 2_555 n
O4d O4d H3d 38(6) 14_555 13_555 n
O4d O4d H6d 80(6) 14_555 3_555 n
O4d O4d H6d 28(6) 14_555 15_555 n
O4d O4d H7d 133(6) 14_555 15_555 n
H1d O4d H2d 63(6) 14_555 2_555 n
H1d O4d H3d 44(6) 14_555 2_555 n
H1d O4d H3d 94(6) 14_555 13_555 n
H1d O4d H6d 92(6) 14_555 3_555 n
H1d O4d H6d 122(6) 14_555 15_555 n
H1d O4d H7d 36(6) 14_555 15_555 n
H2d O4d H3d 99(6) 2_555 2_555 n
H2d O4d H3d 119(6) 2_555 13_555 n
H2d O4d H6d 40(6) 2_555 3_555 n
H2d O4d H6d 91(6) 2_555 15_555 n
H2d O4d H7d 27(6) 2_555 15_555 n
H3d O4d H3d 53(6) 2_555 13_555 n
H3d O4d H6d 109(6) 2_555 3_555 n
H3d O4d H6d 100(6) 2_555 15_555 n
H3d O4d H7d 76(6) 2_555 15_555 n
H3d O4d H6d 93(6) 13_555 3_555 n
H3d O4d H6d 53(6) 13_555 15_555 n
H3d O4d H7d 113(6) 13_555 15_555 n
H6d O4d H6d 52(6) 3_555 15_555 n
H6d O4d H7d 63(6) 3_555 15_555 n
H6d O4d H7d 109(6) 15_555 15_555 n
O2a2 H1d C1d 112(6) 6_565 1_555 n
O2a2 H1d C1d 102(6) 6_565 13_555 n
O2a2 H1d C2d 97(6) 6_565 2_555 n
O2a2 H1d C2d 86(6) 6_565 15_555 n
O2a2 H1d C3d 106(6) 6_565 3_555 n
O2a2 H1d C3d 89(6) 6_565 14_555 n
O2a2 H1d O4d 63(6) 6_565 14_555 n
O2a2 H1d H1d 112(6) 6_565 13_555 n
O2a2 H1d H2d 54(6) 6_565 13_555 n
O2a2 H1d H3d 103(6) 6_565 13_555 n
O2a2 H1d H4d 112(6) 6_565 2_555 n
O2a2 H1d H4d 112(6) 6_565 15_555 n
O2a2 H1d H6d 65(6) 6_565 15_555 n
O2a2 H1d H7d 54(6) 6_565 3_555 n
O2a2 H1d H7d 76(6) 6_565 14_555 n
C1d H1d C1d 39(6) 1_555 13_555 n
C1d H1d C2d 18(6) 1_555 2_555 n
C1d H1d C2d 44(6) 1_555 15_555 n
C1d H1d C3d 6(6) 1_555 3_555 n
C1d H1d C3d 52(6) 1_555 14_555 n
C1d H1d O4d 110(6) 1_555 14_555 n
C1d H1d H1d 43(6) 1_555 13_555 n
C1d H1d H2d 67(6) 1_555 13_555 n
C1d H1d H3d 110(6) 1_555 13_555 n
C1d H1d H4d 29(6) 1_555 2_555 n
C1d H1d H4d 28(6) 1_555 15_555 n
C1d H1d H6d 88(6) 1_555 15_555 n
C1d H1d H7d 59(6) 1_555 3_555 n
C1d H1d H7d 39(6) 1_555 14_555 n
C1d H1d C2d 30(6) 13_555 2_555 n
C1d H1d C2d 16(6) 13_555 15_555 n
C1d H1d C3d 37(6) 13_555 3_555 n
C1d H1d C3d 15(6) 13_555 14_555 n
C1d H1d O4d 72(6) 13_555 14_555 n
C1d H1d H1d 82(6) 13_555 13_555 n
C1d H1d H2d 48(6) 13_555 13_555 n
C1d H1d H3d 77(6) 13_555 13_555 n
C1d H1d H4d 68(6) 13_555 2_555 n
C1d H1d H4d 67(6) 13_555 15_555 n
C1d H1d H6d 52(6) 13_555 15_555 n
C1d H1d H7d 54(6) 13_555 3_555 n
C1d H1d H7d 58(6) 13_555 14_555 n
C2d H1d C2d 28(6) 2_555 15_555 n
C2d H1d C3d 12(6) 2_555 3_555 n
C2d H1d C3d 39(6) 2_555 14_555 n
C2d H1d O4d 96(6) 2_555 14_555 n
C2d H1d H1d 56(6) 2_555 13_555 n
C2d H1d H2d 50(6) 2_555 13_555 n
C2d H1d H3d 107(6) 2_555 13_555 n
C2d H1d H4d 43(6) 2_555 2_555 n
C2d H1d H4d 41(6) 2_555 15_555 n
C2d H1d H6d 73(6) 2_555 15_555 n
C2d H1d H7d 43(6) 2_555 3_555 n
C2d H1d H7d 31(6) 2_555 14_555 n
C2d H1d C3d 39(6) 15_555 3_555 n
C2d H1d C3d 12(6) 15_555 14_555 n
C2d H1d O4d 67(6) 15_555 14_555 n
C2d H1d H1d 84(6) 15_555 13_555 n
C2d H1d H2d 33(6) 15_555 13_555 n
C2d H1d H3d 84(6) 15_555 13_555 n
C2d H1d H4d 71(6) 15_555 2_555 n
C2d H1d H4d 70(6) 15_555 15_555 n
C2d H1d H6d 45(6) 15_555 15_555 n
C2d H1d H7d 39(6) 15_555 3_555 n
C2d H1d H7d 50(6) 15_555 14_555 n
C3d H1d C3d 49(6) 3_555 14_555 n
C3d H1d O4d 107(6) 3_555 14_555 n
C3d H1d H1d 45(6) 3_555 13_555 n
C3d H1d H2d 61(6) 3_555 13_555 n
C3d H1d H3d 112(6) 3_555 13_555 n
C3d H1d H4d 32(6) 3_555 2_555 n
C3d H1d H4d 30(6) 3_555 15_555 n
C3d H1d H6d 84(6) 3_555 15_555 n
C3d H1d H7d 52(6) 3_555 3_555 n
C3d H1d H7d 33(6) 3_555 14_555 n
C3d H1d O4d 58(6) 14_555 14_555 n
C3d H1d H1d 94(6) 14_555 13_555 n
C3d H1d H2d 38(6) 14_555 13_555 n
C3d H1d H3d 72(6) 14_555 13_555 n
C3d H1d H4d 81(6) 14_555 2_555 n
C3d H1d H4d 79(6) 14_555 15_555 n
C3d H1d H6d 37(6) 14_555 15_555 n
C3d H1d H7d 48(6) 14_555 3_555 n
C3d H1d H7d 62(6) 14_555 14_555 n
O4d H1d H1d 151(6) 14_555 13_555 n
O4d H1d H2d 57(6) 14_555 13_555 n
O4d H1d H3d 44(6) 14_555 13_555 n
O4d H1d H4d 138(6) 14_555 2_555 n
O4d H1d H4d 137(6) 14_555 15_555 n
O4d H1d H6d 23(6) 14_555 15_555 n
O4d H1d H7d 75(6) 14_555 3_555 n
O4d H1d H7d 105(6) 14_555 14_555 n
H1d H1d H2d 96(6) 13_555 13_555 n
H1d H1d H3d 142(6) 13_555 13_555 n
H1d H1d H4d 13(6) 13_555 2_555 n
H1d H1d H4d 15(6) 13_555 15_555 n
H1d H1d H6d 128(6) 13_555 15_555 n
H1d H1d H7d 80(6) 13_555 3_555 n
H1d H1d H7d 49(6) 13_555 14_555 n
H2d H1d H3d 94(6) 13_555 13_555 n
H2d H1d H4d 85(6) 13_555 2_555 n
H2d H1d H4d 84(6) 13_555 15_555 n
H2d H1d H6d 38(6) 13_555 15_555 n
H2d H1d H7d 18(6) 13_555 3_555 n
H2d H1d H7d 48(6) 13_555 14_555 n
H3d H1d H4d 135(6) 13_555 2_555 n
H3d H1d H4d 134(6) 13_555 15_555 n
H3d H1d H6d 56(6) 13_555 15_555 n
H3d H1d H7d 112(6) 13_555 3_555 n
H3d H1d H7d 134(6) 13_555 14_555 n
H4d H1d H4d 1(6) 2_555 15_555 n
H4d H1d H6d 115(6) 2_555 15_555 n
H4d H1d H7d 71(6) 2_555 3_555 n
H4d H1d H7d 40(6) 2_555 14_555 n
H4d H1d H6d 114(6) 15_555 15_555 n
H4d H1d H7d 70(6) 15_555 3_555 n
H4d H1d H7d 40(6) 15_555 14_555 n
H6d H1d H7d 56(6) 15_555 3_555 n
H6d H1d H7d 84(6) 15_555 14_555 n
H7d H1d H7d 31(6) 3_555 14_555 n
C1b2 H2d C1b2 105(6) 8_665 23_665 n
C1b2 H2d O1b2 163(6) 8_665 23_665 n
C1b2 H2d O2a2 101(6) 8_665 17_655 n
C1b2 H2d O2b2 51(6) 8_665 8_665 n
C1b2 H2d O2b2 57(6) 8_665 23_665 n
C1b2 H2d C1d 94(6) 8_665 1_555 n
C1b2 H2d C1d 66(6) 8_665 13_555 n
C1b2 H2d C2d 89(6) 8_665 2_555 n
C1b2 H2d C2d 57(6) 8_665 15_555 n
C1b2 H2d C3d 104(6) 8_665 3_555 n
C1b2 H2d C3d 57(6) 8_665 14_555 n
C1b2 H2d O4d 157(6) 8_665 3_555 n
C1b2 H2d H1d 97(6) 8_665 13_555 n
C1b2 H2d H2d 19(6) 8_665 13_555 n
C1b2 H2d H4d 80(6) 8_665 2_555 n
C1b2 H2d H4d 79(6) 8_665 15_555 n
C1b2 H2d H5d 29(6) 8_665 2_555 n
C1b2 H2d H5d 45(6) 8_665 15_555 n
C1b2 H2d H6d 165(6) 8_665 2_555 n
C1b2 H2d H7d 45(6) 8_665 3_555 n
C1b2 H2d H7d 73(6) 8_665 14_555 n
C1b2 H2d O1b2 59(6) 23_665 23_665 n
C1b2 H2d O2a2 78(6) 23_665 17_655 n
C1b2 H2d O2b2 97(6) 23_665 8_665 n
C1b2 H2d O2b2 94(6) 23_665 23_665 n
C1b2 H2d C1d 154(6) 23_665 1_555 n
C1b2 H2d C1d 163(6) 23_665 13_555 n
C1b2 H2d C2d 166(6) 23_665 2_555 n
C1b2 H2d C2d 161(6) 23_665 15_555 n
C1b2 H2d C3d 151(6) 23_665 3_555 n
C1b2 H2d C3d 161(6) 23_665 14_555 n
C1b2 H2d O4d 89(6) 23_665 3_555 n
C1b2 H2d H1d 127(6) 23_665 13_555 n
C1b2 H2d H2d 124(6) 23_665 13_555 n
C1b2 H2d H4d 139(6) 23_665 2_555 n
C1b2 H2d H4d 140(6) 23_665 15_555 n
C1b2 H2d H5d 110(6) 23_665 2_555 n
C1b2 H2d H5d 99(6) 23_665 15_555 n
C1b2 H2d H6d 90(6) 23_665 2_555 n
C1b2 H2d H7d 133(6) 23_665 3_555 n
C1b2 H2d H7d 128(6) 23_665 14_555 n
O1b2 H2d O2a2 72(6) 23_665 17_655 n
O1b2 H2d O2b2 131(6) 23_665 8_665 n
O1b2 H2d O2b2 124(6) 23_665 23_665 n
O1b2 H2d C1d 100(6) 23_665 1_555 n
O1b2 H2d C1d 128(6) 23_665 13_555 n
O1b2 H2d C2d 108(6) 23_665 2_555 n
O1b2 H2d C2d 140(6) 23_665 15_555 n
O1b2 H2d C3d 92(6) 23_665 3_555 n
O1b2 H2d C3d 139(6) 23_665 14_555 n
O1b2 H2d O4d 34(6) 23_665 3_555 n
O1b2 H2d H1d 91(6) 23_665 13_555 n
O1b2 H2d H2d 175(6) 23_665 13_555 n
O1b2 H2d H4d 109(6) 23_665 2_555 n
O1b2 H2d H4d 110(6) 23_665 15_555 n
O1b2 H2d H5d 155(6) 23_665 2_555 n
O1b2 H2d H5d 137(6) 23_665 15_555 n
O1b2 H2d H6d 33(6) 23_665 2_555 n
O1b2 H2d H7d 142(6) 23_665 3_555 n
O1b2 H2d H7d 112(6) 23_665 14_555 n
O2a2 H2d O2b2 150(6) 17_655 8_665 n
O2a2 H2d O2b2 154(6) 17_655 23_665 n
O2a2 H2d C1d 81(6) 17_655 1_555 n
O2a2 H2d C1d 90(6) 17_655 13_555 n
O2a2 H2d C2d 104(6) 17_655 2_555 n
O2a2 H2d C2d 107(6) 17_655 15_555 n
O2a2 H2d C3d 91(6) 17_655 3_555 n
O2a2 H2d C3d 100(6) 17_655 14_555 n
O2a2 H2d O4d 63(6) 17_655 3_555 n
O2a2 H2d H1d 50(6) 17_655 13_555 n
O2a2 H2d H2d 104(6) 17_655 13_555 n
O2a2 H2d H4d 61(6) 17_655 2_555 n
O2a2 H2d H4d 62(6) 17_655 15_555 n
O2a2 H2d H5d 130(6) 17_655 2_555 n
O2a2 H2d H5d 144(6) 17_655 15_555 n
O2a2 H2d H6d 86(6) 17_655 2_555 n
O2a2 H2d H7d 76(6) 17_655 3_555 n
O2a2 H2d H7d 53(6) 17_655 14_555 n
O2b2 H2d O2b2 6(6) 8_665 23_665 n
O2b2 H2d C1d 109(6) 8_665 1_555 n
O2b2 H2d C1d 88(6) 8_665 13_555 n
O2b2 H2d C2d 87(6) 8_665 2_555 n
O2b2 H2d C2d 69(6) 8_665 15_555 n
O2b2 H2d C3d 105(6) 8_665 3_555 n
O2b2 H2d C3d 75(6) 8_665 14_555 n
O2b2 H2d O4d 147(6) 8_665 3_555 n
O2b2 H2d H1d 132(6) 8_665 13_555 n
O2b2 H2d H2d 54(6) 8_665 13_555 n
O2b2 H2d H4d 115(6) 8_665 2_555 n
O2b2 H2d H4d 114(6) 8_665 15_555 n
O2b2 H2d H5d 24(6) 8_665 2_555 n
O2b2 H2d H5d 6(6) 8_665 15_555 n
O2b2 H2d H6d 123(6) 8_665 2_555 n
O2b2 H2d H7d 87(6) 8_665 3_555 n
O2b2 H2d H7d 116(6) 8_665 14_555 n
O2b2 H2d C1d 112(6) 23_665 1_555 n
O2b2 H2d C1d 93(6) 23_665 13_555 n
O2b2 H2d C2d 90(6) 23_665 2_555 n
O2b2 H2d C2d 74(6) 23_665 15_555 n
O2b2 H2d C3d 107(6) 23_665 3_555 n
O2b2 H2d C3d 80(6) 23_665 14_555 n
O2b2 H2d O4d 142(6) 23_665 3_555 n
O2b2 H2d H1d 137(6) 23_665 13_555 n
O2b2 H2d H2d 60(6) 23_665 13_555 n
O2b2 H2d H4d 121(6) 23_665 2_555 n
O2b2 H2d H4d 119(6) 23_665 15_555 n
O2b2 H2d H5d 30(6) 23_665 2_555 n
O2b2 H2d H5d 12(6) 23_665 15_555 n
O2b2 H2d H6d 119(6) 23_665 2_555 n
O2b2 H2d H7d 93(6) 23_665 3_555 n
O2b2 H2d H7d 122(6) 23_665 14_555 n
C1d H2d C1d 28(6) 1_555 13_555 n
C1d H2d C2d 24(6) 1_555 2_555 n
C1d H2d C2d 43(6) 1_555 15_555 n
C1d H2d C3d 15(6) 1_555 3_555 n
C1d H2d C3d 40(6) 1_555 14_555 n
C1d H2d O4d 67(6) 1_555 3_555 n
C1d H2d H1d 31(6) 1_555 13_555 n
C1d H2d H2d 76(6) 1_555 13_555 n
C1d H2d H4d 27(6) 1_555 2_555 n
C1d H2d H4d 28(6) 1_555 15_555 n
C1d H2d H5d 96(6) 1_555 2_555 n
C1d H2d H5d 107(6) 1_555 15_555 n
C1d H2d H6d 73(6) 1_555 2_555 n
C1d H2d H7d 54(6) 1_555 3_555 n
C1d H2d H7d 42(6) 1_555 14_555 n
C1d H2d C2d 29(6) 13_555 2_555 n
C1d H2d C2d 19(6) 13_555 15_555 n
C1d H2d C3d 38(6) 13_555 3_555 n
C1d H2d C3d 13(6) 13_555 14_555 n
C1d H2d O4d 95(6) 13_555 3_555 n
C1d H2d H1d 45(6) 13_555 13_555 n
C1d H2d H2d 48(6) 13_555 13_555 n
C1d H2d H4d 29(6) 13_555 2_555 n
C1d H2d H4d 28(6) 13_555 15_555 n
C1d H2d H5d 70(6) 13_555 2_555 n
C1d H2d H5d 84(6) 13_555 15_555 n
C1d H2d H6d 100(6) 13_555 2_555 n
C1d H2d H7d 31(6) 13_555 3_555 n
C1d H2d H7d 37(6) 13_555 14_555 n
C2d H2d C2d 32(6) 2_555 15_555 n
C2d H2d C3d 19(6) 2_555 3_555 n
C2d H2d C3d 33(6) 2_555 14_555 n
C2d H2d O4d 79(6) 2_555 3_555 n
C2d H2d H1d 54(6) 2_555 13_555 n
C2d H2d H2d 70(6) 2_555 13_555 n
C2d H2d H4d 47(6) 2_555 2_555 n
C2d H2d H4d 47(6) 2_555 15_555 n
C2d H2d H5d 80(6) 2_555 2_555 n
C2d H2d H5d 87(6) 2_555 15_555 n
C2d H2d H6d 76(6) 2_555 2_555 n
C2d H2d H7d 60(6) 2_555 3_555 n
C2d H2d H7d 60(6) 2_555 14_555 n
C2d H2d C3d 48(6) 15_555 3_555 n
C2d H2d C3d 7(6) 15_555 14_555 n
C2d H2d O4d 109(6) 15_555 3_555 n
C2d H2d H1d 64(6) 15_555 13_555 n
C2d H2d H2d 38(6) 15_555 13_555 n
C2d H2d H4d 48(6) 15_555 2_555 n
C2d H2d H4d 47(6) 15_555 15_555 n
C2d H2d H5d 53(6) 15_555 2_555 n
C2d H2d H5d 66(6) 15_555 15_555 n
C2d H2d H6d 108(6) 15_555 2_555 n
C2d H2d H7d 37(6) 15_555 3_555 n
C2d H2d H7d 54(6) 15_555 14_555 n
C3d H2d C3d 47(6) 3_555 14_555 n
C3d H2d O4d 62(6) 3_555 3_555 n
C3d H2d H1d 43(6) 3_555 13_555 n
C3d H2d H2d 85(6) 3_555 13_555 n
C3d H2d H4d 42(6) 3_555 2_555 n
C3d H2d H4d 43(6) 3_555 15_555 n
C3d H2d H5d 98(6) 3_555 2_555 n
C3d H2d H5d 105(6) 3_555 15_555 n
C3d H2d H6d 62(6) 3_555 2_555 n
C3d H2d H7d 67(6) 3_555 3_555 n
C3d H2d H7d 57(6) 3_555 14_555 n
C3d H2d O4d 106(6) 14_555 3_555 n
C3d H2d H1d 58(6) 14_555 13_555 n
C3d H2d H2d 38(6) 14_555 13_555 n
C3d H2d H4d 42(6) 14_555 2_555 n
C3d H2d H4d 40(6) 14_555 15_555 n
C3d H2d H5d 57(6) 14_555 2_555 n
C3d H2d H5d 71(6) 14_555 15_555 n
C3d H2d H6d 109(6) 14_555 2_555 n
C3d H2d H7d 32(6) 14_555 3_555 n
C3d H2d H7d 47(6) 14_555 14_555 n
O4d H2d H1d 60(6) 3_555 13_555 n
O4d H2d H2d 142(6) 3_555 13_555 n
O4d H2d H4d 77(6) 3_555 2_555 n
O4d H2d H4d 78(6) 3_555 15_555 n
O4d H2d H5d 158(6) 3_555 2_555 n
O4d H2d H5d 152(6) 3_555 15_555 n
O4d H2d H6d 24(6) 3_555 2_555 n
O4d H2d H7d 112(6) 3_555 3_555 n
O4d H2d H7d 84(6) 3_555 14_555 n
H1d H2d H2d 84(6) 13_555 13_555 n
H1d H2d H4d 18(6) 13_555 2_555 n
H1d H2d H4d 19(6) 13_555 15_555 n
H1d H2d H5d 112(6) 13_555 2_555 n
H1d H2d H5d 128(6) 13_555 15_555 n
H1d H2d H6d 78(6) 13_555 2_555 n
H1d H2d H7d 52(6) 13_555 3_555 n
H1d H2d H7d 24(6) 13_555 14_555 n
H2d H2d H4d 67(6) 13_555 2_555 n
H2d H2d H4d 65(6) 13_555 15_555 n
H2d H2d H5d 30(6) 13_555 2_555 n
H2d H2d H5d 48(6) 13_555 15_555 n
H2d H2d H6d 146(6) 13_555 2_555 n
H2d H2d H7d 33(6) 13_555 3_555 n
H2d H2d H7d 63(6) 13_555 14_555 n
H4d H2d H4d 2(6) 2_555 15_555 n
H4d H2d H5d 94(6) 2_555 2_555 n
H4d H2d H5d 111(6) 2_555 15_555 n
H4d H2d H6d 92(6) 2_555 2_555 n
H4d H2d H7d 35(6) 2_555 3_555 n
H4d H2d H7d 14(6) 2_555 14_555 n
H4d H2d H5d 93(6) 15_555 2_555 n
H4d H2d H5d 109(6) 15_555 15_555 n
H4d H2d H6d 93(6) 15_555 2_555 n
H4d H2d H7d 33(6) 15_555 3_555 n
H4d H2d H7d 14(6) 15_555 14_555 n
H5d H2d H5d 18(6) 2_555 15_555 n
H5d H2d H6d 140(6) 2_555 2_555 n
H5d H2d H7d 63(6) 2_555 3_555 n
H5d H2d H7d 93(6) 2_555 14_555 n
H5d H2d H6d 129(6) 15_555 2_555 n
H5d H2d H7d 81(6) 15_555 3_555 n
H5d H2d H7d 110(6) 15_555 14_555 n
H6d H2d H7d 126(6) 2_555 3_555 n
H6d H2d H7d 102(6) 2_555 14_555 n
H7d H2d H7d 29(6) 3_555 14_555 n
O2a2 H3d C1d 61(6) 17_655 1_555 n
O2a2 H3d C2d 61(6) 17_655 2_555 n
O2a2 H3d C3d 61(6) 17_655 3_555 n
O2a2 H3d O4d 54(6) 17_655 3_555 n
O2a2 H3d O4d 104(6) 17_655 13_555 n
O2a2 H3d H1d 42(6) 17_655 13_555 n
O2a2 H3d H3d 142(6) 17_655 15_555 n
O2a2 H3d H4d 53(6) 17_655 2_555 n
O2a2 H3d H4d 54(6) 17_655 15_555 n
O2a2 H3d H6d 59(6) 17_655 2_555 n
O2a2 H3d H7d 34(6) 17_655 14_555 n
C1d H3d C2d 16(6) 1_555 2_555 n
C1d H3d C3d 17(6) 1_555 3_555 n
C1d H3d O4d 83(6) 1_555 3_555 n
C1d H3d O4d 103(6) 1_555 13_555 n
C1d H3d H1d 42(6) 1_555 13_555 n
C1d H3d H3d 112(6) 1_555 15_555 n
C1d H3d H4d 32(6) 1_555 2_555 n
C1d H3d H4d 32(6) 1_555 15_555 n
C1d H3d H6d 61(6) 1_555 2_555 n
C1d H3d H7d 27(6) 1_555 14_555 n
C2d H3d C3d 1(6) 2_555 3_555 n
C2d H3d O4d 70(6) 2_555 3_555 n
C2d H3d O4d 88(6) 2_555 13_555 n
C2d H3d H1d 53(6) 2_555 13_555 n
C2d H3d H3d 103(6) 2_555 15_555 n
C2d H3d H4d 46(6) 2_555 2_555 n
C2d H3d H4d 46(6) 2_555 15_555 n
C2d H3d H6d 47(6) 2_555 2_555 n
C2d H3d H7d 28(6) 2_555 14_555 n
C3d H3d O4d 70(6) 3_555 3_555 n
C3d H3d O4d 87(6) 3_555 13_555 n
C3d H3d H1d 54(6) 3_555 13_555 n
C3d H3d H3d 102(6) 3_555 15_555 n
C3d H3d H4d 47(6) 3_555 2_555 n
C3d H3d H4d 47(6) 3_555 15_555 n
C3d H3d H6d 46(6) 3_555 2_555 n
C3d H3d H7d 29(6) 3_555 14_555 n
O4d H3d O4d 51(6) 3_555 13_555 n
O4d H3d H1d 92(6) 3_555 13_555 n
O4d H3d H3d 89(6) 3_555 15_555 n
O4d H3d H4d 99(6) 3_555 2_555 n
O4d H3d H4d 99(6) 3_555 15_555 n
O4d H3d H6d 27(6) 3_555 2_555 n
O4d H3d H7d 66(6) 3_555 14_555 n
O4d H3d H1d 136(6) 13_555 13_555 n
O4d H3d H3d 38(6) 13_555 15_555 n
O4d H3d H4d 134(6) 13_555 2_555 n
O4d H3d H4d 134(6) 13_555 15_555 n
O4d H3d H6d 51(6) 13_555 2_555 n
O4d H3d H7d 104(6) 13_555 14_555 n
H1d H3d H3d 153(6) 13_555 15_555 n
H1d H3d H4d 14(6) 13_555 2_555 n
H1d H3d H4d 15(6) 13_555 15_555 n
H1d H3d H6d 85(6) 13_555 2_555 n
H1d H3d H7d 32(6) 13_555 14_555 n
H3d H3d H4d 140(6) 15_555 2_555 n
H3d H3d H4d 140(6) 15_555 15_555 n
H3d H3d H6d 84(6) 15_555 2_555 n
H3d H3d H7d 129(6) 15_555 14_555 n
H4d H3d H4d 1(6) 2_555 15_555 n
H4d H3d H6d 85(6) 2_555 2_555 n
H4d H3d H7d 33(6) 2_555 14_555 n
H4d H3d H6d 86(6) 15_555 2_555 n
H4d H3d H7d 33(6) 15_555 14_555 n
H6d H3d H7d 53(6) 2_555 14_555 n
O2a2 H4d O2a2 80(6) 5_655 16_556 n
O2a2 H4d C1d 120(6) 5_655 3_555 n
O2a2 H4d C1d 82(6) 5_655 15_555 n
O2a2 H4d C2d 100(6) 5_655 1_555 n
O2a2 H4d C2d 77(6) 5_655 14_555 n
O2a2 H4d C3d 114(6) 5_655 2_555 n
O2a2 H4d C3d 74(6) 5_655 13_555 n
O2a2 H4d H1d 49(6) 5_655 3_555 n
O2a2 H4d H1d 127(6) 5_655 15_555 n
O2a2 H4d H2d 82(6) 5_655 3_555 n
O2a2 H4d H2d 49(6) 5_655 15_555 n
O2a2 H4d H3d 156(6) 5_655 3_555 n
O2a2 H4d H3d 74(6) 5_655 15_555 n
O2a2 H4d H4d 50(6) 5_655 14_555 n
O2a2 H4d H7d 42(6) 5_655 2_555 n
O2a2 H4d H7d 73(6) 5_655 13_555 n
O2a2 H4d C1d 85(6) 16_556 3_555 n
O2a2 H4d C1d 121(6) 16_556 15_555 n
O2a2 H4d C2d 79(6) 16_556 1_555 n
O2a2 H4d C2d 101(6) 16_556 14_555 n
O2a2 H4d C3d 76(6) 16_556 2_555 n
O2a2 H4d C3d 114(6) 16_556 13_555 n
O2a2 H4d H1d 126(6) 16_556 3_555 n
O2a2 H4d H1d 51(6) 16_556 15_555 n
O2a2 H4d H2d 50(6) 16_556 3_555 n
O2a2 H4d H2d 83(6) 16_556 15_555 n
O2a2 H4d H3d 76(6) 16_556 3_555 n
O2a2 H4d H3d 153(6) 16_556 15_555 n
O2a2 H4d H4d 129(6) 16_556 14_555 n
O2a2 H4d H7d 74(6) 16_556 2_555 n
O2a2 H4d H7d 43(6) 16_556 13_555 n
C1d H4d C1d 58(6) 3_555 15_555 n
C1d H4d C2d 20(6) 3_555 1_555 n
C1d H4d C2d 49(6) 3_555 14_555 n
C1d H4d C3d 9(6) 3_555 2_555 n
C1d H4d C3d 60(6) 3_555 13_555 n
C1d H4d H1d 131(6) 3_555 3_555 n
C1d H4d H1d 77(6) 3_555 15_555 n
C1d H4d H2d 46(6) 3_555 3_555 n
C1d H4d H2d 72(6) 3_555 15_555 n
C1d H4d H3d 55(6) 3_555 3_555 n
C1d H4d H3d 106(6) 3_555 15_555 n
C1d H4d H4d 117(6) 3_555 14_555 n
C1d H4d H7d 78(6) 3_555 2_555 n
C1d H4d H7d 57(6) 3_555 13_555 n
C1d H4d C2d 50(6) 15_555 1_555 n
C1d H4d C2d 20(6) 15_555 14_555 n
C1d H4d C3d 61(6) 15_555 2_555 n
C1d H4d C3d 9(6) 15_555 13_555 n
C1d H4d H1d 73(6) 15_555 3_555 n
C1d H4d H1d 135(6) 15_555 15_555 n
C1d H4d H2d 73(6) 15_555 3_555 n
C1d H4d H2d 45(6) 15_555 15_555 n
C1d H4d H3d 108(6) 15_555 3_555 n
C1d H4d H3d 53(6) 15_555 15_555 n
C1d H4d H4d 59(6) 15_555 14_555 n
C1d H4d H7d 56(6) 15_555 2_555 n
C1d H4d H7d 78(6) 15_555 13_555 n
C2d H4d C2d 35(6) 1_555 14_555 n
C2d H4d C3d 15(6) 1_555 2_555 n
C2d H4d C3d 49(6) 1_555 13_555 n
C2d H4d H1d 120(6) 1_555 3_555 n
C2d H4d H1d 88(6) 1_555 15_555 n
C2d H4d H2d 32(6) 1_555 3_555 n
C2d H4d H2d 53(6) 1_555 15_555 n
C2d H4d H3d 73(6) 1_555 3_555 n
C2d H4d H3d 103(6) 1_555 15_555 n
C2d H4d H4d 107(6) 1_555 14_555 n
C2d H4d H7d 58(6) 1_555 2_555 n
C2d H4d H7d 42(6) 1_555 13_555 n
C2d H4d C3d 49(6) 14_555 2_555 n
C2d H4d C3d 15(6) 14_555 13_555 n
C2d H4d H1d 84(6) 14_555 3_555 n
C2d H4d H1d 123(6) 14_555 15_555 n
C2d H4d H2d 53(6) 14_555 3_555 n
C2d H4d H2d 31(6) 14_555 15_555 n
C2d H4d H3d 104(6) 14_555 3_555 n
C2d H4d H3d 70(6) 14_555 15_555 n
C2d H4d H4d 71(6) 14_555 14_555 n
C2d H4d H7d 41(6) 14_555 2_555 n
C2d H4d H7d 58(6) 14_555 13_555 n
C3d H4d C3d 62(6) 2_555 13_555 n
C3d H4d H1d 133(6) 2_555 3_555 n
C3d H4d H1d 75(6) 2_555 15_555 n
C3d H4d H2d 37(6) 2_555 3_555 n
C3d H4d H2d 67(6) 2_555 15_555 n
C3d H4d H3d 57(6) 2_555 3_555 n
C3d H4d H3d 112(6) 2_555 15_555 n
C3d H4d H4d 120(6) 2_555 14_555 n
C3d H4d H7d 72(6) 2_555 2_555 n
C3d H4d H7d 48(6) 2_555 13_555 n
C3d H4d H1d 71(6) 13_555 3_555 n
C3d H4d H1d 137(6) 13_555 15_555 n
C3d H4d H2d 68(6) 13_555 3_555 n
C3d H4d H2d 36(6) 13_555 15_555 n
C3d H4d H3d 113(6) 13_555 3_555 n
C3d H4d H3d 55(6) 13_555 15_555 n
C3d H4d H4d 58(6) 13_555 14_555 n
C3d H4d H7d 47(6) 13_555 2_555 n
C3d H4d H7d 72(6) 13_555 13_555 n
H1d H4d H1d 152(6) 3_555 15_555 n
H1d H4d H2d 123(6) 3_555 3_555 n
H1d H4d H2d 75(6) 3_555 15_555 n
H1d H4d H3d 155(6) 3_555 3_555 n
H1d H4d H3d 31(6) 3_555 15_555 n
H1d H4d H4d 13(6) 3_555 14_555 n
H1d H4d H7d 76(6) 3_555 2_555 n
H1d H4d H7d 117(6) 3_555 13_555 n
H1d H4d H2d 78(6) 15_555 3_555 n
H1d H4d H2d 126(6) 15_555 15_555 n
H1d H4d H3d 32(6) 15_555 3_555 n
H1d H4d H3d 155(6) 15_555 15_555 n
H1d H4d H4d 165(6) 15_555 14_555 n
H1d H4d H7d 121(6) 15_555 2_555 n
H1d H4d H7d 80(6) 15_555 13_555 n
H2d H4d H2d 49(6) 3_555 15_555 n
H2d H4d H3d 80(6) 3_555 3_555 n
H2d H4d H3d 122(6) 3_555 15_555 n
H2d H4d H4d 113(6) 3_555 14_555 n
H2d H4d H7d 47(6) 3_555 2_555 n
H2d H4d H7d 11(6) 3_555 13_555 n
H2d H4d H3d 124(6) 15_555 3_555 n
H2d H4d H3d 78(6) 15_555 15_555 n
H2d H4d H4d 65(6) 15_555 14_555 n
H2d H4d H7d 11(6) 15_555 2_555 n
H2d H4d H7d 46(6) 15_555 13_555 n
H3d H4d H3d 130(6) 3_555 15_555 n
H3d H4d H4d 155(6) 3_555 14_555 n
H3d H4d H7d 126(6) 3_555 2_555 n
H3d H4d H7d 87(6) 3_555 13_555 n
H3d H4d H4d 25(6) 15_555 14_555 n
H3d H4d H7d 84(6) 15_555 2_555 n
H3d H4d H7d 123(6) 15_555 13_555 n
H4d H4d H7d 68(6) 14_555 2_555 n
H4d H4d H7d 109(6) 14_555 13_555 n
H7d H4d H7d 42(6) 2_555 13_555 n
C1b2 H5d C1b2 116(6) 7_656 22_656 n
C1b2 H5d O2b2 121(6) 7_656 7_656 n
C1b2 H5d O2b2 133(6) 7_656 22_656 n
C1b2 H5d C1d 111(6) 7_656 3_555 n
C1b2 H5d C1d 90(6) 7_656 15_555 n
C1b2 H5d C2d 124(6) 7_656 1_555 n
C1b2 H5d C2d 94(6) 7_656 14_555 n
C1b2 H5d C3d 123(6) 7_656 2_555 n
C1b2 H5d C3d 86(6) 7_656 13_555 n
C1b2 H5d H2d 123(6) 7_656 3_555 n
C1b2 H5d H2d 41(6) 7_656 15_555 n
C1b2 H5d H5d 143(6) 7_656 14_555 n
C1b2 H5d H6d 54(6) 7_656 14_555 n
C1b2 H5d H7d 71(6) 7_656 2_555 n
C1b2 H5d H7d 97(6) 7_656 13_555 n
C1b2 H5d O2b2 92(6) 22_656 7_656 n
C1b2 H5d O2b2 78(6) 22_656 22_656 n
C1b2 H5d C1d 75(6) 22_656 3_555 n
C1b2 H5d C1d 99(6) 22_656 15_555 n
C1b2 H5d C2d 72(6) 22_656 1_555 n
C1b2 H5d C2d 106(6) 22_656 14_555 n
C1b2 H5d C3d 68(6) 22_656 2_555 n
C1b2 H5d C3d 111(6) 22_656 13_555 n
C1b2 H5d H2d 28(6) 22_656 3_555 n
C1b2 H5d H2d 116(6) 22_656 15_555 n
C1b2 H5d H5d 27(6) 22_656 14_555 n
C1b2 H5d H6d 144(6) 22_656 14_555 n
C1b2 H5d H7d 85(6) 22_656 2_555 n
C1b2 H5d H7d 57(6) 22_656 13_555 n
O2b2 H5d O2b2 15(6) 7_656 22_656 n
O2b2 H5d C1d 126(6) 7_656 3_555 n
O2b2 H5d C1d 138(6) 7_656 15_555 n
O2b2 H5d C2d 113(6) 7_656 1_555 n
O2b2 H5d C2d 128(6) 7_656 14_555 n
O2b2 H5d C3d 115(6) 7_656 2_555 n
O2b2 H5d C3d 133(6) 7_656 13_555 n
O2b2 H5d H2d 106(6) 7_656 3_555 n
O2b2 H5d H2d 152(6) 7_656 15_555 n
O2b2 H5d H5d 76(6) 7_656 14_555 n
O2b2 H5d H6d 123(6) 7_656 14_555 n
O2b2 H5d H7d 167(6) 7_656 2_555 n
O2b2 H5d H7d 140(6) 7_656 13_555 n
O2b2 H5d C1d 116(6) 22_656 3_555 n
O2b2 H5d C1d 135(6) 22_656 15_555 n
O2b2 H5d C2d 103(6) 22_656 1_555 n
O2b2 H5d C2d 126(6) 22_656 14_555 n
O2b2 H5d C3d 104(6) 22_656 2_555 n
O2b2 H5d C3d 134(6) 22_656 13_555 n
O2b2 H5d H2d 91(6) 22_656 3_555 n
O2b2 H5d H2d 166(6) 22_656 15_555 n
O2b2 H5d H5d 61(6) 22_656 14_555 n
O2b2 H5d H6d 136(6) 22_656 14_555 n
O2b2 H5d H7d 155(6) 22_656 2_555 n
O2b2 H5d H7d 125(6) 22_656 13_555 n
C1d H5d C1d 27(6) 3_555 15_555 n
C1d H5d C2d 13(6) 3_555 1_555 n
C1d H5d C2d 32(6) 3_555 14_555 n
C1d H5d C3d 12(6) 3_555 2_555 n
C1d H5d C3d 38(6) 3_555 13_555 n
C1d H5d H2d 47(6) 3_555 3_555 n
C1d H5d H2d 72(6) 3_555 15_555 n
C1d H5d H5d 69(6) 3_555 14_555 n
C1d H5d H6d 79(6) 3_555 14_555 n
C1d H5d H7d 41(6) 3_555 2_555 n
C1d H5d H7d 29(6) 3_555 13_555 n
C1d H5d C2d 37(6) 15_555 1_555 n
C1d H5d C2d 11(6) 15_555 14_555 n
C1d H5d C3d 39(6) 15_555 2_555 n
C1d H5d C3d 12(6) 15_555 13_555 n
C1d H5d H2d 72(6) 15_555 3_555 n
C1d H5d H2d 48(6) 15_555 15_555 n
C1d H5d H5d 96(6) 15_555 14_555 n
C1d H5d H6d 51(6) 15_555 14_555 n
C1d H5d H7d 31(6) 15_555 2_555 n
C1d H5d H7d 44(6) 15_555 13_555 n
C2d H5d C2d 37(6) 1_555 14_555 n
C2d H5d C3d 5(6) 1_555 2_555 n
C2d H5d C3d 45(6) 1_555 13_555 n
C2d H5d H2d 45(6) 1_555 3_555 n
C2d H5d H2d 83(6) 1_555 15_555 n
C2d H5d H5d 61(6) 1_555 14_555 n
C2d H5d H6d 86(6) 1_555 14_555 n
C2d H5d H7d 53(6) 1_555 2_555 n
C2d H5d H7d 38(6) 1_555 13_555 n
C2d H5d C3d 40(6) 14_555 2_555 n
C2d H5d C3d 9(6) 14_555 13_555 n
C2d H5d H2d 78(6) 14_555 3_555 n
C2d H5d H2d 53(6) 14_555 15_555 n
C2d H5d H5d 99(6) 14_555 14_555 n
C2d H5d H6d 49(6) 14_555 14_555 n
C2d H5d H7d 42(6) 14_555 2_555 n
C2d H5d H7d 53(6) 14_555 13_555 n
C3d H5d C3d 48(6) 2_555 13_555 n
C3d H5d H2d 40(6) 2_555 3_555 n
C3d H5d H2d 84(6) 2_555 15_555 n
C3d H5d H5d 58(6) 2_555 14_555 n
C3d H5d H6d 89(6) 2_555 14_555 n
C3d H5d H7d 52(6) 2_555 2_555 n
C3d H5d H7d 34(6) 2_555 13_555 n
C3d H5d H2d 84(6) 13_555 3_555 n
C3d H5d H2d 45(6) 13_555 15_555 n
C3d H5d H5d 106(6) 13_555 14_555 n
C3d H5d H6d 41(6) 13_555 14_555 n
C3d H5d H7d 39(6) 13_555 2_555 n
C3d H5d H7d 55(6) 13_555 13_555 n
H2d H5d H2d 102(6) 3_555 15_555 n
H2d H5d H5d 30(6) 3_555 14_555 n
H2d H5d H6d 122(6) 3_555 14_555 n
H2d H5d H7d 66(6) 3_555 2_555 n
H2d H5d H7d 35(6) 3_555 13_555 n
H2d H5d H5d 132(6) 15_555 14_555 n
H2d H5d H6d 31(6) 15_555 14_555 n
H2d H5d H7d 36(6) 15_555 2_555 n
H2d H5d H7d 67(6) 15_555 13_555 n
H5d H5d H6d 147(6) 14_555 14_555 n
H5d H5d H7d 96(6) 14_555 2_555 n
H5d H5d H7d 65(6) 14_555 13_555 n
H6d H5d H7d 59(6) 14_555 2_555 n
H6d H5d H7d 88(6) 14_555 13_555 n
H7d H5d H7d 31(6) 2_555 13_555 n
C1b2 H6d O1b2 120(6) 22_656 12_566 n
C1b2 H6d O1b2 73(6) 22_656 22_656 n
C1b2 H6d O2a2 54(6) 22_656 16_556 n
C1b2 H6d C1d 90(6) 22_656 3_555 n
C1b2 H6d C2d 78(6) 22_656 1_555 n
C1b2 H6d C3d 88(6) 22_656 2_555 n
C1b2 H6d C3d 142(6) 22_656 15_555 n
C1b2 H6d O4d 111(6) 22_656 2_555 n
C1b2 H6d O4d 155(6) 22_656 15_555 n
C1b2 H6d H1d 88(6) 22_656 15_555 n
C1b2 H6d H2d 34(6) 22_656 3_555 n
C1b2 H6d H3d 125(6) 22_656 3_555 n
C1b2 H6d H5d 42(6) 22_656 14_555 n
C1b2 H6d H6d 140(6) 22_656 13_555 n
C1b2 H6d H7d 58(6) 22_656 13_555 n
O1b2 H6d O1b2 62(6) 12_566 22_656 n
O1b2 H6d O2a2 138(6) 12_566 16_556 n
O1b2 H6d C1d 148(6) 12_566 3_555 n
O1b2 H6d C2d 148(6) 12_566 1_555 n
O1b2 H6d C3d 147(6) 12_566 2_555 n
O1b2 H6d C3d 68(6) 12_566 15_555 n
O1b2 H6d O4d 87(6) 12_566 2_555 n
O1b2 H6d O4d 35(6) 12_566 15_555 n
O1b2 H6d H1d 146(6) 12_566 15_555 n
O1b2 H6d H2d 149(6) 12_566 3_555 n
O1b2 H6d H3d 108(6) 12_566 3_555 n
O1b2 H6d H5d 135(6) 12_566 14_555 n
O1b2 H6d H6d 35(6) 12_566 13_555 n
O1b2 H6d H7d 177(6) 12_566 13_555 n
O1b2 H6d O2a2 79(6) 22_656 16_556 n
O1b2 H6d C1d 143(6) 22_656 3_555 n
O1b2 H6d C2d 148(6) 22_656 1_555 n
O1b2 H6d C3d 150(6) 22_656 2_555 n
O1b2 H6d C3d 130(6) 22_656 15_555 n
O1b2 H6d O4d 68(6) 22_656 2_555 n
O1b2 H6d O4d 87(6) 22_656 15_555 n
O1b2 H6d H1d 116(6) 22_656 15_555 n
O1b2 H6d H2d 106(6) 22_656 3_555 n
O1b2 H6d H3d 113(6) 22_656 3_555 n
O1b2 H6d H5d 114(6) 22_656 14_555 n
O1b2 H6d H6d 97(6) 22_656 13_555 n
O1b2 H6d H7d 115(6) 22_656 13_555 n
O2a2 H6d C1d 65(6) 16_556 3_555 n
O2a2 H6d C2d 74(6) 16_556 1_555 n
O2a2 H6d C3d 72(6) 16_556 2_555 n
O2a2 H6d C3d 146(6) 16_556 15_555 n
O2a2 H6d O4d 65(6) 16_556 2_555 n
O2a2 H6d O4d 136(6) 16_556 15_555 n
O2a2 H6d H1d 44(6) 16_556 15_555 n
O2a2 H6d H2d 53(6) 16_556 3_555 n
O2a2 H6d H3d 73(6) 16_556 3_555 n
O2a2 H6d H5d 72(6) 16_556 14_555 n
O2a2 H6d H6d 165(6) 16_556 13_555 n
O2a2 H6d H7d 39(6) 16_556 13_555 n
C1d H6d C2d 23(6) 3_555 1_555 n
C1d H6d C3d 10(6) 3_555 2_555 n
C1d H6d C3d 83(6) 3_555 15_555 n
C1d H6d O4d 89(6) 3_555 2_555 n
C1d H6d O4d 114(6) 3_555 15_555 n
C1d H6d H1d 28(6) 3_555 15_555 n
C1d H6d H2d 58(6) 3_555 3_555 n
C1d H6d H3d 51(6) 3_555 3_555 n
C1d H6d H5d 63(6) 3_555 14_555 n
C1d H6d H6d 116(6) 3_555 13_555 n
C1d H6d H7d 34(6) 3_555 13_555 n
C2d H6d C3d 15(6) 1_555 2_555 n
C2d H6d C3d 82(6) 1_555 15_555 n
C2d H6d O4d 112(6) 1_555 2_555 n
C2d H6d O4d 125(6) 1_555 15_555 n
C2d H6d H1d 49(6) 1_555 15_555 n
C2d H6d H2d 44(6) 1_555 3_555 n
C2d H6d H3d 74(6) 1_555 3_555 n
C2d H6d H5d 42(6) 1_555 14_555 n
C2d H6d H6d 114(6) 1_555 13_555 n
C2d H6d H7d 35(6) 1_555 13_555 n
C3d H6d C3d 79(6) 2_555 15_555 n
C3d H6d O4d 99(6) 2_555 2_555 n
C3d H6d O4d 116(6) 2_555 15_555 n
C3d H6d H1d 38(6) 2_555 15_555 n
C3d H6d H2d 55(6) 2_555 3_555 n
C3d H6d H3d 59(6) 2_555 3_555 n
C3d H6d H5d 56(6) 2_555 14_555 n
C3d H6d H6d 112(6) 2_555 13_555 n
C3d H6d H7d 36(6) 2_555 13_555 n
C3d H6d O4d 106(6) 15_555 2_555 n
C3d H6d O4d 48(6) 15_555 15_555 n
C3d H6d H1d 102(6) 15_555 15_555 n
C3d H6d H2d 119(6) 15_555 3_555 n
C3d H6d H3d 78(6) 15_555 3_555 n
C3d H6d H5d 104(6) 15_555 14_555 n
C3d H6d H6d 33(6) 15_555 13_555 n
C3d H6d H7d 115(6) 15_555 13_555 n
O4d H6d O4d 72(6) 2_555 15_555 n
O4d H6d H1d 64(6) 2_555 15_555 n
O4d H6d H2d 117(6) 2_555 3_555 n
O4d H6d H3d 45(6) 2_555 3_555 n
O4d H6d H5d 136(6) 2_555 14_555 n
O4d H6d H6d 100(6) 2_555 13_555 n
O4d H6d H7d 92(6) 2_555 13_555 n
O4d H6d H1d 114(6) 15_555 15_555 n
O4d H6d H2d 167(6) 15_555 3_555 n
O4d H6d H3d 76(6) 15_555 3_555 n
O4d H6d H5d 149(6) 15_555 14_555 n
O4d H6d H6d 28(6) 15_555 13_555 n
O4d H6d H7d 147(6) 15_555 13_555 n
H1d H6d H2d 65(6) 15_555 3_555 n
H1d H6d H3d 39(6) 15_555 3_555 n
H1d H6d H5d 78(6) 15_555 14_555 n
H1d H6d H6d 130(6) 15_555 13_555 n
H1d H6d H7d 34(6) 15_555 13_555 n
H2d H6d H3d 103(6) 3_555 3_555 n
H2d H6d H5d 19(6) 3_555 14_555 n
H2d H6d H6d 142(6) 3_555 13_555 n
H2d H6d H7d 31(6) 3_555 13_555 n
H3d H6d H5d 113(6) 3_555 14_555 n
H3d H6d H6d 96(6) 3_555 13_555 n
H3d H6d H7d 73(6) 3_555 13_555 n
H5d H6d H6d 122(6) 14_555 13_555 n
H5d H6d H7d 45(6) 14_555 13_555 n
H6d H6d H7d 148(6) 13_555 13_555 n
C1b2 H7d C1b2 87(6) 12_566 21_566 n
C1b2 H7d O2a2 69(6) 12_566 4_556 n
C1b2 H7d O2a2 118(6) 12_566 18_565 n
C1b2 H7d O2b2 55(6) 12_566 12_566 n
C1b2 H7d O2b2 59(6) 12_566 21_566 n
C1b2 H7d C1d 143(6) 12_566 2_555 n
C1b2 H7d C1d 122(6) 12_566 14_555 n
C1b2 H7d C2d 115(6) 12_566 3_555 n
C1b2 H7d C2d 93(6) 12_566 13_555 n
C1b2 H7d C3d 129(6) 12_566 1_555 n
C1b2 H7d C3d 98(6) 12_566 15_555 n
C1b2 H7d O4d 69(6) 12_566 15_555 n
C1b2 H7d H1d 135(6) 12_566 2_555 n
C1b2 H7d H1d 170(6) 12_566 14_555 n
C1b2 H7d H2d 94(6) 12_566 2_555 n
C1b2 H7d H2d 26(6) 12_566 14_555 n
C1b2 H7d H3d 106(6) 12_566 14_555 n
C1b2 H7d H4d 168(6) 12_566 3_555 n
C1b2 H7d H4d 165(6) 12_566 13_555 n
C1b2 H7d H5d 51(6) 12_566 3_555 n
C1b2 H7d H5d 67(6) 12_566 13_555 n
C1b2 H7d H6d 56(6) 12_566 13_555 n
C1b2 H7d H7d 124(6) 12_566 15_555 n
C1b2 H7d O2a2 119(6) 21_566 4_556 n
C1b2 H7d O2a2 48(6) 21_566 18_565 n
C1b2 H7d O2b2 53(6) 21_566 12_566 n
C1b2 H7d O2b2 48(6) 21_566 21_566 n
C1b2 H7d C1d 79(6) 21_566 2_555 n
C1b2 H7d C1d 118(6) 21_566 14_555 n
C1b2 H7d C2d 62(6) 21_566 3_555 n
C1b2 H7d C2d 95(6) 21_566 13_555 n
C1b2 H7d C3d 64(6) 21_566 1_555 n
C1b2 H7d C3d 117(6) 21_566 15_555 n
C1b2 H7d O4d 153(6) 21_566 15_555 n
C1b2 H7d H1d 137(6) 21_566 2_555 n
C1b2 H7d H1d 86(6) 21_566 14_555 n
C1b2 H7d H2d 17(6) 21_566 2_555 n
C1b2 H7d H2d 84(6) 21_566 14_555 n
C1b2 H7d H3d 160(6) 21_566 14_555 n
C1b2 H7d H4d 105(6) 21_566 3_555 n
C1b2 H7d H4d 108(6) 21_566 13_555 n
C1b2 H7d H5d 54(6) 21_566 3_555 n
C1b2 H7d H5d 37(6) 21_566 13_555 n
C1b2 H7d H6d 129(6) 21_566 13_555 n
C1b2 H7d H7d 38(6) 21_566 15_555 n
O2a2 H7d O2a2 96(6) 4_556 18_565 n
O2a2 H7d O2b2 123(6) 4_556 12_566 n
O2a2 H7d O2b2 127(6) 4_556 21_566 n
O2a2 H7d C1d 147(6) 4_556 2_555 n
O2a2 H7d C1d 122(6) 4_556 14_555 n
O2a2 H7d C2d 175(6) 4_556 3_555 n
O2a2 H7d C2d 139(6) 4_556 13_555 n
O2a2 H7d C3d 161(6) 4_556 1_555 n
O2a2 H7d C3d 121(6) 4_556 15_555 n
O2a2 H7d O4d 64(6) 4_556 15_555 n
O2a2 H7d H1d 77(6) 4_556 2_555 n
O2a2 H7d H1d 109(6) 4_556 14_555 n
O2a2 H7d H2d 136(6) 4_556 2_555 n
O2a2 H7d H2d 93(6) 4_556 14_555 n
O2a2 H7d H3d 81(6) 4_556 14_555 n
O2a2 H7d H4d 102(6) 4_556 3_555 n
O2a2 H7d H4d 100(6) 4_556 13_555 n
O2a2 H7d H5d 119(6) 4_556 3_555 n
O2a2 H7d H5d 130(6) 4_556 13_555 n
O2a2 H7d H6d 82(6) 4_556 13_555 n
O2a2 H7d H7d 128(6) 4_556 15_555 n
O2a2 H7d O2b2 101(6) 18_565 12_566 n
O2a2 H7d O2b2 96(6) 18_565 21_566 n
O2a2 H7d C1d 75(6) 18_565 2_555 n
O2a2 H7d C1d 116(6) 18_565 14_555 n
O2a2 H7d C2d 81(6) 18_565 3_555 n
O2a2 H7d C2d 125(6) 18_565 13_555 n
O2a2 H7d C3d 72(6) 18_565 1_555 n
O2a2 H7d C3d 136(6) 18_565 15_555 n
O2a2 H7d O4d 156(6) 18_565 15_555 n
O2a2 H7d H1d 94(6) 18_565 2_555 n
O2a2 H7d H1d 52(6) 18_565 14_555 n
O2a2 H7d H2d 56(6) 18_565 2_555 n
O2a2 H7d H2d 128(6) 18_565 14_555 n
O2a2 H7d H3d 131(6) 18_565 14_555 n
O2a2 H7d H4d 70(6) 18_565 3_555 n
O2a2 H7d H4d 73(6) 18_565 13_555 n
O2a2 H7d H5d 102(6) 18_565 3_555 n
O2a2 H7d H5d 85(6) 18_565 13_555 n
O2a2 H7d H6d 175(6) 18_565 13_555 n
O2a2 H7d H7d 32(6) 18_565 15_555 n
O2b2 H7d O2b2 5(6) 12_566 21_566 n
O2b2 H7d C1d 90(6) 12_566 2_555 n
O2b2 H7d C1d 98(6) 12_566 14_555 n
O2b2 H7d C2d 61(6) 12_566 3_555 n
O2b2 H7d C2d 60(6) 12_566 13_555 n
O2b2 H7d C3d 74(6) 12_566 1_555 n
O2b2 H7d C3d 79(6) 12_566 15_555 n
O2b2 H7d O4d 101(6) 12_566 15_555 n
O2b2 H7d H1d 152(6) 12_566 2_555 n
O2b2 H7d H1d 124(6) 12_566 14_555 n
O2b2 H7d H2d 49(6) 12_566 2_555 n
O2b2 H7d H2d 37(6) 12_566 14_555 n
O2b2 H7d H3d 122(6) 12_566 14_555 n
O2b2 H7d H4d 135(6) 12_566 3_555 n
O2b2 H7d H4d 136(6) 12_566 13_555 n
O2b2 H7d H5d 4(6) 12_566 3_555 n
O2b2 H7d H5d 17(6) 12_566 13_555 n
O2b2 H7d H6d 77(6) 12_566 13_555 n
O2b2 H7d H7d 82(6) 12_566 15_555 n
O2b2 H7d C1d 87(6) 21_566 2_555 n
O2b2 H7d C1d 98(6) 21_566 14_555 n
O2b2 H7d C2d 58(6) 21_566 3_555 n
O2b2 H7d C2d 60(6) 21_566 13_555 n
O2b2 H7d C3d 70(6) 21_566 1_555 n
O2b2 H7d C3d 81(6) 21_566 15_555 n
O2b2 H7d O4d 106(6) 21_566 15_555 n
O2b2 H7d H1d 152(6) 21_566 2_555 n
O2b2 H7d H1d 119(6) 21_566 14_555 n
O2b2 H7d H2d 43(6) 21_566 2_555 n
O2b2 H7d H2d 42(6) 21_566 14_555 n
O2b2 H7d H3d 126(6) 21_566 14_555 n
O2b2 H7d H4d 131(6) 21_566 3_555 n
O2b2 H7d H4d 133(6) 21_566 13_555 n
O2b2 H7d H5d 8(6) 21_566 3_555 n
O2b2 H7d H5d 12(6) 21_566 13_555 n
O2b2 H7d H6d 81(6) 21_566 13_555 n
O2b2 H7d H7d 76(6) 21_566 15_555 n
C1d H7d C1d 45(6) 2_555 14_555 n
C1d H7d C2d 29(6) 2_555 3_555 n
C1d H7d C2d 56(6) 2_555 13_555 n
C1d H7d C3d 17(6) 2_555 1_555 n
C1d H7d C3d 62(6) 2_555 15_555 n
C1d H7d O4d 114(6) 2_555 15_555 n
C1d H7d H1d 72(6) 2_555 2_555 n
C1d H7d H1d 40(6) 2_555 14_555 n
C1d H7d H2d 64(6) 2_555 2_555 n
C1d H7d H2d 118(6) 2_555 14_555 n
C1d H7d H3d 82(6) 2_555 14_555 n
C1d H7d H4d 45(6) 2_555 3_555 n
C1d H7d H4d 46(6) 2_555 13_555 n
C1d H7d H5d 94(6) 2_555 3_555 n
C1d H7d H5d 82(6) 2_555 13_555 n
C1d H7d H6d 110(6) 2_555 13_555 n
C1d H7d H7d 49(6) 2_555 15_555 n
C1d H7d C2d 57(6) 14_555 3_555 n
C1d H7d C2d 39(6) 14_555 13_555 n
C1d H7d C3d 56(6) 14_555 1_555 n
C1d H7d C3d 25(6) 14_555 15_555 n
C1d H7d O4d 69(6) 14_555 15_555 n
C1d H7d H1d 54(6) 14_555 2_555 n
C1d H7d H1d 67(6) 14_555 14_555 n
C1d H7d H2d 101(6) 14_555 2_555 n
C1d H7d H2d 102(6) 14_555 14_555 n
C1d H7d H3d 42(6) 14_555 14_555 n
C1d H7d H4d 54(6) 14_555 3_555 n
C1d H7d H4d 53(6) 14_555 13_555 n
C1d H7d H5d 101(6) 14_555 3_555 n
C1d H7d H5d 101(6) 14_555 13_555 n
C1d H7d H6d 69(6) 14_555 13_555 n
C1d H7d H7d 94(6) 14_555 15_555 n
C2d H7d C2d 44(6) 3_555 13_555 n
C2d H7d C3d 14(6) 3_555 1_555 n
C2d H7d C3d 60(6) 3_555 15_555 n
C2d H7d O4d 118(6) 3_555 15_555 n
C2d H7d H1d 99(6) 3_555 2_555 n
C2d H7d H1d 67(6) 3_555 14_555 n
C2d H7d H2d 44(6) 3_555 2_555 n
C2d H7d H2d 92(6) 3_555 14_555 n
C2d H7d H3d 99(6) 3_555 14_555 n
C2d H7d H4d 74(6) 3_555 3_555 n
C2d H7d H4d 76(6) 3_555 13_555 n
C2d H7d H5d 65(6) 3_555 3_555 n
C2d H7d H5d 53(6) 3_555 13_555 n
C2d H7d H6d 101(6) 3_555 13_555 n
C2d H7d H7d 49(6) 3_555 15_555 n
C2d H7d C3d 53(6) 13_555 1_555 n
C2d H7d C3d 22(6) 13_555 15_555 n
C2d H7d O4d 75(6) 13_555 15_555 n
C2d H7d H1d 93(6) 13_555 2_555 n
C2d H7d H1d 94(6) 13_555 14_555 n
C2d H7d H2d 80(6) 13_555 2_555 n
C2d H7d H2d 68(6) 13_555 14_555 n
C2d H7d H3d 69(6) 13_555 14_555 n
C2d H7d H4d 89(6) 13_555 3_555 n
C2d H7d H4d 88(6) 13_555 13_555 n
C2d H7d H5d 62(6) 13_555 3_555 n
C2d H7d H5d 66(6) 13_555 13_555 n
C2d H7d H6d 58(6) 13_555 13_555 n
C2d H7d H7d 93(6) 13_555 15_555 n
C3d H7d C3d 66(6) 1_555 15_555 n
C3d H7d O4d 123(6) 1_555 15_555 n
C3d H7d H1d 89(6) 1_555 2_555 n
C3d H7d H1d 52(6) 1_555 14_555 n
C3d H7d H2d 48(6) 1_555 2_555 n
C3d H7d H2d 106(6) 1_555 14_555 n
C3d H7d H3d 96(6) 1_555 14_555 n
C3d H7d H4d 61(6) 1_555 3_555 n
C3d H7d H4d 63(6) 1_555 13_555 n
C3d H7d H5d 78(6) 1_555 3_555 n
C3d H7d H5d 65(6) 1_555 13_555 n
C3d H7d H6d 111(6) 1_555 13_555 n
C3d H7d H7d 42(6) 1_555 15_555 n
C3d H7d O4d 58(6) 15_555 15_555 n
C3d H7d H1d 74(6) 15_555 2_555 n
C3d H7d H1d 91(6) 15_555 14_555 n
C3d H7d H2d 101(6) 15_555 2_555 n
C3d H7d H2d 76(6) 15_555 14_555 n
C3d H7d H3d 47(6) 15_555 14_555 n
C3d H7d H4d 79(6) 15_555 3_555 n
C3d H7d H4d 78(6) 15_555 13_555 n
C3d H7d H5d 81(6) 15_555 3_555 n
C3d H7d H5d 88(6) 15_555 13_555 n
C3d H7d H6d 48(6) 15_555 13_555 n
C3d H7d H7d 107(6) 15_555 15_555 n
O4d H7d H1d 69(6) 15_555 2_555 n
O4d H7d H1d 119(6) 15_555 14_555 n
O4d H7d H2d 148(6) 15_555 2_555 n
O4d H7d H2d 69(6) 15_555 14_555 n
O4d H7d H3d 38(6) 15_555 14_555 n
O4d H7d H4d 100(6) 15_555 3_555 n
O4d H7d H4d 97(6) 15_555 13_555 n
O4d H7d H5d 100(6) 15_555 3_555 n
O4d H7d H5d 118(6) 15_555 13_555 n
O4d H7d H6d 25(6) 15_555 13_555 n
O4d H7d H7d 163(6) 15_555 15_555 n
H1d H7d H1d 52(6) 2_555 14_555 n
H1d H7d H2d 131(6) 2_555 2_555 n
H1d H7d H2d 137(6) 2_555 14_555 n
H1d H7d H3d 36(6) 2_555 14_555 n
H1d H7d H4d 33(6) 2_555 3_555 n
H1d H7d H4d 30(6) 2_555 13_555 n
H1d H7d H5d 155(6) 2_555 3_555 n
H1d H7d H5d 152(6) 2_555 13_555 n
H1d H7d H6d 90(6) 2_555 13_555 n
H1d H7d H7d 100(6) 2_555 15_555 n
H1d H7d H2d 81(6) 14_555 2_555 n
H1d H7d H2d 158(6) 14_555 14_555 n
H1d H7d H3d 82(6) 14_555 14_555 n
H1d H7d H4d 20(6) 14_555 3_555 n
H1d H7d H4d 23(6) 14_555 13_555 n
H1d H7d H5d 128(6) 14_555 3_555 n
H1d H7d H5d 110(6) 14_555 13_555 n
H1d H7d H6d 133(6) 14_555 13_555 n
H1d H7d H7d 49(6) 14_555 15_555 n
H2d H7d H2d 84(6) 2_555 14_555 n
H2d H7d H3d 143(6) 2_555 14_555 n
H2d H7d H4d 98(6) 2_555 3_555 n
H2d H7d H4d 101(6) 2_555 13_555 n
H2d H7d H5d 51(6) 2_555 3_555 n
H2d H7d H5d 32(6) 2_555 13_555 n
H2d H7d H6d 123(6) 2_555 13_555 n
H2d H7d H7d 33(6) 2_555 15_555 n
H2d H7d H3d 101(6) 14_555 14_555 n
H2d H7d H4d 155(6) 14_555 3_555 n
H2d H7d H4d 154(6) 14_555 13_555 n
H2d H7d H5d 33(6) 14_555 3_555 n
H2d H7d H5d 52(6) 14_555 13_555 n
H2d H7d H6d 48(6) 14_555 13_555 n
H2d H7d H7d 117(6) 14_555 15_555 n
H3d H7d H4d 63(6) 14_555 3_555 n
H3d H7d H4d 60(6) 14_555 13_555 n
H3d H7d H5d 123(6) 14_555 3_555 n
H3d H7d H5d 134(6) 14_555 13_555 n
H3d H7d H6d 54(6) 14_555 13_555 n
H3d H7d H7d 127(6) 14_555 15_555 n
H4d H7d H4d 3(6) 3_555 13_555 n
H4d H7d H5d 139(6) 3_555 3_555 n
H4d H7d H5d 124(6) 3_555 13_555 n
H4d H7d H6d 115(6) 3_555 13_555 n
H4d H7d H7d 68(6) 3_555 15_555 n
H4d H7d H5d 141(6) 13_555 3_555 n
H4d H7d H5d 127(6) 13_555 13_555 n
H4d H7d H6d 113(6) 13_555 13_555 n
H4d H7d H7d 71(6) 13_555 15_555 n
H5d H7d H5d 19(6) 3_555 13_555 n
H5d H7d H6d 75(6) 3_555 13_555 n
H5d H7d H7d 84(6) 3_555 15_555 n
H5d H7d H6d 93(6) 13_555 13_555 n
H5d H7d H7d 65(6) 13_555 15_555 n
H6d H7d H7d 150(6) 13_555 15_555 n
Cey2 Cey1 Cey2 119(6) 1_555 2_555 n
Cey2 Cey1 Cey2 119(6) 1_555 3_555 n
Cey2 Cey1 Cey2 66(6) 1_555 13_555 n
Cey2 Cey1 Cey2 54(6) 1_555 14_555 n
Cey2 Cey1 Cey2 170(6) 1_555 15_555 n
Cey2 Cey1 Dey1 121(6) 1_555 1_555 n
Cey2 Cey1 Dey1 21(6) 1_555 2_555 n
Cey2 Cey1 Dey1 109(6) 1_555 3_555 n
Cey2 Cey1 Dey1 62(6) 1_555 13_555 n
Cey2 Cey1 Dey1 152(6) 1_555 14_555 n
Cey2 Cey1 Dey1 60(6) 1_555 15_555 n
Cey2 Cey1 Dey2 121(6) 1_555 1_555 n
Cey2 Cey1 Dey2 115(6) 1_555 2_555 n
Cey2 Cey1 Dey2 33(6) 1_555 3_555 n
Cey2 Cey1 Dey2 154(6) 1_555 13_555 n
Cey2 Cey1 Dey2 74(6) 1_555 14_555 n
Cey2 Cey1 Dey2 59(6) 1_555 15_555 n
Cey2 Cey1 Cey2 119(6) 2_555 3_555 n
Cey2 Cey1 Cey2 170(6) 2_555 13_555 n
Cey2 Cey1 Cey2 66(6) 2_555 14_555 n
Cey2 Cey1 Cey2 54(6) 2_555 15_555 n
Cey2 Cey1 Dey1 109(6) 2_555 1_555 n
Cey2 Cey1 Dey1 121(6) 2_555 2_555 n
Cey2 Cey1 Dey1 21(6) 2_555 3_555 n
Cey2 Cey1 Dey1 60(6) 2_555 13_555 n
Cey2 Cey1 Dey1 62(6) 2_555 14_555 n
Cey2 Cey1 Dey1 152(6) 2_555 15_555 n
Cey2 Cey1 Dey2 33(6) 2_555 1_555 n
Cey2 Cey1 Dey2 121(6) 2_555 2_555 n
Cey2 Cey1 Dey2 115(6) 2_555 3_555 n
Cey2 Cey1 Dey2 59(6) 2_555 13_555 n
Cey2 Cey1 Dey2 154(6) 2_555 14_555 n
Cey2 Cey1 Dey2 74(6) 2_555 15_555 n
Cey2 Cey1 Cey2 54(6) 3_555 13_555 n
Cey2 Cey1 Cey2 170(6) 3_555 14_555 n
Cey2 Cey1 Cey2 66(6) 3_555 15_555 n
Cey2 Cey1 Dey1 21(6) 3_555 1_555 n
Cey2 Cey1 Dey1 109(6) 3_555 2_555 n
Cey2 Cey1 Dey1 121(6) 3_555 3_555 n
Cey2 Cey1 Dey1 152(6) 3_555 13_555 n
Cey2 Cey1 Dey1 60(6) 3_555 14_555 n
Cey2 Cey1 Dey1 62(6) 3_555 15_555 n
Cey2 Cey1 Dey2 115(6) 3_555 1_555 n
Cey2 Cey1 Dey2 33(6) 3_555 2_555 n
Cey2 Cey1 Dey2 121(6) 3_555 3_555 n
Cey2 Cey1 Dey2 74(6) 3_555 13_555 n
Cey2 Cey1 Dey2 59(6) 3_555 14_555 n
Cey2 Cey1 Dey2 154(6) 3_555 15_555 n
Cey2 Cey1 Cey2 119(6) 13_555 14_555 n
Cey2 Cey1 Cey2 119(6) 13_555 15_555 n
Cey2 Cey1 Dey1 62(6) 13_555 1_555 n
Cey2 Cey1 Dey1 60(6) 13_555 2_555 n
Cey2 Cey1 Dey1 152(6) 13_555 3_555 n
Cey2 Cey1 Dey1 121(6) 13_555 13_555 n
Cey2 Cey1 Dey1 109(6) 13_555 14_555 n
Cey2 Cey1 Dey1 21(6) 13_555 15_555 n
Cey2 Cey1 Dey2 154(6) 13_555 1_555 n
Cey2 Cey1 Dey2 59(6) 13_555 2_555 n
Cey2 Cey1 Dey2 74(6) 13_555 3_555 n
Cey2 Cey1 Dey2 121(6) 13_555 13_555 n
Cey2 Cey1 Dey2 33(6) 13_555 14_555 n
Cey2 Cey1 Dey2 115(6) 13_555 15_555 n
Cey2 Cey1 Cey2 119(6) 14_555 15_555 n
Cey2 Cey1 Dey1 152(6) 14_555 1_555 n
Cey2 Cey1 Dey1 62(6) 14_555 2_555 n
Cey2 Cey1 Dey1 60(6) 14_555 3_555 n
Cey2 Cey1 Dey1 21(6) 14_555 13_555 n
Cey2 Cey1 Dey1 121(6) 14_555 14_555 n
Cey2 Cey1 Dey1 109(6) 14_555 15_555 n
Cey2 Cey1 Dey2 74(6) 14_555 1_555 n
Cey2 Cey1 Dey2 154(6) 14_555 2_555 n
Cey2 Cey1 Dey2 59(6) 14_555 3_555 n
Cey2 Cey1 Dey2 115(6) 14_555 13_555 n
Cey2 Cey1 Dey2 121(6) 14_555 14_555 n
Cey2 Cey1 Dey2 33(6) 14_555 15_555 n
Cey2 Cey1 Dey1 60(6) 15_555 1_555 n
Cey2 Cey1 Dey1 152(6) 15_555 2_555 n
Cey2 Cey1 Dey1 62(6) 15_555 3_555 n
Cey2 Cey1 Dey1 109(6) 15_555 13_555 n
Cey2 Cey1 Dey1 21(6) 15_555 14_555 n
Cey2 Cey1 Dey1 121(6) 15_555 15_555 n
Cey2 Cey1 Dey2 59(6) 15_555 1_555 n
Cey2 Cey1 Dey2 74(6) 15_555 2_555 n
Cey2 Cey1 Dey2 154(6) 15_555 3_555 n
Cey2 Cey1 Dey2 33(6) 15_555 13_555 n
Cey2 Cey1 Dey2 115(6) 15_555 14_555 n
Cey2 Cey1 Dey2 121(6) 15_555 15_555 n
Dey1 Cey1 Dey1 105(6) 1_555 2_555 n
Dey1 Cey1 Dey1 105(6) 1_555 3_555 n
Dey1 Cey1 Dey1 132(6) 1_555 13_555 n
Dey1 Cey1 Dey1 48(6) 1_555 14_555 n
Dey1 Cey1 Dey1 61(6) 1_555 15_555 n
Dey1 Cey1 Dey2 118(6) 1_555 1_555 n
Dey1 Cey1 Dey2 53(6) 1_555 2_555 n
Dey1 Cey1 Dey2 135(6) 1_555 3_555 n
Dey1 Cey1 Dey2 80(6) 1_555 13_555 n
Dey1 Cey1 Dey2 76(6) 1_555 14_555 n
Dey1 Cey1 Dey2 175(6) 1_555 15_555 n
Dey1 Cey1 Dey1 105(6) 2_555 3_555 n
Dey1 Cey1 Dey1 61(6) 2_555 13_555 n
Dey1 Cey1 Dey1 132(6) 2_555 14_555 n
Dey1 Cey1 Dey1 48(6) 2_555 15_555 n
Dey1 Cey1 Dey2 135(6) 2_555 1_555 n
Dey1 Cey1 Dey2 118(6) 2_555 2_555 n
Dey1 Cey1 Dey2 53(6) 2_555 3_555 n
Dey1 Cey1 Dey2 175(6) 2_555 13_555 n
Dey1 Cey1 Dey2 80(6) 2_555 14_555 n
Dey1 Cey1 Dey2 76(6) 2_555 15_555 n
Dey1 Cey1 Dey1 48(6) 3_555 13_555 n
Dey1 Cey1 Dey1 61(6) 3_555 14_555 n
Dey1 Cey1 Dey1 132(6) 3_555 15_555 n
Dey1 Cey1 Dey2 53(6) 3_555 1_555 n
Dey1 Cey1 Dey2 135(6) 3_555 2_555 n
Dey1 Cey1 Dey2 118(6) 3_555 3_555 n
Dey1 Cey1 Dey2 76(6) 3_555 13_555 n
Dey1 Cey1 Dey2 175(6) 3_555 14_555 n
Dey1 Cey1 Dey2 80(6) 3_555 15_555 n
Dey1 Cey1 Dey1 105(6) 13_555 14_555 n
Dey1 Cey1 Dey1 105(6) 13_555 15_555 n
Dey1 Cey1 Dey2 80(6) 13_555 1_555 n
Dey1 Cey1 Dey2 175(6) 13_555 2_555 n
Dey1 Cey1 Dey2 76(6) 13_555 3_555 n
Dey1 Cey1 Dey2 118(6) 13_555 13_555 n
Dey1 Cey1 Dey2 135(6) 13_555 14_555 n
Dey1 Cey1 Dey2 53(6) 13_555 15_555 n
Dey1 Cey1 Dey1 105(6) 14_555 15_555 n
Dey1 Cey1 Dey2 76(6) 14_555 1_555 n
Dey1 Cey1 Dey2 80(6) 14_555 2_555 n
Dey1 Cey1 Dey2 175(6) 14_555 3_555 n
Dey1 Cey1 Dey2 53(6) 14_555 13_555 n
Dey1 Cey1 Dey2 118(6) 14_555 14_555 n
Dey1 Cey1 Dey2 135(6) 14_555 15_555 n
Dey1 Cey1 Dey2 175(6) 15_555 1_555 n
Dey1 Cey1 Dey2 76(6) 15_555 2_555 n
Dey1 Cey1 Dey2 80(6) 15_555 3_555 n
Dey1 Cey1 Dey2 135(6) 15_555 13_555 n
Dey1 Cey1 Dey2 53(6) 15_555 14_555 n
Dey1 Cey1 Dey2 118(6) 15_555 15_555 n
Dey2 Cey1 Dey2 99(6) 1_555 2_555 n
Dey2 Cey1 Dey2 99(6) 1_555 3_555 n
Dey2 Cey1 Dey2 41(6) 1_555 13_555 n
Dey2 Cey1 Dey2 122(6) 1_555 14_555 n
Dey2 Cey1 Dey2 63(6) 1_555 15_555 n
Dey2 Cey1 Dey2 99(6) 2_555 3_555 n
Dey2 Cey1 Dey2 63(6) 2_555 13_555 n
Dey2 Cey1 Dey2 41(6) 2_555 14_555 n
Dey2 Cey1 Dey2 122(6) 2_555 15_555 n
Dey2 Cey1 Dey2 122(6) 3_555 13_555 n
Dey2 Cey1 Dey2 63(6) 3_555 14_555 n
Dey2 Cey1 Dey2 41(6) 3_555 15_555 n
Dey2 Cey1 Dey2 99(6) 13_555 14_555 n
Dey2 Cey1 Dey2 99(6) 13_555 15_555 n
Dey2 Cey1 Dey2 99(6) 14_555 15_555 n
Cey1 Cey2 Cey2 57(6) 1_555 13_555 n
Cey1 Cey2 Cey2 63(6) 1_555 14_555 n
Cey1 Cey2 Dey1 50(6) 1_555 2_555 n
Cey1 Cey2 Dey1 49(6) 1_555 13_555 n
Cey1 Cey2 Dey1 50(6) 1_555 15_555 n
Cey1 Cey2 Dey2 54(6) 1_555 3_555 n
Cey1 Cey2 Dey2 45(6) 1_555 14_555 n
Cey1 Cey2 Dey2 50(6) 1_555 15_555 n
Cey1 Cey2 Dey3 121(6) 1_555 1_555 n
Cey1 Cey2 Dey3 97(6) 1_555 13_555 n
Cey1 Cey2 Dey4 121(6) 1_555 1_555 n
Cey1 Cey2 Dey4 109(6) 1_555 14_555 n
Cey2 Cey2 Cey2 120(6) 13_555 14_555 n
Cey2 Cey2 Dey1 55(6) 13_555 2_555 n
Cey2 Cey2 Dey1 102(6) 13_555 13_555 n
Cey2 Cey2 Dey1 19(6) 13_555 15_555 n
Cey2 Cey2 Dey2 77(6) 13_555 3_555 n
Cey2 Cey2 Dey2 29(6) 13_555 14_555 n
Cey2 Cey2 Dey2 101(6) 13_555 15_555 n
Cey2 Cey2 Dey3 69(6) 13_555 1_555 n
Cey2 Cey2 Dey3 44(6) 13_555 13_555 n
Cey2 Cey2 Dey4 156(6) 13_555 1_555 n
Cey2 Cey2 Dey4 157(6) 13_555 14_555 n
Cey2 Cey2 Dey1 84(6) 14_555 2_555 n
Cey2 Cey2 Dey1 23(6) 14_555 13_555 n
Cey2 Cey2 Dey1 108(6) 14_555 15_555 n
Cey2 Cey2 Dey2 72(6) 14_555 3_555 n
Cey2 Cey2 Dey2 104(6) 14_555 14_555 n
Cey2 Cey2 Dey2 35(6) 14_555 15_555 n
Cey2 Cey2 Dey3 151(6) 14_555 1_555 n
Cey2 Cey2 Dey3 151(6) 14_555 13_555 n
Cey2 Cey2 Dey4 66(6) 14_555 1_555 n
Cey2 Cey2 Dey4 52(6) 14_555 14_555 n
Dey1 Cey2 Dey1 61(6) 2_555 13_555 n
Dey1 Cey2 Dey1 36(6) 2_555 15_555 n
Dey1 Cey2 Dey2 104(6) 2_555 3_555 n
Dey1 Cey2 Dey2 71(6) 2_555 14_555 n
Dey1 Cey2 Dey2 94(6) 2_555 15_555 n
Dey1 Cey2 Dey3 81(6) 2_555 1_555 n
Dey1 Cey2 Dey3 68(6) 2_555 13_555 n
Dey1 Cey2 Dey4 145(6) 2_555 1_555 n
Dey1 Cey2 Dey4 133(6) 2_555 14_555 n
Dey1 Cey2 Dey1 87(6) 13_555 15_555 n
Dey1 Cey2 Dey2 80(6) 13_555 3_555 n
Dey1 Cey2 Dey2 94(6) 13_555 14_555 n
Dey1 Cey2 Dey2 46(6) 13_555 15_555 n
Dey1 Cey2 Dey3 135(6) 13_555 1_555 n
Dey1 Cey2 Dey3 128(6) 13_555 13_555 n
Dey1 Cey2 Dey4 88(6) 13_555 1_555 n
Dey1 Cey2 Dey4 75(6) 13_555 14_555 n
Dey1 Cey2 Dey2 86(6) 15_555 3_555 n
Dey1 Cey2 Dey2 41(6) 15_555 14_555 n
Dey1 Cey2 Dey2 99(6) 15_555 15_555 n
Dey1 Cey2 Dey3 72(6) 15_555 1_555 n
Dey1 Cey2 Dey3 48(6) 15_555 13_555 n
Dey1 Cey2 Dey4 170(6) 15_555 1_555 n
Dey1 Cey2 Dey4 159(6) 15_555 14_555 n
Dey2 Cey2 Dey2 49(6) 3_555 14_555 n
Dey2 Cey2 Dey2 37(6) 3_555 15_555 n
Dey2 Cey2 Dey3 135(6) 3_555 1_555 n
Dey2 Cey2 Dey3 115(6) 3_555 13_555 n
Dey2 Cey2 Dey4 84(6) 3_555 1_555 n
Dey2 Cey2 Dey4 80(6) 3_555 14_555 n
Dey2 Cey2 Dey2 76(6) 14_555 15_555 n
Dey2 Cey2 Dey3 94(6) 14_555 1_555 n
Dey2 Cey2 Dey3 69(6) 14_555 13_555 n
Dey2 Cey2 Dey4 130(6) 14_555 1_555 n
Dey2 Cey2 Dey4 128(6) 14_555 14_555 n
Dey2 Cey2 Dey3 170(6) 15_555 1_555 n
Dey2 Cey2 Dey3 144(6) 15_555 13_555 n
Dey2 Cey2 Dey4 71(6) 15_555 1_555 n
Dey2 Cey2 Dey4 60(6) 15_555 14_555 n
Dey3 Cey2 Dey3 26(6) 1_555 13_555 n
Dey3 Cey2 Dey4 118(6) 1_555 1_555 n
Dey3 Cey2 Dey4 129(6) 1_555 14_555 n
Dey3 Cey2 Dey4 140(6) 13_555 1_555 n
Dey3 Cey2 Dey4 153(6) 13_555 14_555 n
Dey4 Cey2 Dey4 14(6) 1_555 14_555 n
Cey1 Dey1 Cey2 109(6) 1_555 3_555 n
Cey1 Dey1 Cey2 69(6) 1_555 13_555 n
Cey1 Dey1 Cey2 70(6) 1_555 15_555 n
Cey1 Dey1 Dey1 66(6) 1_555 14_555 n
Cey1 Dey1 Dey1 60(6) 1_555 15_555 n
Cey1 Dey1 Dey2 63(6) 1_555 2_555 n
Cey1 Dey1 Dey2 50(6) 1_555 13_555 n
Cey1 Dey1 Dey2 52(6) 1_555 14_555 n
Cey1 Dey1 Dey3 146(6) 1_555 3_555 n
Cey1 Dey1 Dey3 119(6) 1_555 15_555 n
Cey1 Dey1 Dey4 107(6) 1_555 3_555 n
Cey2 Dey1 Cey2 73(6) 3_555 13_555 n
Cey2 Dey1 Cey2 105(6) 3_555 15_555 n
Cey2 Dey1 Dey1 125(6) 3_555 14_555 n
Cey2 Dey1 Dey1 96(6) 3_555 15_555 n
Cey2 Dey1 Dey2 46(6) 3_555 2_555 n
Cey2 Dey1 Dey2 89(6) 3_555 13_555 n
Cey2 Dey1 Dey2 64(6) 3_555 14_555 n
Cey2 Dey1 Dey3 73(6) 3_555 3_555 n
Cey2 Dey1 Dey3 93(6) 3_555 15_555 n
Cey2 Dey1 Dey4 24(6) 3_555 3_555 n
Cey2 Dey1 Cey2 135(6) 13_555 15_555 n
Cey2 Dey1 Dey1 135(6) 13_555 14_555 n
Cey2 Dey1 Dey1 23(6) 13_555 15_555 n
Cey2 Dey1 Dey2 64(6) 13_555 2_555 n
Cey2 Dey1 Dey2 106(6) 13_555 13_555 n
Cey2 Dey1 Dey2 32(6) 13_555 14_555 n
Cey2 Dey1 Dey3 138(6) 13_555 3_555 n
Cey2 Dey1 Dey3 166(6) 13_555 15_555 n
Cey2 Dey1 Dey4 53(6) 13_555 3_555 n
Cey2 Dey1 Dey1 19(6) 15_555 14_555 n
Cey2 Dey1 Dey1 129(6) 15_555 15_555 n
Cey2 Dey1 Dey2 83(6) 15_555 2_555 n
Cey2 Dey1 Dey2 31(6) 15_555 13_555 n
Cey2 Dey1 Dey2 106(6) 15_555 14_555 n
Cey2 Dey1 Dey3 77(6) 15_555 3_555 n
Cey2 Dey1 Dey3 49(6) 15_555 15_555 n
Cey2 Dey1 Dey4 128(6) 15_555 3_555 n
Dey1 Dey1 Dey1 120(6) 14_555 15_555 n
Dey1 Dey1 Dey2 97(6) 14_555 2_555 n
Dey1 Dey1 Dey2 44(6) 14_555 13_555 n
Dey1 Dey1 Dey2 112(6) 14_555 14_555 n
Dey1 Dey1 Dey3 85(6) 14_555 3_555 n
Dey1 Dey1 Dey3 55(6) 14_555 15_555 n
Dey1 Dey1 Dey4 147(6) 14_555 3_555 n
Dey1 Dey1 Dey2 80(6) 15_555 2_555 n
Dey1 Dey1 Dey2 107(6) 15_555 13_555 n
Dey1 Dey1 Dey2 46(6) 15_555 14_555 n
Dey1 Dey1 Dey3 154(6) 15_555 3_555 n
Dey1 Dey1 Dey3 171(6) 15_555 15_555 n
Dey1 Dey1 Dey4 75(6) 15_555 3_555 n
Dey2 Dey1 Dey2 54(6) 2_555 13_555 n
Dey2 Dey1 Dey2 34(6) 2_555 14_555 n
Dey2 Dey1 Dey3 107(6) 2_555 3_555 n
Dey2 Dey1 Dey3 107(6) 2_555 15_555 n
Dey2 Dey1 Dey4 54(6) 2_555 3_555 n
Dey2 Dey1 Dey2 75(6) 13_555 14_555 n
Dey2 Dey1 Dey3 97(6) 13_555 3_555 n
Dey2 Dey1 Dey3 75(6) 13_555 15_555 n
Dey2 Dey1 Dey4 106(6) 13_555 3_555 n
Dey2 Dey1 Dey3 136(6) 14_555 3_555 n
Dey2 Dey1 Dey3 142(6) 14_555 15_555 n
Dey2 Dey1 Dey4 55(6) 14_555 3_555 n
Dey3 Dey1 Dey3 30(6) 3_555 15_555 n
Dey3 Dey1 Dey4 88(6) 3_555 3_555 n
Dey3 Dey1 Dey4 113(6) 15_555 3_555 n
Cey1 Dey2 Cey2 93(6) 1_555 2_555 n
Cey1 Dey2 Cey2 61(6) 1_555 14_555 n
Cey1 Dey2 Cey2 71(6) 1_555 15_555 n
Cey1 Dey2 Dey1 64(6) 1_555 3_555 n
Cey1 Dey2 Dey1 50(6) 1_555 13_555 n
Cey1 Dey2 Dey1 52(6) 1_555 14_555 n
Cey1 Dey2 Dey2 69(6) 1_555 13_555 n
Cey1 Dey2 Dey2 59(6) 1_555 15_555 n
Cey1 Dey2 Dey4 131(6) 1_555 2_555 n
Cey1 Dey2 Dey4 121(6) 1_555 15_555 n
Cey2 Dey2 Cey2 74(6) 2_555 14_555 n
Cey2 Dey2 Cey2 73(6) 2_555 15_555 n
Cey2 Dey2 Dey1 30(6) 2_555 3_555 n
Cey2 Dey2 Dey1 62(6) 2_555 13_555 n
Cey2 Dey2 Dey1 68(6) 2_555 14_555 n
Cey2 Dey2 Dey2 108(6) 2_555 13_555 n
Cey2 Dey2 Dey2 103(6) 2_555 15_555 n
Cey2 Dey2 Dey4 61(6) 2_555 2_555 n
Cey2 Dey2 Dey4 68(6) 2_555 15_555 n
Cey2 Dey2 Cey2 119(6) 14_555 15_555 n
Cey2 Dey2 Dey1 57(6) 14_555 3_555 n
Cey2 Dey2 Dey1 20(6) 14_555 13_555 n
Cey2 Dey2 Dey1 98(6) 14_555 14_555 n
Cey2 Dey2 Dey2 130(6) 14_555 13_555 n
Cey2 Dey2 Dey2 29(6) 14_555 15_555 n
Cey2 Dey2 Dey4 133(6) 14_555 2_555 n
Cey2 Dey2 Dey4 142(6) 14_555 15_555 n
Cey2 Dey2 Dey1 70(6) 15_555 3_555 n
Cey2 Dey2 Dey1 99(6) 15_555 13_555 n
Cey2 Dey2 Dey1 22(6) 15_555 14_555 n
Cey2 Dey2 Dey2 35(6) 15_555 13_555 n
Cey2 Dey2 Dey2 129(6) 15_555 15_555 n
Cey2 Dey2 Dey4 62(6) 15_555 2_555 n
Cey2 Dey2 Dey4 50(6) 15_555 15_555 n
Dey1 Dey2 Dey1 39(6) 3_555 13_555 n
Dey1 Dey2 Dey1 54(6) 3_555 14_555 n
Dey1 Dey2 Dey2 100(6) 3_555 13_555 n
Dey1 Dey2 Dey2 83(6) 3_555 15_555 n
Dey1 Dey2 Dey4 87(6) 3_555 2_555 n
Dey1 Dey2 Dey4 89(6) 3_555 15_555 n
Dey1 Dey2 Dey1 78(6) 13_555 14_555 n
Dey1 Dey2 Dey2 116(6) 13_555 13_555 n
Dey1 Dey2 Dey2 44(6) 13_555 15_555 n
Dey1 Dey2 Dey4 123(6) 13_555 2_555 n
Dey1 Dey2 Dey4 128(6) 13_555 15_555 n
Dey1 Dey2 Dey2 46(6) 14_555 13_555 n
Dey1 Dey2 Dey2 109(6) 14_555 15_555 n
Dey1 Dey2 Dey4 79(6) 14_555 2_555 n
Dey1 Dey2 Dey4 70(6) 14_555 15_555 n
Dey2 Dey2 Dey2 120(6) 13_555 15_555 n
Dey2 Dey2 Dey4 80(6) 13_555 2_555 n
Dey2 Dey2 Dey4 66(6) 13_555 15_555 n
Dey2 Dey2 Dey4 159(6) 15_555 2_555 n
Dey2 Dey2 Dey4 171(6) 15_555 15_555 n
Dey4 Dey2 Dey4 14(6) 2_555 15_555 n
Cey2 Dey3 Cey2 67(6) 1_555 13_555 n
Cey2 Dey3 Dey1 26(6) 1_555 2_555 n
Cey2 Dey3 Dey1 59(6) 1_555 15_555 n
Cey2 Dey3 Dey3 111(6) 1_555 13_555 n
Cey2 Dey3 Dey1 55(6) 13_555 2_555 n
Cey2 Dey3 Dey1 20(6) 13_555 15_555 n
Cey2 Dey3 Dey3 44(6) 13_555 13_555 n
Dey1 Dey3 Dey1 40(6) 2_555 15_555 n
Dey1 Dey3 Dey3 95(6) 2_555 13_555 n
Dey1 Dey3 Dey3 55(6) 15_555 13_555 n
Cey2 Dey4 Cey2 62(6) 1_555 14_555 n
Cey2 Dey4 Dey1 11(6) 1_555 2_555 n
Cey2 Dey4 Dey2 35(6) 1_555 3_555 n
Cey2 Dey4 Dey2 59(6) 1_555 15_555 n
Cey2 Dey4 Dey4 114(6) 1_555 14_555 n
Cey2 Dey4 Dey1 53(6) 14_555 2_555 n
Cey2 Dey4 Dey2 58(6) 14_555 3_555 n
Cey2 Dey4 Dey2 32(6) 14_555 15_555 n
Cey2 Dey4 Dey4 52(6) 14_555 14_555 n
Dey1 Dey4 Dey2 39(6) 2_555 3_555 n
Dey1 Dey4 Dey2 55(6) 2_555 15_555 n
Dey1 Dey4 Dey4 105(6) 2_555 14_555 n
Dey2 Dey4 Dey2 35(6) 3_555 15_555 n
Dey2 Dey4 Dey4 100(6) 3_555 14_555 n
Dey2 Dey4 Dey4 66(6) 15_555 14_555 n
C52 Cey12 C52 14(6) -10_565 -20_556 n
C52 Cey12 H2a2 32(6) -10_565 1_555 n
C52 Cey12 H2a2 33(6) -10_565 15_555 n
C52 Cey12 H32 27(6) -10_565 -10_565 n
C52 Cey12 Cey22 130(6) -10_565 1_555 n
C52 Cey12 Cey22 140(6) -10_565 15_555 n
C52 Cey12 Dey12 42(6) -10_565 1_555 n
C52 Cey12 Dey12 51(6) -10_565 15_555 n
C52 Cey12 Dey22 95(6) -10_565 1_555 n
C52 Cey12 Dey22 82(6) -10_565 15_555 n
C52 Cey12 H2a2 33(6) -20_556 1_555 n
C52 Cey12 H2a2 32(6) -20_556 15_555 n
C52 Cey12 H32 27(6) -20_556 -10_565 n
C52 Cey12 Cey22 140(6) -20_556 1_555 n
C52 Cey12 Cey22 130(6) -20_556 15_555 n
C52 Cey12 Dey12 51(6) -20_556 1_555 n
C52 Cey12 Dey12 42(6) -20_556 15_555 n
C52 Cey12 Dey22 82(6) -20_556 1_555 n
C52 Cey12 Dey22 95(6) -20_556 15_555 n
H2a2 Cey12 H2a2 3(6) 1_555 15_555 n
H2a2 Cey12 H32 57(6) 1_555 -10_565 n
H2a2 Cey12 Cey22 148(6) 1_555 1_555 n
H2a2 Cey12 Cey22 151(6) 1_555 15_555 n
H2a2 Cey12 Dey12 28(6) 1_555 1_555 n
H2a2 Cey12 Dey12 30(6) 1_555 15_555 n
H2a2 Cey12 Dey22 91(6) 1_555 1_555 n
H2a2 Cey12 Dey22 88(6) 1_555 15_555 n
H2a2 Cey12 H32 57(6) 15_555 -10_565 n
H2a2 Cey12 Cey22 151(6) 15_555 1_555 n
H2a2 Cey12 Cey22 148(6) 15_555 15_555 n
H2a2 Cey12 Dey12 30(6) 15_555 1_555 n
H2a2 Cey12 Dey12 28(6) 15_555 15_555 n
H2a2 Cey12 Dey22 88(6) 15_555 1_555 n
H2a2 Cey12 Dey22 91(6) 15_555 15_555 n
H32 Cey12 Cey22 115(6) -10_565 1_555 n
H32 Cey12 Cey22 115(6) -10_565 15_555 n
H32 Cey12 Dey12 67(6) -10_565 1_555 n
H32 Cey12 Dey12 67(6) -10_565 15_555 n
H32 Cey12 Dey22 88(6) -10_565 1_555 n
H32 Cey12 Dey22 88(6) -10_565 15_555 n
Cey22 Cey12 Cey22 61(6) 1_555 15_555 n
Cey22 Cey12 Dey12 121(6) 1_555 1_555 n
Cey22 Cey12 Dey12 177(6) 1_555 15_555 n
Cey22 Cey12 Dey22 121(6) 1_555 1_555 n
Cey22 Cey12 Dey22 60(6) 1_555 15_555 n
Cey22 Cey12 Dey12 177(6) 15_555 1_555 n
Cey22 Cey12 Dey12 121(6) 15_555 15_555 n
Cey22 Cey12 Dey22 60(6) 15_555 1_555 n
Cey22 Cey12 Dey22 121(6) 15_555 15_555 n
Dey12 Cey12 Dey12 57(6) 1_555 15_555 n
Dey12 Cey12 Dey22 118(6) 1_555 1_555 n
Dey12 Cey12 Dey22 61(6) 1_555 15_555 n
Dey12 Cey12 Dey22 61(6) 15_555 1_555 n
Dey12 Cey12 Dey22 118(6) 15_555 15_555 n
Dey22 Cey12 Dey22 176(6) 1_555 15_555 n
H32 Cey22 Cey12 13(6) -10_565 1_555 n
H32 Cey22 Cey22 64(6) -10_565 15_555 n
H32 Cey22 Dey22 47(6) -10_565 15_555 n
H32 Cey22 Dey32 118(6) -10_565 1_555 n
H32 Cey22 Dey42 123(6) -10_565 1_555 n
H32 Cey22 Dey42 111(6) -10_565 15_555 n
Cey12 Cey22 Cey22 59(6) 1_555 15_555 n
Cey12 Cey22 Dey22 50(6) 1_555 15_555 n
Cey12 Cey22 Dey32 121(6) 1_555 1_555 n
Cey12 Cey22 Dey42 121(6) 1_555 1_555 n
Cey12 Cey22 Dey42 108(6) 1_555 15_555 n
Cey22 Cey22 Dey22 109(6) 15_555 15_555 n
Cey22 Cey22 Dey32 178(6) 15_555 1_555 n
Cey22 Cey22 Dey42 62(6) 15_555 1_555 n
Cey22 Cey22 Dey42 49(6) 15_555 15_555 n
Dey22 Cey22 Dey32 72(6) 15_555 1_555 n
Dey22 Cey22 Dey42 170(6) 15_555 1_555 n
Dey22 Cey22 Dey42 157(6) 15_555 15_555 n
Dey32 Cey22 Dey42 118(6) 1_555 1_555 n
Dey32 Cey22 Dey42 131(6) 1_555 15_555 n
Dey42 Cey22 Dey42 13(6) 1_555 15_555 n
C4a2 Dey12 C4a2 38(6) 1_555 4_556 n
C4a2 Dey12 C4a2 15(6) 1_555 15_555 n
C4a2 Dey12 C4a2 35(6) 1_555 -20_556 n
C4a2 Dey12 C52 65(6) 1_555 12_566 n
C4a2 Dey12 C52 42(6) 1_555 -10_565 n
C4a2 Dey12 C52 38(6) 1_555 -20_556 n
C4a2 Dey12 H2a2 53(6) 1_555 1_555 n
C4a2 Dey12 H2a2 78(6) 1_555 4_556 n
C4a2 Dey12 H2a2 53(6) 1_555 15_555 n
C4a2 Dey12 H2a2 77(6) 1_555 -20_556 n
C4a2 Dey12 H32 97(6) 1_555 -10_565 n
C4a2 Dey12 Cey12 112(6) 1_555 1_555 n
C4a2 Dey12 Dey12 90(6) 1_555 4_556 n
C4a2 Dey12 Dey12 58(6) 1_555 15_555 n
C4a2 Dey12 Dey22 150(6) 1_555 15_555 n
C4a2 Dey12 C4a2 27(6) 4_556 15_555 n
C4a2 Dey12 C4a2 8(6) 4_556 -20_556 n
C4a2 Dey12 C52 31(6) 4_556 12_566 n
C4a2 Dey12 C52 69(6) 4_556 -10_565 n
C4a2 Dey12 C52 73(6) 4_556 -20_556 n
C4a2 Dey12 H2a2 89(6) 4_556 1_555 n
C4a2 Dey12 H2a2 40(6) 4_556 4_556 n
C4a2 Dey12 H2a2 89(6) 4_556 15_555 n
C4a2 Dey12 H2a2 39(6) 4_556 -20_556 n
C4a2 Dey12 H32 134(6) 4_556 -10_565 n
C4a2 Dey12 Cey12 150(6) 4_556 1_555 n
C4a2 Dey12 Dey12 52(6) 4_556 4_556 n
C4a2 Dey12 Dey12 91(6) 4_556 15_555 n
C4a2 Dey12 Dey22 145(6) 4_556 15_555 n
C4a2 Dey12 C4a2 22(6) 15_555 -20_556 n
C4a2 Dey12 C52 50(6) 15_555 12_566 n
C4a2 Dey12 C52 44(6) 15_555 -10_565 n
C4a2 Dey12 C52 46(6) 15_555 -20_556 n
C4a2 Dey12 H2a2 67(6) 15_555 1_555 n
C4a2 Dey12 H2a2 66(6) 15_555 4_556 n
C4a2 Dey12 H2a2 68(6) 15_555 15_555 n
C4a2 Dey12 H2a2 66(6) 15_555 -20_556 n
C4a2 Dey12 H32 108(6) 15_555 -10_565 n
C4a2 Dey12 Cey12 125(6) 15_555 1_555 n
C4a2 Dey12 Dey12 77(6) 15_555 4_556 n
C4a2 Dey12 Dey12 73(6) 15_555 15_555 n
C4a2 Dey12 Dey22 145(6) 15_555 15_555 n
C4a2 Dey12 C52 30(6) -20_556 12_566 n
C4a2 Dey12 C52 62(6) -20_556 -10_565 n
C4a2 Dey12 C52 67(6) -20_556 -20_556 n
C4a2 Dey12 H2a2 88(6) -20_556 1_555 n
C4a2 Dey12 H2a2 45(6) -20_556 4_556 n
C4a2 Dey12 H2a2 88(6) -20_556 15_555 n
C4a2 Dey12 H2a2 44(6) -20_556 -20_556 n
C4a2 Dey12 H32 129(6) -20_556 -10_565 n
C4a2 Dey12 Cey12 146(6) -20_556 1_555 n
C4a2 Dey12 Dey12 55(6) -20_556 4_556 n
C4a2 Dey12 Dey12 92(6) -20_556 15_555 n
C4a2 Dey12 Dey22 141(6) -20_556 15_555 n
C52 Dey12 C52 78(6) 12_566 -10_565 n
C52 Dey12 C52 89(6) 12_566 -20_556 n
C52 Dey12 H2a2 117(6) 12_566 1_555 n
C52 Dey12 H2a2 29(6) 12_566 4_556 n
C52 Dey12 H2a2 118(6) 12_566 15_555 n
C52 Dey12 H2a2 29(6) 12_566 -20_556 n
C52 Dey12 H32 143(6) 12_566 -10_565 n
C52 Dey12 Cey12 162(6) 12_566 1_555 n
C52 Dey12 Dey12 32(6) 12_566 4_556 n
C52 Dey12 Dey12 122(6) 12_566 15_555 n
C52 Dey12 Dey22 114(6) 12_566 15_555 n
C52 Dey12 C52 17(6) -10_565 -20_556 n
C52 Dey12 H2a2 57(6) -10_565 1_555 n
C52 Dey12 H2a2 104(6) -10_565 4_556 n
C52 Dey12 H2a2 58(6) -10_565 15_555 n
C52 Dey12 H2a2 104(6) -10_565 -20_556 n
C52 Dey12 H32 68(6) -10_565 -10_565 n
C52 Dey12 Cey12 88(6) -10_565 1_555 n
C52 Dey12 Dey12 111(6) -10_565 4_556 n
C52 Dey12 Dey12 68(6) -10_565 15_555 n
C52 Dey12 Dey22 107(6) -10_565 15_555 n
C52 Dey12 H2a2 40(6) -20_556 1_555 n
C52 Dey12 H2a2 112(6) -20_556 4_556 n
C52 Dey12 H2a2 41(6) -20_556 15_555 n
C52 Dey12 H2a2 111(6) -20_556 -20_556 n
C52 Dey12 H32 62(6) -20_556 -10_565 n
C52 Dey12 Cey12 80(6) -20_556 1_555 n
C52 Dey12 Dey12 121(6) -20_556 4_556 n
C52 Dey12 Dey12 52(6) -20_556 15_555 n
C52 Dey12 Dey22 114(6) -20_556 15_555 n
H2a2 Dey12 H2a2 124(6) 1_555 4_556 n
H2a2 Dey12 H2a2 1(6) 1_555 15_555 n
H2a2 Dey12 H2a2 123(6) 1_555 -20_556 n
H2a2 Dey12 H32 54(6) 1_555 -10_565 n
H2a2 Dey12 Cey12 62(6) 1_555 1_555 n
H2a2 Dey12 Dey12 138(6) 1_555 4_556 n
H2a2 Dey12 Dey12 12(6) 1_555 15_555 n
H2a2 Dey12 Dey22 119(6) 1_555 15_555 n
H2a2 Dey12 H2a2 124(6) 4_556 15_555 n
H2a2 Dey12 H2a2 1(6) 4_556 -20_556 n
H2a2 Dey12 H32 172(6) 4_556 -10_565 n
H2a2 Dey12 Cey12 168(6) 4_556 1_555 n
H2a2 Dey12 Dey12 13(6) 4_556 4_556 n
H2a2 Dey12 Dey12 122(6) 4_556 15_555 n
H2a2 Dey12 Dey22 116(6) 4_556 15_555 n
H2a2 Dey12 H2a2 123(6) 15_555 -20_556 n
H2a2 Dey12 H32 55(6) 15_555 -10_565 n
H2a2 Dey12 Cey12 62(6) 15_555 1_555 n
H2a2 Dey12 Dey12 138(6) 15_555 4_556 n
H2a2 Dey12 Dey12 11(6) 15_555 15_555 n
H2a2 Dey12 Dey22 120(6) 15_555 15_555 n
H2a2 Dey12 H32 172(6) -20_556 -10_565 n
H2a2 Dey12 Cey12 168(6) -20_556 1_555 n
H2a2 Dey12 Dey12 14(6) -20_556 4_556 n
H2a2 Dey12 Dey12 121(6) -20_556 15_555 n
H2a2 Dey12 Dey22 117(6) -20_556 15_555 n
H32 Dey12 Cey12 20(6) -10_565 1_555 n
H32 Dey12 Dey12 166(6) -10_565 4_556 n
H32 Dey12 Dey12 59(6) -10_565 15_555 n
H32 Dey12 Dey22 65(6) -10_565 15_555 n
Cey12 Dey12 Dey12 158(6) 1_555 4_556 n
Cey12 Dey12 Dey12 61(6) 1_555 15_555 n
Cey12 Dey12 Dey22 59(6) 1_555 15_555 n
Dey12 Dey12 Dey12 135(6) 4_556 15_555 n
Dey12 Dey12 Dey22 103(6) 4_556 15_555 n
Dey12 Dey12 Dey22 121(6) 15_555 15_555 n
C52 Dey22 O1a2 76(6) -20_556 18_565 n
C52 Dey22 H2a2 29(6) -20_556 1_555 n
C52 Dey22 H2a2 28(6) -20_556 15_555 n
C52 Dey22 H32 41(6) -20_556 -10_565 n
C52 Dey22 Cey12 58(6) -20_556 1_555 n
C52 Dey22 Cey22 119(6) -20_556 15_555 n
C52 Dey22 Dey12 33(6) -20_556 15_555 n
C52 Dey22 Dey22 93(6) -20_556 -10_565 n
C52 Dey22 Dey32 155(6) -20_556 15_555 n
O1a2 Dey22 H2a2 104(6) 18_565 1_555 n
O1a2 Dey22 H2a2 103(6) 18_565 15_555 n
O1a2 Dey22 H32 106(6) 18_565 -10_565 n
O1a2 Dey22 Cey12 125(6) 18_565 1_555 n
O1a2 Dey22 Cey22 116(6) 18_565 15_555 n
O1a2 Dey22 Dey12 97(6) 18_565 15_555 n
O1a2 Dey22 Dey22 69(6) 18_565 -10_565 n
O1a2 Dey22 Dey32 90(6) 18_565 15_555 n
H2a2 Dey22 H2a2 1(6) 1_555 15_555 n
H2a2 Dey22 H32 34(6) 1_555 -10_565 n
H2a2 Dey22 Cey12 41(6) 1_555 1_555 n
H2a2 Dey22 Cey22 111(6) 1_555 15_555 n
H2a2 Dey22 Dey12 19(6) 1_555 15_555 n
H2a2 Dey22 Dey22 96(6) 1_555 -10_565 n
H2a2 Dey22 Dey32 160(6) 1_555 15_555 n
H2a2 Dey22 H32 35(6) 15_555 -10_565 n
H2a2 Dey22 Cey12 42(6) 15_555 1_555 n
H2a2 Dey22 Cey22 113(6) 15_555 15_555 n
H2a2 Dey22 Dey12 18(6) 15_555 15_555 n
H2a2 Dey22 Dey22 95(6) 15_555 -10_565 n
H2a2 Dey22 Dey32 162(6) 15_555 15_555 n
H32 Dey22 Cey12 19(6) -10_565 1_555 n
H32 Dey22 Cey22 81(6) -10_565 15_555 n
H32 Dey22 Dey12 53(6) -10_565 15_555 n
H32 Dey22 Dey22 130(6) -10_565 -10_565 n
H32 Dey22 Dey32 129(6) -10_565 15_555 n
Cey12 Dey22 Cey22 70(6) 1_555 15_555 n
Cey12 Dey22 Dey12 59(6) 1_555 15_555 n
Cey12 Dey22 Dey22 135(6) 1_555 -10_565 n
Cey12 Dey22 Dey32 120(6) 1_555 15_555 n
Cey22 Dey22 Dey12 130(6) 15_555 15_555 n
Cey22 Dey22 Dey22 148(6) 15_555 -10_565 n
Cey22 Dey22 Dey32 49(6) 15_555 15_555 n
Dey12 Dey22 Dey22 77(6) 15_555 -10_565 n
Dey12 Dey22 Dey32 172(6) 15_555 15_555 n
Dey22 Dey22 Dey32 102(6) -10_565 15_555 n
Cey22 Dey32 Dey22 59(6) 1_555 15_555 n
C3 Dey42 Cey22 106(6) 12_566 1_555 n
C3 Dey42 Cey22 98(6) 12_566 15_555 n
C3 Dey42 Dey42 84(6) 12_566 15_555 n
Cey22 Dey42 Cey22 70(6) 1_555 15_555 n
Cey22 Dey42 Dey42 118(6) 1_555 15_555 n
Cey22 Dey42 Dey42 49(6) 15_555 15_555 n

loop_
_geom_bond_atom_site_label_1
_geom_bond_atom_site_label_2
_geom_bond_distance
_geom_bond_site_symmetry_2
_geom_bond_publ_flag
Fe1 Fe2 2.82(15) 1_555 n
Fe1 O2 1.90(15) 3_555 n
Fe1 O2 1.90(15) 24_566 n
Fe1 O2 1.90(15) -9_655 n
Fe1 O2 1.90(15) -13_666 n
Fe1 O1b2 2.55(15) 14_555 n
Fe1 O1b2 2.55(15) 17_655 n
Fe1 O1b2 2.55(15) -2_666 n
Fe1 O1b2 2.55(15) -5_566 n
Fe1 O4d 2.52(15) 6_565 n
Fe1 O4d 2.52(15) 8_665 n
Fe1 O4d 2.52(15) -16_665 n
Fe1 O4d 2.52(15) -22_565 n
Fe2 Fe1 2.82(15) 1_555 n
Fe2 O1 1.92(15) 3_555 n
Fe2 O1 1.92(15) 24_566 n
Fe2 O1 1.92(15) -9_655 n
Fe2 O1 1.92(15) -13_666 n
Fe2 N1a 2.12(15) 109_556 n
C1 C2 1.53(15) 1_555 n
C1 O1 1.30(15) 1_555 n
C1 O2 1.30(15) 1_555 n
C2 C1 1.53(15) 1_555 n
C2 C3 1.46(15) 1_555 n
C2 C4 1.45(15) 1_555 n
C2 Dey42 2.08(15) 12_566 n
C2 Dey42 1.87(15) 21_566 n
C3 C2 1.46(15) 1_555 n
C3 C2 1.46(15) 15_555 n
C3 H1 1.09(15) 1_555 n
C3 Dey4 2.07(15) 9_566 n
C3 Dey4 2.07(15) 24_566 n
C3 Cey22 2.21(15) 12_566 n
C3 Cey22 2.21(15) 21_566 n
C3 Dey42 1.64(15) 12_566 n
C3 Dey42 1.64(15) 21_566 n
C4 C2 1.45(15) 1_555 n
C4 C5 1.45(15) 1_555 n
C4 H2 1.09(15) 1_555 n
C5 C4 1.45(15) 1_555 n
C5 C4 1.45(15) 15_555 n
C5 H3 1.09(15) 1_555 n
O1 Fe2 1.92(15) 2_555 n
O1 C1 1.30(15) 1_555 n
O2 Fe1 1.90(15) 2_555 n
O2 C1 1.30(15) 1_555 n
O2 H2b2 2.06(15) 18_565 n
H1 C3 1.09(15) 1_555 n
H1 H1d 1.91(15) -5_566 n
H1 H1d 1.91(15) -17_566 n
H2 C4 1.09(15) 1_555 n
H3 C5 1.09(15) 1_555 n
C1a2 C1a2 1.33(15) 4_556 n
C1a2 C1b2 2.09(15) -10_565 n
C1a2 C2a2 1.52(15) 1_555 n
C1a2 C2a2 1.76(15) 4_556 n
C1a2 C2a2 1.95(15) 21_566 n
C1a2 C2b2 1.69(15) 12_566 n
C1a2 C2b2 2.18(15) 18_565 n
C1a2 C2b2 1.29(15) -10_565 n
C1a2 C32 1.86(15) 18_565 n
C1a2 C32 1.91(15) 21_566 n
C1a2 C4a2 2.22(15) 15_555 n
C1a2 C4a2 2.05(15) -20_556 n
C1a2 C4b2 0.43(15) 12_566 n
C1a2 C4b2 1.08(15) -10_565 n
C1a2 C52 1.57(15) 12_566 n
C1a2 C52 1.80(15) 15_555 n
C1a2 C52 2.17(15) -10_565 n
C1a2 O1a2 1.20(15) 1_555 n
C1a2 O1a2 1.43(15) 4_556 n
C1a2 O2a2 1.30(15) 1_555 n
C1a2 H12 1.98(15) 21_566 n
C1a2 H2b2 0.75(15) 12_566 n
C1a2 H2b2 1.49(15) -10_565 n
C1b2 C1a2 2.09(15) -10_565 n
C1b2 C1b2 1.96(15) 4_556 n
C1b2 C1b2 1.94(15) 15_555 n
C1b2 C2b2 1.52(15) 1_555 n
C1b2 C2b2 2.02(15) 4_556 n
C1b2 C2b2 2.23(15) 15_555 n
C1b2 C32 2.10(15) 15_555 n
C1b2 C32 2.17(15) -20_556 n
C1b2 C4b2 2.23(15) 4_556 n
C1b2 O1b2 1.20(15) 1_555 n
C1b2 O1b2 2.02(15) 4_556 n
C1b2 O1b2 2.20(15) -16_665 n
C1b2 O2a2 1.23(15) -10_565 n
C1b2 O2b2 1.30(15) 1_555 n
C1b2 O2b2 1.40(15) 15_555 n
C1b2 H12 1.63(15) 15_555 n
C1b2 H12 2.10(15) -10_565 n
C1b2 H12 1.17(15) -20_556 n
C1b2 C1d 2.06(15) -5_566 n
C1b2 C1d 1.71(15) -17_566 n
C1b2 C2d 1.82(15) 9_566 n
C1b2 C2d 1.42(15) 24_566 n
C1b2 C3d 2.07(15) 12_566 n
C1b2 C3d 1.50(15) 21_566 n
C1b2 O4d 1.50(15) 21_566 n
C1b2 H1d 1.91(15) -5_566 n
C1b2 H2d 1.67(15) -5_566 n
C1b2 H2d 0.65(15) -17_566 n
C1b2 H4d 2.03(15) 9_566 n
C1b2 H4d 2.00(15) 24_566 n
C1b2 H5d 0.97(15) 9_566 n
C1b2 H5d 1.30(15) 24_566 n
C1b2 H6d 2.05(15) 12_566 n
C1b2 H6d 1.17(15) 24_566 n
C1b2 H7d 1.19(15) 12_566 n
C1b2 H7d 1.60(15) 21_566 n
C2a2 C1a2 1.52(15) 1_555 n
C2a2 C1a2 1.76(15) 4_556 n
C2a2 C1a2 1.95(15) 21_566 n
C2a2 C2a2 0.60(15) 4_556 n
C2a2 C2a2 1.67(15) 12_566 n
C2a2 C2a2 1.52(15) 15_555 n
C2a2 C2a2 1.18(15) 18_565 n
C2a2 C2a2 0.67(15) 21_566 n
C2a2 C2a2 1.55(15) -10_565 n
C2a2 C2a2 1.18(15) -20_556 n
C2a2 C2b2 1.41(15) 12_566 n
C2a2 C2b2 1.94(15) 15_555 n
C2a2 C2b2 1.54(15) 18_565 n
C2a2 C2b2 2.02(15) 21_566 n
C2a2 C2b2 1.20(15) -10_565 n
C2a2 C32 1.40(15) 1_555 n
C2a2 C32 1.71(15) 4_556 n
C2a2 C32 1.64(15) 12_566 n
C2a2 C32 1.87(15) 15_555 n
C2a2 C32 1.03(15) 18_565 n
C2a2 C32 1.07(15) 21_566 n
C2a2 C32 1.32(15) -10_565 n
C2a2 C32 1.89(15) -20_556 n
C2a2 C4a2 1.40(15) 1_555 n
C2a2 C4a2 1.15(15) 4_556 n
C2a2 C4a2 1.47(15) 12_566 n
C2a2 C4a2 1.19(15) 15_555 n
C2a2 C4a2 1.74(15) 18_565 n
C2a2 C4a2 1.64(15) 21_566 n
C2a2 C4a2 1.67(15) -10_565 n
C2a2 C4a2 1.04(15) -20_556 n
C2a2 C4b2 1.17(15) 12_566 n
C2a2 C4b2 1.69(15) 15_555 n
C2a2 C4b2 2.00(15) 18_565 n
C2a2 C4b2 1.34(15) -10_565 n
C2a2 C52 2.20(15) 4_556 n
C2a2 C52 1.21(15) 12_566 n
C2a2 C52 1.30(15) 15_555 n
C2a2 C52 2.08(15) 18_565 n
C2a2 C52 1.58(15) -10_565 n
C2a2 C52 1.73(15) -20_556 n
C2a2 H12 2.01(15) 18_565 n
C2a2 H12 1.90(15) 21_566 n
C2a2 H2a2 1.89(15) 4_556 n
C2a2 H2a2 1.90(15) -20_556 n
C2a2 Dey12 1.96(15) 4_556 n
C2b2 C1a2 1.69(15) 12_566 n
C2b2 C1a2 1.29(15) -10_565 n
C2b2 C1a2 2.18(15) -20_556 n
C2b2 C1b2 1.52(15) 1_555 n
C2b2 C1b2 2.02(15) 4_556 n
C2b2 C1b2 2.23(15) 15_555 n
C2b2 C2a2 1.41(15) 12_566 n
C2b2 C2a2 1.94(15) 15_555 n
C2b2 C2a2 2.02(15) 21_566 n
C2b2 C2a2 1.20(15) -10_565 n
C2b2 C2a2 1.54(15) -20_556 n
C2b2 C2b2 0.91(15) 4_556 n
C2b2 C2b2 1.38(15) 15_555 n
C2b2 C2b2 2.12(15) 18_565 n
C2b2 C2b2 2.12(15) -20_556 n
C2b2 C32 1.40(15) 1_555 n
C2b2 C32 1.84(15) 4_556 n
C2b2 C32 1.95(15) 12_566 n
C2b2 C32 0.75(15) 15_555 n
C2b2 C32 1.54(15) -10_565 n
C2b2 C32 0.83(15) -20_556 n
C2b2 C4a2 2.21(15) 21_566 n
C2b2 C4b2 1.40(15) 1_555 n
C2b2 C4b2 1.14(15) 4_556 n
C2b2 C4b2 2.09(15) 18_565 n
C2b2 C52 2.08(15) 4_556 n
C2b2 C52 2.19(15) 18_565 n
C2b2 O2a2 1.58(15) -10_565 n
C2b2 H12 1.12(15) 15_555 n
C2b2 H12 1.68(15) -10_565 n
C2b2 H12 0.81(15) -20_556 n
C2b2 H2b2 1.88(15) 4_556 n
C2b2 H2d 1.94(15) -17_566 n
C2b2 H7d 2.05(15) 12_566 n
C32 C1a2 1.91(15) 21_566 n
C32 C1a2 1.86(15) -20_556 n
C32 C1b2 2.10(15) 15_555 n
C32 C1b2 2.17(15) 18_565 n
C32 C2a2 1.40(15) 1_555 n
C32 C2a2 1.71(15) 4_556 n
C32 C2a2 1.64(15) 12_566 n
C32 C2a2 1.87(15) 15_555 n
C32 C2a2 1.89(15) 18_565 n
C32 C2a2 1.07(15) 21_566 n
C32 C2a2 1.32(15) -10_565 n
C32 C2a2 1.03(15) -20_556 n
C32 C2b2 1.40(15) 1_555 n
C32 C2b2 1.84(15) 4_556 n
C32 C2b2 1.95(15) 12_566 n
C32 C2b2 0.75(15) 15_555 n
C32 C2b2 0.83(15) 18_565 n
C32 C2b2 1.54(15) -10_565 n
C32 C32 1.58(15) 4_556 n
C32 C32 1.58(15) 12_566 n
C32 C32 1.01(15) 15_555 n
C32 C32 1.12(15) 18_565 n
C32 C32 1.22(15) 21_566 n
C32 C32 0.14(15) -10_565 n
C32 C32 1.12(15) -20_556 n
C32 C4a2 2.06(15) 4_556 n
C32 C4a2 2.04(15) 12_566 n
C32 C4a2 2.13(15) 21_566 n
C32 C4a2 2.16(15) -20_556 n
C32 C4b2 2.17(15) 4_556 n
C32 C4b2 1.60(15) 15_555 n
C32 C4b2 1.57(15) 18_565 n
C32 C52 2.19(15) 18_565 n
C32 H12 1.09(15) 1_555 n
C32 H12 1.92(15) 15_555 n
C32 H12 2.03(15) 18_565 n
C32 H12 1.76(15) 21_566 n
C32 H12 1.05(15) -10_565 n
C32 H12 1.63(15) -20_556 n
C4a2 C1a2 2.22(15) 15_555 n
C4a2 C1a2 2.05(15) 18_565 n
C4a2 C2a2 1.40(15) 1_555 n
C4a2 C2a2 1.15(15) 4_556 n
C4a2 C2a2 1.47(15) 12_566 n
C4a2 C2a2 1.19(15) 15_555 n
C4a2 C2a2 1.04(15) 18_565 n
C4a2 C2a2 1.64(15) 21_566 n
C4a2 C2a2 1.67(15) -10_565 n
C4a2 C2a2 1.74(15) -20_556 n
C4a2 C2b2 2.21(15) 21_566 n
C4a2 C32 2.06(15) 4_556 n
C4a2 C32 2.04(15) 12_566 n
C4a2 C32 2.16(15) 18_565 n
C4a2 C32 2.13(15) 21_566 n
C4a2 C4a2 1.04(15) 4_556 n
C4a2 C4a2 1.17(15) 12_566 n
C4a2 C4a2 0.36(15) 15_555 n
C4a2 C4a2 0.82(15) 18_565 n
C4a2 C4a2 1.11(15) 21_566 n
C4a2 C4a2 0.53(15) -10_565 n
C4a2 C4a2 0.82(15) -20_556 n
C4a2 C4b2 2.14(15) 12_566 n
C4a2 C4b2 1.84(15) 21_566 n
C4a2 C4b2 1.95(15) -10_565 n
C4a2 C4b2 1.73(15) -20_556 n
C4a2 C52 1.40(15) 1_555 n
C4a2 C52 1.93(15) 4_556 n
C4a2 C52 1.60(15) 12_566 n
C4a2 C52 1.72(15) 15_555 n
C4a2 C52 1.96(15) 18_565 n
C4a2 C52 1.26(15) 21_566 n
C4a2 C52 0.89(15) -10_565 n
C4a2 C52 0.82(15) -20_556 n
C4a2 H2a2 1.09(15) 1_555 n
C4a2 H2a2 1.75(15) 4_556 n
C4a2 H2a2 2.01(15) 12_566 n
C4a2 H2a2 1.08(15) 15_555 n
C4a2 H2a2 1.46(15) 18_565 n
C4a2 H2a2 2.01(15) 21_566 n
C4a2 H2a2 1.48(15) -10_565 n
C4a2 H2a2 1.76(15) -20_556 n
C4a2 H32 1.76(15) -10_565 n
C4a2 Cey12 2.00(15) 1_555 n
C4a2 Dey12 1.32(15) 1_555 n
C4a2 Dey12 1.68(15) 4_556 n
C4a2 Dey12 2.04(15) 12_566 n
C4a2 Dey12 1.17(15) 15_555 n
C4a2 Dey12 1.39(15) 18_565 n
C4a2 Dey12 1.75(15) -10_565 n
C4a2 Dey12 2.00(15) -20_556 n
C4b2 C1a2 0.43(15) 12_566 n
C4b2 C1a2 1.08(15) -10_565 n
C4b2 C1b2 2.23(15) 4_556 n
C4b2 C2a2 1.17(15) 12_566 n
C4b2 C2a2 1.69(15) 15_555 n
C4b2 C2a2 1.34(15) -10_565 n
C4b2 C2a2 2.00(15) -20_556 n
C4b2 C2b2 1.40(15) 1_555 n
C4b2 C2b2 1.14(15) 4_556 n
C4b2 C2b2 2.09(15) -20_556 n
C4b2 C32 2.17(15) 4_556 n
C4b2 C32 1.60(15) 15_555 n
C4b2 C32 1.57(15) -20_556 n
C4b2 C4a2 2.14(15) 12_566 n
C4b2 C4a2 1.73(15) 18_565 n
C4b2 C4a2 1.84(15) 21_566 n
C4b2 C4a2 1.95(15) -10_565 n
C4b2 C4b2 0.73(15) 4_556 n
C4b2 C4b2 2.23(15) 21_566 n
C4b2 C52 1.40(15) 1_555 n
C4b2 C52 1.79(15) 4_556 n
C4b2 C52 2.08(15) 18_565 n
C4b2 C52 1.65(15) 21_566 n
C4b2 O1a2 1.32(15) 12_566 n
C4b2 O1a2 1.44(15) -10_565 n
C4b2 O2a2 1.63(15) 12_566 n
C4b2 O2a2 2.18(15) -10_565 n
C4b2 H12 1.89(15) 15_555 n
C4b2 H12 2.01(15) -20_556 n
C4b2 H2b2 1.09(15) 1_555 n
C4b2 H2b2 1.45(15) 4_556 n
C4b2 Dey12 1.99(15) -10_565 n
C52 C1a2 1.57(15) 12_566 n
C52 C1a2 1.80(15) 15_555 n
C52 C1a2 2.17(15) -10_565 n
C52 C2a2 2.20(15) 4_556 n
C52 C2a2 1.21(15) 12_566 n
C52 C2a2 1.30(15) 15_555 n
C52 C2a2 1.73(15) 18_565 n
C52 C2a2 1.58(15) -10_565 n
C52 C2a2 2.08(15) -20_556 n
C52 C2b2 2.08(15) 4_556 n
C52 C2b2 2.19(15) -20_556 n
C52 C32 2.19(15) -20_556 n
C52 C4a2 1.40(15) 1_555 n
C52 C4a2 1.93(15) 4_556 n
C52 C4a2 1.60(15) 12_566 n
C52 C4a2 1.72(15) 15_555 n
C52 C4a2 0.82(15) 18_565 n
C52 C4a2 1.26(15) 21_566 n
C52 C4a2 0.89(15) -10_565 n
C52 C4a2 1.96(15) -20_556 n
C52 C4b2 1.40(15) 1_555 n
C52 C4b2 1.79(15) 4_556 n
C52 C4b2 1.65(15) 21_566 n
C52 C4b2 2.08(15) -20_556 n
C52 C52 1.71(15) 4_556 n
C52 C52 1.96(15) 18_565 n
C52 C52 0.34(15) 21_566 n
C52 C52 2.19(15) -10_565 n
C52 C52 1.96(15) -20_556 n
C52 O1a2 1.96(15) 12_566 n
C52 O1a2 2.15(15) -10_565 n
C52 H2a2 1.92(15) 12_566 n
C52 H2a2 0.79(15) 18_565 n
C52 H2a2 1.95(15) 21_566 n
C52 H2a2 0.78(15) -10_565 n
C52 H32 1.09(15) 1_555 n
C52 Cey12 1.41(15) 18_565 n
C52 Dey12 1.63(15) 12_566 n
C52 Dey12 1.88(15) 15_555 n
C52 Dey12 1.11(15) 18_565 n
C52 Dey12 0.94(15) -10_565 n
C52 Dey22 1.65(15) 18_565 n
C52 Dey22 1.86(15) -10_565 n
O1a2 C1a2 1.20(15) 1_555 n
O1a2 C1a2 1.43(15) 4_556 n
O1a2 C4b2 1.32(15) 12_566 n
O1a2 C4b2 1.44(15) -10_565 n
O1a2 C52 1.96(15) 12_566 n
O1a2 C52 2.15(15) -10_565 n
O1a2 O1a2 0.46(15) 4_556 n
O1a2 H2b2 0.92(15) 12_566 n
O1a2 H2b2 1.19(15) -10_565 n
O1a2 Dey12 2.00(15) 4_556 n
O1a2 Dey22 1.75(15) 15_555 n
O1a2 Dey22 1.53(15) -20_556 n
O1a2 Dey32 2.04(15) 4_556 n
O1b2 Fe1 2.55(15) 8_665 n
O1b2 C1b2 1.20(15) 1_555 n
O1b2 C1b2 2.02(15) 4_556 n
O1b2 C1b2 2.20(15) -16_665 n
O1b2 O1b2 1.35(15) 4_556 n
O1b2 O1b2 1.81(15) -13_666 n
O1b2 O1b2 1.21(15) -16_665 n
O1b2 O2a2 1.54(15) -10_565 n
O1b2 C1d 1.93(15) -17_566 n
O1b2 C2d 1.81(15) 24_566 n
O1b2 C3d 1.70(15) 21_566 n
O1b2 O4d 2.10(15) 18_565 n
O1b2 O4d 0.80(15) 21_566 n
O1b2 O4d 1.46(15) -5_566 n
O1b2 H1d 2.03(15) -5_566 n
O1b2 H2d 1.41(15) -17_566 n
O1b2 H3d 1.77(15) -17_566 n
O1b2 H5d 1.91(15) 9_566 n
O1b2 H6d 1.36(15) 12_566 n
O1b2 H6d 0.79(15) 24_566 n
O1b2 H7d 1.77(15) 12_566 n
O2a2 C1a2 1.30(15) 1_555 n
O2a2 C1b2 1.23(15) -10_565 n
O2a2 C2b2 1.58(15) -10_565 n
O2a2 C4b2 1.63(15) 12_566 n
O2a2 C4b2 2.18(15) -10_565 n
O2a2 O1b2 1.54(15) -10_565 n
O2a2 O2a2 1.77(15) 21_566 n
O2a2 H12 1.86(15) 21_566 n
O2a2 H2b2 1.32(15) 12_566 n
O2a2 C1d 1.85(15) -11_556 n
O2a2 C1d 1.49(15) -23_556 n
O2a2 C2d 1.58(15) 16_556 n
O2a2 C2d 1.92(15) -8_556 n
O2a2 C3d 2.03(15) 4_556 n
O2a2 C3d 1.50(15) -20_556 n
O2a2 O4d 1.34(15) -20_556 n
O2a2 H1d 1.14(15) -11_556 n
O2a2 H1d 1.71(15) -23_556 n
O2a2 H2d 1.89(15) -11_556 n
O2a2 H2d 1.19(15) -23_556 n
O2a2 H3d 1.67(15) -23_556 n
O2a2 H4d 1.37(15) 16_556 n
O2a2 H4d 1.40(15) -8_556 n
O2a2 H5d 1.92(15) 16_556 n
O2a2 H5d 1.74(15) -8_556 n
O2a2 H6d 1.49(15) 16_556 n
O2a2 H7d 0.95(15) 4_556 n
O2a2 H7d 1.40(15) -20_556 n
O2b2 C1b2 1.30(15) 1_555 n
O2b2 C1b2 1.40(15) 15_555 n
O2b2 O2b2 0.14(15) 15_555 n
O2b2 H12 1.96(15) -10_565 n
O2b2 H12 1.91(15) -20_556 n
O2b2 C1d 1.83(15) -5_566 n
O2b2 C1d 1.80(15) -17_566 n
O2b2 C2d 1.37(15) 9_566 n
O2b2 C2d 1.33(15) 24_566 n
O2b2 C3d 1.63(15) 12_566 n
O2b2 C3d 1.59(15) 21_566 n
O2b2 H2d 1.16(15) -5_566 n
O2b2 H2d 1.08(15) -17_566 n
O2b2 H5d 0.49(15) 9_566 n
O2b2 H5d 0.54(15) 24_566 n
O2b2 H6d 1.88(15) 9_566 n
O2b2 H6d 1.77(15) 24_566 n
O2b2 H7d 1.54(15) 12_566 n
O2b2 H7d 1.57(15) 21_566 n
H12 C1a2 1.98(15) 21_566 n
H12 C1b2 1.63(15) 15_555 n
H12 C1b2 1.17(15) 18_565 n
H12 C1b2 2.10(15) -10_565 n
H12 C2a2 1.90(15) 21_566 n
H12 C2a2 2.01(15) -20_556 n
H12 C2b2 1.12(15) 15_555 n
H12 C2b2 0.81(15) 18_565 n
H12 C2b2 1.68(15) -10_565 n
H12 C32 1.09(15) 1_555 n
H12 C32 1.92(15) 15_555 n
H12 C32 1.63(15) 18_565 n
H12 C32 1.76(15) 21_566 n
H12 C32 1.05(15) -10_565 n
H12 C32 2.03(15) -20_556 n
H12 C4b2 1.89(15) 15_555 n
H12 C4b2 2.01(15) 18_565 n
H12 O2a2 1.86(15) 21_566 n
H12 O2b2 1.91(15) 18_565 n
H12 O2b2 1.96(15) -10_565 n
H12 H12 1.56(15) 21_566 n
H12 H12 0.65(15) -10_565 n
H12 H2d 1.70(15) -11_556 n
H12 H5d 1.75(15) 16_556 n
H12 H5d 1.91(15) -8_556 n
H2a2 C2a2 1.89(15) 4_556 n
H2a2 C2a2 1.90(15) 18_565 n
H2a2 C4a2 1.09(15) 1_555 n
H2a2 C4a2 1.75(15) 4_556 n
H2a2 C4a2 2.01(15) 12_566 n
H2a2 C4a2 1.08(15) 15_555 n
H2a2 C4a2 1.76(15) 18_565 n
H2a2 C4a2 2.01(15) 21_566 n
H2a2 C4a2 1.48(15) -10_565 n
H2a2 C4a2 1.46(15) -20_556 n
H2a2 C52 1.92(15) 12_566 n
H2a2 C52 1.95(15) 21_566 n
H2a2 C52 0.78(15) -10_565 n
H2a2 C52 0.79(15) -20_556 n
H2a2 H2a2 1.79(15) 4_556 n
H2a2 H2a2 0.05(15) 15_555 n
H2a2 H2a2 1.83(15) 18_565 n
H2a2 H2a2 1.86(15) -10_565 n
H2a2 H2a2 1.83(15) -20_556 n
H2a2 H32 0.82(15) -10_565 n
H2a2 Cey12 0.96(15) 1_555 n
H2a2 Dey12 0.51(15) 1_555 n
H2a2 Dey12 1.46(15) 4_556 n
H2a2 Dey12 0.55(15) 15_555 n
H2a2 Dey12 1.50(15) 18_565 n
H2a2 Dey22 1.46(15) 1_555 n
H2a2 Dey22 1.42(15) 15_555 n
H2b2 O2 2.06(15) -20_556 n
H2b2 C1a2 0.75(15) 12_566 n
H2b2 C1a2 1.49(15) -10_565 n
H2b2 C2b2 1.88(15) 4_556 n
H2b2 C4b2 1.09(15) 1_555 n
H2b2 C4b2 1.45(15) 4_556 n
H2b2 O1a2 0.92(15) 12_566 n
H2b2 O1a2 1.19(15) -10_565 n
H2b2 O2a2 1.32(15) 12_566 n
H2b2 H2b2 1.25(15) 4_556 n
H32 C4a2 1.76(15) 18_565 n
H32 C4a2 1.76(15) -10_565 n
H32 C52 1.09(15) 1_555 n
H32 C52 1.09(15) 21_566 n
H32 H2a2 0.82(15) 18_565 n
H32 H2a2 0.82(15) -10_565 n
H32 Cey12 0.37(15) 18_565 n
H32 Cey22 1.53(15) 18_565 n
H32 Cey22 1.53(15) -10_565 n
H32 Dey12 1.00(15) 18_565 n
H32 Dey12 1.00(15) -10_565 n
H32 Dey22 1.14(15) 18_565 n
H32 Dey22 1.13(15) -10_565 n
N1a Fe2 2.12(15) 207_655 n
N1a C6N2 1.40(15) 1_555 n
N1a C6N2 1.40(15) 19_656 n
N1a C6N2 1.40(15) -10_565 n
N1a C6N2 1.40(15) -14_666 n
N1a C7N1 1.40(15) 1_555 n
N1a C7N1 1.40(15) 19_656 n
N1a C7N1 1.40(15) -10_565 n
N1a C7N1 1.40(15) -14_666 n
N1a C7N3 1.40(15) 1_555 n
N1a C7N3 1.40(15) 19_656 n
N1a C7N3 1.40(15) -10_565 n
N1a C7N3 1.40(15) -14_666 n
C6N2 N1a 1.40(15) 1_555 n
C6N2 C6N2 0.68(15) -10_565 n
C6N2 C6N2 1.52(15) 214_554 n
C6N2 C6N2 1.67(15) -219_463 n
C6N2 D4N3 1.09(15) 1_555 n
C6N2 D4N3 1.72(15) -10_565 n
C6N2 D4N3 2.08(15) 214_554 n
C6N2 D4N4 1.09(15) 1_555 n
C6N2 D4N4 0.95(15) -10_565 n
C6N2 D4N4 2.06(15) -219_463 n
C6N2 H4N3 1.09(15) 1_555 n
C6N2 H4N3 1.72(15) -10_565 n
C6N2 H4N3 2.08(15) 214_554 n
C6N2 H4N4 1.09(15) 1_555 n
C6N2 H4N4 0.95(15) -10_565 n
C6N2 H4N4 2.06(15) -219_463 n
C6N2 C7N1 2.22(15) 1_555 n
C6N2 C7N1 0.61(15) 19_656 n
C6N2 C7N1 1.25(15) -14_666 n
C6N2 C7N1 1.58(15) 210_655 n
C6N2 C7N1 1.92(15) -201_564 n
C6N2 D5N3 0.87(15) 19_656 n
C6N2 D5N3 1.34(15) -14_666 n
C6N2 D5N3 1.94(15) 210_655 n
C6N2 D5N4 1.63(15) 19_656 n
C6N2 H5N3 0.87(15) 19_656 n
C6N2 H5N3 1.34(15) -14_666 n
C6N2 H5N3 1.94(15) 210_655 n
C6N2 H5N4 1.63(15) 19_656 n
C6N2 C7N3 2.22(15) 1_555 n
C6N2 C7N3 1.86(15) 19_656 n
C6N2 C7N3 1.78(15) -10_565 n
C6N2 C7N3 1.32(15) -14_666 n
C6N2 C7N3 2.04(15) -201_564 n
C6N2 D6N3 2.02(15) -10_565 n
C6N2 D6N4 2.09(15) 19_656 n
C6N2 D6N4 1.42(15) -14_666 n
C6N2 H6N3 2.02(15) -10_565 n
C6N2 H6N4 2.09(15) 19_656 n
C6N2 H6N4 1.42(15) -14_666 n
D4N3 C6N2 1.09(15) 1_555 n
D4N3 C6N2 1.72(15) -10_565 n
D4N3 C6N2 2.08(15) 214_554 n
D4N3 D4N4 1.59(15) 1_555 n
D4N3 D4N4 1.18(15) -10_565 n
D4N3 H4N4 1.59(15) 1_555 n
D4N3 H4N4 1.18(15) -10_565 n
D4N3 C7N1 0.93(15) 19_656 n
D4N3 C7N1 1.94(15) 210_655 n
D4N3 D5N3 0.62(15) 19_656 n
D4N3 D5N4 1.00(15) 19_656 n
D4N3 H5N3 0.62(15) 19_656 n
D4N3 H5N4 1.00(15) 19_656 n
D4N3 C7N3 1.96(15) -10_565 n
D4N3 C7N3 1.39(15) -14_666 n
D4N3 D6N3 1.56(15) -10_565 n
D4N3 D6N4 0.60(15) -14_666 n
D4N3 H6N3 1.56(15) -10_565 n
D4N3 H6N4 0.60(15) -14_666 n
D4N4 C6N2 1.09(15) 1_555 n
D4N4 C6N2 0.95(15) -10_565 n
D4N4 C6N2 2.06(15) -219_463 n
D4N4 D4N3 1.59(15) 1_555 n
D4N4 D4N3 1.18(15) -10_565 n
D4N4 D4N4 0.43(15) -10_565 n
D4N4 H4N3 1.59(15) 1_555 n
D4N4 H4N3 1.18(15) -10_565 n
D4N4 H4N4 0.43(15) -10_565 n
D4N4 C7N1 1.66(15) 19_656 n
D4N4 C7N1 1.41(15) -14_666 n
D4N4 D5N3 1.00(15) 19_656 n
D4N4 D5N3 0.58(15) -14_666 n
D4N4 H5N3 1.00(15) 19_656 n
D4N4 H5N3 0.58(15) -14_666 n
D4N4 D6N4 1.75(15) 19_656 n
D4N4 H6N4 1.75(15) 19_656 n
H4N3 C6N2 1.09(15) 1_555 n
H4N3 C6N2 1.72(15) -10_565 n
H4N3 C6N2 2.08(15) 214_554 n
H4N3 D4N4 1.59(15) 1_555 n
H4N3 D4N4 1.18(15) -10_565 n
H4N3 H4N4 1.59(15) 1_555 n
H4N3 H4N4 1.18(15) -10_565 n
H4N3 C7N1 0.93(15) 19_656 n
H4N3 C7N1 1.94(15) 210_655 n
H4N3 D5N3 0.62(15) 19_656 n
H4N3 D5N4 1.00(15) 19_656 n
H4N3 H5N3 0.62(15) 19_656 n
H4N3 H5N4 1.00(15) 19_656 n
H4N3 C7N3 1.96(15) -10_565 n
H4N3 C7N3 1.39(15) -14_666 n
H4N3 D6N3 1.56(15) -10_565 n
H4N3 D6N4 0.60(15) -14_666 n
H4N3 H6N3 1.56(15) -10_565 n
H4N3 H6N4 0.60(15) -14_666 n
H4N4 C6N2 1.09(15) 1_555 n
H4N4 C6N2 0.95(15) -10_565 n
H4N4 C6N2 2.06(15) -219_463 n
H4N4 D4N3 1.59(15) 1_555 n
H4N4 D4N3 1.18(15) -10_565 n
H4N4 D4N4 0.43(15) -10_565 n
H4N4 H4N3 1.59(15) 1_555 n
H4N4 H4N3 1.18(15) -10_565 n
H4N4 H4N4 0.43(15) -10_565 n
H4N4 C7N1 1.66(15) 19_656 n
H4N4 C7N1 1.41(15) -14_666 n
H4N4 D5N3 1.00(15) 19_656 n
H4N4 D5N3 0.58(15) -14_666 n
H4N4 H5N3 1.00(15) 19_656 n
H4N4 H5N3 0.58(15) -14_666 n
H4N4 D6N4 1.75(15) 19_656 n
H4N4 H6N4 1.75(15) 19_656 n
C7N1 N1a 1.40(15) 1_555 n
C7N1 C6N2 2.22(15) 1_555 n
C7N1 C6N2 0.61(15) 19_656 n
C7N1 C6N2 1.25(15) -14_666 n
C7N1 C6N2 1.58(15) 210_655 n
C7N1 C6N2 1.92(15) -201_564 n
C7N1 D4N3 0.93(15) 19_656 n
C7N1 D4N3 1.94(15) 210_655 n
C7N1 D4N4 1.66(15) 19_656 n
C7N1 D4N4 1.41(15) -14_666 n
C7N1 H4N3 0.93(15) 19_656 n
C7N1 H4N3 1.94(15) 210_655 n
C7N1 H4N4 1.66(15) 19_656 n
C7N1 H4N4 1.41(15) -14_666 n
C7N1 C7N1 1.83(15) 19_656 n
C7N1 C7N1 1.72(15) -10_565 n
C7N1 C7N1 1.40(15) 214_554 n
C7N1 C7N1 2.22(15) -219_463 n
C7N1 D5N3 1.09(15) 1_555 n
C7N1 D5N3 1.95(15) -10_565 n
C7N1 D5N3 1.99(15) 214_554 n
C7N1 D5N4 1.09(15) 1_555 n
C7N1 D5N4 2.09(15) 19_656 n
C7N1 D5N4 1.97(15) 214_554 n
C7N1 H5N3 1.09(15) 1_555 n
C7N1 H5N3 1.95(15) -10_565 n
C7N1 H5N3 1.99(15) 214_554 n
C7N1 H5N4 1.09(15) 1_555 n
C7N1 H5N4 2.09(15) 19_656 n
C7N1 H5N4 1.97(15) 214_554 n
C7N1 C7N3 2.22(15) 1_555 n
C7N1 C7N3 0.75(15) -10_565 n
C7N1 C7N3 1.27(15) -14_666 n
C7N1 C7N3 1.96(15) -201_564 n
C7N1 C7N3 1.67(15) -219_463 n
C7N1 D6N3 1.80(15) -10_565 n
C7N1 D6N3 1.45(15) -14_666 n
C7N1 D6N4 1.00(15) -10_565 n
C7N1 D6N4 2.02(15) -219_463 n
C7N1 H6N3 1.80(15) -10_565 n
C7N1 H6N3 1.45(15) -14_666 n
C7N1 H6N4 1.00(15) -10_565 n
C7N1 H6N4 2.02(15) -219_463 n
D5N3 C6N2 0.87(15) 19_656 n
D5N3 C6N2 1.34(15) -14_666 n
D5N3 C6N2 1.94(15) 210_655 n
D5N3 D4N3 0.62(15) 19_656 n
D5N3 D4N4 1.00(15) 19_656 n
D5N3 D4N4 0.58(15) -14_666 n
D5N3 H4N3 0.62(15) 19_656 n
D5N3 H4N4 1.00(15) 19_656 n
D5N3 H4N4 0.58(15) -14_666 n
D5N3 C7N1 1.09(15) 1_555 n
D5N3 C7N1 1.95(15) -10_565 n
D5N3 C7N1 1.99(15) 214_554 n
D5N3 D5N3 1.53(15) -10_565 n
D5N3 D5N4 1.59(15) 1_555 n
D5N3 H5N3 1.53(15) -10_565 n
D5N3 H5N4 1.59(15) 1_555 n
D5N3 C7N3 1.76(15) -10_565 n
D5N3 D6N4 1.21(15) -10_565 n
D5N3 H6N4 1.21(15) -10_565 n
D5N4 C6N2 1.63(15) 19_656 n
D5N4 D4N3 1.00(15) 19_656 n
D5N4 H4N3 1.00(15) 19_656 n
D5N4 C7N1 1.09(15) 1_555 n
D5N4 C7N1 2.09(15) 19_656 n
D5N4 C7N1 1.97(15) 214_554 n
D5N4 D5N3 1.59(15) 1_555 n
D5N4 D5N4 1.73(15) 19_656 n
D5N4 D5N4 1.93(15) 214_554 n
D5N4 H5N3 1.59(15) 1_555 n
D5N4 H5N4 1.73(15) 19_656 n
D5N4 H5N4 1.93(15) 214_554 n
D5N4 C7N3 0.89(15) -10_565 n
D5N4 C7N3 1.34(15) -14_666 n
D5N4 C7N3 1.96(15) -219_463 n
D5N4 D6N3 1.21(15) -10_565 n
D5N4 D6N3 0.60(15) -14_666 n
D5N4 D6N4 0.43(15) -10_565 n
D5N4 H6N3 1.21(15) -10_565 n
D5N4 H6N3 0.60(15) -14_666 n
D5N4 H6N4 0.43(15) -10_565 n
H5N3 C6N2 0.87(15) 19_656 n
H5N3 C6N2 1.34(15) -14_666 n
H5N3 C6N2 1.94(15) 210_655 n
H5N3 D4N3 0.62(15) 19_656 n
H5N3 D4N4 1.00(15) 19_656 n
H5N3 D4N4 0.58(15) -14_666 n
H5N3 H4N3 0.62(15) 19_656 n
H5N3 H4N4 1.00(15) 19_656 n
H5N3 H4N4 0.58(15) -14_666 n
H5N3 C7N1 1.09(15) 1_555 n
H5N3 C7N1 1.95(15) -10_565 n
H5N3 C7N1 1.99(15) 214_554 n
H5N3 D5N3 1.53(15) -10_565 n
H5N3 D5N4 1.59(15) 1_555 n
H5N3 H5N3 1.53(15) -10_565 n
H5N3 H5N4 1.59(15) 1_555 n
H5N3 C7N3 1.76(15) -10_565 n
H5N3 D6N4 1.21(15) -10_565 n
H5N3 H6N4 1.21(15) -10_565 n
H5N4 C6N2 1.63(15) 19_656 n
H5N4 D4N3 1.00(15) 19_656 n
H5N4 H4N3 1.00(15) 19_656 n
H5N4 C7N1 1.09(15) 1_555 n
H5N4 C7N1 2.09(15) 19_656 n
H5N4 C7N1 1.97(15) 214_554 n
H5N4 D5N3 1.59(15) 1_555 n
H5N4 D5N4 1.73(15) 19_656 n
H5N4 D5N4 1.93(15) 214_554 n
H5N4 H5N3 1.59(15) 1_555 n
H5N4 H5N4 1.73(15) 19_656 n
H5N4 H5N4 1.93(15) 214_554 n
H5N4 C7N3 0.89(15) -10_565 n
H5N4 C7N3 1.34(15) -14_666 n
H5N4 C7N3 1.96(15) -219_463 n
H5N4 D6N3 1.21(15) -10_565 n
H5N4 D6N3 0.60(15) -14_666 n
H5N4 D6N4 0.43(15) -10_565 n
H5N4 H6N3 1.21(15) -10_565 n
H5N4 H6N3 0.60(15) -14_666 n
H5N4 H6N4 0.43(15) -10_565 n
C7N3 N1a 1.40(15) 1_555 n
C7N3 C6N2 2.22(15) 1_555 n
C7N3 C6N2 1.86(15) 19_656 n
C7N3 C6N2 1.78(15) -10_565 n
C7N3 C6N2 1.32(15) -14_666 n
C7N3 C6N2 2.04(15) -201_564 n
C7N3 D4N3 1.96(15) -10_565 n
C7N3 D4N3 1.39(15) -14_666 n
C7N3 H4N3 1.96(15) -10_565 n
C7N3 H4N3 1.39(15) -14_666 n
C7N3 C7N1 2.22(15) 1_555 n
C7N3 C7N1 0.75(15) -10_565 n
C7N3 C7N1 1.27(15) -14_666 n
C7N3 C7N1 1.96(15) -201_564 n
C7N3 C7N1 1.67(15) -219_463 n
C7N3 D5N3 1.76(15) -10_565 n
C7N3 D5N4 0.89(15) -10_565 n
C7N3 D5N4 1.34(15) -14_666 n
C7N3 D5N4 1.96(15) -219_463 n
C7N3 H5N3 1.76(15) -10_565 n
C7N3 H5N4 0.89(15) -10_565 n
C7N3 H5N4 1.34(15) -14_666 n
C7N3 H5N4 1.96(15) -219_463 n
C7N3 C7N3 0.58(15) 19_656 n
C7N3 C7N3 1.68(15) 210_655 n
C7N3 C7N3 1.58(15) 214_554 n
C7N3 D6N3 1.09(15) 1_555 n
C7N3 D6N3 0.91(15) 19_656 n
C7N3 D6N4 1.09(15) 1_555 n
C7N3 D6N4 1.62(15) 19_656 n
C7N3 H6N3 1.09(15) 1_555 n
C7N3 H6N3 0.91(15) 19_656 n
C7N3 H6N4 1.09(15) 1_555 n
C7N3 H6N4 1.62(15) 19_656 n
D6N3 C6N2 2.02(15) -10_565 n
D6N3 D4N3 1.56(15) -10_565 n
D6N3 H4N3 1.56(15) -10_565 n
D6N3 C7N1 1.80(15) -10_565 n
D6N3 C7N1 1.45(15) -14_666 n
D6N3 D5N4 1.21(15) -10_565 n
D6N3 D5N4 0.60(15) -14_666 n
D6N3 H5N4 1.21(15) -10_565 n
D6N3 H5N4 0.60(15) -14_666 n
D6N3 C7N3 1.09(15) 1_555 n
D6N3 C7N3 0.91(15) 19_656 n
D6N3 D6N3 0.63(15) 19_656 n
D6N3 D6N4 1.59(15) 1_555 n
D6N3 D6N4 0.99(15) 19_656 n
D6N3 H6N3 0.63(15) 19_656 n
D6N3 H6N4 1.59(15) 1_555 n
D6N3 H6N4 0.99(15) 19_656 n
D6N4 C6N2 2.09(15) 19_656 n
D6N4 C6N2 1.42(15) -14_666 n
D6N4 D4N3 0.60(15) -14_666 n
D6N4 D4N4 1.75(15) 19_656 n
D6N4 H4N3 0.60(15) -14_666 n
D6N4 H4N4 1.75(15) 19_656 n
D6N4 C7N1 1.00(15) -10_565 n
D6N4 C7N1 2.02(15) -219_463 n
D6N4 D5N3 1.21(15) -10_565 n
D6N4 D5N4 0.43(15) -10_565 n
D6N4 H5N3 1.21(15) -10_565 n
D6N4 H5N4 0.43(15) -10_565 n
D6N4 C7N3 1.09(15) 1_555 n
D6N4 C7N3 1.62(15) 19_656 n
D6N4 D6N3 1.59(15) 1_555 n
D6N4 D6N3 0.99(15) 19_656 n
D6N4 H6N3 1.59(15) 1_555 n
D6N4 H6N3 0.99(15) 19_656 n
H6N3 C6N2 2.02(15) -10_565 n
H6N3 D4N3 1.56(15) -10_565 n
H6N3 H4N3 1.56(15) -10_565 n
H6N3 C7N1 1.80(15) -10_565 n
H6N3 C7N1 1.45(15) -14_666 n
H6N3 D5N4 1.21(15) -10_565 n
H6N3 D5N4 0.60(15) -14_666 n
H6N3 H5N4 1.21(15) -10_565 n
H6N3 H5N4 0.60(15) -14_666 n
H6N3 C7N3 1.09(15) 1_555 n
H6N3 C7N3 0.91(15) 19_656 n
H6N3 D6N3 0.63(15) 19_656 n
H6N3 D6N4 1.59(15) 1_555 n
H6N3 D6N4 0.99(15) 19_656 n
H6N3 H6N3 0.63(15) 19_656 n
H6N3 H6N4 1.59(15) 1_555 n
H6N3 H6N4 0.99(15) 19_656 n
H6N4 C6N2 2.09(15) 19_656 n
H6N4 C6N2 1.42(15) -14_666 n
H6N4 D4N3 0.60(15) -14_666 n
H6N4 D4N4 1.75(15) 19_656 n
H6N4 H4N3 0.60(15) -14_666 n
H6N4 H4N4 1.75(15) 19_656 n
H6N4 C7N1 1.00(15) -10_565 n
H6N4 C7N1 2.02(15) -219_463 n
H6N4 D5N3 1.21(15) -10_565 n
H6N4 D5N4 0.43(15) -10_565 n
H6N4 H5N3 1.21(15) -10_565 n
H6N4 H5N4 0.43(15) -10_565 n
H6N4 C7N3 1.09(15) 1_555 n
H6N4 C7N3 1.62(15) 19_656 n
H6N4 D6N3 1.59(15) 1_555 n
H6N4 D6N3 0.99(15) 19_656 n
H6N4 H6N3 1.59(15) 1_555 n
H6N4 H6N3 0.99(15) 19_656 n
N1d C1d 1.45(15) 1_555 n
N1d C1d 1.45(15) 2_555 n
N1d C1d 1.45(15) 3_555 n
N1d C1d 1.45(15) 13_555 n
N1d C1d 1.45(15) 14_555 n
N1d C1d 1.45(15) 15_555 n
N1d C2d 1.45(15) 1_555 n
N1d C2d 1.45(15) 2_555 n
N1d C2d 1.45(15) 3_555 n
N1d C2d 1.45(15) 13_555 n
N1d C2d 1.45(15) 14_555 n
N1d C2d 1.45(15) 15_555 n
N1d C3d 1.45(15) 1_555 n
N1d C3d 1.45(15) 2_555 n
N1d C3d 1.45(15) 3_555 n
N1d C3d 1.45(15) 13_555 n
N1d C3d 1.45(15) 14_555 n
N1d C3d 1.45(15) 15_555 n
N1d H3d 1.97(15) 1_555 n
N1d H3d 1.97(15) 2_555 n
N1d H3d 1.97(15) 3_555 n
N1d H3d 1.97(15) 13_555 n
N1d H3d 1.97(15) 14_555 n
N1d H3d 1.97(15) 15_555 n
N1d H4d 1.94(15) 1_555 n
N1d H4d 1.94(15) 2_555 n
N1d H4d 1.94(15) 3_555 n
N1d H4d 1.94(15) 13_555 n
N1d H4d 1.94(15) 14_555 n
N1d H4d 1.94(15) 15_555 n
C1d C1b2 2.06(15) 8_665 n
C1d C1b2 1.71(15) 23_665 n
C1d O1b2 1.93(15) 23_665 n
C1d O2a2 1.85(15) 6_565 n
C1d O2a2 1.49(15) 17_655 n
C1d O2b2 1.83(15) 8_665 n
C1d O2b2 1.80(15) 23_665 n
C1d N1d 1.45(15) 1_555 n
C1d C1d 0.69(15) 13_555 n
C1d C1d 2.09(15) 15_555 n
C1d C2d 0.49(15) 2_555 n
C1d C2d 2.05(15) 14_555 n
C1d C2d 0.84(15) 15_555 n
C1d C3d 0.33(15) 3_555 n
C1d C3d 1.93(15) 13_555 n
C1d C3d 0.92(15) 14_555 n
C1d O4d 1.37(15) 3_555 n
C1d O4d 2.11(15) 13_555 n
C1d O4d 2.06(15) 14_555 n
C1d H1d 1.09(15) 1_555 n
C1d H1d 0.75(15) 13_555 n
C1d H2d 1.09(15) 1_555 n
C1d H2d 1.43(15) 13_555 n
C1d H3d 1.09(15) 1_555 n
C1d H3d 1.70(15) 13_555 n
C1d H3d 1.96(15) 15_555 n
C1d H4d 0.71(15) 2_555 n
C1d H4d 0.73(15) 15_555 n
C1d H5d 1.50(15) 2_555 n
C1d H5d 1.41(15) 15_555 n
C1d H6d 1.24(15) 2_555 n
C1d H6d 1.91(15) 14_555 n
C1d H6d 1.87(15) 15_555 n
C1d H7d 0.98(15) 3_555 n
C1d H7d 0.74(15) 14_555 n
C2d C1b2 1.82(15) 7_656 n
C2d C1b2 1.42(15) 22_656 n
C2d O1b2 1.81(15) 22_656 n
C2d O2a2 1.92(15) 5_655 n
C2d O2a2 1.58(15) 16_556 n
C2d O2b2 1.37(15) 7_656 n
C2d O2b2 1.33(15) 22_656 n
C2d N1d 1.45(15) 1_555 n
C2d C1d 0.49(15) 3_555 n
C2d C1d 2.05(15) 14_555 n
C2d C1d 0.84(15) 15_555 n
C2d C2d 1.89(15) 13_555 n
C2d C2d 0.67(15) 14_555 n
C2d C3d 0.29(15) 2_555 n
C2d C3d 0.89(15) 13_555 n
C2d C3d 1.83(15) 15_555 n
C2d O4d 1.44(15) 2_555 n
C2d O4d 2.08(15) 13_555 n
C2d O4d 2.10(15) 15_555 n
C2d H1d 1.41(15) 3_555 n
C2d H1d 1.17(15) 15_555 n
C2d H2d 0.78(15) 3_555 n
C2d H2d 1.19(15) 15_555 n
C2d H3d 1.45(15) 3_555 n
C2d H3d 1.93(15) 15_555 n
C2d H4d 1.09(15) 1_555 n
C2d H4d 1.11(15) 14_555 n
C2d H5d 1.09(15) 1_555 n
C2d H5d 0.97(15) 14_555 n
C2d H6d 1.09(15) 1_555 n
C2d H6d 1.76(15) 13_555 n
C2d H6d 1.76(15) 14_555 n
C2d H7d 0.97(15) 2_555 n
C2d H7d 0.73(15) 13_555 n
C3d C1b2 2.07(15) 12_566 n
C3d C1b2 1.50(15) 21_566 n
C3d O1b2 1.70(15) 21_566 n
C3d O2a2 2.03(15) 4_556 n
C3d O2a2 1.50(15) 18_565 n
C3d O2b2 1.63(15) 12_566 n
C3d O2b2 1.59(15) 21_566 n
C3d N1d 1.45(15) 1_555 n
C3d C1d 0.33(15) 2_555 n
C3d C1d 1.93(15) 13_555 n
C3d C1d 0.92(15) 14_555 n
C3d C2d 0.29(15) 3_555 n
C3d C2d 0.89(15) 13_555 n
C3d C2d 1.83(15) 15_555 n
C3d C3d 1.73(15) 14_555 n
C3d C3d 1.05(15) 15_555 n
C3d O4d 1.22(15) 1_555 n
C3d O4d 1.90(15) 14_555 n
C3d H1d 1.39(15) 2_555 n
C3d H1d 0.99(15) 14_555 n
C3d H2d 0.89(15) 2_555 n
C3d H2d 1.44(15) 14_555 n
C3d H3d 1.16(15) 2_555 n
C3d H3d 1.88(15) 13_555 n
C3d H3d 1.98(15) 14_555 n
C3d H4d 1.01(15) 3_555 n
C3d H4d 1.03(15) 13_555 n
C3d H5d 1.37(15) 3_555 n
C3d H5d 1.21(15) 13_555 n
C3d H6d 0.97(15) 3_555 n
C3d H6d 1.97(15) 13_555 n
C3d H6d 1.64(15) 15_555 n
C3d H7d 1.10(15) 1_555 n
C3d H7d 0.77(15) 15_555 n
O4d Fe1 2.52(15) -5_566 n
O4d C1b2 1.50(15) 21_566 n
O4d O1b2 1.46(15) 8_665 n
O4d O1b2 0.80(15) 21_566 n
O4d O1b2 2.10(15) -20_556 n
O4d O2a2 1.34(15) 18_565 n
O4d C1d 1.37(15) 2_555 n
O4d C1d 2.11(15) 13_555 n
O4d C1d 2.06(15) 14_555 n
O4d C2d 1.44(15) 3_555 n
O4d C2d 2.08(15) 13_555 n
O4d C2d 2.10(15) 15_555 n
O4d C3d 1.22(15) 1_555 n
O4d C3d 1.90(15) 14_555 n
O4d O4d 1.23(15) 14_555 n
O4d H1d 1.40(15) 14_555 n
O4d H2d 1.36(15) 2_555 n
O4d H3d 0.97(15) 2_555 n
O4d H3d 1.58(15) 13_555 n
O4d H4d 1.76(15) 3_555 n
O4d H4d 1.80(15) 13_555 n
O4d H5d 1.93(15) 13_555 n
O4d H6d 0.61(15) 3_555 n
O4d H6d 1.27(15) 15_555 n
O4d H7d 2.03(15) 1_555 n
O4d H7d 1.45(15) 15_555 n
H1d H1 1.91(15) 8_665 n
H1d C1b2 1.91(15) 8_665 n
H1d O1b2 2.03(15) 8_665 n
H1d O2a2 1.14(15) 6_565 n
H1d O2a2 1.71(15) 17_655 n
H1d C1d 1.09(15) 1_555 n
H1d C1d 0.75(15) 13_555 n
H1d C2d 1.41(15) 2_555 n
H1d C2d 1.17(15) 15_555 n
H1d C3d 1.39(15) 3_555 n
H1d C3d 0.99(15) 14_555 n
H1d O4d 1.40(15) 14_555 n
H1d H1d 0.91(15) 13_555 n
H1d H2d 1.78(15) 1_555 n
H1d H2d 1.44(15) 13_555 n
H1d H3d 1.78(15) 1_555 n
H1d H3d 0.98(15) 13_555 n
H1d H4d 0.49(15) 2_555 n
H1d H4d 0.45(15) 15_555 n
H1d H5d 1.89(15) 2_555 n
H1d H6d 1.56(15) 15_555 n
H1d H7d 0.87(15) 3_555 n
H1d H7d 1.14(15) 14_555 n
H2d C1b2 1.67(15) 8_665 n
H2d C1b2 0.65(15) 23_665 n
H2d C2b2 1.94(15) 23_665 n
H2d O1b2 1.41(15) 23_665 n
H2d O2a2 1.89(15) 6_565 n
H2d O2a2 1.19(15) 17_655 n
H2d O2b2 1.16(15) 8_665 n
H2d O2b2 1.08(15) 23_665 n
H2d H12 1.70(15) 6_565 n
H2d C1d 1.09(15) 1_555 n
H2d C1d 1.43(15) 13_555 n
H2d C2d 0.78(15) 2_555 n
H2d C2d 1.19(15) 15_555 n
H2d C3d 0.89(15) 3_555 n
H2d C3d 1.44(15) 14_555 n
H2d O4d 1.36(15) 3_555 n
H2d H1d 1.78(15) 1_555 n
H2d H1d 1.44(15) 13_555 n
H2d H2d 1.21(15) 13_555 n
H2d H3d 1.79(15) 1_555 n
H2d H4d 1.46(15) 2_555 n
H2d H4d 1.48(15) 15_555 n
H2d H5d 0.92(15) 2_555 n
H2d H5d 0.62(15) 15_555 n
H2d H6d 0.97(15) 2_555 n
H2d H6d 1.87(15) 14_555 n
H2d H7d 1.08(15) 3_555 n
H2d H7d 0.67(15) 14_555 n
H3d O1b2 1.77(15) 23_665 n
H3d O2a2 1.67(15) 17_655 n
H3d N1d 1.97(15) 1_555 n
H3d C1d 1.09(15) 1_555 n
H3d C1d 1.70(15) 13_555 n
H3d C1d 1.96(15) 15_555 n
H3d C2d 1.45(15) 2_555 n
H3d C2d 1.93(15) 15_555 n
H3d C3d 1.16(15) 3_555 n
H3d C3d 1.88(15) 13_555 n
H3d C3d 1.98(15) 14_555 n
H3d O4d 0.97(15) 3_555 n
H3d O4d 1.58(15) 13_555 n
H3d H1d 1.78(15) 1_555 n
H3d H1d 0.98(15) 13_555 n
H3d H2d 1.79(15) 1_555 n
H3d H3d 1.26(15) 15_555 n
H3d H4d 1.33(15) 2_555 n
H3d H4d 1.37(15) 15_555 n
H3d H6d 1.30(15) 2_555 n
H3d H6d 1.72(15) 14_555 n
H3d H7d 1.95(15) 3_555 n
H3d H7d 1.53(15) 14_555 n
H4d C1b2 2.03(15) 7_656 n
H4d C1b2 2.00(15) 22_656 n
H4d O2a2 1.40(15) 5_655 n
H4d O2a2 1.37(15) 16_556 n
H4d N1d 1.94(15) 1_555 n
H4d C1d 0.71(15) 3_555 n
H4d C1d 0.73(15) 15_555 n
H4d C2d 1.09(15) 1_555 n
H4d C2d 1.11(15) 14_555 n
H4d C3d 1.01(15) 2_555 n
H4d C3d 1.03(15) 13_555 n
H4d O4d 1.76(15) 2_555 n
H4d O4d 1.80(15) 13_555 n
H4d H1d 0.49(15) 3_555 n
H4d H1d 0.45(15) 15_555 n
H4d H2d 1.46(15) 3_555 n
H4d H2d 1.48(15) 15_555 n
H4d H3d 1.33(15) 3_555 n
H4d H3d 1.37(15) 15_555 n
H4d H4d 0.05(15) 14_555 n
H4d H5d 1.79(15) 1_555 n
H4d H5d 1.78(15) 14_555 n
H4d H6d 1.78(15) 1_555 n
H4d H6d 1.82(15) 14_555 n
H4d H7d 0.85(15) 2_555 n
H4d H7d 0.83(15) 13_555 n
H5d C1b2 0.97(15) 7_656 n
H5d C1b2 1.30(15) 22_656 n
H5d O1b2 1.91(15) 7_656 n
H5d O2a2 1.74(15) 5_655 n
H5d O2a2 1.92(15) 16_556 n
H5d O2b2 0.49(15) 7_656 n
H5d O2b2 0.54(15) 22_656 n
H5d H12 1.91(15) 5_655 n
H5d H12 1.75(15) 16_556 n
H5d C1d 1.50(15) 3_555 n
H5d C1d 1.41(15) 15_555 n
H5d C2d 1.09(15) 1_555 n
H5d C2d 0.97(15) 14_555 n
H5d C3d 1.37(15) 2_555 n
H5d C3d 1.21(15) 13_555 n
H5d O4d 1.93(15) 13_555 n
H5d H1d 1.89(15) 3_555 n
H5d H2d 0.92(15) 3_555 n
H5d H2d 0.62(15) 15_555 n
H5d H4d 1.79(15) 1_555 n
H5d H4d 1.78(15) 14_555 n
H5d H5d 0.38(15) 14_555 n
H5d H6d 1.78(15) 1_555 n
H5d H6d 1.45(15) 14_555 n
H5d H7d 1.06(15) 2_555 n
H5d H7d 1.16(15) 13_555 n
H6d C1b2 2.05(15) 12_566 n
H6d C1b2 1.17(15) 22_656 n
H6d O1b2 1.36(15) 12_566 n
H6d O1b2 0.79(15) 22_656 n
H6d O2a2 1.49(15) 16_556 n
H6d O2b2 1.88(15) 7_656 n
H6d O2b2 1.77(15) 22_656 n
H6d C1d 1.24(15) 3_555 n
H6d C1d 1.91(15) 14_555 n
H6d C1d 1.87(15) 15_555 n
H6d C2d 1.09(15) 1_555 n
H6d C2d 1.76(15) 13_555 n
H6d C2d 1.76(15) 14_555 n
H6d C3d 0.97(15) 2_555 n
H6d C3d 1.97(15) 13_555 n
H6d C3d 1.64(15) 15_555 n
H6d O4d 0.61(15) 2_555 n
H6d O4d 1.27(15) 15_555 n
H6d H1d 1.56(15) 15_555 n
H6d H2d 0.97(15) 3_555 n
H6d H2d 1.87(15) 14_555 n
H6d H3d 1.30(15) 3_555 n
H6d H3d 1.72(15) 14_555 n
H6d H4d 1.78(15) 1_555 n
H6d H4d 1.82(15) 14_555 n
H6d H5d 1.78(15) 1_555 n
H6d H5d 1.45(15) 14_555 n
H6d H6d 1.01(15) 13_555 n
H6d H7d 1.83(15) 2_555 n
H6d H7d 1.29(15) 13_555 n
H7d C1b2 1.19(15) 12_566 n
H7d C1b2 1.60(15) 21_566 n
H7d C2b2 2.05(15) 12_566 n
H7d O1b2 1.77(15) 12_566 n
H7d O2a2 0.95(15) 4_556 n
H7d O2a2 1.40(15) 18_565 n
H7d O2b2 1.54(15) 12_566 n
H7d O2b2 1.57(15) 21_566 n
H7d C1d 0.98(15) 2_555 n
H7d C1d 0.74(15) 14_555 n
H7d C2d 0.97(15) 3_555 n
H7d C2d 0.73(15) 13_555 n
H7d C3d 1.10(15) 1_555 n
H7d C3d 0.77(15) 15_555 n
H7d O4d 2.03(15) 1_555 n
H7d O4d 1.45(15) 15_555 n
H7d H1d 0.87(15) 2_555 n
H7d H1d 1.14(15) 14_555 n
H7d H2d 1.08(15) 2_555 n
H7d H2d 0.67(15) 14_555 n
H7d H3d 1.95(15) 2_555 n
H7d H3d 1.53(15) 14_555 n
H7d H4d 0.85(15) 3_555 n
H7d H4d 0.83(15) 13_555 n
H7d H5d 1.06(15) 3_555 n
H7d H5d 1.16(15) 13_555 n
H7d H6d 1.83(15) 3_555 n
H7d H6d 1.29(15) 13_555 n
H7d H7d 0.60(15) 15_555 n
Cey1 Cey2 1.34(15) 1_555 n
Cey1 Cey2 1.34(15) 2_555 n
Cey1 Cey2 1.34(15) 3_555 n
Cey1 Cey2 1.34(15) 13_555 n
Cey1 Cey2 1.34(15) 14_555 n
Cey1 Cey2 1.34(15) 15_555 n
Cey1 Dey1 1.09(15) 1_555 n
Cey1 Dey1 1.09(15) 2_555 n
Cey1 Dey1 1.09(15) 3_555 n
Cey1 Dey1 1.09(15) 13_555 n
Cey1 Dey1 1.09(15) 14_555 n
Cey1 Dey1 1.09(15) 15_555 n
Cey1 Dey2 1.08(15) 1_555 n
Cey1 Dey2 1.08(15) 2_555 n
Cey1 Dey2 1.08(15) 3_555 n
Cey1 Dey2 1.08(15) 13_555 n
Cey1 Dey2 1.08(15) 14_555 n
Cey1 Dey2 1.08(15) 15_555 n
Cey2 Cey1 1.34(15) 1_555 n
Cey2 Cey2 1.45(15) 13_555 n
Cey2 Cey2 1.21(15) 14_555 n
Cey2 Dey1 0.50(15) 2_555 n
Cey2 Dey1 1.98(15) 3_555 n
Cey2 Dey1 1.26(15) 13_555 n
Cey2 Dey1 1.24(15) 15_555 n
Cey2 Dey2 2.05(15) 2_555 n
Cey2 Dey2 0.72(15) 3_555 n
Cey2 Dey2 1.47(15) 14_555 n
Cey2 Dey2 1.20(15) 15_555 n
Cey2 Dey3 1.08(15) 1_555 n
Cey2 Dey3 1.47(15) 13_555 n
Cey2 Dey4 1.09(15) 1_555 n
Cey2 Dey4 1.26(15) 14_555 n
Dey1 Cey1 1.09(15) 1_555 n
Dey1 Cey2 1.98(15) 2_555 n
Dey1 Cey2 0.50(15) 3_555 n
Dey1 Cey2 1.26(15) 13_555 n
Dey1 Cey2 1.24(15) 15_555 n
Dey1 Dey1 1.72(15) 2_555 n
Dey1 Dey1 1.72(15) 3_555 n
Dey1 Dey1 0.88(15) 14_555 n
Dey1 Dey1 1.10(15) 15_555 n
Dey1 Dey2 1.86(15) 1_555 n
Dey1 Dey2 0.97(15) 2_555 n
Dey1 Dey2 1.39(15) 13_555 n
Dey1 Dey2 1.34(15) 14_555 n
Dey1 Dey3 1.12(15) 3_555 n
Dey1 Dey3 1.36(15) 15_555 n
Dey1 Dey4 1.52(15) 3_555 n
Dey1 Dey4 1.64(15) 13_555 n
Dey2 Cey1 1.08(15) 1_555 n
Dey2 Cey2 0.72(15) 2_555 n
Dey2 Cey2 2.05(15) 3_555 n
Dey2 Cey2 1.47(15) 14_555 n
Dey2 Cey2 1.20(15) 15_555 n
Dey2 Dey1 1.86(15) 1_555 n
Dey2 Dey1 0.97(15) 3_555 n
Dey2 Dey1 1.39(15) 13_555 n
Dey2 Dey1 1.34(15) 14_555 n
Dey2 Dey2 1.66(15) 2_555 n
Dey2 Dey2 1.66(15) 3_555 n
Dey2 Dey2 0.77(15) 13_555 n
Dey2 Dey2 1.90(15) 14_555 n
Dey2 Dey2 1.13(15) 15_555 n
Dey2 Dey3 1.68(15) 2_555 n
Dey2 Dey3 1.89(15) 14_555 n
Dey2 Dey4 1.24(15) 2_555 n
Dey2 Dey4 1.33(15) 15_555 n
Dey3 Cey2 1.08(15) 1_555 n
Dey3 Cey2 1.47(15) 13_555 n
Dey3 Dey1 1.12(15) 2_555 n
Dey3 Dey1 1.36(15) 15_555 n
Dey3 Dey2 1.68(15) 3_555 n
Dey3 Dey2 1.89(15) 14_555 n
Dey3 Dey3 0.68(15) 13_555 n
Dey3 Dey4 1.86(15) 1_555 n
Dey4 C3 2.07(15) 7_656 n
Dey4 Cey2 1.09(15) 1_555 n
Dey4 Cey2 1.26(15) 14_555 n
Dey4 Dey1 1.52(15) 2_555 n
Dey4 Dey1 1.64(15) 13_555 n
Dey4 Dey2 1.24(15) 3_555 n
Dey4 Dey2 1.33(15) 15_555 n
Dey4 Dey3 1.86(15) 1_555 n
Dey4 Dey4 0.33(15) 14_555 n
Cey12 C4a2 2.00(15) 1_555 n
Cey12 C4a2 2.00(15) 15_555 n
Cey12 C52 1.41(15) -10_565 n
Cey12 C52 1.41(15) -20_556 n
Cey12 H2a2 0.96(15) 1_555 n
Cey12 H2a2 0.96(15) 15_555 n
Cey12 H32 0.37(15) -10_565 n
Cey12 Cey22 1.34(15) 1_555 n
Cey12 Cey22 1.34(15) 15_555 n
Cey12 Dey12 1.08(15) 1_555 n
Cey12 Dey12 2.09(15) 4_556 n
Cey12 Dey12 1.08(15) 15_555 n
Cey12 Dey12 2.09(15) 18_565 n
Cey12 Dey22 1.08(15) 1_555 n
Cey12 Dey22 1.08(15) 15_555 n
Cey22 C3 2.21(15) 12_566 n
Cey22 H32 1.53(15) -10_565 n
Cey22 Cey12 1.34(15) 1_555 n
Cey22 Cey22 1.36(15) 15_555 n
Cey22 Dey22 1.23(15) 15_555 n
Cey22 Dey32 1.08(15) 1_555 n
Cey22 Dey42 1.08(15) 1_555 n
Cey22 Dey42 1.27(15) 15_555 n
Dey12 C2a2 1.96(15) 4_556 n
Dey12 C4a2 1.32(15) 1_555 n
Dey12 C4a2 1.68(15) 4_556 n
Dey12 C4a2 2.04(15) 12_566 n
Dey12 C4a2 1.17(15) 15_555 n
Dey12 C4a2 2.00(15) 18_565 n
Dey12 C4a2 1.75(15) -10_565 n
Dey12 C4a2 1.39(15) -20_556 n
Dey12 C4b2 1.99(15) -10_565 n
Dey12 C52 1.63(15) 12_566 n
Dey12 C52 1.88(15) 15_555 n
Dey12 C52 0.94(15) -10_565 n
Dey12 C52 1.11(15) -20_556 n
Dey12 O1a2 2.00(15) 4_556 n
Dey12 H2a2 0.51(15) 1_555 n
Dey12 H2a2 1.46(15) 4_556 n
Dey12 H2a2 0.55(15) 15_555 n
Dey12 H2a2 1.50(15) -20_556 n
Dey12 H32 1.00(15) -10_565 n
Dey12 Cey12 1.08(15) 1_555 n
Dey12 Cey12 2.09(15) 4_556 n
Dey12 Dey12 1.05(15) 4_556 n
Dey12 Dey12 1.04(15) 15_555 n
Dey12 Dey12 1.92(15) 18_565 n
Dey12 Dey12 1.92(15) -20_556 n
Dey12 Dey22 1.86(15) 1_555 n
Dey12 Dey22 1.10(15) 15_555 n
Dey12 Dey22 1.68(15) -20_556 n
Dey22 C52 1.86(15) -10_565 n
Dey22 C52 1.65(15) -20_556 n
Dey22 O1a2 1.75(15) 15_555 n
Dey22 O1a2 1.53(15) 18_565 n
Dey22 H2a2 1.46(15) 1_555 n
Dey22 H2a2 1.42(15) 15_555 n
Dey22 H32 1.13(15) -10_565 n
Dey22 Cey12 1.08(15) 1_555 n
Dey22 Cey22 1.23(15) 15_555 n
Dey22 Dey12 1.86(15) 1_555 n
Dey22 Dey12 1.10(15) 15_555 n
Dey22 Dey12 1.68(15) 18_565 n
Dey22 Dey22 1.54(15) -10_565 n
Dey22 Dey32 1.36(15) 15_555 n
Dey32 O1a2 2.04(15) 4_556 n
Dey32 Cey22 1.08(15) 1_555 n
Dey32 Dey22 1.36(15) 15_555 n
Dey32 Dey42 1.86(15) 1_555 n
Dey42 C2 2.08(15) 12_566 n
Dey42 C2 1.87(15) 21_566 n
Dey42 C3 1.64(15) 12_566 n
Dey42 Cey22 1.08(15) 1_555 n
Dey42 Cey22 1.27(15) 15_555 n
Dey42 Dey32 1.86(15) 1_555 n
Dey42 Dey42 0.32(15) 15_555 n
